data_7711452
loop_
_publ_author_name
'Leng, Xilong'
'Yang, Xiaoping'
'Ma, Yanan'
'Wang, Chengri'
'Li, Hao'
'Zhang, Zhen'
'Yang, Keqin'
'Schipper, Desmond'

_publ_section_title
;
 Rapid and reliable triple-emissive detection of
 2,6-dichloro-4-nitroaniline as a pesticide based on a high-nuclear
 Cd(II)-Sm(III) nanocluster
;
_journal_name_full 'Dalton Transactions'
_journal_paper_doi 10.1039/D2DT02901D
_journal_year 2022
_chemical_formula_sum 'C550 H641 Br40 Cd44 Cl31 N40 O190 Sm12'
_chemical_formula_weight 21897.18
_chemical_name_systematic 'Cd-Sm nanocluster'
_chemical_properties_physical Heat-sensitive
_space_group_IT_number 2
_space_group_name_Hall '-P 1'
_space_group_name_H-M_alt 'P -1'
_symmetry_cell_setting triclinic
_symmetry_space_group_name_H-M 'P -1'
_atom_sites_solution_hydrogens geom
_atom_sites_solution_primary direct
_atom_sites_solution_secondary difmap
_audit_creation_method SHELXL-97
_audit_update_record
;
2022-07-15 deposited with the CCDC.	2022-10-04 downloaded from the CCDC.
;
_cell_angle_alpha 66.8070(10)
_cell_angle_beta 86.3940(10)
_cell_angle_gamma 77.2980(10)
_cell_formula_units_Z 2
_cell_length_a 25.5669(14)
_cell_length_b 42.314(2)
_cell_length_c 44.056(3)
_cell_measurement_reflns_used 72166
_cell_measurement_temperature 190(1)
_cell_measurement_theta_max 27.9652
_cell_measurement_theta_min 1.2015
_cell_volume 42723(4)
_computing_cell_refinement 'Collect software, Nonius B.V. 1998'
_computing_data_collection 'Collect software, Nonius B.V. 1998'
_computing_data_reduction
;
DENZO and Scalepack (Otwinoski and Minor, 1997)
;
_computing_molecular_graphics 'XP SHELXTL/PC, Siemens Analytical'
_computing_structure_refinement 'XL SHELXTL/PC, Siemens Analytical'
_computing_structure_solution
;

SIR97 - Altomare A., Burla M.C., Camalli M., Cascarano G.L., Giacovazzo C., 
Guagliardi A., Moliterni A.G.G., Polidori G.,Spagna R.
;
_diffrn_ambient_temperature 190(1)
_diffrn_detector_area_resol_mean 13.6612
_diffrn_measured_fraction_theta_full 0.985
_diffrn_measured_fraction_theta_max 0.985
_diffrn_measurement_device_type 'Mercury2 (2x2 bin mode)'
_diffrn_measurement_method dtprofit.ref
_diffrn_radiation_monochromator 'Graphite Monochromator'
_diffrn_radiation_source 'Sealed tube'
_diffrn_radiation_type MoK\a
_diffrn_radiation_wavelength 0.710747
_diffrn_reflns_av_R_equivalents 0.0000
_diffrn_reflns_av_sigmaI/netI 0.4941
_diffrn_reflns_limit_h_max 30
_diffrn_reflns_limit_h_min -30
_diffrn_reflns_limit_k_max 49
_diffrn_reflns_limit_k_min -45
_diffrn_reflns_limit_l_max 52
_diffrn_reflns_limit_l_min 0
_diffrn_reflns_number 148186
_diffrn_reflns_theta_full 25.00
_diffrn_reflns_theta_max 25.00
_diffrn_reflns_theta_min 3.00
_exptl_absorpt_coefficient_mu 3.911
_exptl_absorpt_correction_T_max 1.0000
_exptl_absorpt_correction_T_min 0.5988
_exptl_absorpt_correction_type multi-scan
_exptl_absorpt_process_details 'DENZO and Scalepack (Otwinoski and Minor, 1997)'
_exptl_crystal_colour Yellow
_exptl_crystal_density_diffrn 1.702
_exptl_crystal_density_method 'not measured'
_exptl_crystal_description Block
_exptl_crystal_F_000 21048
_exptl_crystal_preparation Luminescent
_exptl_crystal_recrystallization_method 'Vapour deposition'
_exptl_crystal_size_max 0.20
_exptl_crystal_size_mid 0.17
_exptl_crystal_size_min 0.12
_platon_squeeze_details
;
;
_refine_diff_density_max 2.234
_refine_diff_density_min -1.527
_refine_diff_density_rms 0.217
_refine_ls_extinction_method none
_refine_ls_goodness_of_fit_ref 0.831
_refine_ls_hydrogen_treatment constr
_refine_ls_matrix_type fullcycle
_refine_ls_number_parameters 8044
_refine_ls_number_reflns 148186
_refine_ls_number_restraints 5586
_refine_ls_restrained_S_all 0.839
_refine_ls_R_factor_all 0.2228
_refine_ls_R_factor_gt 0.0952
_refine_ls_shift/su_max 0.013
_refine_ls_shift/su_mean 0.003
_refine_ls_structure_factor_coef Fsqd
_refine_ls_weighting_details 'calc w=1/[\s^2^(Fo^2^)+(0.1434P)^2^+0.0000P] where P=(Fo^2^+2Fc^2^)/3'
_refine_ls_weighting_scheme calc
_refine_ls_wR_factor_gt 0.1742
_refine_ls_wR_factor_ref 0.2455
_reflns_number_gt 81282
_reflns_number_total 148186
_reflns_threshold_expression >2sigma(I)
_cod_data_source_file d2dt02901d2.cif
_cod_data_source_block Cd44Sm12
_cod_depositor_comments
;
The following automatic conversions were performed:

data item '_exptl_absorpt_correction_type' value 'Multi-scan' was
changed to 'multi-scan' in accordance with the
/home/data/users/saulius/crontab/automatic-downloads/rss-feeds/RSC/lib/dictionaries/cif_core.dic
dictionary named 'cif_core.dic' version 2.4.2 last updated on
2011-04-26.

data item '_symmetry_cell_setting' value 'Triclinic' was changed to
'triclinic' in accordance with the
/home/data/users/saulius/crontab/automatic-downloads/rss-feeds/RSC/lib/dictionaries/cif_core.dic
dictionary named 'cif_core.dic' version 2.4.2 last updated on
2011-04-26.

Automatic conversion script
Id: cif_fix_values 7556 2019-12-06 15:28:31Z antanas 
;
_cod_original_cell_volume 42722(4)
_cod_original_sg_symbol_H-M P-1
_cod_database_code 7711452

loop_
_symmetry_equiv_pos_as_xyz
'x, y, z'
'-x, -y, -z'

loop_
_atom_site_label
_atom_site_type_symbol
_atom_site_fract_x
_atom_site_fract_y
_atom_site_fract_z
_atom_site_U_iso_or_equiv
_atom_site_adp_type
_atom_site_occupancy
_atom_site_symmetry_multiplicity
_atom_site_calc_flag
_atom_site_refinement_flags
_atom_site_disorder_assembly
_atom_site_disorder_group
Sm1 Sm 0.72799(7) 0.85368(4) 0.62532(4) 0.0559(5) Uani 1 1 d U . .
Sm2 Sm 1.10662(7) 0.88666(4) 0.61178(5) 0.0691(6) Uani 1 1 d U . .
Sm3 Sm 0.80899(8) 0.85443(4) 0.83935(4) 0.0626(5) Uani 1 1 d U . .
Sm4 Sm 0.99392(7) 0.60660(4) 0.67985(5) 0.0639(5) Uani 1 1 d U . .
Sm5 Sm 1.25935(7) 0.65243(4) 0.79726(4) 0.0586(5) Uani 1 1 d U . .
Sm6 Sm 0.79405(7) 0.59803(4) 0.87866(4) 0.0494(5) Uani 1 1 d U . .
Sm7 Sm 0.82225(9) 0.38507(5) 0.64795(5) 0.0780(6) Uani 1 1 d U . .
Sm8 Sm 0.45322(8) 0.40237(5) 0.60977(5) 0.0817(6) Uani 1 1 d U . .
Sm9 Sm 0.59968(8) 0.15122(5) 0.65715(5) 0.0747(6) Uani 1 1 d U . .
Sm10 Sm 0.82255(6) 0.14453(4) 0.89153(4) 0.0480(4) Uani 1 1 d U . .
Sm11 Sm 0.51573(6) 0.33762(4) 0.87444(4) 0.0481(5) Uani 1 1 d U . .
Sm12 Sm 0.34613(6) 0.16044(4) 0.85941(4) 0.0511(5) Uani 1 1 d U . .
Cd1 Cd 0.80636(11) 0.85696(6) 0.55234(6) 0.0720(8) Uani 1 1 d U . .
Cd2 Cd 0.85437(13) 0.93454(7) 0.50627(7) 0.0897(9) Uani 1 1 d U . .
Cd3 Cd 0.98109(11) 0.86492(6) 0.58503(6) 0.0726(8) Uani 1 1 d U . .
Cd4 Cd 1.18656(12) 0.91305(7) 0.66231(7) 0.0845(9) Uani 1 1 d U . .
Cd5 Cd 1.13416(16) 0.99209(9) 0.67634(10) 0.1361(14) Uani 1 1 d U . .
Cd6 Cd 1.06705(12) 0.90079(7) 0.75528(7) 0.0933(9) Uani 1 1 d U . .
Cd7 Cd 0.94169(12) 0.95419(7) 0.76098(8) 0.0918(10) Uani 1 1 d U . .
Cd8 Cd 0.95737(11) 0.85194(7) 0.82129(7) 0.0801(8) Uani 1 1 d U . .
Cd9 Cd 0.66958(11) 0.86041(6) 0.81706(6) 0.0716(8) Uani 1 1 d U . .
Cd10 Cd 0.60011(12) 0.93399(7) 0.74966(7) 0.0890(9) Uani 1 1 d U . .
Cd11 Cd 0.69466(10) 0.85165(6) 0.71235(6) 0.0624(7) Uani 1 1 d U . .
Cd12 Cd 1.12932(10) 0.62759(7) 0.69063(7) 0.0737(8) Uani 1 1 d U . .
Cd13 Cd 1.29463(11) 0.55913(7) 0.71442(7) 0.0843(9) Uani 1 1 d U . .
Cd14 Cd 1.29691(10) 0.64095(6) 0.71979(6) 0.0712(8) Uani 1 1 d U . .
Cd15 Cd 1.15842(10) 0.65599(6) 0.86254(6) 0.0652(7) Uani 1 1 d U . .
Cd16 Cd 1.16128(10) 0.54934(6) 0.91074(6) 0.0624(7) Uani 1 1 d U . .
Cd17 Cd 1.03858(10) 0.60608(6) 0.91872(6) 0.0660(7) Uani 1 1 d U . .
Cd18 Cd 0.84419(10) 0.59718(6) 0.95510(6) 0.0630(7) Uani 1 1 d U . .
Cd19 Cd 0.92901(10) 0.51897(6) 1.01019(6) 0.0652(7) Uani 1 1 d U . .
Cd20 Cd 0.81209(9) 0.59811(5) 0.79233(5) 0.0489(6) Uani 1 1 d U . .
Cd21 Cd 0.86166(11) 0.50050(6) 0.76831(6) 0.0702(8) Uani 1 1 d U . .
Cd22 Cd 0.86522(10) 0.57868(6) 0.69651(6) 0.0610(7) Uani 1 1 d U . .
Cd23 Cd 0.35146(9) 0.25515(6) 0.84898(6) 0.0586(7) Uani 1 1 d U . .
Cd24 Cd 0.28361(10) 0.31450(7) 0.91064(7) 0.0739(8) Uani 1 1 d U . .
Cd25 Cd 0.37122(9) 0.36458(6) 0.85585(6) 0.0618(7) Uani 1 1 d U . .
Cd26 Cd 0.66743(9) 0.29035(6) 0.88537(6) 0.0559(7) Uani 1 1 d U . .
Cd27 Cd 0.78896(13) 0.23717(7) 0.97453(7) 0.0917(10) Uani 1 1 d U . .
Cd28 Cd 0.84998(10) 0.21924(6) 0.90589(6) 0.0656(7) Uani 1 1 d U . .
Cd29 Cd 0.73270(9) 0.09278(5) 0.87659(6) 0.0525(6) Uani 1 1 d U . .
Cd30 Cd 0.66298(10) 0.05677(6) 0.96772(6) 0.0596(7) Uani 1 1 d U . .
Cd31 Cd 0.58567(10) 0.05842(6) 0.90197(6) 0.0622(7) Uani 1 1 d U . .
Cd32 Cd 0.44657(11) 0.00660(7) 0.95997(7) 0.0866(9) Uani 1 1 d U . .
Cd33 Cd 0.40076(10) 0.06701(6) 0.87857(6) 0.0643(7) Uani 1 1 d U . .
Cd34 Cd 0.51424(13) 0.47126(7) 0.61605(7) 0.0947(10) Uani 1 1 d U . .
Cd35 Cd 0.5853(9) 0.5200(6) 0.5730(5) 0.221 Uiso 1 1 d . . .
Cd36 Cd 0.67591(13) 0.42423(7) 0.64691(7) 0.0986(10) Uani 1 1 d U . .
Cd37 Cd 0.93657(14) 0.31579(8) 0.64866(9) 0.1127(11) Uani 1 1 d U . .
Cd38 Cd 0.9742(3) 0.28821(16) 0.58350(17) 0.253(3) Uani 1 1 d U . .
Cd39 Cd 0.85012(12) 0.22553(7) 0.65005(7) 0.0879(9) Uani 1 1 d U . .
Cd40 Cd 0.78533(14) 0.21626(8) 0.58566(7) 0.1005(10) Uani 1 1 d U . .
Cd41 Cd 0.73016(11) 0.16093(6) 0.68200(6) 0.0734(8) Uani 1 1 d U . .
Cd42 Cd 0.46343(13) 0.19271(7) 0.61906(7) 0.0940(10) Uani 1 1 d U . .
Cd43 Cd 0.45324(16) 0.26208(10) 0.53865(9) 0.1368(13) Uani 1 1 d U . .
Cd44 Cd 0.44869(12) 0.30925(7) 0.61832(7) 0.0920(9) Uani 1 1 d U . .
Br1 Br 0.8804(2) 0.40367(13) 0.8850(2) 0.213(3) Uani 1 1 d U . .
Br2 Br 1.12312(16) 0.09952(11) 0.94636(10) 0.0999(14) Uani 1 1 d U . .
Br3 Br 0.9734(2) -0.04110(11) 0.98585(15) 0.154(2) Uani 1 1 d U . .
Br4 Br 0.75593(16) -0.12666(9) 0.99451(9) 0.0849(12) Uani 1 1 d U . .
Br5 Br 0.4386(2) -0.11710(12) 0.87732(15) 0.151(2) Uani 1 1 d U . .
Br6 Br 0.11595(17) 0.06850(11) 0.84903(12) 0.1099(15) Uani 1 1 d U . .
Br7 Br 0.06295(15) 0.23695(11) 0.89036(11) 0.1022(14) Uani 1 1 d U . .
Br8 Br 0.0870(2) 0.43018(16) 0.77405(19) 0.195(3) Uani 1 1 d U . .
Br9 Br 0.39938(16) 0.50207(9) 0.91747(10) 0.0901(13) Uani 1 1 d U . .
Br10 Br 0.6201(2) 0.40801(13) 0.98304(12) 0.1271(18) Uani 1 1 d U . .
Br11 Br 1.0979(3) 0.43558(19) 0.6596(2) 0.215(3) Uani 1 1 d U . .
Br12 Br 1.2100(4) 0.1810(3) 0.7008(3) 0.280(4) Uani 1 1 d U . .
Br13 Br 0.9453(2) 0.03426(13) 0.66514(16) 0.159(2) Uani 1 1 d U . .
Br14 Br 0.78672(17) -0.00181(10) 0.63617(10) 0.0938(13) Uani 1 1 d U . .
Br15 Br 0.4853(2) 0.01261(13) 0.62132(12) 0.144(2) Uani 1 1 d U . .
Br16 Br 0.1675(3) 0.3010(2) 0.5705(2) 0.298(5) Uani 1 1 d DU . .
Br17 Br 0.2326(2) 0.43595(16) 0.48985(12) 0.156(2) Uani 1 1 d U . .
Br18 Br 0.2667(2) 0.59173(12) 0.53184(12) 0.1359(19) Uani 1 1 d U . .
Br19 Br 0.5098(3) 0.64383(14) 0.63426(17) 0.191(3) Uani 1 1 d U . .
Br20 Br 0.8138(3) 0.57990(13) 0.57793(13) 0.184(3) Uani 1 1 d U . .
Br21 Br 0.9877(3) 0.50290(19) 0.57351(18) 0.213(3) Uani 1 1 d U . .
Br22 Br 1.1573(2) 0.51989(16) 0.58068(16) 0.168(2) Uani 1 1 d U . .
Br23 Br 1.4044(3) 0.64394(17) 0.54955(16) 0.214(3) Uani 1 1 d U . .
Br24 Br 1.56814(17) 0.63873(14) 0.77607(13) 0.1287(17) Uani 1 1 d U . .
Br25 Br 1.44655(17) 0.59329(14) 0.94193(11) 0.1229(17) Uani 1 1 d U . .
Br26 Br 1.2446(2) 0.57106(10) 1.05669(12) 0.1206(18) Uani 1 1 d U . .
Br27 Br 0.9764(2) 0.64288(16) 1.08086(16) 0.162(2) Uani 1 1 d U . .
Br28 Br 0.56012(15) 0.58287(10) 1.00479(9) 0.0828(12) Uani 1 1 d U . .
Br29 Br 0.63205(15) 0.47152(9) 0.87022(9) 0.0808(12) Uani 1 1 d U . .
Br30 Br 0.57336(18) 0.55349(11) 0.72031(14) 0.1310(18) Uani 1 1 d U . .
Br31 Br 0.5253(2) 0.90312(15) 0.48456(11) 0.1426(19) Uani 1 1 d U . .
Br32 Br 0.9866(3) 0.82744(19) 0.41366(17) 0.203(3) Uani 1 1 d U . .
Br33 Br 1.11824(17) 0.95883(10) 0.42647(10) 0.0942(13) Uani 1 1 d U . .
Br34 Br 1.3893(2) 0.91568(16) 0.53496(13) 0.146(2) Uani 1 1 d U . .
Br35 Br 1.3581(3) 0.92516(19) 0.79472(16) 0.189(3) Uani 1 1 d U . .
Br36 Br 1.0661(3) 0.9797(2) 0.88485(18) 0.229(3) Uani 1 1 d DU . .
Br37 Br 0.88721(16) 0.90027(9) 0.97319(9) 0.0834(12) Uani 1 1 d U . .
Br38 Br 0.6011(2) 0.84800(15) 0.98340(11) 0.1340(18) Uani 1 1 d U . .
Br39 Br 0.4037(4) 0.8172(3) 0.7861(3) 0.326(5) Uani 1 1 d U . .
Br40 Br 0.4359(2) 0.94372(15) 0.60876(15) 0.152(2) Uani 1 1 d U . .
Cl1 Cl 0.8422(4) 0.4990(2) 1.0316(2) 0.074(3) Uani 1 1 d U . .
Cl2 Cl 0.9874(4) 0.4593(2) 1.0257(2) 0.077(3) Uani 1 1 d U . .
Cl3 Cl 0.9086(5) 0.4486(3) 0.7577(3) 0.121(4) Uani 1 1 d U . .
Cl4 Cl 1.2298(4) 0.5103(2) 0.8924(2) 0.082(3) Uani 1 1 d U . .
Cl5 Cl 1.0561(3) 0.6623(2) 0.8707(2) 0.077(3) Uani 1 1 d U . .
Cl6 Cl 1.3847(4) 0.5214(2) 0.7278(2) 0.083(3) Uani 1 1 d U . .
Cl7 Cl 1.0634(3) 0.5628(2) 0.89102(19) 0.064(2) Uani 1 1 d U . .
Cl8 Cl 0.9892(11) 1.0082(7) 0.7550(7) 0.341(13) Uani 1 1 d U . .
Cl9 Cl 1.1018(8) 1.0529(5) 0.6469(5) 0.230(8) Uani 1 1 d U . .
Cl10 Cl 0.7888(5) 0.9767(3) 0.4639(3) 0.114(4) Uani 1 1 d U . .
Cl11 Cl 0.9888(4) 0.9390(2) 0.7145(2) 0.100(3) Uani 1 1 d U . .
Cl12 Cl 0.8568(4) 0.9950(2) 0.7509(2) 0.095(3) Uani 1 1 d U . .
Cl13 Cl 1.1030(5) 0.9676(3) 0.7323(3) 0.138(4) Uani 1 1 d U . .
Cl14 Cl 0.5478(5) 0.9810(3) 0.7648(3) 0.115(4) Uani 1 1 d U . .
Cl15 Cl 1.0350(4) 0.8426(2) 0.7835(2) 0.087(3) Uani 1 1 d U . .
Cl16 Cl 0.8695(13) 0.2235(8) 0.5431(8) 0.390(16) Uani 1 1 d U . .
Cl17 Cl 0.7349(5) 0.2266(3) 0.5367(3) 0.134(4) Uani 1 1 d U . .
Cl18 Cl 0.4518(8) 0.2367(5) 0.4983(4) 0.222(7) Uani 1 1 d U . .
Cl19 Cl 0.5389(4) 0.0077(2) 0.9633(2) 0.086(3) Uani 1 1 d U . .
Cl20 Cl 0.4605(10) 0.3114(6) 0.5564(6) 0.179(11) Uani 1 1 d U . .
Cl21 Cl 1.0119(12) 0.3238(7) 0.5298(7) 0.358(14) Uani 1 1 d U . .
Cl22 Cl 0.524(2) 0.5954(12) 0.5203(12) 0.75(4) Uani 1 1 d DU . .
Cl23 Cl 0.7791(4) 0.2021(2) 0.6942(2) 0.084(3) Uani 1 1 d U . .
Cl24 Cl 0.9300(6) 0.2406(4) 0.6019(4) 0.183(6) Uani 1 1 d U . .
Cl25 Cl 0.8443(5) 0.2128(3) 1.0256(3) 0.123(4) Uani 1 1 d U . .
Cl26 Cl 0.3597(4) -0.0010(2) 0.9841(2) 0.083(3) Uani 1 1 d U . .
Cl27 Cl 0.2530(4) 0.3409(3) 0.9501(2) 0.103(3) Uani 1 1 d U . .
Cl28 Cl 0.6387(3) 0.0976(2) 0.85599(19) 0.062(2) Uani 1 1 d U . .
Cl29 Cl 0.5710(3) 0.0937(2) 0.93833(18) 0.067(2) Uani 1 1 d U . .
Cl30 Cl 0.7862(4) 0.2684(2) 0.6017(3) 0.101(3) Uani 1 1 d U . .
Cl31 Cl 0.6966(4) 0.0719(2) 1.0096(2) 0.102(3) Uani 1 1 d U . .
N1 N 0.9031(11) 0.2528(7) 0.8710(7) 0.090(9) Uani 1 1 d U . .
N2 N 0.9838(12) 0.2916(8) 0.6968(7) 0.106(10) Uani 1 1 d U . .
N3 N 0.9096(10) 0.1176(6) 0.8657(6) 0.067(7) Uani 1 1 d U . .
N4 N 0.9230(12) 0.1849(7) 0.6771(7) 0.100(10) Uani 1 1 d U . .
N5 N 0.7708(8) 0.0372(5) 0.8835(5) 0.046(6) Uani 1 1 d U . .
N6 N 0.7948(10) 0.1108(6) 0.7011(6) 0.074(8) Uani 1 1 d U . .
N7 N 0.5978(9) 0.0098(6) 0.8900(5) 0.055(7) Uani 1 1 d U . .
N8 N 0.6005(11) 0.0866(7) 0.6917(6) 0.080(8) Uani 1 1 d U . .
N9 N 0.4109(10) 0.0502(6) 0.8360(6) 0.077(8) Uani 1 1 d U . .
N10 N 0.3842(13) 0.1780(8) 0.6416(7) 0.113(11) Uani 1 1 d U . .
N11 N 0.2743(11) 0.1802(7) 0.8136(6) 0.081(8) Uani 1 1 d U . .
N12 N 0.3581(10) 0.3087(7) 0.6175(6) 0.080(8) Uani 1 1 d U . .
N13 N 0.2783(5) 0.2940(6) 0.8175(5) 0.055(7) Uani 1 1 d DU . .
N14 N 0.3519(11) 0.4259(7) 0.6186(6) 0.084(9) Uani 1 1 d U . .
N15 N 0.3333(9) 0.4125(6) 0.8106(5) 0.055(7) Uani 1 1 d U . .
N16 N 0.4669(12) 0.4942(7) 0.6497(7) 0.097(10) Uani 1 1 d U . .
N17 N 0.5471(11) 0.3943(7) 0.8568(6) 0.088(9) Uani 1 1 d U . .
N18 N 0.6688(10) 0.4715(9) 0.6605(7) 0.136(13) Uani 1 1 d DU . .
N19 N 0.7147(9) 0.3325(5) 0.8799(5) 0.054(7) Uani 1 1 d DU . .
N20 N 0.8527(9) 0.4092(6) 0.6860(6) 0.060(7) Uani 1 1 d U . .
N21 N 1.0043(11) 0.6289(7) 0.6141(6) 0.084(9) Uani 1 1 d U . .
N22 N 1.0087(12) 0.8471(7) 0.5414(7) 0.093(9) Uani 1 1 d U . .
N23 N 1.1733(10) 0.6370(6) 0.6402(6) 0.074(8) Uani 1 1 d U . .
N24 N 1.1748(12) 0.8515(7) 0.5872(7) 0.093(9) Uani 1 1 d U . .
N25 N 1.3304(10) 0.6824(7) 0.6780(6) 0.077(8) Uani 1 1 d U . .
N26 N 1.2607(12) 0.8774(8) 0.6905(7) 0.102(10) Uani 1 1 d U . .
N27 N 1.3175(10) 0.6903(6) 0.8070(6) 0.073(8) Uani 1 1 d U . .
N28 N 1.1307(12) 0.8953(8) 0.7904(7) 0.104(10) Uani 1 1 d U . .
N29 N 1.1928(10) 0.6612(6) 0.9063(6) 0.066(8) Uani 1 1 d U . .
N30 N 1.0068(11) 0.8493(7) 0.8627(7) 0.087(9) Uani 1 1 d U . .
N31 N 0.8226(11) 0.6427(7) 0.9687(6) 0.081(8) Uani 1 1 d U . .
N32 N 0.6236(12) 0.8192(7) 0.8488(7) 0.095(9) Uani 1 1 d U . .
N33 N 0.6968(9) 0.6280(5) 0.8700(5) 0.050(6) Uani 1 1 d U . .
N34 N 0.6110(10) 0.8381(6) 0.7242(6) 0.068(8) Uani 1 1 d U . .
N35 N 0.7333(8) 0.6029(5) 0.7700(5) 0.037(6) Uani 1 1 d U . .
N36 N 0.6547(10) 0.8199(6) 0.6242(6) 0.064(7) Uani 1 1 d U . .
N37 N 0.7924(8) 0.6049(5) 0.6621(5) 0.043(6) Uani 1 1 d U . .
N38 N 0.8266(10) 0.8102(6) 0.5376(6) 0.075(8) Uani 1 1 d U . .
N39 N 1.0343(9) 0.6244(6) 0.9606(5) 0.056(7) Uani 1 1 d U . .
N40 N 0.8173(11) 0.8180(7) 0.9034(7) 0.088(9) Uani 1 1 d U . .
O1 O 0.8016(10) 0.2947(6) 0.9662(6) 0.107(8) Uani 1 1 d U . .
O2 O 0.8402(8) 0.2562(5) 0.9330(4) 0.062(6) Uani 1 1 d U . .
O3 O 1.0053(14) 0.2786(9) 0.6343(8) 0.172(13) Uani 1 1 d U . .
O4 O 1.0657(9) 0.2463(10) 0.6023(8) 0.199(15) Uani 1 1 d DU . .
O5 O 0.9360(8) 0.1865(5) 0.9400(5) 0.073(6) Uani 1 1 d U . .
O6 O 0.8928(7) 0.1677(4) 0.8993(4) 0.055(5) Uani 1 1 d U . .
O7 O 0.8459(11) 0.1868(6) 0.6267(6) 0.118(9) Uani 1 1 d U . .
O8 O 0.8121(10) 0.1508(6) 0.5980(6) 0.110(8) Uani 1 1 d U . .
O9 O 0.8792(8) 0.0938(5) 0.9398(5) 0.071(6) Uani 1 1 d U . .
O10 O 0.8149(7) 0.0858(5) 0.9035(4) 0.057(5) Uani 1 1 d U . .
O11 O 0.6906(8) 0.1271(5) 0.6650(5) 0.065(6) Uani 1 1 d U . .
O12 O 0.6417(9) 0.1125(5) 0.6219(5) 0.084(7) Uani 1 1 d U . .
O13 O 0.7454(8) 0.0064(5) 0.9731(5) 0.071(6) Uani 1 1 d U . .
O14 O 0.6662(7) 0.0302(5) 0.9296(4) 0.057(6) Uani 1 1 d U . .
O15 O 0.5258(9) 0.1382(5) 0.6433(5) 0.080(7) Uani 1 1 d U . .
O16 O 0.4593(11) 0.1481(6) 0.5940(6) 0.114(9) Uani 1 1 d U . .
O17 O 0.4639(8) -0.0504(5) 0.9530(5) 0.078(7) Uani 1 1 d U . .
O18 O 0.4409(8) 0.0102(5) 0.9075(5) 0.076(7) Uani 1 1 d U . .
O19 O 0.4021(10) 0.2331(7) 0.5778(6) 0.112(9) Uani 1 1 d U . .
O20 O 0.3597(14) 0.2900(9) 0.5262(8) 0.183(14) Uani 1 1 d U . .
O21 O 0.3138(8) 0.0453(5) 0.8904(5) 0.072(6) Uani 1 1 d U . .
O22 O 0.3230(7) 0.1092(5) 0.8587(4) 0.059(6) Uani 1 1 d U . .
O23 O 0.4074(10) 0.3699(6) 0.5931(6) 0.110(8) Uani 1 1 d U . .
O24 O 0.4044(9) 0.4322(5) 0.5522(5) 0.086(7) Uani 1 1 d U . .
O25 O 0.2575(7) 0.1618(4) 0.8901(4) 0.056(5) Uani 1 1 d U . .
O26 O 0.2981(7) 0.2141(5) 0.8567(4) 0.059(6) Uani 1 1 d U . .
O27 O 0.4367(9) 0.4613(5) 0.6012(5) 0.080(7) Uani 1 1 d U . .
O28 O 0.4622(11) 0.5203(7) 0.5678(6) 0.125(9) Uani 1 1 d U . .
O29 O 0.1996(10) 0.3339(6) 0.8771(6) 0.103(8) Uani 1 1 d U . .
O30 O 0.2893(8) 0.3568(5) 0.8611(4) 0.064(6) Uani 1 1 d U . .
O31 O 0.5618(10) 0.5079(6) 0.6146(6) 0.104(8) Uani 1 1 d U . .
O32 O 0.6190(11) 0.5571(7) 0.5842(7) 0.126(9) Uani 1 1 d U . .
O33 O 0.3390(7) 0.4070(5) 0.8851(4) 0.061(6) Uani 1 1 d U . .
O34 O 0.4417(7) 0.3810(4) 0.8697(4) 0.052(5) Uani 1 1 d U . .
O35 O 0.7598(10) 0.4378(6) 0.6409(6) 0.097(8) Uani 1 1 d U . .
O36 O 0.8440(10) 0.4440(6) 0.6069(6) 0.103(8) Uani 1 1 d U . .
O37 O 0.5175(8) 0.3473(5) 0.9287(5) 0.069(6) Uani 1 1 d U . .
O38 O 0.6012(7) 0.3291(4) 0.8971(4) 0.056(5) Uani 1 1 d U . .
O39 O 0.9159(9) 0.3706(6) 0.6526(5) 0.089(7) Uani 1 1 d U . .
O40 O 1.0045(12) 0.3561(8) 0.6233(7) 0.152(11) Uani 1 1 d U . .
O41 O 0.8868(8) 0.5348(5) 0.6700(5) 0.074(6) Uani 1 1 d U . .
O42 O 0.9318(9) 0.5881(6) 0.6586(5) 0.087(7) Uani 1 1 d U . .
O43 O 1.0626(8) 0.8852(5) 0.5690(5) 0.066(6) Uani 1 1 d U . .
O44 O 1.1196(8) 0.9301(5) 0.5536(4) 0.059(6) Uani 1 1 d U . .
O45 O 1.0448(9) 0.5482(5) 0.6738(5) 0.086(7) Uani 1 1 d U . .
O46 O 1.0894(8) 0.5996(5) 0.6700(5) 0.077(7) Uani 1 1 d U . .
O47 O 1.1980(9) 0.8956(6) 0.6182(5) 0.090(7) Uani 1 1 d U . .
O48 O 1.2449(10) 0.9413(6) 0.6189(6) 0.103(8) Uani 1 1 d U . .
O49 O 1.3053(10) 0.5718(6) 0.6542(6) 0.110(8) Uani 1 1 d U . .
O50 O 1.3049(8) 0.6142(5) 0.6847(5) 0.064(6) Uani 1 1 d U . .
O51 O 1.2035(10) 0.9509(6) 0.6824(6) 0.108(8) Uani 1 1 d U . .
O52 O 1.2120(11) 1.0007(7) 0.7019(7) 0.133(10) Uani 1 1 d U . .
O53 O 1.3993(9) 0.6186(5) 0.7319(5) 0.086(7) Uani 1 1 d U . .
O54 O 1.3303(7) 0.6538(5) 0.7613(4) 0.057(6) Uani 1 1 d U . .
O55 O 1.0156(9) 0.9208(5) 0.7908(5) 0.084(7) Uani 1 1 d U . .
O56 O 0.9390(9) 0.9464(6) 0.8204(5) 0.089(7) Uani 1 1 d U . .
O57 O 1.3370(8) 0.6102(5) 0.8375(5) 0.068(6) Uani 1 1 d U . .
O58 O 1.2524(9) 0.6416(6) 0.8542(5) 0.087(7) Uani 1 1 d U . .
O59 O 0.8878(8) 0.8674(5) 0.8512(5) 0.075(6) Uani 1 1 d U . .
O60 O 0.8001(8) 0.8977(5) 0.8689(5) 0.063(6) Uani 1 1 d U . .
O61 O 1.2290(8) 0.5632(5) 0.9394(5) 0.069(6) Uani 1 1 d U . .
O62 O 1.1274(8) 0.5910(5) 0.9337(5) 0.063(6) Uani 1 1 d U . .
O63 O 0.7213(8) 0.8556(5) 0.8602(5) 0.077(7) Uani 1 1 d U . .
O64 O 0.6254(10) 0.8935(6) 0.8548(6) 0.103(8) Uani 1 1 d U . .
O65 O 0.9614(9) 0.5375(5) 1.0496(5) 0.084(7) Uani 1 1 d U . .
O66 O 0.8933(8) 0.5737(5) 1.0028(4) 0.066(6) Uani 1 1 d U . .
O67 O 0.5892(8) 0.8828(5) 0.7883(5) 0.081(7) Uani 1 1 d U . .
O68 O 0.5172(9) 0.9160(6) 0.7401(5) 0.089(7) Uani 1 1 d U . .
O69 O 0.7699(8) 0.5813(5) 0.9936(5) 0.074(6) Uani 1 1 d U . .
O70 O 0.7645(8) 0.6027(5) 0.9282(4) 0.061(6) Uani 1 1 d U . .
O71 O 0.6616(7) 0.8670(4) 0.6583(4) 0.055(5) Uani 1 1 d U . .
O72 O 0.6456(9) 0.9062(6) 0.5976(5) 0.088(7) Uani 1 1 d U . .
O73 O 0.7389(8) 0.5481(5) 0.9009(4) 0.065(6) Uani 1 1 d U . .
O74 O 0.7584(6) 0.5847(4) 0.8384(4) 0.033(4) Uani 1 1 d U . .
O75 O 0.7219(7) 0.8498(4) 0.5707(4) 0.052(5) Uani 1 1 d U . .
O76 O 0.7301(10) 0.8824(6) 0.5096(5) 0.098(8) Uani 1 1 d U . .
O77 O 0.7686(9) 0.4951(6) 0.7705(5) 0.085(7) Uani 1 1 d U . .
O78 O 0.8131(8) 0.5421(5) 0.7241(5) 0.068(6) Uani 1 1 d U . .
O79 O 0.8553(8) 0.8794(5) 0.5103(5) 0.077(7) Uani 1 1 d U . .
O80 O 0.9095(11) 0.9207(6) 0.4660(6) 0.118(9) Uani 1 1 d U . .
O81 O 0.7011(7) 0.2653(5) 0.9453(4) 0.061(6) Uani 1 1 d U . .
O82 O 0.7084(10) 0.2373(6) 0.9972(6) 0.105(8) Uani 1 1 d U . .
O83 O 0.7465(6) 0.2568(4) 0.8771(4) 0.041(5) Uani 1 1 d U . .
O84 O 0.7948(7) 0.2065(5) 0.8766(4) 0.059(6) Uani 1 1 d U . .
O85 O 0.8061(7) 0.1955(4) 0.9527(4) 0.053(5) Uani 1 1 d U . .
O86 O 0.7948(8) 0.1501(5) 0.9425(5) 0.068(6) Uani 1 1 d U . .
O87 O 0.7283(7) 0.1461(4) 0.8935(4) 0.049(5) Uani 1 1 d U . .
O88 O 0.6984(8) 0.0977(5) 0.9246(5) 0.068(6) Uani 1 1 d U . .
O89 O 0.7995(7) 0.1628(4) 0.8374(4) 0.042(5) Uani 1 1 d U . .
O90 O 0.7433(8) 0.1324(5) 0.8269(5) 0.073(6) Uani 1 1 d U . .
O91 O 0.5024(7) 0.0813(4) 0.8758(4) 0.048(5) Uani 1 1 d U . .
O92 O 0.4267(8) 0.1198(5) 0.8568(5) 0.065(6) Uani 1 1 d U . .
O93 O 0.3845(7) 0.1922(4) 0.8125(4) 0.049(5) Uani 1 1 d U . .
O94 O 0.3948(7) 0.2457(4) 0.8051(4) 0.043(5) Uani 1 1 d U . .
O95 O 0.4018(7) 0.1834(5) 0.8798(4) 0.058(6) Uani 1 1 d U . .
O96 O 0.4186(7) 0.2274(4) 0.8890(4) 0.051(5) Uani 1 1 d U . .
O97 O 0.3068(7) 0.2636(4) 0.8957(4) 0.048(5) Uani 1 1 d U . .
O98 O 0.2677(10) 0.2575(6) 0.9422(6) 0.114(9) Uani 1 1 d U . .
O99 O 0.3610(7) 0.1200(4) 0.9162(4) 0.053(5) Uani 1 1 d U . .
O100 O 0.4087(8) 0.0653(5) 0.9300(4) 0.059(6) Uani 1 1 d U . .
O101 O 0.3731(7) 0.3177(4) 0.9062(4) 0.042(5) Uani 1 1 d U . .
O102 O 0.4612(8) 0.3050(5) 0.9121(5) 0.066(6) Uani 1 1 d U . .
O103 O 0.5550(7) 0.2815(4) 0.8823(4) 0.049(5) Uani 1 1 d U . .
O104 O 0.6326(8) 0.2423(5) 0.9012(5) 0.081(7) Uani 1 1 d U . .
O105 O 0.5569(8) 0.3437(5) 0.8251(5) 0.068(6) Uani 1 1 d U . .
O106 O 0.6445(7) 0.3130(5) 0.8309(4) 0.054(5) Uani 1 1 d U . .
O107 O 0.4472(7) 0.3335(4) 0.8429(4) 0.051(5) Uani 1 1 d U . .
O108 O 0.3871(8) 0.3061(5) 0.8378(5) 0.063(6) Uani 1 1 d U . .
O109 O 0.8503(10) 0.3780(6) 0.5950(6) 0.100(8) Uani 1 1 d U . .
O110 O 0.9132(11) 0.3343(7) 0.5957(6) 0.116(9) Uani 1 1 d U . .
O111 O 0.8511(8) 0.3205(5) 0.6639(5) 0.073(6) Uani 1 1 d U . .
O112 O 0.8695(9) 0.2679(5) 0.6636(5) 0.091(7) Uani 1 1 d U . .
O113 O 0.7227(8) 0.1996(5) 0.6266(4) 0.060(6) Uani 1 1 d U . .
O114 O 0.6437(10) 0.1994(6) 0.6509(6) 0.114(9) Uani 1 1 d U . .
O115 O 0.6808(9) 0.1547(5) 0.7263(5) 0.084(7) Uani 1 1 d U . .
O116 O 0.6032(8) 0.1490(5) 0.7094(4) 0.064(6) Uani 1 1 d U . .
O117 O 0.5392(12) 0.3037(7) 0.6099(7) 0.139(10) Uani 1 1 d U . .
O118 O 0.5165(9) 0.3525(6) 0.6158(5) 0.095(8) Uani 1 1 d U . .
O119 O 0.5102(9) 0.2169(6) 0.5758(5) 0.096(8) Uani 1 1 d U . .
O120 O 0.5936(9) 0.1871(5) 0.5996(5) 0.085(7) Uani 1 1 d U . .
O121 O 0.5220(9) 0.1963(5) 0.6548(5) 0.084(7) Uani 1 1 d U . .
O122 O 0.4653(9) 0.2464(6) 0.6387(5) 0.089(7) Uani 1 1 d U . .
O123 O 0.4444(8) 0.3079(5) 0.6720(5) 0.077(7) Uani 1 1 d U . .
O124 O 0.4405(9) 0.3616(6) 0.6634(5) 0.086(7) Uani 1 1 d U . .
O125 O 0.5159(10) 0.4091(6) 0.6445(6) 0.102(8) Uani 1 1 d U . .
O126 O 0.5843(9) 0.4252(6) 0.6546(5) 0.093(7) Uani 1 1 d U . .
O127 O 0.5171(9) 0.4230(6) 0.5689(5) 0.086(7) Uani 1 1 d U . .
O128 O 0.5625(9) 0.4588(5) 0.5742(5) 0.083(7) Uani 1 1 d U . .
O129 O 0.6917(9) 0.3803(6) 0.6982(5) 0.093(7) Uani 1 1 d U . .
O130 O 0.7790(8) 0.3616(5) 0.6965(5) 0.067(6) Uani 1 1 d U . .
O131 O 0.8719(10) 0.4817(6) 0.8219(6) 0.099(8) Uani 1 1 d U . .
O132 O 0.8267(7) 0.5343(4) 0.8039(4) 0.053(5) Uani 1 1 d U . .
O133 O 0.9034(8) 0.5777(5) 0.8024(4) 0.066(6) Uani 1 1 d U . .
O134 O 0.8648(7) 0.5859(5) 0.8453(4) 0.057(5) Uani 1 1 d U . .
O135 O 0.8461(7) 0.5440(4) 0.9152(4) 0.041(5) Uani 1 1 d U . .
O136 O 0.8827(7) 0.5426(5) 0.9595(4) 0.049(5) Uani 1 1 d U . .
O137 O 0.8632(7) 0.6171(4) 0.9008(4) 0.048(5) Uani 1 1 d U . .
O138 O 0.9439(7) 0.6149(4) 0.9162(4) 0.052(5) Uani 1 1 d U . .
O139 O 1.1656(7) 0.5993(4) 0.8652(4) 0.053(5) Uani 1 1 d U . .
O140 O 1.1718(7) 0.6356(4) 0.8134(4) 0.056(5) Uani 1 1 d U . .
O141 O 1.1430(8) 0.7108(5) 0.8259(5) 0.072(6) Uani 1 1 d U . .
O142 O 1.2028(7) 0.7068(4) 0.7857(4) 0.056(5) Uani 1 1 d U . .
O143 O 1.2890(8) 0.5846(5) 0.7519(5) 0.064(6) Uani 1 1 d U . .
O144 O 1.2728(7) 0.5947(5) 0.7990(4) 0.056(5) Uani 1 1 d U . .
O145 O 1.2430(9) 0.5185(5) 0.7341(5) 0.081(7) Uani 1 1 d U . .
O146 O 1.2002(9) 0.5727(6) 0.7083(6) 0.093(7) Uani 1 1 d U . .
O147 O 1.1903(8) 0.6543(5) 0.7060(5) 0.063(6) Uani 1 1 d U . .
O148 O 1.2259(6) 0.6660(4) 0.7428(3) 0.027(4) Uani 1 1 d U . .
O149 O 1.1070(8) 0.6079(5) 0.7435(5) 0.074(6) Uani 1 1 d U . .
O150 O 1.0282(8) 0.6143(5) 0.7222(5) 0.082(7) Uani 1 1 d U . .
O151 O 1.0626(8) 0.6779(5) 0.6733(5) 0.079(7) Uani 1 1 d U . .
O152 O 0.9878(8) 0.6676(5) 0.6614(5) 0.061(6) Uani 1 1 d U . .
O153 O 0.8038(7) 0.6550(5) 0.7869(4) 0.057(6) Uani 1 1 d U . .
O154 O 0.7911(8) 0.6529(5) 0.8383(5) 0.062(6) Uani 1 1 d U . .
O155 O 0.9887(8) 0.5542(5) 0.7304(5) 0.069(6) Uani 1 1 d U . .
O156 O 0.9127(7) 0.5367(5) 0.7404(4) 0.057(5) Uani 1 1 d U . .
O157 O 0.9045(7) 0.6206(4) 0.7006(4) 0.046(5) Uani 1 1 d U . .
O158 O 0.8406(7) 0.6112(5) 0.7381(4) 0.055(5) Uani 1 1 d U . .
O159 O 0.8963(8) 0.8424(5) 0.5887(4) 0.063(6) Uani 1 1 d U . .
O160 O 0.8179(8) 0.8363(5) 0.6080(5) 0.073(6) Uani 1 1 d U . .
O161 O 0.7711(8) 0.8637(5) 0.6640(5) 0.065(6) Uani 1 1 d U . .
O162 O 0.7637(8) 0.8781(5) 0.7067(5) 0.070(6) Uani 1 1 d U . .
O163 O 0.6196(10) 0.9636(6) 0.6981(6) 0.099(8) Uani 1 1 d U . .
O164 O 0.6427(8) 0.9072(5) 0.7098(5) 0.078(7) Uani 1 1 d U . .
O165 O 0.7103(7) 0.8359(5) 0.7713(4) 0.056(5) Uani 1 1 d U . .
O166 O 0.7541(7) 0.8362(5) 0.8092(4) 0.057(6) Uani 1 1 d U . .
O167 O 0.7415(8) 0.7959(5) 0.7181(4) 0.062(6) Uani 1 1 d U . .
O168 O 0.7572(8) 0.7995(5) 0.6657(4) 0.062(6) Uani 1 1 d U . .
O169 O 0.6787(8) 0.9146(5) 0.7816(5) 0.071(6) Uani 1 1 d U . .
O170 O 0.7591(8) 0.9102(5) 0.8023(4) 0.062(6) Uani 1 1 d U . .
O171 O 0.8603(8) 0.8000(5) 0.8462(4) 0.062(6) Uani 1 1 d U . .
O172 O 0.9481(9) 0.7957(5) 0.8357(5) 0.080(7) Uani 1 1 d U . .
O173 O 0.8592(8) 0.8669(5) 0.7897(5) 0.066(6) Uani 1 1 d U . .
O174 O 0.9160(8) 0.9005(5) 0.7789(5) 0.079(7) Uani 1 1 d U . .
O175 O 1.1152(9) 0.8875(6) 0.7143(5) 0.090(7) Uani 1 1 d U . .
O176 O 1.1245(8) 0.8806(5) 0.6688(5) 0.079(7) Uani 1 1 d U . .
O177 O 1.1187(9) 0.9610(6) 0.6470(5) 0.091(7) Uani 1 1 d U . .
O178 O 1.0814(8) 0.9453(5) 0.6099(5) 0.071(6) Uani 1 1 d U . .
O180 O 1.0969(9) 0.8273(5) 0.6399(5) 0.086(7) Uani 1 1 d U . .
O181 O 0.9321(8) 0.8927(5) 0.6152(5) 0.077(7) Uani 1 1 d U . .
O182 O 1.0157(11) 0.8945(7) 0.6281(6) 0.125(9) Uani 1 1 d U . .
O183 O 0.9391(8) 0.9164(5) 0.5420(5) 0.071(6) Uani 1 1 d U . .
O184 O 0.8963(9) 0.9729(6) 0.5132(5) 0.092(7) Uani 1 1 d U . .
O185 O 0.6627(7) 0.4706(5) 0.5894(3) 0.118(9) Uani 1 1 d DU . .
O187 O 1.0233(8) 0.8146(5) 0.6264(5) 0.082(7) Uani 1 1 d U . .
O188 O 0.7537(8) 0.9080(5) 0.5943(5) 0.069(6) Uani 1 1 d U . .
O189 O 0.6580(11) 0.3980(7) 0.6099(6) 0.122(9) Uani 1 1 d U . .
O190 O 0.6611(11) 0.5112(5) 0.5374(5) 0.339 Uiso 1 1 d D . .
O191 O 0.7488(10) 0.3794(6) 0.6285(5) 0.099(8) Uani 1 1 d U . .
O192 O 0.8017(8) 0.9133(5) 0.5503(4) 0.064(6) Uani 1 1 d U . .
C1 C 0.7886(15) 0.3077(9) 0.9902(8) 0.111(14) Uani 1 1 d U . .
H1A H 0.7947 0.3312 0.9824 0.167 Uiso 1 1 calc R . .
H1B H 0.8105 0.2930 1.0097 0.167 Uiso 1 1 calc R . .
H1C H 0.7515 0.3081 0.9954 0.167 Uiso 1 1 calc R . .
C2 C 0.8313(15) 0.3085(10) 0.9441(9) 0.097(12) Uani 1 1 d U . .
C3 C 0.8465(16) 0.3434(10) 0.9282(10) 0.106(13) Uani 1 1 d U . .
H3A H 0.8353 0.3589 0.9387 0.128 Uiso 1 1 calc R . .
C4 C 0.8735(14) 0.3550(9) 0.9014(9) 0.078(10) Uani 1 1 d U . .
C5 C 0.8984(17) 0.3375(11) 0.8806(11) 0.121(15) Uani 1 1 d U . .
H5A H 0.9172 0.3471 0.8616 0.145 Uiso 1 1 calc R . .
C6 C 0.8886(13) 0.3009(9) 0.8947(8) 0.079(11) Uani 1 1 d DU . .
C7 C 0.8551(14) 0.2890(8) 0.9226(8) 0.077(10) Uani 1 1 d U . .
C8 C 0.9095(13) 0.2825(8) 0.8733(8) 0.086(11) Uani 1 1 d DU . .
H8A H 0.9325 0.2938 0.8577 0.104 Uiso 1 1 calc R . .
C9 C 0.9396(14) 0.2394(9) 0.8465(8) 0.092(12) Uani 1 1 d DU . .
H9A H 0.9578 0.2580 0.8333 0.111 Uiso 1 1 calc R . .
H9B H 0.9670 0.2196 0.8598 0.111 Uiso 1 1 calc R . .
C10 C 0.914(3) 0.2279(15) 0.8225(13) 0.27(3) Uani 1 1 d DU . .
H10K H 0.9423 0.2175 0.8112 0.321 Uiso 1 1 calc R . .
H10A H 0.8935 0.2105 0.8347 0.321 Uiso 1 1 calc R . .
C11 C 0.878(2) 0.2606(14) 0.7970(14) 0.20(2) Uani 1 1 d DU . .
H11M H 0.8568 0.2526 0.7849 0.238 Uiso 1 1 calc R . .
H11A H 0.8526 0.2719 0.8090 0.238 Uiso 1 1 calc R . .
C12 C 0.904(2) 0.2869(15) 0.7732(13) 0.25(3) Uani 1 1 d DU . .
H12O H 0.9299 0.2921 0.7849 0.295 Uiso 1 1 calc R . .
H12A H 0.8775 0.3085 0.7626 0.295 Uiso 1 1 calc R . .
C13 C 0.9332(19) 0.2753(11) 0.7464(11) 0.161(19) Uani 1 1 d DU . .
H13J H 0.9077 0.2706 0.7341 0.193 Uiso 1 1 calc R . .
H13A H 0.9601 0.2538 0.7566 0.193 Uiso 1 1 calc R . .
C14 C 0.9603(18) 0.3048(11) 0.7226(10) 0.145(17) Uani 1 1 d DU . .
H14A H 0.9343 0.3267 0.7129 0.174 Uiso 1 1 calc R . .
H14B H 0.9881 0.3084 0.7341 0.174 Uiso 1 1 calc R . .
C15 C 1.027(3) 0.2723(19) 0.7027(19) 0.19(4) Uani 1 1 d U . .
H15A H 1.0453 0.2720 0.7205 0.352 Uiso 1 1 calc R . .
C16 C 1.0546 0.2508 0.6884 0.154 Uani 1 1 d U . .
C17 C 1.1046 0.2300 0.7014 0.216 Uani 1 1 d U . .
H17A H 1.1158 0.2271 0.7222 0.259 Uiso 1 1 calc R . .
C18 C 1.1379 0.2136 0.6832 0.363 Uani 1 1 d U . .
C19 C 1.1211 0.2180 0.6521 0.146 Uani 1 1 d DU . .
H19A H 1.1433 0.2070 0.6399 0.175 Uiso 1 1 calc R . .
C20 C 1.0711 0.2388 0.6391 0.194 Uani 1 1 d U . .
C21 C 1.0378 0.2552 0.6572 0.129 Uani 1 1 d U . .
C22 C 1.1157(7) 0.245(2) 0.5806(3) 0.47(7) Uani 1 1 d DU . .
H22A H 1.1460 0.2463 0.5915 0.711 Uiso 1 1 calc R . .
H22B H 1.1089 0.2645 0.5596 0.711 Uiso 1 1 calc R . .
H22C H 1.1230 0.2234 0.5773 0.711 Uiso 1 1 calc R . .
C23 C 0.9598(14) 0.1991(8) 0.9635(8) 0.088(11) Uani 1 1 d U . .
H23A H 0.9802 0.1792 0.9810 0.132 Uiso 1 1 calc R . .
H23B H 0.9312 0.2112 0.9728 0.132 Uiso 1 1 calc R . .
H23C H 0.9826 0.2149 0.9514 0.132 Uiso 1 1 calc R . .
C24 C 0.9704(14) 0.1639(8) 0.9305(8) 0.067(10) Uani 1 1 d U . .
C25 C 1.0201(13) 0.1460(8) 0.9423(7) 0.060(9) Uani 1 1 d U . .
H25A H 1.0349 0.1497 0.9591 0.072 Uiso 1 1 calc R . .
C26 C 1.0500(16) 0.1220(10) 0.9301(9) 0.096(12) Uani 1 1 d U . .
C27 C 1.0274(14) 0.1110(8) 0.9097(7) 0.071(10) Uani 1 1 d U . .
H27A H 1.0465 0.0934 0.9032 0.085 Uiso 1 1 calc R . .
C28 C 0.9731(13) 0.1276(8) 0.8990(7) 0.067(10) Uani 1 1 d DU . .
C29 C 0.9475(13) 0.1542(8) 0.9070(7) 0.064(9) Uani 1 1 d U . .
C30 C 0.9580(15) 0.1115(9) 0.8781(8) 0.104(13) Uani 1 1 d DU . .
H30A H 0.9847 0.0956 0.8731 0.125 Uiso 1 1 calc R . .
C31 C 0.8973(12) 0.1007(8) 0.8459(6) 0.066(9) Uani 1 1 d DU . .
H31A H 0.8715 0.0871 0.8509 0.079 Uiso 1 1 calc R . .
C32 C 0.9320(13) 0.1077(9) 0.8149(7) 0.093(12) Uani 1 1 d DU . .
H32A H 0.9694 0.1033 0.8213 0.111 Uiso 1 1 calc R . .
H32B H 0.9286 0.0918 0.8045 0.111 Uiso 1 1 calc R . .
C33 C 0.9144(13) 0.1448(8) 0.7912(7) 0.082(11) Uani 1 1 d DU . .
H33A H 0.9232 0.1606 0.8002 0.099 Uiso 1 1 calc R . .
H33B H 0.8758 0.1504 0.7875 0.099 Uiso 1 1 calc R . .
C34 C 0.9431(15) 0.1499(9) 0.7579(7) 0.106(13) Uani 1 1 d DU . .
H34A H 0.9333 0.1342 0.7491 0.128 Uiso 1 1 calc R . .
H34B H 0.9815 0.1429 0.7623 0.128 Uiso 1 1 calc R . .
C35 C 0.9298(13) 0.1895(8) 0.7299(8) 0.078(10) Uani 1 1 d U . .
H35A H 0.8912 0.1967 0.7261 0.093 Uiso 1 1 calc R . .
H35B H 0.9405 0.2050 0.7385 0.093 Uiso 1 1 calc R . .
C36 C 0.9557(14) 0.1947(9) 0.6973(8) 0.095(12) Uani 1 1 d U . .
H36A H 0.9583 0.2191 0.6859 0.114 Uiso 1 1 calc R . .
H36B H 0.9917 0.1802 0.7008 0.114 Uiso 1 1 calc R . .
C37 C 0.9403(14) 0.1544(9) 0.6742(8) 0.087(11) Uani 1 1 d U . .
H37A H 0.9722 0.1402 0.6852 0.104 Uiso 1 1 calc R . .
C38 C 0.9122(14) 0.1417(8) 0.6548(8) 0.067(10) Uani 1 1 d DU . .
C39 C 0.9346(16) 0.1042(8) 0.6654(10) 0.123(15) Uani 1 1 d DU . .
H39A H 0.9619 0.0934 0.6815 0.148 Uiso 1 1 calc R . .
C40 C 0.9148(19) 0.0844(12) 0.6510(11) 0.127(16) Uani 1 1 d U . .
C41 C 0.8781(12) 0.0978(8) 0.6269(7) 0.072(10) Uani 1 1 d DU . .
H41A H 0.8679 0.0848 0.6164 0.087 Uiso 1 1 calc R . .
C42 C 0.8554(15) 0.1348(10) 0.6186(9) 0.093(12) Uani 1 1 d U . .
C43 C 0.8740(14) 0.1534(8) 0.6339(8) 0.066(10) Uani 1 1 d U . .
C44 C 0.7925(16) 0.1332(11) 0.5772(10) 0.19(2) Uani 1 1 d DU . .
H44A H 0.8208 0.1145 0.5762 0.280 Uiso 1 1 calc R . .
H44B H 0.7827 0.1504 0.5553 0.280 Uiso 1 1 calc R . .
H44C H 0.7620 0.1238 0.5874 0.280 Uiso 1 1 calc R . .
C45 C 0.9029(11) 0.0955(6) 0.9704(6) 0.059(9) Uani 1 1 d DU . .
H45A H 0.9163 0.0720 0.9861 0.089 Uiso 1 1 calc R . .
H45B H 0.8754 0.1076 0.9802 0.089 Uiso 1 1 calc R . .
H45C H 0.9316 0.1079 0.9638 0.089 Uiso 1 1 calc R . .
C46 C 0.8868(12) 0.0583(7) 0.9417(7) 0.048(8) Uani 1 1 d U . .
C47 C 0.9230(14) 0.0294(7) 0.9620(9) 0.090(12) Uani 1 1 d DU . .
H47A H 0.9445 0.0309 0.9774 0.108 Uiso 1 1 calc R . .
C48 C 0.9257(14) -0.0021(9) 0.9582(8) 0.083(11) Uani 1 1 d U . .
C49 C 0.8859(15) -0.0017(10) 0.9367(9) 0.098(12) Uani 1 1 d U . .
H49A H 0.8876 -0.0234 0.9355 0.118 Uiso 1 1 calc R . .
C50 C 0.8454(11) 0.0246(7) 0.9175(7) 0.045(8) Uani 1 1 d U . .
C51 C 0.8479(11) 0.0568(7) 0.9207(6) 0.042(8) Uani 1 1 d U . .
C52 C 0.8122(10) 0.0153(6) 0.9003(6) 0.037(7) Uani 1 1 d U . .
H52A H 0.8201 -0.0075 0.9009 0.044 Uiso 1 1 calc R . .
C53 C 0.7464(12) 0.0205(8) 0.8658(7) 0.066(9) Uani 1 1 d U . .
H53A H 0.7515 -0.0044 0.8792 0.079 Uiso 1 1 calc R . .
H53B H 0.7081 0.0303 0.8632 0.079 Uiso 1 1 calc R . .
C54 C 0.7686(12) 0.0252(7) 0.8329(7) 0.054(8) Uani 1 1 d U . .
H54A H 0.7461 0.0175 0.8214 0.065 Uiso 1 1 calc R . .
H54B H 0.8040 0.0100 0.8359 0.065 Uiso 1 1 calc R . .
C55 C 0.7733(12) 0.0624(7) 0.8112(6) 0.056(9) Uani 1 1 d U . .
H55Q H 0.7947 0.0705 0.8230 0.067 Uiso 1 1 calc R . .
H55A H 0.7378 0.0776 0.8074 0.067 Uiso 1 1 calc R . .
C56 C 0.7987(14) 0.0666(9) 0.7774(8) 0.091(12) Uani 1 1 d U . .
H56A H 0.8317 0.0490 0.7808 0.109 Uiso 1 1 calc R . .
H56B H 0.7744 0.0625 0.7639 0.109 Uiso 1 1 calc R . .
C57 C 0.8106(13) 0.1033(7) 0.7592(7) 0.065(9) Uani 1 1 d U . .
H57A H 0.8358 0.1069 0.7725 0.078 Uiso 1 1 calc R . .
H57B H 0.7777 0.1208 0.7568 0.078 Uiso 1 1 calc R . .
C58 C 0.8343(12) 0.1087(8) 0.7244(7) 0.062(9) Uani 1 1 d U . .
H58A H 0.8477 0.1303 0.7160 0.075 Uiso 1 1 calc R . .
H58B H 0.8642 0.0894 0.7265 0.075 Uiso 1 1 calc R . .
C59 C 0.8009(12) 0.0828(7) 0.6940(6) 0.050(8) Uani 1 1 d U . .
H59A H 0.8313 0.0650 0.7026 0.060 Uiso 1 1 calc R . .
C60 C 0.7635(16) 0.0776(10) 0.6737(9) 0.096(12) Uani 1 1 d U . .
C61 C 0.7826(13) 0.0481(8) 0.6665(7) 0.069(10) Uani 1 1 d U . .
H61A H 0.8146 0.0332 0.6766 0.083 Uiso 1 1 calc R . .
C62 C 0.7547(15) 0.0390(9) 0.6436(8) 0.078(10) Uani 1 1 d U . .
C63 C 0.7072(14) 0.0615(9) 0.6288(8) 0.075(10) Uani 1 1 d U . .
H63A H 0.6889 0.0575 0.6136 0.089 Uiso 1 1 calc R . .
C64 C 0.6884(14) 0.0888(9) 0.6366(8) 0.079(11) Uani 1 1 d U . .
C65 C 0.7151(14) 0.1000(8) 0.6562(8) 0.073(10) Uani 1 1 d U . .
C66 C 0.6227(14) 0.1121(9) 0.5916(8) 0.097(12) Uani 1 1 d U . .
H66A H 0.6524 0.1031 0.5808 0.146 Uiso 1 1 calc R . .
H66B H 0.6062 0.1357 0.5773 0.146 Uiso 1 1 calc R . .
H66C H 0.5969 0.0975 0.5968 0.146 Uiso 1 1 calc R . .
C67 C 0.7824(11) -0.0025(7) 0.9979(7) 0.063(9) Uani 1 1 d U . .
H67A H 0.8104 -0.0216 0.9976 0.095 Uiso 1 1 calc R . .
H67B H 0.7651 -0.0094 1.0188 0.095 Uiso 1 1 calc R . .
H67C H 0.7975 0.0175 0.9947 0.095 Uiso 1 1 calc R . .
C68 C 0.7236(14) -0.0184(8) 0.9648(8) 0.067(10) Uani 1 1 d U . .
C69 C 0.7490(11) -0.0541(7) 0.9805(6) 0.046(8) Uani 1 1 d U . .
H69A H 0.7790 -0.0607 0.9943 0.055 Uiso 1 1 calc R . .
C70 C 0.7309(13) -0.0770(7) 0.9757(7) 0.058(9) Uani 1 1 d U . .
C71 C 0.6926(11) -0.0674(6) 0.9507(7) 0.057(9) Uani 1 1 d DU . .
H71A H 0.6819 -0.0845 0.9458 0.069 Uiso 1 1 calc R . .
C72 C 0.6694(11) -0.0303(6) 0.9321(6) 0.042(8) Uani 1 1 d DU . .
C73 C 0.6857(12) -0.0042(7) 0.9421(7) 0.047(8) Uani 1 1 d U . .
C74 C 0.6312(9) -0.0198(7) 0.9091(6) 0.050(8) Uani 1 1 d DU . .
H74A H 0.6260 -0.0388 0.9049 0.060 Uiso 1 1 calc R . .
C75 C 0.5615(10) 0.0095(7) 0.8639(5) 0.057(9) Uani 1 1 d DU . .
H75A H 0.5244 0.0185 0.8676 0.069 Uiso 1 1 calc R . .
H75B H 0.5649 -0.0144 0.8656 0.069 Uiso 1 1 calc R . .
C76 C 0.5772(14) 0.0325(8) 0.8291(7) 0.106(13) Uani 1 1 d DU . .
H76B H 0.5810 0.0549 0.8289 0.128 Uiso 1 1 calc R . .
H76A H 0.5487 0.0371 0.8134 0.128 Uiso 1 1 calc R . .
C77 C 0.6301(14) 0.0147(9) 0.8183(8) 0.132(16) Uani 1 1 d DU . .
H77A H 0.6256 -0.0058 0.8148 0.158 Uiso 1 1 calc R . .
H77B H 0.6584 0.0075 0.8348 0.158 Uiso 1 1 calc R . .
C78 C 0.6435(14) 0.0433(8) 0.7854(7) 0.082(11) Uani 1 1 d DU . .
H78A H 0.6485 0.0626 0.7908 0.098 Uiso 1 1 calc R . .
H78B H 0.6783 0.0334 0.7791 0.098 Uiso 1 1 calc R . .
C79 C 0.6080(13) 0.0594(8) 0.7550(7) 0.069(10) Uani 1 1 d U . .
H79A H 0.5823 0.0795 0.7561 0.083 Uiso 1 1 calc R . .
H79B H 0.5881 0.0424 0.7551 0.083 Uiso 1 1 calc R . .
C80 C 0.6364(13) 0.0713(9) 0.7228(7) 0.084(11) Uani 1 1 d U . .
H80A H 0.6629 0.0513 0.7220 0.100 Uiso 1 1 calc R . .
H80B H 0.6555 0.0888 0.7224 0.100 Uiso 1 1 calc R . .
C81 C 0.5783(14) 0.0649(9) 0.6857(8) 0.092(12) Uani 1 1 d U . .
H81A H 0.5897 0.0410 0.6985 0.110 Uiso 1 1 calc R . .
C82 C 0.5373 0.0748 0.6606 0.088 Uani 1 1 d U . .
C83 C 0.5284 0.0462 0.6549 0.114 Uani 1 1 d U . .
H83A H 0.5465 0.0235 0.6677 0.137 Uiso 1 1 calc R . .
C84 C 0.4924 0.0516 0.6300 0.127 Uani 1 1 d U . .
C85 C 0.4653 0.0856 0.6108 0.114 Uani 1 1 d DU . .
H85A H 0.4413 0.0892 0.5941 0.137 Uiso 1 1 calc R . .
C86 C 0.4743 0.1141 0.6165 0.113 Uani 1 1 d U . .
C87 C 0.5102 0.1087 0.6414 0.098 Uani 1 1 d U . .
C88 C 0.4109(13) 0.1572(4) 0.5676(7) 0.112(14) Uani 1 1 d DU . .
H88A H 0.4017 0.1358 0.5692 0.168 Uiso 1 1 calc R . .
H88B H 0.4222 0.1692 0.5456 0.168 Uiso 1 1 calc R . .
H88C H 0.3801 0.1720 0.5724 0.168 Uiso 1 1 calc R . .
C89 C 0.4658(18) -0.0860(10) 0.9829(8) 0.147(17) Uani 1 1 d DU . .
H89A H 0.4629 -0.1038 0.9751 0.220 Uiso 1 1 calc R . .
H89B H 0.4366 -0.0834 0.9971 0.220 Uiso 1 1 calc R . .
H89C H 0.4992 -0.0928 0.9950 0.220 Uiso 1 1 calc R . .
C90 C 0.4546(16) -0.0497(8) 0.9231(8) 0.105(13) Uani 1 1 d DU . .
C91 C 0.4574(17) -0.0822(12) 0.9162(8) 0.125(15) Uani 1 1 d DU . .
H91A H 0.4706 -0.1049 0.9316 0.150 Uiso 1 1 calc R . .
C92 C 0.4383(17) -0.0749(11) 0.8843(11) 0.113(14) Uani 1 1 d U . .
C93 C 0.4319(14) -0.0438(9) 0.8611(10) 0.097(12) Uani 1 1 d DU . .
H93A H 0.4283 -0.0427 0.8398 0.117 Uiso 1 1 calc R . .
C94 C 0.4297(15) -0.0103(9) 0.8636(10) 0.093(12) Uani 1 1 d DU . .
C95 C 0.4408(12) -0.0157(7) 0.8956(8) 0.064(9) Uani 1 1 d DU . .
C96 C 0.4184(13) 0.0194(8) 0.8344(8) 0.079(11) Uani 1 1 d U . .
H96A H 0.4162 0.0174 0.8142 0.095 Uiso 1 1 calc R . .
C97 C 0.3976(14) 0.0802(9) 0.8018(8) 0.092(12) Uani 1 1 d U . .
H97A H 0.3721 0.0999 0.8037 0.111 Uiso 1 1 calc R . .
H97B H 0.3818 0.0721 0.7874 0.111 Uiso 1 1 calc R . .
C98 C 0.4501(16) 0.0918(9) 0.7869(9) 0.100(12) Uani 1 1 d U . .
H98A H 0.4840 0.0790 0.7957 0.120 Uiso 1 1 calc R . .
C99 C 0.4407(16) 0.1270(9) 0.7559(8) 0.105(13) Uani 1 1 d DU . .
H99A H 0.4117 0.1445 0.7591 0.127 Uiso 1 1 calc R . .
H99B H 0.4729 0.1364 0.7503 0.127 Uiso 1 1 calc R . .
C100 C 0.4254(16) 0.1149(8) 0.7296(7) 0.107(13) Uani 1 1 d DU . .
H10B H 0.3930 0.1056 0.7347 0.128 Uiso 1 1 calc R . .
H10C H 0.4544 0.0980 0.7255 0.128 Uiso 1 1 calc R . .
C101 C 0.4167(17) 0.1517(9) 0.7012(9) 0.129(15) Uani 1 1 d DU . .
H10D H 0.4503 0.1590 0.6940 0.155 Uiso 1 1 calc R . .
H10E H 0.3929 0.1693 0.7075 0.155 Uiso 1 1 calc R . .
C102 C 0.3898(15) 0.1446(9) 0.6738(8) 0.099(12) Uani 1 1 d U . .
H10F H 0.4120 0.1246 0.6703 0.119 Uiso 1 1 calc R . .
H10G H 0.3548 0.1394 0.6807 0.119 Uiso 1 1 calc R . .
C103 C 0.3345(17) 0.1962(11) 0.6260(10) 0.127(15) Uani 1 1 d U . .
H10H H 0.3078 0.1835 0.6341 0.152 Uiso 1 1 calc R . .
C104 C 0.3159(10) 0.2282(9) 0.6017(10) 0.124(15) Uani 1 1 d DU . .
C105 C 0.2597(12) 0.2458(8) 0.5963(12) 0.19(2) Uani 1 1 d DU . .
H10I H 0.2380 0.2350 0.6133 0.227 Uiso 1 1 d R . .
C106 C 0.2321(8) 0.2755(7) 0.5712(10) 0.35(5) Uani 1 1 d DU . .
C107 C 0.2752(6) 0.2882(9) 0.5502(9) 0.18(2) Uani 1 1 d DU . .
H10J H 0.2641 0.3106 0.5339 0.214 Uiso 1 1 calc R . .
C108 C 0.3316(8) 0.2737(12) 0.5489(13) 0.160(19) Uani 1 1 d DU . .
C109 C 0.3476(18) 0.2432(11) 0.5773(11) 0.122(15) Uani 1 1 d DU . .
C110 C 0.3494(18) 0.3227(11) 0.4954(10) 0.153(18) Uani 1 1 d U . .
H11B H 0.3116 0.3325 0.4924 0.229 Uiso 1 1 calc R . .
H11C H 0.3626 0.3172 0.4768 0.229 Uiso 1 1 calc R . .
H11D H 0.3675 0.3396 0.4972 0.229 Uiso 1 1 calc R . .
C111 C 0.3112(15) 0.0086(9) 0.9097(9) 0.111(13) Uani 1 1 d U . .
H11E H 0.2765 0.0074 0.9191 0.166 Uiso 1 1 calc R . .
H11F H 0.3382 -0.0017 0.9270 0.166 Uiso 1 1 calc R . .
H11G H 0.3174 -0.0042 0.8955 0.166 Uiso 1 1 calc R . .
C112 C 0.2679(13) 0.0666(8) 0.8734(7) 0.060(9) Uani 1 1 d U . .
C113 C 0.2218(13) 0.0571(8) 0.8720(7) 0.069(10) Uani 1 1 d U . .
H11H H 0.2176 0.0343 0.8846 0.083 Uiso 1 1 calc R . .
C114 C 0.1783(14) 0.0831(9) 0.8503(8) 0.075(10) Uani 1 1 d U . .
C115 C 0.1857(15) 0.1172(9) 0.8315(8) 0.088(11) Uani 1 1 d U . .
H11I H 0.1582 0.1340 0.8177 0.106 Uiso 1 1 calc R . .
C116 C 0.2352(11) 0.1258(6) 0.8336(6) 0.041(7) Uani 1 1 d DU . .
C117 C 0.2751(11) 0.1013(7) 0.8565(6) 0.043(8) Uani 1 1 d U . .
C118 C 0.2374(14) 0.1620(7) 0.8127(7) 0.089(11) Uani 1 1 d DU . .
H11J H 0.2101 0.1741 0.7968 0.107 Uiso 1 1 calc R . .
C119 C 0.2647(12) 0.2150(8) 0.7902(6) 0.072(10) Uani 1 1 d DU . .
H11K H 0.2821 0.2294 0.7969 0.086 Uiso 1 1 calc R . .
H11L H 0.2265 0.2251 0.7872 0.086 Uiso 1 1 calc R . .
C120 C 0.2887(12) 0.2121(7) 0.7581(6) 0.071(10) Uani 1 1 d DU . .
H12B H 0.2662 0.2015 0.7498 0.086 Uiso 1 1 calc R . .
H12C H 0.3239 0.1967 0.7633 0.086 Uiso 1 1 calc R . .
C121 C 0.2938(15) 0.2481(7) 0.7307(7) 0.092(12) Uani 1 1 d DU . .
H12D H 0.3165 0.2588 0.7389 0.111 Uiso 1 1 calc R . .
H12E H 0.2586 0.2636 0.7255 0.111 Uiso 1 1 calc R . .
C122 C 0.3183(15) 0.2445(8) 0.6982(8) 0.100(12) Uani 1 1 d DU . .
H12F H 0.3504 0.2260 0.7038 0.120 Uiso 1 1 calc R . .
H12G H 0.2927 0.2381 0.6875 0.120 Uiso 1 1 calc R . .
C123 C 0.3324(16) 0.2797(9) 0.6739(7) 0.121(15) Uani 1 1 d DU . .
H12H H 0.3034 0.2994 0.6724 0.145 Uiso 1 1 calc R . .
H12I H 0.3647 0.2831 0.6814 0.145 Uiso 1 1 calc R . .
C124 C 0.3411(17) 0.2772(10) 0.6395(8) 0.122(15) Uani 1 1 d DU . .
H12J H 0.3682 0.2565 0.6413 0.147 Uiso 1 1 calc R . .
H12K H 0.3079 0.2755 0.6312 0.147 Uiso 1 1 calc R . .
C125 C 0.3228(15) 0.3309(9) 0.5939(9) 0.101(12) Uani 1 1 d U . .
H12L H 0.2902 0.3247 0.5936 0.121 Uiso 1 1 calc R . .
C126 C 0.3299(18) 0.3649(11) 0.5677(10) 0.101(13) Uani 1 1 d U . .
C127 C 0.2881(16) 0.3809(10) 0.5462(9) 0.096(12) Uani 1 1 d U . .
H12M H 0.2596 0.3703 0.5469 0.116 Uiso 1 1 calc R . .
C128 C 0.2897(16) 0.4143(11) 0.5228(9) 0.101(13) Uani 1 1 d U . .
C129 C 0.3280(15) 0.4331(10) 0.5234(9) 0.096(12) Uani 1 1 d U . .
H12N H 0.3280 0.4558 0.5081 0.116 Uiso 1 1 calc R . .
C130 C 0.3664(15) 0.4147(10) 0.5492(9) 0.085(11) Uani 1 1 d U . .
C131 C 0.3626(14) 0.3822(9) 0.5705(8) 0.074(10) Uani 1 1 d U . .
C132 C 0.4106(16) 0.4652(10) 0.5244(9) 0.127(15) Uani 1 1 d U . .
H13B H 0.4179 0.4608 0.5046 0.190 Uiso 1 1 calc R . .
H13C H 0.4398 0.4734 0.5294 0.190 Uiso 1 1 calc R . .
H13D H 0.3781 0.4828 0.5212 0.190 Uiso 1 1 calc R . .
C133 C 0.2393(11) 0.1292(6) 0.9127(7) 0.083(11) Uani 1 1 d DU . .
H13E H 0.2061 0.1357 0.9223 0.125 Uiso 1 1 calc R . .
H13F H 0.2660 0.1153 0.9299 0.125 Uiso 1 1 calc R . .
H13G H 0.2344 0.1158 0.9003 0.125 Uiso 1 1 calc R . .
C134 C 0.2205(13) 0.1941(8) 0.8790(7) 0.067(9) Uani 1 1 d U . .
C135 C 0.1678(12) 0.1990(7) 0.8884(7) 0.075(10) Uani 1 1 d DU . .
H13H H 0.1545 0.1793 0.9017 0.090 Uiso 1 1 calc R . .
C136 C 0.1331(14) 0.2326(10) 0.8784(9) 0.089(12) Uani 1 1 d U . .
C137 C 0.1531(15) 0.2604(10) 0.8593(8) 0.086(11) Uani 1 1 d U . .
H13I H 0.1312 0.2828 0.8519 0.104 Uiso 1 1 calc R . .
C138 C 0.2097(14) 0.2558(7) 0.8500(7) 0.075(10) Uani 1 1 d DU . .
C139 C 0.2467(11) 0.2237(7) 0.8618(6) 0.045(8) Uani 1 1 d U . .
C140 C 0.2260(6) 0.2878(7) 0.8285(7) 0.089(11) Uani 1 1 d DU . .
H14C H 0.1982 0.3075 0.8205 0.106 Uiso 1 1 calc R . .
C141 C 0.2789(11) 0.3293(7) 0.7946(6) 0.073(10) Uani 1 1 d DU . .
H14D H 0.3066 0.3382 0.8010 0.088 Uiso 1 1 calc R . .
H14E H 0.2445 0.3449 0.7939 0.088 Uiso 1 1 calc R . .
C142 C 0.2904(11) 0.3272(6) 0.7612(6) 0.045(8) Uani 1 1 d U . .
H14F H 0.3216 0.3086 0.7630 0.054 Uiso 1 1 calc R . .
H14G H 0.2600 0.3218 0.7535 0.054 Uiso 1 1 calc R . .
C143 C 0.3005(13) 0.3618(8) 0.7375(7) 0.067(10) Uani 1 1 d U . .
H14H H 0.3340 0.3656 0.7432 0.081 Uiso 1 1 calc R . .
H14I H 0.2717 0.3808 0.7380 0.081 Uiso 1 1 calc R . .
C144 C 0.3035(15) 0.3604(9) 0.7011(8) 0.099(12) Uani 1 1 d U . .
H14J H 0.2688 0.3584 0.6951 0.119 Uiso 1 1 calc R . .
H14K H 0.3296 0.3397 0.7018 0.119 Uiso 1 1 calc R . .
C145 C 0.3199(12) 0.3952(7) 0.6733(7) 0.066(9) Uani 1 1 d U . .
H14L H 0.2950 0.4156 0.6744 0.079 Uiso 1 1 calc R . .
H14M H 0.3551 0.3962 0.6795 0.079 Uiso 1 1 calc R . .
C146 C 0.3217(13) 0.3990(7) 0.6389(7) 0.077(10) Uani 1 1 d DU . .
H14N H 0.2853 0.4057 0.6299 0.093 Uiso 1 1 calc R . .
H14O H 0.3384 0.3766 0.6378 0.093 Uiso 1 1 calc R . .
C147 C 0.3205(16) 0.4572(7) 0.6024(7) 0.098(12) Uani 1 1 d DU . .
H14P H 0.2835 0.4601 0.6007 0.118 Uiso 1 1 calc R . .
C148 C 0.3468(14) 0.4859(8) 0.5878(8) 0.066(9) Uani 1 1 d U . .
C149 C 0.3056(16) 0.5158(10) 0.5697(9) 0.099(12) Uani 1 1 d U . .
H14R H 0.2704 0.5136 0.5690 0.118 Uiso 1 1 calc R . .
C150 C 0.3193(15) 0.5472(9) 0.5536(8) 0.077(10) Uani 1 1 d U . .
C151 C 0.3687(18) 0.5531(11) 0.5529(10) 0.115(14) Uani 1 1 d U . .
H15B H 0.3756 0.5756 0.5434 0.139 Uiso 1 1 calc R . .
C152 C 0.4084(16) 0.5238(10) 0.5671(9) 0.094(12) Uani 1 1 d U . .
C153 C 0.3967(16) 0.4898(9) 0.5852(9) 0.087(11) Uani 1 1 d U . .
C154 C 0.4780(15) 0.5472(8) 0.5533(8) 0.139(17) Uani 1 1 d DU . .
H15C H 0.5163 0.5425 0.5557 0.208 Uiso 1 1 calc R . .
H15D H 0.4621 0.5642 0.5625 0.208 Uiso 1 1 calc R . .
H15E H 0.4680 0.5564 0.5304 0.208 Uiso 1 1 calc R . .
C155 C 0.1472(17) 0.3268(11) 0.8938(10) 0.150(18) Uani 1 1 d U . .
H15F H 0.1185 0.3367 0.8775 0.225 Uiso 1 1 calc R . .
H15G H 0.1402 0.3372 0.9098 0.225 Uiso 1 1 calc R . .
H15H H 0.1498 0.3018 0.9046 0.225 Uiso 1 1 calc R . .
C156 C 0.1922(14) 0.3615(10) 0.8497(9) 0.100(13) Uani 1 1 d DU . .
C157 C 0.1492(18) 0.3811(11) 0.8278(10) 0.116(14) Uani 1 1 d U . .
H15I H 0.1161 0.3753 0.8341 0.139 Uiso 1 1 calc R . .
C158 C 0.1509(18) 0.4078(12) 0.7985(11) 0.120(15) Uani 1 1 d U . .
C159 C 0.1973(19) 0.4211(11) 0.7923(11) 0.130(16) Uani 1 1 d U . .
H15J H 0.1963 0.4425 0.7745 0.156 Uiso 1 1 calc R . .
C160 C 0.2479(14) 0.4043(9) 0.8115(8) 0.070(10) Uani 1 1 d U . .
C161 C 0.2419(12) 0.3739(8) 0.8405(8) 0.070(10) Uani 1 1 d DU . .
C162 C 0.2897(15) 0.4216(10) 0.7978(9) 0.101(13) Uani 1 1 d U . .
H16A H 0.2833 0.4410 0.7778 0.121 Uiso 1 1 calc R . .
C163 C 0.3716(14) 0.4383(9) 0.7941(9) 0.094(12) Uani 1 1 d U . .
H16B H 0.3518 0.4585 0.7761 0.113 Uiso 1 1 calc R . .
H16C H 0.3806 0.4467 0.8102 0.113 Uiso 1 1 calc R . .
C164 C 0.4222(15) 0.4250(9) 0.7809(9) 0.096(12) Uani 1 1 d U . .
H16D H 0.4427 0.4432 0.7716 0.115 Uiso 1 1 calc R . .
H16E H 0.4437 0.4051 0.7983 0.115 Uiso 1 1 calc R . .
C165 C 0.408(2) 0.4141(13) 0.7551(11) 0.17(2) Uani 1 1 d DU . .
H16M H 0.3701 0.4250 0.7513 0.209 Uiso 1 1 calc R . .
H16F H 0.4090 0.3893 0.7676 0.209 Uiso 1 1 calc R . .
C166 C 0.4249(18) 0.4148(11) 0.7209(11) 0.163(19) Uani 1 1 d DU . .
H16G H 0.3936 0.4209 0.7067 0.196 Uiso 1 1 calc R . .
H16H H 0.4456 0.3920 0.7226 0.196 Uiso 1 1 calc R . .
C167 C 0.4592(16) 0.4429(10) 0.7068(9) 0.111(14) Uani 1 1 d DU . .
H16N H 0.4573 0.4559 0.7209 0.133 Uiso 1 1 calc R . .
H16I H 0.4964 0.4318 0.7059 0.133 Uiso 1 1 calc R . .
C168 C 0.4387(8) 0.4667(7) 0.6738(9) 0.110(13) Uani 1 1 d DU . .
H16J H 0.4033 0.4792 0.6765 0.132 Uiso 1 1 calc R . .
H16K H 0.4334 0.4519 0.6626 0.132 Uiso 1 1 calc R . .
C169 C 0.4704(17) 0.5192(11) 0.6558(10) 0.129(15) Uani 1 1 d U . .
H16L H 0.4500 0.5238 0.6725 0.155 Uiso 1 1 calc R . .
C170 C 0.5063(14) 0.5423(9) 0.6372(8) 0.069(10) Uani 1 1 d U . .
C171 C 0.4921(14) 0.5763(9) 0.6398(8) 0.085(11) Uani 1 1 d U . .
H17B H 0.4611 0.5819 0.6504 0.102 Uiso 1 1 calc R . .
C172 C 0.524(2) 0.5998(12) 0.6265(12) 0.131(16) Uani 1 1 d U . .
C173 C 0.5657(18) 0.5973(12) 0.6047(10) 0.128(16) Uani 1 1 d U . .
H17C H 0.5836 0.6153 0.5934 0.154 Uiso 1 1 calc R . .
C174 C 0.5776(14) 0.5634(10) 0.6017(8) 0.085(11) Uani 1 1 d U . .
C175 C 0.5489(16) 0.5385(9) 0.6182(9) 0.093(12) Uani 1 1 d U . .
C176 C 0.6451(16) 0.5817(10) 0.5576(9) 0.130(15) Uani 1 1 d U . .
H17D H 0.6575 0.5968 0.5657 0.196 Uiso 1 1 calc R . .
H17E H 0.6199 0.5956 0.5396 0.196 Uiso 1 1 calc R . .
H17F H 0.6750 0.5687 0.5501 0.196 Uiso 1 1 calc R . .
C177 C 0.2856(10) 0.4234(7) 0.8870(7) 0.069(10) Uani 1 1 d DU . .
H17G H 0.2842 0.4373 0.8998 0.103 Uiso 1 1 calc R . .
H17H H 0.2648 0.4058 0.8973 0.103 Uiso 1 1 calc R . .
H17I H 0.2712 0.4382 0.8652 0.103 Uiso 1 1 calc R . .
C178 C 0.3780(13) 0.4237(8) 0.8900(8) 0.071(10) Uani 1 1 d U . .
C179 C 0.3732(11) 0.4501(8) 0.8998(7) 0.064(9) Uani 1 1 d DU . .
H17J H 0.3398 0.4588 0.9063 0.077 Uiso 1 1 calc R . .
C180 C 0.4154(15) 0.4651(8) 0.9007(8) 0.074(10) Uani 1 1 d U . .
C181 C 0.4637(13) 0.4543(8) 0.8919(7) 0.066(9) Uani 1 1 d U . .
H18A H 0.4917 0.4640 0.8943 0.079 Uiso 1 1 calc R . .
C182 C 0.4741(13) 0.4268(8) 0.8782(7) 0.060(9) Uani 1 1 d U . .
C183 C 0.4311(11) 0.4086(7) 0.8792(6) 0.041(7) Uani 1 1 d U . .
C184 C 0.5253(9) 0.4212(6) 0.8670(6) 0.044(8) Uani 1 1 d DU . .
H18C H 0.5467 0.4366 0.8662 0.053 Uiso 1 1 calc R . .
C185 C 0.5928(9) 0.4018(7) 0.8360(6) 0.048(8) Uani 1 1 d DU . .
H18D H 0.6177 0.3797 0.8393 0.058 Uiso 1 1 calc R . .
H18E H 0.6110 0.4156 0.8431 0.058 Uiso 1 1 calc R . .
C186 C 0.5793(14) 0.4216(9) 0.7988(8) 0.096(12) Uani 1 1 d DU . .
H18F H 0.5595 0.4452 0.7949 0.115 Uiso 1 1 calc R . .
H18G H 0.5561 0.4099 0.7923 0.115 Uiso 1 1 calc R . .
C187 C 0.6287(14) 0.4239(10) 0.7768(8) 0.144(17) Uani 1 1 d DU . .
H18H H 0.6462 0.4013 0.7762 0.172 Uiso 1 1 calc R . .
H18I H 0.6545 0.4342 0.7830 0.172 Uiso 1 1 calc R . .
C188 C 0.5976(14) 0.4493(9) 0.7439(8) 0.094(12) Uani 1 1 d DU . .
H18J H 0.5696 0.4395 0.7393 0.112 Uiso 1 1 calc R . .
H18K H 0.5820 0.4721 0.7445 0.112 Uiso 1 1 calc R . .
C189 C 0.6402(18) 0.4515(10) 0.7199(7) 0.135(16) Uani 1 1 d DU . .
H18L H 0.6568 0.4278 0.7221 0.162 Uiso 1 1 calc R . .
H18M H 0.6673 0.4609 0.7261 0.162 Uiso 1 1 calc R . .
C190 C 0.6255(8) 0.4738(8) 0.6827(6) 0.075(10) Uani 1 1 d DU . .
H19B H 0.5960 0.4662 0.6766 0.090 Uiso 1 1 calc R . .
H19C H 0.6129 0.4982 0.6796 0.090 Uiso 1 1 calc R . .
C191 C 0.6913(15) 0.4962(9) 0.6527(8) 0.084(11) Uani 1 1 d U . .
C192 C 0.7341(14) 0.4977(9) 0.6302(8) 0.077(10) Uani 1 1 d U . .
C193 C 0.7476(14) 0.5327(9) 0.6184(8) 0.083(11) Uani 1 1 d DU . .
H19D H 0.7302 0.5515 0.6239 0.099 Uiso 1 1 calc R . .
C194 C 0.7924(15) 0.5327(10) 0.5969(9) 0.104(13) Uani 1 1 d DU . .
C195 C 0.8312(15) 0.5097(9) 0.5908(8) 0.093(12) Uani 1 1 d DU . .
H19E H 0.8605 0.5153 0.5777 0.111 Uiso 1 1 calc R . .
C196 C 0.8215(16) 0.4745(10) 0.6074(10) 0.135(16) Uani 1 1 d DU . .
C197 C 0.7721(14) 0.4701(9) 0.6245(8) 0.081(11) Uani 1 1 d DU . .
C198 C 0.8947(14) 0.4493(9) 0.5820(8) 0.105(13) Uani 1 1 d U . .
H19G H 0.8929 0.4739 0.5696 0.157 Uiso 1 1 calc R . .
H19H H 0.8931 0.4380 0.5670 0.157 Uiso 1 1 calc R . .
H19I H 0.9278 0.4389 0.5947 0.157 Uiso 1 1 calc R . .
C199 C 0.4739(12) 0.3483(8) 0.9508(7) 0.076(10) Uani 1 1 d U . .
H19J H 0.4858 0.3515 0.9693 0.115 Uiso 1 1 calc R . .
H19K H 0.4619 0.3265 0.9583 0.115 Uiso 1 1 calc R . .
H19L H 0.4448 0.3674 0.9394 0.115 Uiso 1 1 calc R . .
C200 C 0.5617(12) 0.3552(7) 0.9341(7) 0.053(8) Uani 1 1 d U . .
C201 C 0.5705(12) 0.3731(7) 0.9548(7) 0.053(8) Uani 1 1 d U . .
H20A H 0.5428 0.3781 0.9680 0.064 Uiso 1 1 calc R . .
C202 C 0.6195(14) 0.3834(8) 0.9557(8) 0.063(9) Uani 1 1 d U . .
C203 C 0.6552(12) 0.3763(7) 0.9372(6) 0.047(8) Uani 1 1 d U . .
H20B H 0.6857 0.3853 0.9359 0.056 Uiso 1 1 calc R . .
C204 C 0.6552(12) 0.3554(7) 0.9172(6) 0.046(8) Uani 1 1 d U . .
C205 C 0.6075(10) 0.3456(6) 0.9158(5) 0.027(6) Uani 1 1 d U . .
C206 C 0.7022(12) 0.3540(7) 0.8988(6) 0.081(11) Uani 1 1 d DU . .
H20C H 0.7262 0.3676 0.8990 0.097 Uiso 1 1 calc R . .
C207 C 0.7616(11) 0.3402(8) 0.8608(6) 0.079(10) Uani 1 1 d DU . .
H20D H 0.7848 0.3185 0.8612 0.095 Uiso 1 1 calc R . .
H20E H 0.7814 0.3514 0.8701 0.095 Uiso 1 1 calc R . .
C208 C 0.7429(11) 0.3653(7) 0.8241(6) 0.049(8) Uani 1 1 d U . .
H20F H 0.7157 0.3573 0.8164 0.059 Uiso 1 1 calc R . .
H20G H 0.7286 0.3892 0.8225 0.059 Uiso 1 1 calc R . .
C209 C 0.7945(12) 0.3634(8) 0.8041(7) 0.071(10) Uani 1 1 d U . .
H20H H 0.8231 0.3684 0.8139 0.085 Uiso 1 1 calc R . .
H20I H 0.8063 0.3402 0.8038 0.085 Uiso 1 1 calc R . .
C210 C 0.7808(13) 0.3903(8) 0.7701(7) 0.072(10) Uani 1 1 d U . .
H21A H 0.7721 0.4136 0.7705 0.086 Uiso 1 1 calc R . .
H21B H 0.7496 0.3866 0.7616 0.086 Uiso 1 1 calc R . .
C211 C 0.8316(12) 0.3874(7) 0.7461(6) 0.057(9) Uani 1 1 d U . .
H21C H 0.8635 0.3892 0.7556 0.069 Uiso 1 1 calc R . .
H21D H 0.8384 0.3648 0.7443 0.069 Uiso 1 1 calc R . .
C212 C 0.8193(12) 0.4172(7) 0.7114(6) 0.059(9) Uani 1 1 d U . .
H21E H 0.7819 0.4209 0.7055 0.071 Uiso 1 1 calc R . .
H21F H 0.8252 0.4388 0.7120 0.071 Uiso 1 1 calc R . .
C213 C 0.9012(14) 0.4156(9) 0.6905(9) 0.089(12) Uani 1 1 d U . .
H21G H 0.9049 0.4259 0.7052 0.106 Uiso 1 1 calc R . .
C214 C 0.9434(17) 0.4069(9) 0.6736(8) 0.093(12) Uani 1 1 d DU . .
C215 C 0.9901(19) 0.4197(9) 0.6740(8) 0.133(16) Uani 1 1 d DU . .
H21H H 0.9881 0.4342 0.6855 0.160 Uiso 1 1 calc R . .
C216 C 1.0414(17) 0.4126(9) 0.6584(9) 0.112(14) Uani 1 1 d DU . .
C217 C 1.0444(19) 0.3924(10) 0.6404(10) 0.130(16) Uani 1 1 d DU . .
H21I H 1.0761 0.3882 0.6298 0.156 Uiso 1 1 calc R . .
C218 C 1.0036(19) 0.3782(10) 0.6373(9) 0.114(14) Uani 1 1 d DU . .
C219 C 0.9579(18) 0.3832(10) 0.6565(10) 0.129(16) Uani 1 1 d DU . .
C220 C 1.041(2) 0.3526(14) 0.5984(12) 0.20(2) Uani 1 1 d U . .
H22D H 1.0333 0.3360 0.5906 0.298 Uiso 1 1 calc R . .
H22E H 1.0774 0.3445 0.6076 0.298 Uiso 1 1 calc R . .
H22F H 1.0386 0.3751 0.5803 0.298 Uiso 1 1 calc R . .
C221 C 0.8628(14) 0.5058(8) 0.6778(8) 0.095(12) Uani 1 1 d U . .
H22G H 0.8860 0.4882 0.6717 0.143 Uiso 1 1 calc R . .
H22H H 0.8292 0.5132 0.6658 0.143 Uiso 1 1 calc R . .
H22I H 0.8568 0.4961 0.7011 0.143 Uiso 1 1 calc R . .
C222 C 0.9186(13) 0.5418(9) 0.6429(8) 0.071(10) Uani 1 1 d U . .
C223 C 0.9334(17) 0.5215(12) 0.6251(11) 0.122(15) Uani 1 1 d U . .
H22J H 0.9264 0.4990 0.6325 0.146 Uiso 1 1 calc R . .
C224 C 0.9588(16) 0.5351(10) 0.5962(10) 0.100(13) Uani 1 1 d U . .
C225 C 0.9842(18) 0.5648(12) 0.5841(11) 0.149(18) Uani 1 1 d DU . .
H22L H 1.0041 0.5721 0.5651 0.178 Uiso 1 1 calc R . .
C226 C 0.9718(15) 0.5810(9) 0.6080(10) 0.105(13) Uani 1 1 d DU . .
C227 C 0.9423(15) 0.5704(9) 0.6393(9) 0.091(12) Uani 1 1 d U . .
C228 C 0.9912(14) 0.6136(9) 0.5979(9) 0.097(12) Uani 1 1 d DU . .
H22M H 0.9943 0.6249 0.5752 0.117 Uiso 1 1 calc R . .
C229 C 1.0324(12) 0.6576(7) 0.5996(7) 0.063(9) Uani 1 1 d U . .
H22N H 1.0570 0.6532 0.5833 0.075 Uiso 1 1 calc R . .
H22O H 1.0531 0.6589 0.6166 0.075 Uiso 1 1 calc R . .
C230 C 0.9938(12) 0.6911(7) 0.5838(7) 0.060(9) Uani 1 1 d DU . .
H23D H 0.9625 0.6919 0.5974 0.072 Uiso 1 1 calc R . .
H23E H 0.9822 0.6933 0.5624 0.072 Uiso 1 1 calc R . .
C231 C 1.0215(18) 0.7215(8) 0.5797(11) 0.19(2) Uani 1 1 d DU . .
H23M H 1.0579 0.7164 0.5725 0.226 Uiso 1 1 calc R . .
H23F H 1.0234 0.7233 0.6009 0.226 Uiso 1 1 calc R . .
C232 C 0.991(2) 0.7567(6) 0.5543(13) 0.22(3) Uani 1 1 d DU . .
H23P H 0.9523 0.7604 0.5579 0.265 Uiso 1 1 calc R . .
H23G H 0.9975 0.7590 0.5318 0.265 Uiso 1 1 calc R . .
C233 C 1.0177(15) 0.7814(8) 0.5640(10) 0.162(19) Uani 1 1 d DU . .
H23O H 1.0145 0.7771 0.5873 0.194 Uiso 1 1 calc R . .
H23H H 1.0551 0.7797 0.5580 0.194 Uiso 1 1 calc R . .
C234 C 0.9823(11) 0.8169(6) 0.5419(7) 0.057(8) Uani 1 1 d DU . .
H23I H 0.9465 0.8194 0.5507 0.068 Uiso 1 1 calc R . .
H23J H 0.9795 0.8179 0.5197 0.068 Uiso 1 1 calc R . .
C235 C 1.0329(13) 0.8600(8) 0.5168(8) 0.101(13) Uani 1 1 d DU . .
H23K H 1.0384 0.8494 0.5016 0.121 Uiso 1 1 calc R . .
C236 C 1.0531(14) 0.8900(10) 0.5102(8) 0.091(12) Uani 1 1 d DU . .
C237 C 1.0717(16) 0.9083(10) 0.4791(10) 0.115(14) Uani 1 1 d U . .
H23L H 1.0648 0.9020 0.4621 0.138 Uiso 1 1 calc R . .
C238 C 1.1005(13) 0.9359(8) 0.4711(8) 0.072(10) Uani 1 1 d U . .
C239 C 1.1218(13) 0.9425(8) 0.4963(8) 0.073(10) Uani 1 1 d U . .
H23N H 1.1468 0.9566 0.4921 0.088 Uiso 1 1 calc R . .
C240 C 1.1030(11) 0.9267(7) 0.5274(7) 0.056(9) Uani 1 1 d DU . .
C241 C 1.0727(11) 0.8991(7) 0.5353(7) 0.057(9) Uani 1 1 d DU . .
C242 C 1.1493(12) 0.9589(7) 0.5469(7) 0.063(9) Uani 1 1 d U . .
H24A H 1.1365 0.9778 0.5264 0.095 Uiso 1 1 calc R . .
H24B H 1.1869 0.9500 0.5457 0.095 Uiso 1 1 calc R . .
H24C H 1.1434 0.9673 0.5645 0.095 Uiso 1 1 calc R . .
C243 C 1.0296(13) 0.5118(8) 0.6849(8) 0.081(11) Uani 1 1 d U . .
H24D H 1.0608 0.4944 0.6849 0.122 Uiso 1 1 calc R . .
H24E H 1.0028 0.5130 0.6699 0.122 Uiso 1 1 calc R . .
H24F H 1.0157 0.5054 0.7068 0.122 Uiso 1 1 calc R . .
C244 C 1.0880(17) 0.5517(12) 0.6546(10) 0.122(15) Uani 1 1 d U . .
C245 C 1.1007(15) 0.5315(9) 0.6362(9) 0.092(12) Uani 1 1 d U . .
H24G H 1.0839 0.5132 0.6390 0.110 Uiso 1 1 calc R . .
C246 C 1.1415(19) 0.5404(12) 0.6123(11) 0.129(15) Uani 1 1 d U . .
C247 C 1.1650(15) 0.5704(10) 0.6063(9) 0.097(12) Uani 1 1 d U . .
H24H H 1.1905 0.5765 0.5902 0.117 Uiso 1 1 calc R . .
C248 C 1.1465(14) 0.5908(9) 0.6269(9) 0.078(10) Uani 1 1 d U . .
C249 C 1.1098(14) 0.5802(9) 0.6522(8) 0.078(10) Uani 1 1 d U . .
C250 C 1.1753(14) 0.6184(9) 0.6223(9) 0.092(12) Uani 1 1 d U . .
H25B H 1.1979 0.6234 0.6044 0.111 Uiso 1 1 calc R . .
C251 C 1.2012(12) 0.6639(7) 0.6289(7) 0.066(9) Uani 1 1 d U . .
H25C H 1.2288 0.6590 0.6143 0.079 Uiso 1 1 calc R . .
H25D H 1.2188 0.6643 0.6476 0.079 Uiso 1 1 calc R . .
C252 C 1.1667(14) 0.6995(9) 0.6109(9) 0.088(11) Uani 1 1 d U . .
H25E H 1.1545 0.7005 0.5901 0.106 Uiso 1 1 calc R . .
H25F H 1.1352 0.7025 0.6238 0.106 Uiso 1 1 calc R . .
C253 C 1.192(2) 0.7283(10) 0.6043(12) 0.18(2) Uani 1 1 d DU . .
H25G H 1.2290 0.7239 0.6076 0.217 Uiso 1 1 calc R . .
C254 C 1.160(2) 0.7667(8) 0.5916(12) 0.19(2) Uani 1 1 d DU . .
H25H H 1.1240 0.7674 0.6005 0.233 Uiso 1 1 calc R . .
H25I H 1.1564 0.7764 0.5677 0.233 Uiso 1 1 calc R . .
C255 C 1.1896(15) 0.7887(9) 0.6028(9) 0.143(17) Uani 1 1 d DU . .
H25J H 1.1823 0.7859 0.6255 0.172 Uiso 1 1 calc R . .
H25K H 1.2280 0.7832 0.6001 0.172 Uiso 1 1 calc R . .
C256 C 1.1630(15) 0.8257(7) 0.5779(9) 0.104(13) Uani 1 1 d DU . .
H25L H 1.1761 0.8289 0.5560 0.125 Uiso 1 1 calc R . .
H25M H 1.1244 0.8279 0.5774 0.125 Uiso 1 1 calc R . .
C257 C 1.2265(16) 0.8553(10) 0.5745(9) 0.110(14) Uani 1 1 d U . .
H25N H 1.2448 0.8415 0.5636 0.133 Uiso 1 1 calc R . .
C258 C 1.2505(13) 0.8823(8) 0.5791(8) 0.067(10) Uani 1 1 d U . .
C259 C 1.2970(14) 0.8849(9) 0.5567(8) 0.079(11) Uani 1 1 d U . .
H25O H 1.3073 0.8722 0.5435 0.095 Uiso 1 1 calc R . .
C260 C 1.3207(17) 0.9085(10) 0.5592(9) 0.116(14) Uani 1 1 d DU . .
C261 C 1.3091(13) 0.9291(8) 0.5794(8) 0.078(10) Uani 1 1 d DU . .
H26A H 1.3294 0.9450 0.5793 0.094 Uiso 1 1 calc R . .
C262 C 1.2615(13) 0.9224(8) 0.6006(8) 0.072(10) Uani 1 1 d U . .
C263 C 1.2353(12) 0.9010(8) 0.5968(7) 0.062(9) Uani 1 1 d U . .
C264 C 1.2772(19) 0.9687(12) 0.6197(11) 0.17(2) Uani 1 1 d U . .
H26B H 1.2952 0.9774 0.5992 0.248 Uiso 1 1 calc R . .
H26C H 1.3033 0.9574 0.6376 0.248 Uiso 1 1 calc R . .
H26D H 1.2530 0.9879 0.6228 0.248 Uiso 1 1 calc R . .
C265 C 1.3091(18) 0.5425(11) 0.6472(11) 0.152(18) Uani 1 1 d U . .
H26E H 1.3243 0.5465 0.6259 0.228 Uiso 1 1 calc R . .
H26F H 1.2740 0.5378 0.6472 0.228 Uiso 1 1 calc R . .
H26G H 1.3316 0.5226 0.6637 0.228 Uiso 1 1 calc R . .
C266 C 1.3275(18) 0.5978(12) 0.6384(12) 0.129(16) Uani 1 1 d U . .
C267 C 1.348(2) 0.6093(14) 0.6066(14) 0.17(2) Uani 1 1 d U . .
H26H H 1.3427 0.5967 0.5942 0.205 Uiso 1 1 calc R . .
C268 C 1.3726(16) 0.6356(11) 0.5913(10) 0.106(13) Uani 1 1 d U . .
C269 C 1.3663(14) 0.6602(10) 0.6054(9) 0.095(12) Uani 1 1 d U . .
H26I H 1.3743 0.6822 0.5940 0.114 Uiso 1 1 calc R . .
C270 C 1.3471(13) 0.6505(9) 0.6380(8) 0.073(10) Uani 1 1 d U . .
C271 C 1.3266(14) 0.6215(10) 0.6547(9) 0.088(11) Uani 1 1 d U . .
C272 C 1.3440(13) 0.6797(9) 0.6493(8) 0.087(11) Uani 1 1 d U . .
H27B H 1.3532 0.6997 0.6334 0.104 Uiso 1 1 calc R . .
C273 C 1.3373(11) 0.7118(8) 0.6834(8) 0.082(11) Uani 1 1 d DU . .
H27C H 1.3598 0.7248 0.6667 0.098 Uiso 1 1 calc R . .
H27D H 1.3541 0.7045 0.7049 0.098 Uiso 1 1 calc R . .
C274 C 1.2809(12) 0.7350(8) 0.6815(9) 0.093(12) Uani 1 1 d DU . .
H27E H 1.2564 0.7215 0.6959 0.112 Uiso 1 1 calc R . .
H27F H 1.2662 0.7460 0.6591 0.112 Uiso 1 1 calc R . .
C275 C 1.293(2) 0.7626(12) 0.6937(12) 0.17(2) Uani 1 1 d DU . .
H27G H 1.2986 0.7526 0.7174 0.207 Uiso 1 1 calc R . .
H27H H 1.3237 0.7716 0.6830 0.207 Uiso 1 1 calc R . .
C276 C 1.244(2) 0.7901(12) 0.6839(12) 0.17(2) Uani 1 1 d DU . .
H27N H 1.2128 0.7795 0.6909 0.200 Uiso 1 1 calc R . .
H27I H 1.2417 0.8019 0.6600 0.200 Uiso 1 1 calc R . .
C277 C 1.2435(17) 0.8173(11) 0.6995(11) 0.160(19) Uani 1 1 d DU . .
H27O H 1.2069 0.8303 0.6984 0.192 Uiso 1 1 calc R . .
H27J H 1.2535 0.8043 0.7227 0.192 Uiso 1 1 calc R . .
C278 C 1.2798(15) 0.8442(8) 0.6846(8) 0.104(13) Uani 1 1 d DU . .
H27K H 1.2816 0.8501 0.6609 0.125 Uiso 1 1 calc R . .
H27L H 1.3158 0.8333 0.6939 0.125 Uiso 1 1 calc R . .
C279 C 1.2895(14) 0.8816(8) 0.7104(8) 0.088(11) Uani 1 1 d DU . .
H27M H 1.3205 0.8645 0.7187 0.106 Uiso 1 1 calc R . .
C280 C 1.2788(16) 0.9105(9) 0.7215(10) 0.109(14) Uani 1 1 d DU . .
C281 C 1.3168(16) 0.9098(11) 0.7448(9) 0.123(15) Uani 1 1 d DU . .
H28A H 1.3475 0.8920 0.7500 0.148 Uiso 1 1 calc R . .
C282 C 1.3113(16) 0.9336(11) 0.7600(10) 0.121(15) Uani 1 1 d DU . .
C283 C 1.2778(17) 0.9674(11) 0.7412(11) 0.134(16) Uani 1 1 d DU . .
H28B H 1.2784 0.9872 0.7454 0.161 Uiso 1 1 calc R . .
C284 C 1.242(3) 0.9691(18) 0.7151(16) 0.21(3) Uani 1 1 d U . .
C285 C 1.2411(17) 0.9425(12) 0.7063(10) 0.109(14) Uani 1 1 d U . .
C286 C 1.196(2) 1.0301(12) 0.7144(12) 0.17(2) Uani 1 1 d U . .
H28C H 1.2274 1.0326 0.7237 0.261 Uiso 1 1 calc R . .
H28D H 1.1697 1.0247 0.7309 0.261 Uiso 1 1 calc R . .
H28E H 1.1819 1.0518 0.6963 0.261 Uiso 1 1 calc R . .
C287 C 1.4277(13) 0.6011(8) 0.7132(8) 0.090(11) Uani 1 1 d U . .
H28F H 1.4650 0.5944 0.7197 0.134 Uiso 1 1 calc R . .
H28G H 1.4236 0.6164 0.6903 0.134 Uiso 1 1 calc R . .
H28H H 1.4143 0.5805 0.7169 0.134 Uiso 1 1 calc R . .
C288 C 1.4182(13) 0.6319(7) 0.7489(7) 0.051(8) Uani 1 1 d U . .
C289 C 1.4737(13) 0.6287(8) 0.7531(7) 0.069(10) Uani 1 1 d U . .
H28I H 1.4978 0.6171 0.7423 0.083 Uiso 1 1 calc R . .
C290 C 1.4926(14) 0.6420(9) 0.7723(9) 0.081(11) Uani 1 1 d U . .
C291 C 1.4580(11) 0.6631(8) 0.7871(7) 0.068(10) Uani 1 1 d DU . .
H29A H 1.4714 0.6740 0.7986 0.082 Uiso 1 1 calc R . .
C292 C 1.4006(11) 0.6665(8) 0.7834(8) 0.065(9) Uani 1 1 d DU . .
C293 C 1.3866(14) 0.6508(9) 0.7638(8) 0.074(10) Uani 1 1 d U . .
C294 C 1.3703(11) 0.6876(7) 0.7999(6) 0.048(8) Uani 1 1 d U . .
H29B H 1.3886 0.7006 0.8064 0.057 Uiso 1 1 calc R . .
C295 C 1.2930(13) 0.7131(6) 0.8255(7) 0.073(10) Uani 1 1 d DU . .
H29C H 1.3166 0.7090 0.8437 0.088 Uiso 1 1 calc R . .
H29D H 1.2588 0.7077 0.8344 0.088 Uiso 1 1 calc R . .
C296 C 1.2849(14) 0.7520(7) 0.8006(7) 0.089(12) Uani 1 1 d DU . .
H29E H 1.3191 0.7583 0.7932 0.107 Uiso 1 1 calc R . .
H29F H 1.2636 0.7559 0.7814 0.107 Uiso 1 1 calc R . .
C297 C 1.2554(13) 0.7734(8) 0.8198(8) 0.081(11) Uani 1 1 d U . .
H29G H 1.2213 0.7668 0.8272 0.097 Uiso 1 1 calc R . .
H29H H 1.2767 0.7692 0.8390 0.097 Uiso 1 1 calc R . .
C298 C 1.2464(18) 0.8109(11) 0.7973(11) 0.138(16) Uani 1 1 d U . .
H29I H 1.2410 0.8126 0.7750 0.165 Uiso 1 1 calc R . .
H29J H 1.2788 0.8193 0.7975 0.165 Uiso 1 1 calc R . .
C299 C 1.1993(17) 0.8354(10) 0.8050(10) 0.122(15) Uani 1 1 d U . .
H29K H 1.2043 0.8322 0.8278 0.147 Uiso 1 1 calc R . .
H29L H 1.1673 0.8270 0.8041 0.147 Uiso 1 1 calc R . .
C300 C 1.1873(12) 0.8749(7) 0.7845(7) 0.069(10) Uani 1 1 d U . .
H30B H 1.1896 0.8787 0.7613 0.083 Uiso 1 1 calc R . .
H30C H 1.2148 0.8848 0.7895 0.083 Uiso 1 1 calc R . .
C301 C 1.1328(14) 0.9073(8) 0.8133(8) 0.085(11) Uani 1 1 d DU . .
H30D H 1.1658 0.9027 0.8237 0.103 Uiso 1 1 calc R . .
C302 C 1.0867(14) 0.9275(9) 0.8233(9) 0.18(2) Uani 1 1 d DU . .
C303 C 1.1061(19) 0.9442(9) 0.8422(8) 0.23(3) Uani 1 1 d DU . .
H30E H 1.1410 0.9454 0.8456 0.281 Uiso 1 1 calc R . .
C304 C 1.0564(10) 0.9584(10) 0.8544(10) 0.20(2) Uani 1 1 d DU . .
C305 C 1.0016(11) 0.9553(9) 0.8526(9) 0.18(2) Uani 1 1 d DU . .
H30F H 0.9752 0.9623 0.8654 0.212 Uiso 1 1 calc R . .
C306 C 0.9900(14) 0.9407(8) 0.8299(7) 0.093(12) Uani 1 1 d DU . .
C307 C 1.0343(13) 0.9249(9) 0.8148(9) 0.120(15) Uani 1 1 d DU . .
C308 C 0.8910(9) 0.9673(7) 0.8333(6) 0.058(9) Uani 1 1 d DU . .
H30G H 0.8994 0.9647 0.8552 0.087 Uiso 1 1 calc R . .
H30H H 0.8594 0.9583 0.8337 0.087 Uiso 1 1 calc R . .
H30I H 0.8845 0.9918 0.8188 0.087 Uiso 1 1 calc R . .
C309 C 1.3783(13) 0.5833(8) 0.8309(7) 0.089(11) Uani 1 1 d DU . .
H30J H 1.3956 0.5664 0.8513 0.134 Uiso 1 1 calc R . .
H30K H 1.4044 0.5944 0.8164 0.134 Uiso 1 1 calc R . .
H30L H 1.3616 0.5716 0.8206 0.134 Uiso 1 1 calc R . .
C310 C 1.3407(13) 0.6136(8) 0.8654(8) 0.063(9) Uani 1 1 d U . .
C311 C 1.3837(16) 0.6010(9) 0.8876(7) 0.094(12) Uani 1 1 d DU . .
H31B H 1.4138 0.5854 0.8850 0.113 Uiso 1 1 calc R . .
C312 C 1.3812(14) 0.6115(10) 0.9129(9) 0.099(13) Uani 1 1 d DU . .
C313 C 1.3349(14) 0.6247(9) 0.9288(9) 0.092(12) Uani 1 1 d DU . .
H31C H 1.3350 0.6262 0.9493 0.110 Uiso 1 1 calc R . .
C314 C 1.2897(13) 0.6351(8) 0.9073(8) 0.059(9) Uani 1 1 d U . .
C315 C 1.2907(12) 0.6307(7) 0.8782(7) 0.055(8) Uani 1 1 d U . .
C316 C 1.2406(13) 0.6520(8) 0.9208(8) 0.071(10) Uani 1 1 d U . .
H31D H 1.2441 0.6561 0.9397 0.085 Uiso 1 1 calc R . .
C317 C 1.1463(12) 0.6774(8) 0.9226(7) 0.073(10) Uani 1 1 d U . .
H31E H 1.1538 0.6694 0.9461 0.087 Uiso 1 1 calc R . .
H31F H 1.1136 0.6706 0.9197 0.087 Uiso 1 1 calc R . .
C318 C 1.1396(16) 0.7186(10) 0.9053(10) 0.116(14) Uani 1 1 d U . .
H31G H 1.1707 0.7256 0.9103 0.139 Uiso 1 1 calc R . .
H31H H 1.1362 0.7263 0.8816 0.139 Uiso 1 1 calc R . .
C319 C 1.091(2) 0.7343(11) 0.9182(15) 0.22(3) Uani 1 1 d DU . .
H31J H 1.0930 0.7226 0.9420 0.258 Uiso 1 1 calc R . .
H31I H 1.0607 0.7293 0.9104 0.258 Uiso 1 1 calc R . .
C320 C 1.0807(19) 0.7746(11) 0.9092(9) 0.142(17) Uani 1 1 d DU . .
H32H H 1.0453 0.7829 0.9160 0.170 Uiso 1 1 calc R . .
H32C H 1.1072 0.7802 0.9200 0.170 Uiso 1 1 calc R . .
C321 C 1.0847(18) 0.7919(11) 0.8713(9) 0.136(16) Uani 1 1 d DU . .
H32D H 1.1213 0.7866 0.8645 0.163 Uiso 1 1 calc R . .
H32E H 1.0617 0.7840 0.8604 0.163 Uiso 1 1 calc R . .
C322 C 1.0664(14) 0.8298(11) 0.8640(11) 0.150(18) Uani 1 1 d DU . .
H32F H 1.0846 0.8342 0.8801 0.181 Uiso 1 1 calc R . .
H32G H 1.0809 0.8419 0.8428 0.181 Uiso 1 1 calc R . .
C323 C 0.9883(12) 0.8591(8) 0.8873(8) 0.073(10) Uani 1 1 d DU . .
H32I H 1.0158 0.8568 0.9014 0.088 Uiso 1 1 calc R . .
C324 C 0.9388(17) 0.8717(10) 0.8970(11) 0.103(13) Uani 1 1 d U . .
C325 C 0.9375(18) 0.8785(10) 0.9255(11) 0.114(14) Uani 1 1 d U . .
H32K H 0.9685 0.8739 0.9378 0.136 Uiso 1 1 calc R . .
C326 C 0.8878(19) 0.8925(11) 0.9347(10) 0.113(14) Uani 1 1 d U . .
C327 C 0.8411(16) 0.8992(9) 0.9138(9) 0.092(12) Uani 1 1 d U . .
H32L H 0.8083 0.9092 0.9201 0.111 Uiso 1 1 calc R . .
C328 C 0.8405(13) 0.8926(8) 0.8873(8) 0.066(9) Uani 1 1 d U . .
C329 C 0.8926(19) 0.8778(10) 0.8753(10) 0.112(14) Uani 1 1 d U . .
C330 C 0.7542(12) 0.9247(8) 0.8679(8) 0.080(11) Uani 1 1 d U . .
H33C H 0.7618 0.9371 0.8807 0.120 Uiso 1 1 calc R . .
H33D H 0.7240 0.9143 0.8768 0.120 Uiso 1 1 calc R . .
H33E H 0.7461 0.9410 0.8454 0.120 Uiso 1 1 calc R . .
C331 C 1.2846(15) 0.5410(10) 0.9455(9) 0.116(14) Uani 1 1 d U . .
H33F H 1.3061 0.5498 0.9562 0.174 Uiso 1 1 calc R . .
H33G H 1.3001 0.5420 0.9248 0.174 Uiso 1 1 calc R . .
H33H H 1.2834 0.5171 0.9593 0.174 Uiso 1 1 calc R . .
C332 C 1.2074(11) 0.5714(8) 0.9665(8) 0.067(10) Uani 1 1 d DU . .
C333 C 1.2327(12) 0.5672(7) 0.9943(7) 0.048(8) Uani 1 1 d U . .
H33I H 1.2691 0.5571 0.9964 0.058 Uiso 1 1 calc R . .
C334 C 1.2108(13) 0.5764(8) 1.0200(8) 0.064(9) Uani 1 1 d U . .
C335 C 1.1536(12) 0.5939(7) 1.0135(7) 0.056(9) Uani 1 1 d U . .
H33J H 1.1357 0.6015 1.0293 0.067 Uiso 1 1 calc R . .
C336 C 1.1244(12) 0.5999(7) 0.9850(7) 0.048(8) Uani 1 1 d U . .
C337 C 1.1501(11) 0.5866(7) 0.9626(7) 0.058(9) Uani 1 1 d DU . .
C338 C 1.0696(11) 0.6157(6) 0.9847(7) 0.047(8) Uani 1 1 d U . .
H33K H 1.0572 0.6204 1.0031 0.057 Uiso 1 1 calc R . .
C339 C 0.9807(15) 0.6438(9) 0.9670(9) 0.105(13) Uani 1 1 d U . .
H33L H 0.9766 0.6393 0.9902 0.125 Uiso 1 1 calc R . .
H33M H 0.9514 0.6375 0.9592 0.125 Uiso 1 1 calc R . .
C340 C 0.9843(17) 0.6822(11) 0.9464(11) 0.136(16) Uani 1 1 d DU . .
H34C H 0.9921 0.6856 0.9237 0.163 Uiso 1 1 calc R . .
H34D H 1.0124 0.6885 0.9553 0.163 Uiso 1 1 calc R . .
C341 C 0.9290(19) 0.7049(15) 0.9486(16) 0.23(3) Uani 1 1 d DU . .
H34E H 0.9023 0.7018 0.9360 0.281 Uiso 1 1 calc R . .
H34F H 0.9182 0.6978 0.9714 0.281 Uiso 1 1 calc R . .
C342 C 0.9333(16) 0.7424(10) 0.9352(10) 0.114(14) Uani 1 1 d U . .
H34G H 0.9515 0.7488 0.9143 0.137 Uiso 1 1 calc R . .
H34H H 0.9514 0.7478 0.9507 0.137 Uiso 1 1 calc R . .
C343 C 0.8732(14) 0.7603(9) 0.9308(9) 0.092(12) Uani 1 1 d U . .
H34I H 0.8554 0.7537 0.9160 0.110 Uiso 1 1 calc R . .
H34J H 0.8556 0.7535 0.9519 0.110 Uiso 1 1 calc R . .
C344 C 0.8717(13) 0.7983(8) 0.9166(8) 0.074(10) Uani 1 1 d U . .
H34K H 0.8817 0.8054 0.9335 0.089 Uiso 1 1 calc R . .
H34L H 0.8972 0.8036 0.8990 0.089 Uiso 1 1 calc R . .
C345 C 0.7823(12) 0.8199(7) 0.9234(7) 0.053(8) Uani 1 1 d U . .
H34M H 0.7944 0.8101 0.9453 0.064 Uiso 1 1 calc R . .
C346 C 0.7247(15) 0.8350(9) 0.9183(9) 0.077(10) Uani 1 1 d U . .
C347 C 0.6951(15) 0.8356(9) 0.9459(9) 0.092(12) Uani 1 1 d U . .
H34N H 0.7118 0.8245 0.9667 0.111 Uiso 1 1 calc R . .
C348 C 0.6368(14) 0.8536(9) 0.9429(8) 0.078(10) Uani 1 1 d U . .
C349 C 0.6130(13) 0.8739(8) 0.9117(7) 0.061(9) Uani 1 1 d U . .
H34O H 0.5776 0.8865 0.9092 0.073 Uiso 1 1 calc R . .
C350 C 0.6429(16) 0.8747(10) 0.8854(9) 0.097(12) Uani 1 1 d U . .
C351 C 0.6968(13) 0.8569(8) 0.8874(7) 0.060(9) Uani 1 1 d U . .
C352 C 0.5693(16) 0.9093(10) 0.8519(10) 0.131(16) Uani 1 1 d U . .
H35C H 0.5618 0.9237 0.8646 0.196 Uiso 1 1 calc R . .
H35D H 0.5489 0.8912 0.8601 0.196 Uiso 1 1 calc R . .
H35E H 0.5597 0.9236 0.8291 0.196 Uiso 1 1 calc R . .
C353 C 0.9917(13) 0.5121(8) 1.0790(7) 0.085(11) Uani 1 1 d U . .
H35F H 1.0042 0.5242 1.0905 0.127 Uiso 1 1 calc R . .
H35G H 1.0217 0.4979 1.0728 0.127 Uiso 1 1 calc R . .
H35H H 0.9691 0.4972 1.0931 0.127 Uiso 1 1 calc R . .
C354 C 0.9466(13) 0.5699(8) 1.0475(7) 0.060(9) Uani 1 1 d U . .
C355 C 0.9720(16) 0.5859(10) 1.0617(9) 0.103(13) Uani 1 1 d U . .
H35J H 1.0038 0.5750 1.0741 0.124 Uiso 1 1 calc R . .
C356 C 0.9434(16) 0.6226(10) 1.0553(9) 0.092(12) Uani 1 1 d U . .
C357 C 0.8999(19) 0.6440(13) 1.0355(10) 0.133(16) Uani 1 1 d U . .
H35K H 0.8838 0.6668 1.0332 0.159 Uiso 1 1 calc R . .
C358 C 0.8838(14) 0.6238(9) 1.0184(9) 0.082(11) Uani 1 1 d U . .
C359 C 0.9075(12) 0.5887(7) 1.0204(6) 0.046(8) Uani 1 1 d U . .
C360 C 0.8419(12) 0.6486(8) 0.9929(7) 0.066(9) Uani 1 1 d U . .
H36C H 0.8280 0.6704 0.9940 0.079 Uiso 1 1 calc R . .
C361 C 0.7746(16) 0.6723(10) 0.9474(9) 0.120(14) Uani 1 1 d U . .
H36D H 0.7611 0.6891 0.9575 0.144 Uiso 1 1 calc R . .
H36E H 0.7454 0.6622 0.9448 0.144 Uiso 1 1 calc R . .
C362 C 0.8010(14) 0.6903(9) 0.9130(8) 0.088(11) Uani 1 1 d DU . .
H36N H 0.8253 0.7040 0.9150 0.105 Uiso 1 1 calc R . .
H36F H 0.8207 0.6726 0.9052 0.105 Uiso 1 1 calc R . .
C363 C 0.7534(18) 0.7141(13) 0.8892(12) 0.21(2) Uani 1 1 d DU . .
H36G H 0.7248 0.7014 0.8934 0.247 Uiso 1 1 calc R . .
H36H H 0.7648 0.7182 0.8668 0.247 Uiso 1 1 calc R . .
C364 C 0.730(2) 0.7502(15) 0.8911(16) 0.30(4) Uani 1 1 d DU . .
H36O H 0.7564 0.7648 0.8857 0.362 Uiso 1 1 calc R . .
H36I H 0.7158 0.7478 0.9126 0.362 Uiso 1 1 calc R . .
C365 C 0.6849(18) 0.7649(11) 0.8641(10) 0.131(16) Uani 1 1 d DU . .
H36P H 0.6980 0.7753 0.8420 0.157 Uiso 1 1 calc R . .
H36J H 0.6649 0.7474 0.8652 0.157 Uiso 1 1 calc R . .
C366 C 0.6541(15) 0.7916(10) 0.8760(10) 0.130(16) Uani 1 1 d DU . .
H36Q H 0.6304 0.7811 0.8934 0.156 Uiso 1 1 calc R . .
H36K H 0.6784 0.8007 0.8848 0.156 Uiso 1 1 calc R . .
C367 C 0.5718(15) 0.8177(11) 0.8467(11) 0.145(18) Uani 1 1 d DU . .
H36L H 0.5557 0.8031 0.8647 0.175 Uiso 1 1 calc R . .
C368 C 0.545(2) 0.8369(9) 0.8191(9) 0.132(16) Uani 1 1 d DU . .
C369 C 0.493(2) 0.8246(13) 0.8216(13) 0.157(19) Uani 1 1 d U . .
H36M H 0.4814 0.8085 0.8408 0.188 Uiso 1 1 calc R . .
C370 C 0.4610(18) 0.8414(12) 0.7894(12) 0.123(15) Uani 1 1 d U . .
C371 C 0.4675(18) 0.8700(13) 0.7619(14) 0.17(2) Uani 1 1 d DU . .
H37B H 0.4467 0.8772 0.7429 0.209 Uiso 1 1 calc R . .
C372 C 0.5080(16) 0.8888(10) 0.7633(9) 0.099(12) Uani 1 1 d DU . .
C373 C 0.5434(13) 0.8696(8) 0.7905(8) 0.068(10) Uani 1 1 d DU . .
C374 C 0.4765(15) 0.9409(9) 0.7158(8) 0.110(13) Uani 1 1 d U . .
H37C H 0.4476 0.9299 0.7156 0.165 Uiso 1 1 calc R . .
H37D H 0.4920 0.9485 0.6943 0.165 Uiso 1 1 calc R . .
H37E H 0.4631 0.9610 0.7214 0.165 Uiso 1 1 calc R . .
C375 C 0.7678(12) 0.5768(8) 1.0272(7) 0.072(10) Uani 1 1 d U . .
H37F H 0.7494 0.5583 1.0394 0.109 Uiso 1 1 calc R . .
H37G H 0.7490 0.5983 1.0289 0.109 Uiso 1 1 calc R . .
H37H H 0.8036 0.5707 1.0361 0.109 Uiso 1 1 calc R . .
C376 C 0.7201(13) 0.5866(7) 0.9794(7) 0.059(9) Uani 1 1 d U . .
C377 C 0.6729(10) 0.5807(6) 0.9989(6) 0.037(7) Uani 1 1 d U . .
H37I H 0.6736 0.5725 1.0219 0.045 Uiso 1 1 calc R . .
C378 C 0.6242(13) 0.5887(8) 0.9794(8) 0.062(9) Uani 1 1 d U . .
C379 C 0.6208(12) 0.6015(7) 0.9451(7) 0.053(8) Uani 1 1 d U . .
H37J H 0.5884 0.6059 0.9342 0.063 Uiso 1 1 calc R . .
C380 C 0.6636(12) 0.6070(7) 0.9288(5) 0.051(8) Uani 1 1 d DU . .
C381 C 0.7153(12) 0.5972(7) 0.9445(7) 0.055(8) Uani 1 1 d U . .
C382 C 0.6603(11) 0.6219(6) 0.8930(4) 0.053(8) Uani 1 1 d DU . .
H38A H 0.6254 0.6286 0.8845 0.064 Uiso 1 1 calc R . .
C383 C 0.6722(12) 0.6484(7) 0.8359(5) 0.065(9) Uani 1 1 d DU . .
H38B H 0.6403 0.6406 0.8337 0.078 Uiso 1 1 calc R . .
H38C H 0.6975 0.6453 0.8195 0.078 Uiso 1 1 calc R . .
C384 C 0.6584(12) 0.6863(7) 0.8318(7) 0.058(9) Uani 1 1 d U . .
H38D H 0.6895 0.6926 0.8375 0.070 Uiso 1 1 calc R . .
H38E H 0.6301 0.6894 0.8468 0.070 Uiso 1 1 calc R . .
C385 C 0.6391(15) 0.7116(9) 0.7948(8) 0.092(12) Uani 1 1 d U . .
H38F H 0.6666 0.7084 0.7795 0.110 Uiso 1 1 calc R . .
H38G H 0.6067 0.7066 0.7891 0.110 Uiso 1 1 calc R . .
C386 C 0.6287(14) 0.7484(7) 0.7935(7) 0.078(10) Uani 1 1 d DU . .
H38H H 0.6570 0.7508 0.8056 0.094 Uiso 1 1 calc R . .
H38I H 0.5950 0.7532 0.8040 0.094 Uiso 1 1 calc R . .
C387 C 0.6262(15) 0.7751(8) 0.7575(7) 0.098(12) Uani 1 1 d DU . .
H38J H 0.6617 0.7734 0.7483 0.118 Uiso 1 1 calc R . .
H38K H 0.6028 0.7700 0.7444 0.118 Uiso 1 1 calc R . .
C388 C 0.6056(12) 0.8113(7) 0.7564(7) 0.064(9) Uani 1 1 d U . .
H38L H 0.5680 0.8140 0.7621 0.077 Uiso 1 1 calc R . .
H38M H 0.6250 0.8146 0.7728 0.077 Uiso 1 1 calc R . .
C389 C 0.5699(13) 0.8538(8) 0.7049(8) 0.072(10) Uani 1 1 d U . .
H38N H 0.5374 0.8493 0.7146 0.087 Uiso 1 1 calc R . .
C390 C 0.5658(17) 0.8771(10) 0.6706(10) 0.103(13) Uani 1 1 d U . .
C391 C 0.5096(16) 0.8925(9) 0.6617(8) 0.092(12) Uani 1 1 d DU . .
H39C H 0.4806 0.8883 0.6753 0.111 Uiso 1 1 calc R . .
C392 C 0.5079(17) 0.9156(9) 0.6273(8) 0.108(13) Uani 1 1 d DU . .
C393 C 0.5468(13) 0.9248(10) 0.6042(9) 0.098(12) Uani 1 1 d DU . .
H39E H 0.5388 0.9428 0.5834 0.118 Uiso 1 1 calc R . .
C394 C 0.5997(14) 0.9051(8) 0.6142(8) 0.073(10) Uani 1 1 d U . .
C395 C 0.6107(12) 0.8836(8) 0.6480(8) 0.060(9) Uani 1 1 d U . .
C396 C 0.6396(12) 0.9320(9) 0.5628(7) 0.097(12) Uani 1 1 d DU . .
H39F H 0.6053 0.9479 0.5594 0.145 Uiso 1 1 calc R . .
H39G H 0.6421 0.9197 0.5483 0.145 Uiso 1 1 calc R . .
H39H H 0.6675 0.9450 0.5580 0.145 Uiso 1 1 calc R . .
C419 C 0.7349(11) 0.5272(7) 0.9347(6) 0.061(9) Uani 1 1 d DU . .
H41B H 0.7169 0.5088 0.9370 0.092 Uiso 1 1 calc R . .
H41C H 0.7150 0.5416 0.9456 0.092 Uiso 1 1 calc R . .
H41D H 0.7702 0.5171 0.9447 0.092 Uiso 1 1 calc R . .
C420 C 0.7114(12) 0.5442(8) 0.8769(7) 0.062(9) Uani 1 1 d U . .
C421 C 0.6852(10) 0.5150(7) 0.8834(6) 0.051(8) Uani 1 1 d DU . .
H42A H 0.6841 0.4983 0.9048 0.061 Uiso 1 1 calc R . .
C422 C 0.6640(12) 0.5127(8) 0.8597(8) 0.060(9) Uani 1 1 d U . .
C423 C 0.6680(11) 0.5355(7) 0.8262(7) 0.055(9) Uani 1 1 d U . .
H42C H 0.6506 0.5331 0.8096 0.066 Uiso 1 1 calc R . .
C424 C 0.6977(11) 0.5613(7) 0.8181(7) 0.049(8) Uani 1 1 d U . .
C425 C 0.7243(11) 0.5630(7) 0.8448(7) 0.048(8) Uani 1 1 d U . .
C426 C 0.7002(12) 0.5812(7) 0.7853(7) 0.065(9) Uani 1 1 d U . .
H42D H 0.6755 0.5795 0.7717 0.078 Uiso 1 1 calc R . .
C427 C 0.7162(10) 0.6291(6) 0.7366(6) 0.041(7) Uani 1 1 d U . .
H42E H 0.6870 0.6225 0.7290 0.049 Uiso 1 1 calc R . .
H42F H 0.7458 0.6278 0.7219 0.049 Uiso 1 1 calc R . .
C428 C 0.6979(11) 0.6672(6) 0.7332(6) 0.050(8) Uani 1 1 d U . .
H42G H 0.6643 0.6695 0.7444 0.060 Uiso 1 1 calc R . .
H42H H 0.7242 0.6726 0.7442 0.060 Uiso 1 1 calc R . .
C429 C 0.6905(12) 0.6930(7) 0.6988(7) 0.060(9) Uani 1 1 d U . .
H42I H 0.7251 0.6924 0.6885 0.072 Uiso 1 1 calc R . .
H42J H 0.6678 0.6856 0.6871 0.072 Uiso 1 1 calc R . .
C430 C 0.6671(12) 0.7291(7) 0.6942(7) 0.056(9) Uani 1 1 d U . .
H43A H 0.6867 0.7354 0.7084 0.067 Uiso 1 1 calc R . .
H43B H 0.6305 0.7302 0.7017 0.067 Uiso 1 1 calc R . .
C431 C 0.6664(11) 0.7569(7) 0.6589(6) 0.052(8) Uani 1 1 d U . .
H43C H 0.7027 0.7563 0.6509 0.063 Uiso 1 1 calc R . .
H43D H 0.6457 0.7517 0.6444 0.063 Uiso 1 1 calc R . .
C432 C 0.6420(11) 0.7930(7) 0.6581(6) 0.050(8) Uani 1 1 d U . .
H43E H 0.6572 0.7965 0.6758 0.060 Uiso 1 1 calc R . .
H43F H 0.6035 0.7957 0.6607 0.060 Uiso 1 1 calc R . .
C433 C 0.6216(11) 0.8275(7) 0.6010(6) 0.052(8) Uani 1 1 d U . .
H43G H 0.5904 0.8187 0.6063 0.063 Uiso 1 1 calc R . .
C434 C 0.6288(14) 0.8489(8) 0.5667(8) 0.067(10) Uani 1 1 d U . .
C435 C 0.5812(16) 0.8612(9) 0.5472(9) 0.096(12) Uani 1 1 d U . .
H43I H 0.5485 0.8558 0.5554 0.115 Uiso 1 1 calc R . .
C436 C 0.5888(14) 0.8836(9) 0.5121(8) 0.082(11) Uani 1 1 d U . .
C437 C 0.6342(13) 0.8912(11) 0.4969(10) 0.118(14) Uani 1 1 d DU . .
H43J H 0.6371 0.9041 0.4744 0.141 Uiso 1 1 calc R . .
C438 C 0.6769(13) 0.8762(8) 0.5206(8) 0.062(9) Uani 1 1 d U . .
C439 C 0.6755(13) 0.8586(7) 0.5578(7) 0.056(9) Uani 1 1 d U . .
C440 C 0.7399(13) 0.9004(10) 0.4723(8) 0.118(14) Uani 1 1 d DU . .
H44D H 0.7117 0.8989 0.4598 0.178 Uiso 1 1 calc R . .
H44E H 0.7737 0.8888 0.4671 0.178 Uiso 1 1 calc R . .
H44F H 0.7402 0.9246 0.4669 0.178 Uiso 1 1 calc R . .
C441 C 0.7488(15) 0.4693(9) 0.7971(9) 0.148(17) Uani 1 1 d DU . .
H44G H 0.7112 0.4719 0.7935 0.223 Uiso 1 1 calc R . .
H44H H 0.7542 0.4720 0.8173 0.223 Uiso 1 1 calc R . .
H44I H 0.7675 0.4463 0.7988 0.223 Uiso 1 1 calc R . .
C442 C 0.7308(13) 0.5219(8) 0.7470(7) 0.064(9) Uani 1 1 d DU . .
C443 C 0.6785(13) 0.5251(8) 0.7454(7) 0.073(10) Uani 1 1 d DU . .
H44J H 0.6614 0.5096 0.7620 0.088 Uiso 1 1 calc R . .
C444 C 0.6507(14) 0.5507(9) 0.7196(9) 0.082(11) Uani 1 1 d U . .
C445 C 0.6720(12) 0.5731(7) 0.6934(7) 0.056(9) Uani 1 1 d U . .
H44L H 0.6500 0.5893 0.6756 0.068 Uiso 1 1 calc R . .
C446 C 0.7269(12) 0.5720(7) 0.6928(7) 0.054(8) Uani 1 1 d U . .
C447 C 0.7576(13) 0.5458(8) 0.7206(7) 0.080(11) Uani 1 1 d DU . .
C448 C 0.7468(12) 0.5990(8) 0.6642(8) 0.068(10) Uani 1 1 d U . .
H44M H 0.7230 0.6127 0.6464 0.081 Uiso 1 1 calc R . .
C449 C 0.8017(12) 0.6361(7) 0.6302(7) 0.062(9) Uani 1 1 d U . .
H44N H 0.8363 0.6297 0.6214 0.074 Uiso 1 1 calc R . .
H44O H 0.7742 0.6414 0.6137 0.074 Uiso 1 1 calc R . .
C450 C 0.8002(11) 0.6674(6) 0.6376(5) 0.047(8) Uani 1 1 d DU . .
H45D H 0.7641 0.6751 0.6440 0.057 Uiso 1 1 calc R . .
H45E H 0.8240 0.6607 0.6564 0.057 Uiso 1 1 calc R . .
C451 C 0.8161(11) 0.6986(5) 0.6089(5) 0.049(8) Uani 1 1 d DU . .
H45F H 0.7911 0.7061 0.5905 0.058 Uiso 1 1 calc R . .
H45G H 0.8514 0.6906 0.6018 0.058 Uiso 1 1 calc R . .
C452 C 0.8172(13) 0.7305(7) 0.6172(8) 0.077(10) Uani 1 1 d DU . .
H45H H 0.7807 0.7415 0.6202 0.092 Uiso 1 1 calc R . .
H45I H 0.8369 0.7226 0.6379 0.092 Uiso 1 1 calc R . .
C453 C 0.8428(16) 0.7576(10) 0.5905(9) 0.119(14) Uani 1 1 d U . .
H45J H 0.8765 0.7456 0.5849 0.143 Uiso 1 1 calc R . .
H45K H 0.8509 0.7737 0.5993 0.143 Uiso 1 1 calc R . .
C454 C 0.8082(11) 0.7789(7) 0.5588(6) 0.049(8) Uani 1 1 d U . .
H45L H 0.8084 0.7641 0.5467 0.059 Uiso 1 1 calc R . .
H45M H 0.7715 0.7856 0.5648 0.059 Uiso 1 1 calc R . .
C455 C 0.8564(12) 0.8089(8) 0.5145(7) 0.071(10) Uani 1 1 d U . .
H45N H 0.8638 0.7869 0.5133 0.085 Uiso 1 1 calc R . .
C456 C 0.8824(16) 0.8344(10) 0.4887(9) 0.096(12) Uani 1 1 d U . .
C457 C 0.9138(17) 0.8217(11) 0.4669(10) 0.117(14) Uani 1 1 d U . .
H45O H 0.9178 0.7982 0.4701 0.141 Uiso 1 1 calc R . .
C458 C 0.9378(18) 0.8428(12) 0.4419(11) 0.122(15) Uani 1 1 d U . .
C459 C 0.9443(19) 0.8748(12) 0.4427(11) 0.137(17) Uani 1 1 d U . .
H45P H 0.9679 0.8875 0.4289 0.165 Uiso 1 1 calc R . .
C460 C 0.9140(15) 0.8863(9) 0.4649(9) 0.082(11) Uani 1 1 d U . .
C461 C 0.8823(14) 0.8677(9) 0.4894(8) 0.081(11) Uani 1 1 d U . .
C462 C 0.9304(15) 0.9463(9) 0.4361(8) 0.106(13) Uani 1 1 d U . .
H46A H 0.9204 0.9436 0.4167 0.159 Uiso 1 1 calc R . .
H46B H 0.9688 0.9418 0.4380 0.159 Uiso 1 1 calc R . .
H46C H 0.9155 0.9698 0.4344 0.159 Uiso 1 1 calc R . .
C463 C 0.7310(6) 0.3281(5) 0.7438(6) 0.048(8) Uani 1 1 d DU . .
H46D H 0.7658 0.3131 0.7507 0.072 Uiso 1 1 calc R . .
H46E H 0.7065 0.3145 0.7422 0.072 Uiso 1 1 calc R . .
H46F H 0.7184 0.3382 0.7597 0.072 Uiso 1 1 calc R . .
C464 C 0.7344(10) 0.3564(6) 0.7114(6) 0.039(7) Uani 1 1 d U . .
C465 C 0.5789(13) 0.3619(7) 0.6817(7) 0.087(11) Uani 1 1 d DU . .
H46G H 0.6134 0.3573 0.6918 0.130 Uiso 1 1 calc R . .
H46H H 0.5809 0.3483 0.6684 0.130 Uiso 1 1 calc R . .
H46I H 0.5530 0.3554 0.6985 0.130 Uiso 1 1 calc R . .
C466 C 0.5618(13) 0.4017(7) 0.6595(7) 0.081(11) Uani 1 1 d DU . .
C467 C 0.863(2) 0.3697(15) 0.5457(14) 0.22(3) Uani 1 1 d U . .
H46J H 0.8320 0.3886 0.5388 0.333 Uiso 1 1 calc R . .
H46K H 0.8582 0.3512 0.5395 0.333 Uiso 1 1 calc R . .
H46L H 0.8942 0.3781 0.5355 0.333 Uiso 1 1 calc R . .
C468 C 0.870(2) 0.3565(13) 0.5808(13) 0.160(19) Uani 1 1 d U . .
C469 C 0.7223(14) 0.3661(9) 0.5837(8) 0.103(13) Uani 1 1 d U . .
H46M H 0.7160 0.3426 0.5935 0.155 Uiso 1 1 calc R . .
H46N H 0.7598 0.3650 0.5792 0.155 Uiso 1 1 calc R . .
H46O H 0.7018 0.3789 0.5634 0.155 Uiso 1 1 calc R . .
C470 C 0.7049(13) 0.3854(8) 0.6084(8) 0.075(10) Uani 1 1 d U . .
C471 C 0.7712(11) 0.2932(8) 0.6733(8) 0.085(11) Uani 1 1 d DU . .
H47B H 0.7657 0.2706 0.6758 0.127 Uiso 1 1 calc R . .
H47C H 0.7504 0.3111 0.6546 0.127 Uiso 1 1 calc R . .
H47D H 0.7602 0.2974 0.6928 0.127 Uiso 1 1 calc R . .
C472 C 0.8310(11) 0.2940(9) 0.6678(8) 0.084(11) Uani 1 1 d DU . .
C473 C 0.7350(15) 0.4586(8) 0.5515(6) 0.305 Uiso 1 1 d D . .
H47E H 0.7284 0.4559 0.5315 0.458 Uiso 1 1 calc R . .
H47F H 0.7438 0.4358 0.5692 0.458 Uiso 1 1 calc R . .
H47G H 0.7644 0.4702 0.5485 0.458 Uiso 1 1 calc R . .
C474 C 0.6839(7) 0.4809(4) 0.5600(3) 0.39(11) Uani 1 1 d DU . .
C475 C 0.5870(18) 0.4375(12) 0.5360(11) 0.154(18) Uani 1 1 d U . .
H47I H 0.5804 0.4190 0.5303 0.231 Uiso 1 1 calc R . .
H47J H 0.6241 0.4325 0.5424 0.231 Uiso 1 1 calc R . .
H47K H 0.5788 0.4594 0.5172 0.231 Uiso 1 1 calc R . .
C476 C 0.5527(15) 0.4399(9) 0.5638(9) 0.092(12) Uani 1 1 d U . .
C477 C 0.6137(14) 0.3295(9) 0.6057(9) 0.102(13) Uani 1 1 d U . .
H47L H 0.6231 0.3501 0.6060 0.154 Uiso 1 1 calc R . .
H47M H 0.6207 0.3287 0.5843 0.154 Uiso 1 1 calc R . .
H47N H 0.6346 0.3089 0.6222 0.154 Uiso 1 1 calc R . .
C478 C 0.5528(17) 0.3309(10) 0.6130(10) 0.111(14) Uani 1 1 d U . .
C479 C 0.4541(14) 0.3225(9) 0.7183(8) 0.092(12) Uani 1 1 d U . .
H47O H 0.4534 0.3446 0.7199 0.137 Uiso 1 1 calc R . .
H47P H 0.4863 0.3060 0.7289 0.137 Uiso 1 1 calc R . .
H47Q H 0.4234 0.3136 0.7289 0.137 Uiso 1 1 calc R . .
C480 C 0.4529(13) 0.3280(8) 0.6814(8) 0.070(10) Uani 1 1 d U . .
C481 C 0.6483(15) 0.2470(9) 0.5988(8) 0.106(13) Uani 1 1 d U . .
H48A H 0.6485 0.2424 0.5791 0.159 Uiso 1 1 calc R . .
H48B H 0.6690 0.2644 0.5954 0.159 Uiso 1 1 calc R . .
H48C H 0.6121 0.2555 0.6036 0.159 Uiso 1 1 calc R . .
C482 C 0.6741(13) 0.2112(8) 0.6292(8) 0.078(10) Uani 1 1 d U . .
C483 C 0.6118(15) 0.1478(10) 0.7629(9) 0.116(14) Uani 1 1 d U . .
H48D H 0.5762 0.1438 0.7633 0.174 Uiso 1 1 calc R . .
H48E H 0.6105 0.1682 0.7677 0.174 Uiso 1 1 calc R . .
H48F H 0.6341 0.1277 0.7793 0.174 Uiso 1 1 calc R . .
C484 C 0.6344(12) 0.1535(7) 0.7299(7) 0.061(9) Uani 1 1 d U . .
C485 C 0.5312(13) 0.2317(9) 0.6823(7) 0.097(12) Uani 1 1 d DU . .
H48G H 0.5180 0.2549 0.6821 0.145 Uiso 1 1 calc R . .
H48H H 0.5684 0.2290 0.6768 0.145 Uiso 1 1 calc R . .
H48I H 0.5272 0.2145 0.7039 0.145 Uiso 1 1 calc R . .
C486 C 0.4989(12) 0.2266(8) 0.6568(7) 0.075(10) Uani 1 1 d DU . .
C487 C 0.5882(18) 0.2216(12) 0.5437(11) 0.159(19) Uani 1 1 d U . .
H48J H 0.6255 0.2102 0.5475 0.239 Uiso 1 1 calc R . .
H48K H 0.5847 0.2466 0.5353 0.239 Uiso 1 1 calc R . .
H48L H 0.5730 0.2155 0.5278 0.239 Uiso 1 1 calc R . .
C488 C 0.5577(13) 0.2090(8) 0.5770(8) 0.075(10) Uani 1 1 d U . .
C489 C 0.7596(12) 0.1517(8) 0.9923(6) 0.074(10) Uani 1 1 d DU . .
H48M H 0.7500 0.1306 0.9934 0.111 Uiso 1 1 calc R . .
H48N H 0.7279 0.1682 0.9936 0.111 Uiso 1 1 calc R . .
H48O H 0.7838 0.1462 1.0103 0.111 Uiso 1 1 calc R . .
C490 C 0.7872(11) 0.1681(6) 0.9594(6) 0.044(8) Uani 1 1 d DU . .
C491 C 0.6166(11) 0.2578(9) 0.9728(8) 0.096(12) Uani 1 1 d DU . .
H49B H 0.6061 0.2467 0.9952 0.144 Uiso 1 1 calc R . .
H49C H 0.6036 0.2480 0.9593 0.144 Uiso 1 1 calc R . .
H49D H 0.6016 0.2826 0.9648 0.144 Uiso 1 1 calc R . .
C492 C 0.6783(11) 0.2516(8) 0.9716(8) 0.074(10) Uani 1 1 d DU . .
C493 C 0.7119(10) 0.2320(7) 0.8449(6) 0.048(8) Uani 1 1 d DU . .
H49E H 0.7232 0.2117 0.8395 0.072 Uiso 1 1 calc R . .
H49F H 0.7089 0.2530 0.8252 0.072 Uiso 1 1 calc R . .
H49G H 0.6776 0.2315 0.8552 0.072 Uiso 1 1 calc R . .
C494 C 0.7533(9) 0.2319(6) 0.8689(5) 0.033(7) Uani 1 1 d DU . .
C495 C 0.5524(15) 0.2210(9) 0.9092(9) 0.108(13) Uani 1 1 d U . .
H49H H 0.5150 0.2309 0.9038 0.162 Uiso 1 1 calc R . .
H49I H 0.5575 0.2099 0.9327 0.162 Uiso 1 1 calc R . .
H49J H 0.5650 0.2039 0.8997 0.162 Uiso 1 1 calc R . .
C496 C 0.5836(14) 0.2500(9) 0.8956(8) 0.089(11) Uani 1 1 d U . .
C497 C 0.4109(13) 0.2636(8) 0.9500(7) 0.074(10) Uani 1 1 d U . .
H49K H 0.4442 0.2490 0.9608 0.110 Uiso 1 1 calc R . .
H49L H 0.3938 0.2509 0.9412 0.110 Uiso 1 1 calc R . .
H49M H 0.3879 0.2700 0.9657 0.110 Uiso 1 1 calc R . .
C498 C 0.4217(12) 0.2966(7) 0.9220(7) 0.059(9) Uani 1 1 d U . .
C499 C 0.5949(17) 0.3354(11) 0.7786(10) 0.144(17) Uani 1 1 d U . .
H49N H 0.6278 0.3249 0.7712 0.216 Uiso 1 1 calc R . .
H49O H 0.5868 0.3603 0.7659 0.216 Uiso 1 1 calc R . .
H49P H 0.5663 0.3253 0.7757 0.216 Uiso 1 1 calc R . .
C500 C 0.6013(10) 0.3281(7) 0.8158(6) 0.041(7) Uani 1 1 d U . .
C501 C 0.6702(12) 0.1499(7) 0.9359(7) 0.067(9) Uani 1 1 d U . .
H50A H 0.6800 0.1723 0.9289 0.100 Uiso 1 1 calc R . .
H50B H 0.6792 0.1368 0.9589 0.100 Uiso 1 1 calc R . .
H50C H 0.6323 0.1534 0.9323 0.100 Uiso 1 1 calc R . .
C502 C 0.7008(10) 0.1294(6) 0.9158(6) 0.031(7) Uani 1 1 d U . .
C503 C 0.4755(12) 0.2861(8) 0.8243(8) 0.085(11) Uani 1 1 d DU . .
H50D H 0.4599 0.2686 0.8218 0.127 Uiso 1 1 calc R . .
H50E H 0.5062 0.2748 0.8391 0.127 Uiso 1 1 calc R . .
H50F H 0.4865 0.3008 0.8032 0.127 Uiso 1 1 calc R . .
C504 C 0.4334(11) 0.3090(7) 0.8386(7) 0.061(9) Uani 1 1 d DU . .
C505 C 0.2984(12) 0.2066(7) 0.9353(7) 0.065(9) Uani 1 1 d U . .
H50G H 0.2824 0.1998 0.9203 0.098 Uiso 1 1 calc R . .
H50H H 0.2831 0.1975 0.9567 0.098 Uiso 1 1 calc R . .
H50I H 0.3364 0.1972 0.9370 0.098 Uiso 1 1 calc R . .
C506 C 0.2885(12) 0.2443(8) 0.9232(7) 0.067(9) Uani 1 1 d U . .
C507 C 0.4533(13) 0.1687(8) 0.9283(8) 0.088(11) Uani 1 1 d U . .
H50J H 0.4689 0.1813 0.9382 0.131 Uiso 1 1 calc R . .
H50K H 0.4808 0.1506 0.9255 0.131 Uiso 1 1 calc R . .
H50L H 0.4264 0.1583 0.9424 0.131 Uiso 1 1 calc R . .
C508 C 0.4281(12) 0.1941(8) 0.8949(7) 0.066(9) Uani 1 1 d U . .
C509 C 0.3865(13) 0.0848(8) 0.9743(7) 0.074(10) Uani 1 1 d U . .
H50M H 0.3657 0.1054 0.9770 0.111 Uiso 1 1 calc R . .
H50N H 0.4230 0.0811 0.9813 0.111 Uiso 1 1 calc R . .
H50O H 0.3719 0.0648 0.9875 0.111 Uiso 1 1 calc R . .
C510 C 0.3847(12) 0.0901(8) 0.9378(7) 0.064(9) Uani 1 1 d U . .
C511 C 0.7527(13) 0.1882(8) 0.7839(7) 0.076(10) Uani 1 1 d U . .
H51A H 0.7719 0.2064 0.7805 0.114 Uiso 1 1 calc R . .
H51B H 0.7148 0.1979 0.7821 0.114 Uiso 1 1 calc R . .
H51C H 0.7625 0.1784 0.7675 0.114 Uiso 1 1 calc R . .
C512 C 0.7671(11) 0.1585(7) 0.8192(6) 0.046(8) Uani 1 1 d U . .
C513 C 0.4389(11) 0.2212(7) 0.7685(6) 0.053(8) Uani 1 1 d U . .
H51D H 0.4522 0.2425 0.7605 0.079 Uiso 1 1 calc R . .
H51E H 0.4184 0.2208 0.7512 0.079 Uiso 1 1 calc R . .
H51F H 0.4684 0.2013 0.7752 0.079 Uiso 1 1 calc R . .
C514 C 0.4044(9) 0.2200(5) 0.7968(5) 0.020(6) Uani 1 1 d U . .
C515 C 0.5078(10) 0.1414(7) 0.8522(6) 0.051(8) Uani 1 1 d U . .
H51G H 0.4826 0.1633 0.8424 0.076 Uiso 1 1 calc R . .
H51H H 0.5342 0.1389 0.8363 0.076 Uiso 1 1 calc R . .
H51I H 0.5252 0.1408 0.8711 0.076 Uiso 1 1 calc R . .
C516 C 0.4792(13) 0.1119(8) 0.8625(8) 0.078(10) Uani 1 1 d U . .
C517 C 0.9870(13) 0.5098(8) 0.7827(7) 0.079(11) Uani 1 1 d U . .
H51J H 0.9632 0.4955 0.7963 0.118 Uiso 1 1 calc R . .
H51K H 0.9981 0.5224 0.7942 0.118 Uiso 1 1 calc R . .
H51L H 1.0179 0.4950 0.7780 0.118 Uiso 1 1 calc R . .
C518 C 0.9594(14) 0.5345(9) 0.7521(8) 0.084(11) Uani 1 1 d U . .
C519 C 0.8485(13) 0.5022(8) 0.8625(7) 0.073(10) Uani 1 1 d U . .
H51M H 0.8237 0.5206 0.8666 0.110 Uiso 1 1 calc R . .
H51N H 0.8842 0.5018 0.8684 0.110 Uiso 1 1 calc R . .
H51O H 0.8394 0.4800 0.8754 0.110 Uiso 1 1 calc R . .
C520 C 0.8458(11) 0.5088(7) 0.8264(7) 0.056(9) Uani 1 1 d U . .
C521 C 0.9550(12) 0.5560(8) 0.8537(7) 0.070(10) Uani 1 1 d U . .
H52B H 0.9570 0.5664 0.8694 0.105 Uiso 1 1 calc R . .
H52C H 0.9857 0.5583 0.8399 0.105 Uiso 1 1 calc R . .
H52D H 0.9543 0.5316 0.8653 0.105 Uiso 1 1 calc R . .
C522 C 0.9030(12) 0.5753(7) 0.8319(7) 0.062(9) Uani 1 1 d U . .
C523 C 1.0368(14) 0.5924(9) 0.7818(8) 0.091(12) Uani 1 1 d U . .
H52E H 0.9991 0.5936 0.7800 0.137 Uiso 1 1 calc R . .
H52F H 1.0424 0.6066 0.7932 0.137 Uiso 1 1 calc R . .
H52G H 1.0547 0.5684 0.7938 0.137 Uiso 1 1 calc R . .
C524 C 1.0592(16) 0.6056(10) 0.7479(10) 0.104(13) Uani 1 1 d U . .
C525 C 0.8955(11) 0.6550(7) 0.7325(6) 0.050(8) Uani 1 1 d U . .
H52H H 0.8740 0.6599 0.7494 0.075 Uiso 1 1 calc R . .
H52I H 0.8915 0.6760 0.7127 0.075 Uiso 1 1 calc R . .
H52J H 0.9325 0.6470 0.7397 0.075 Uiso 1 1 calc R . .
C526 C 0.8774(11) 0.6270(6) 0.7257(6) 0.044(8) Uani 1 1 d U . .
C527 C 1.1503(14) 0.5294(9) 0.7374(9) 0.103(13) Uani 1 1 d U . .
H52K H 1.1474 0.5113 0.7299 0.154 Uiso 1 1 calc R . .
H52L H 1.1199 0.5486 0.7291 0.154 Uiso 1 1 calc R . .
H52M H 1.1511 0.5200 0.7611 0.154 Uiso 1 1 calc R . .
C528 C 1.2018(14) 0.5424(9) 0.7246(8) 0.082(11) Uani 1 1 d U . .
C529 C 0.9821(15) 0.7215(9) 0.6661(10) 0.134(16) Uani 1 1 d DU . .
H52N H 1.0061 0.7328 0.6719 0.201 Uiso 1 1 calc R . .
H52O H 0.9537 0.7180 0.6816 0.201 Uiso 1 1 calc R . .
H52P H 0.9671 0.7360 0.6443 0.201 Uiso 1 1 calc R . .
C530 C 1.0132(13) 0.6853(8) 0.6666(8) 0.082(11) Uani 1 1 d DU . .
C531 C 1.1301(12) 0.6811(8) 0.7385(7) 0.070(10) Uani 1 1 d U . .
H53C H 1.1008 0.6750 0.7309 0.106 Uiso 1 1 calc R . .
H53D H 1.1264 0.7061 0.7291 0.106 Uiso 1 1 calc R . .
H53E H 1.1298 0.6729 0.7622 0.106 Uiso 1 1 calc R . .
C532 C 1.1826(14) 0.6639(9) 0.7281(8) 0.080(11) Uani 1 1 d U . .
C533 C 1.2876(14) 0.5351(9) 0.8046(8) 0.097(12) Uani 1 1 d U . .
H53F H 1.2964 0.5217 0.7911 0.146 Uiso 1 1 calc R . .
H53G H 1.2546 0.5310 0.8155 0.146 Uiso 1 1 calc R . .
H53H H 1.3158 0.5282 0.8208 0.146 Uiso 1 1 calc R . .
C534 C 1.2813(13) 0.5737(9) 0.7832(8) 0.075(10) Uani 1 1 d U . .
C535 C 0.8069(15) 0.7058(9) 0.7969(9) 0.108(13) Uani 1 1 d U . .
H53I H 0.8026 0.7111 0.8163 0.161 Uiso 1 1 calc R . .
H53J H 0.7806 0.7222 0.7804 0.161 Uiso 1 1 calc R . .
H53K H 0.8421 0.7077 0.7885 0.161 Uiso 1 1 calc R . .
C536 C 0.7991(11) 0.6674(6) 0.8058(6) 0.042(7) Uani 1 1 d U . .
C537 C 0.9272(15) 0.6413(9) 0.8574(8) 0.110(13) Uani 1 1 d U . .
H53L H 0.8977 0.6476 0.8423 0.164 Uiso 1 1 calc R . .
H53M H 0.9562 0.6254 0.8525 0.164 Uiso 1 1 calc R . .
H53N H 0.9390 0.6621 0.8552 0.164 Uiso 1 1 calc R . .
C538 C 0.9088(11) 0.6228(7) 0.8941(7) 0.054(8) Uani 1 1 d U . .
C539 C 1.1370(14) 0.7602(7) 0.7725(8) 0.101(12) Uani 1 1 d DU . .
H53O H 1.1078 0.7719 0.7817 0.151 Uiso 1 1 calc R . .
H53P H 1.1241 0.7574 0.7539 0.151 Uiso 1 1 calc R . .
H53Q H 1.1640 0.7740 0.7655 0.151 Uiso 1 1 calc R . .
C540 C 1.1612(13) 0.7237(7) 0.7990(7) 0.078(10) Uani 1 1 d DU . .
C541 C 1.1596(12) 0.5793(8) 0.8231(7) 0.075(10) Uani 1 1 d U . .
H54C H 1.1576 0.5578 0.8416 0.113 Uiso 1 1 calc R . .
H54D H 1.1900 0.5751 0.8102 0.113 Uiso 1 1 calc R . .
H54E H 1.1274 0.5872 0.8097 0.113 Uiso 1 1 calc R . .
C542 C 1.1651(11) 0.6054(7) 0.8346(6) 0.046(8) Uani 1 1 d U . .
C543 C 0.8821(13) 0.4885(8) 0.9555(7) 0.078(10) Uani 1 1 d U . .
H54F H 0.8692 0.4810 0.9400 0.117 Uiso 1 1 calc R . .
H54G H 0.8636 0.4803 0.9759 0.117 Uiso 1 1 calc R . .
H54H H 0.9199 0.4788 0.9596 0.117 Uiso 1 1 calc R . .
C544 C 0.8722(11) 0.5280(7) 0.9416(6) 0.045(8) Uani 1 1 d U . .
C545 C 0.8308(12) 0.8975(8) 0.6681(7) 0.071(10) Uani 1 1 d U . .
H54I H 0.8346 0.9109 0.6806 0.107 Uiso 1 1 calc R . .
H54J H 0.8240 0.9128 0.6452 0.107 Uiso 1 1 calc R . .
H54K H 0.8632 0.8801 0.6702 0.107 Uiso 1 1 calc R . .
C546 C 0.7865(13) 0.8801(8) 0.6803(8) 0.072(10) Uani 1 1 d U . .
C547 C 0.8018(12) 0.8116(8) 0.7707(7) 0.073(10) Uani 1 1 d U . .
H54L H 0.7895 0.8119 0.7505 0.110 Uiso 1 1 calc R . .
H54M H 0.8155 0.7878 0.7855 0.110 Uiso 1 1 calc R . .
H54N H 0.8296 0.8247 0.7662 0.110 Uiso 1 1 calc R . .
C548 C 0.7565(12) 0.8279(7) 0.7861(7) 0.054(8) Uani 1 1 d U . .
C549 C 0.7972(13) 0.9570(7) 0.5722(7) 0.072(10) Uani 1 1 d U . .
H54O H 0.7839 0.9615 0.5913 0.108 Uiso 1 1 calc R . .
H54P H 0.7806 0.9760 0.5526 0.108 Uiso 1 1 calc R . .
H54Q H 0.8353 0.9549 0.5714 0.108 Uiso 1 1 calc R . .
C550 C 0.7843(12) 0.9240(7) 0.5741(7) 0.055(8) Uani 1 1 d U . .
C551 C 0.6662(16) 0.9490(10) 0.6546(9) 0.128(15) Uani 1 1 d U . .
H55B H 0.6558 0.9742 0.6447 0.193 Uiso 1 1 calc R . .
H55C H 0.6497 0.9391 0.6425 0.193 Uiso 1 1 calc R . .
H55D H 0.7045 0.9419 0.6543 0.193 Uiso 1 1 calc R . .
C552 C 0.6474(13) 0.9356(8) 0.6915(8) 0.071(10) Uani 1 1 d U . .
C553 C 0.8039(12) 0.7501(7) 0.7090(7) 0.066(9) Uani 1 1 d U . .
H55E H 0.8051 0.7401 0.7327 0.100 Uiso 1 1 calc R . .
H55F H 0.8385 0.7542 0.7010 0.100 Uiso 1 1 calc R . .
H55G H 0.7938 0.7341 0.7010 0.100 Uiso 1 1 calc R . .
C554 C 0.7631(12) 0.7845(7) 0.6968(7) 0.056(8) Uani 1 1 d U . .
C555 C 0.7185(14) 0.9629(8) 0.7607(8) 0.097(12) Uani 1 1 d U . .
H55H H 0.6861 0.9723 0.7474 0.145 Uiso 1 1 calc R . .
H55I H 0.7489 0.9635 0.7466 0.145 Uiso 1 1 calc R . .
H55J H 0.7202 0.9767 0.7733 0.145 Uiso 1 1 calc R . .
C556 C 0.7192(10) 0.9258(7) 0.7835(6) 0.043(8) Uani 1 1 d U . .
C557 C 0.8905(12) 0.8167(8) 0.6504(7) 0.073(10) Uani 1 1 d U . .
H55K H 0.9285 0.8153 0.6497 0.110 Uiso 1 1 calc R . .
H55L H 0.8835 0.7935 0.6616 0.110 Uiso 1 1 calc R . .
H55M H 0.8742 0.8312 0.6621 0.110 Uiso 1 1 calc R . .
C558 C 0.8679(13) 0.8322(8) 0.6166(8) 0.071(10) Uani 1 1 d U . .
C559 C 0.8445(13) 0.9169(8) 0.7396(7) 0.079(11) Uani 1 1 d U . .
H55N H 0.8150 0.9069 0.7380 0.119 Uiso 1 1 calc R . .
H55O H 0.8664 0.9195 0.7206 0.119 Uiso 1 1 calc R . .
H55P H 0.8309 0.9395 0.7405 0.119 Uiso 1 1 calc R . .
C560 C 0.8767(13) 0.8936(8) 0.7695(8) 0.075(10) Uani 1 1 d U . .
C561 C 0.9729(11) 0.9626(7) 0.5488(7) 0.063(9) Uani 1 1 d U . .
H56C H 1.0086 0.9546 0.5428 0.094 Uiso 1 1 calc R . .
H56D H 0.9705 0.9531 0.5724 0.094 Uiso 1 1 calc R . .
H56E H 0.9647 0.9878 0.5405 0.094 Uiso 1 1 calc R . .
C562 C 0.9343(13) 0.9506(8) 0.5343(7) 0.070(10) Uani 1 1 d U . .
C563 C 0.9504(13) 0.9269(8) 0.6451(8) 0.088(11) Uani 1 1 d U . .
H56F H 0.9750 0.9185 0.6636 0.132 Uiso 1 1 calc R . .
H56G H 0.9143 0.9281 0.6528 0.132 Uiso 1 1 calc R . .
H56H H 0.9544 0.9499 0.6302 0.132 Uiso 1 1 calc R . .
C564 C 0.9623(16) 0.9019(10) 0.6273(9) 0.110(13) Uani 1 1 d U . .
C565 C 1.0700(16) 0.7757(10) 0.6803(9) 0.119(14) Uani 1 1 d U . .
H56I H 1.0435 0.7617 0.6843 0.178 Uiso 1 1 calc R . .
H56J H 1.0687 0.7847 0.6973 0.178 Uiso 1 1 calc R . .
H56K H 1.1049 0.7615 0.6805 0.178 Uiso 1 1 calc R . .
C566 C 1.0582(18) 0.8071(11) 0.6458(11) 0.126(15) Uani 1 1 d U . .
C567 C 0.9111(13) 0.7465(7) 0.8472(7) 0.075(10) Uani 1 1 d U . .
H56L H 0.8769 0.7403 0.8534 0.113 Uiso 1 1 calc R . .
H56M H 0.9373 0.7316 0.8644 0.113 Uiso 1 1 calc R . .
H56N H 0.9218 0.7435 0.8271 0.113 Uiso 1 1 calc R . .
C568 C 0.9068(12) 0.7842(8) 0.8423(7) 0.058(9) Uani 1 1 d U . .
C569 C 1.0545(16) 0.8558(10) 0.7028(9) 0.119(14) Uani 1 1 d U . .
H56O H 1.0395 0.8529 0.7241 0.179 Uiso 1 1 calc R . .
H56P H 1.0668 0.8331 0.7017 0.179 Uiso 1 1 calc R . .
H56Q H 1.0276 0.8699 0.6859 0.179 Uiso 1 1 calc R . .
C570 C 1.1004(16) 0.8735(10) 0.6979(9) 0.100(12) Uani 1 1 d U . .
C571 C 1.0337(11) 0.9907(7) 0.6269(8) 0.081(11) Uani 1 1 d DU . .
H57C H 1.0049 0.9901 0.6142 0.121 Uiso 1 1 calc R . .
H57D H 1.0431 1.0133 0.6171 0.121 Uiso 1 1 calc R . .
H57E H 1.0224 0.9865 0.6491 0.121 Uiso 1 1 calc R . .
C572 C 1.0832(10) 0.9616(7) 0.6274(7) 0.052(8) Uani 1 1 d DU . .

loop_
_atom_site_aniso_label
_atom_site_aniso_U_11
_atom_site_aniso_U_22
_atom_site_aniso_U_33
_atom_site_aniso_U_23
_atom_site_aniso_U_13
_atom_site_aniso_U_12
Sm1 0.0729(14) 0.0447(10) 0.0471(10) -0.0145(9) -0.0050(10) -0.0114(9)
Sm2 0.0644(14) 0.0492(11) 0.0856(14) -0.0178(10) 0.0165(11) -0.0161(10)
Sm3 0.0790(14) 0.0539(11) 0.0665(12) -0.0360(10) 0.0041(11) -0.0142(10)
Sm4 0.0506(13) 0.0579(12) 0.0875(14) -0.0314(11) 0.0127(11) -0.0175(10)
Sm5 0.0403(12) 0.0528(11) 0.0699(12) -0.0157(10) 0.0054(10) -0.0014(9)
Sm6 0.0572(12) 0.0449(10) 0.0478(10) -0.0170(9) 0.0054(9) -0.0175(9)
Sm7 0.1139(18) 0.0478(12) 0.0764(14) -0.0261(11) 0.0022(13) -0.0217(11)
Sm8 0.0908(17) 0.0543(12) 0.0762(14) -0.0132(11) 0.0041(12) 0.0081(11)
Sm9 0.0979(17) 0.0576(12) 0.0727(13) -0.0348(11) -0.0004(12) -0.0062(11)
Sm10 0.0442(11) 0.0397(10) 0.0614(11) -0.0225(9) -0.0029(9) -0.0051(8)
Sm11 0.0450(11) 0.0335(9) 0.0654(11) -0.0228(9) 0.0144(9) -0.0043(8)
Sm12 0.0443(12) 0.0403(10) 0.0669(12) -0.0184(9) 0.0015(9) -0.0102(8)
Cd1 0.106(2) 0.0496(16) 0.0638(17) -0.0239(14) 0.0168(16) -0.0238(15)
Cd2 0.125(3) 0.0581(18) 0.084(2) -0.0194(16) 0.0144(19) -0.0356(17)
Cd3 0.077(2) 0.0440(15) 0.0893(19) -0.0202(14) 0.0125(16) -0.0117(14)
Cd4 0.092(2) 0.0720(19) 0.093(2) -0.0370(17) 0.0136(18) -0.0173(16)
Cd5 0.137(3) 0.096(2) 0.191(4) -0.075(3) -0.003(3) -0.020(2)
Cd6 0.087(2) 0.0722(19) 0.113(2) -0.0352(18) 0.0235(19) -0.0092(16)
Cd7 0.092(2) 0.0500(17) 0.131(3) -0.0387(17) 0.021(2) -0.0101(15)
Cd8 0.080(2) 0.0665(18) 0.101(2) -0.0451(17) 0.0157(17) -0.0104(15)
Cd9 0.090(2) 0.0594(17) 0.0749(18) -0.0346(15) 0.0055(16) -0.0191(15)
Cd10 0.102(2) 0.0725(19) 0.096(2) -0.0373(17) -0.0024(19) -0.0153(17)
Cd11 0.0669(19) 0.0591(16) 0.0651(16) -0.0287(14) 0.0072(14) -0.0146(14)
Cd12 0.0564(18) 0.0670(17) 0.094(2) -0.0249(16) 0.0101(16) -0.0195(14)
Cd13 0.068(2) 0.0677(18) 0.115(2) -0.0403(17) 0.0133(18) -0.0064(15)
Cd14 0.0522(18) 0.0631(17) 0.090(2) -0.0239(15) 0.0083(15) -0.0102(14)
Cd15 0.0492(17) 0.0543(16) 0.0813(18) -0.0216(14) 0.0072(14) -0.0002(13)
Cd16 0.0532(17) 0.0541(15) 0.0682(17) -0.0166(14) 0.0053(14) -0.0028(13)
Cd17 0.0554(18) 0.0741(18) 0.0686(17) -0.0295(15) 0.0090(14) -0.0132(14)
Cd18 0.0748(19) 0.0557(16) 0.0577(16) -0.0201(13) -0.0008(14) -0.0155(14)
Cd19 0.0667(19) 0.0679(17) 0.0562(16) -0.0192(14) 0.0057(14) -0.0153(14)
Cd20 0.0483(16) 0.0433(14) 0.0519(14) -0.0128(12) -0.0017(12) -0.0136(12)
Cd21 0.088(2) 0.0607(17) 0.0679(17) -0.0235(14) 0.0078(16) -0.0323(15)
Cd22 0.0646(18) 0.0577(16) 0.0637(16) -0.0204(13) 0.0099(14) -0.0277(14)
Cd23 0.0540(17) 0.0500(15) 0.0702(17) -0.0227(13) 0.0125(14) -0.0123(13)
Cd24 0.0627(19) 0.0677(17) 0.095(2) -0.0376(16) 0.0265(16) -0.0159(14)
Cd25 0.0533(17) 0.0470(15) 0.0779(18) -0.0223(14) 0.0098(14) -0.0025(12)
Cd26 0.0526(17) 0.0436(14) 0.0750(17) -0.0295(13) 0.0149(14) -0.0092(12)
Cd27 0.137(3) 0.0639(18) 0.089(2) -0.0472(17) 0.0074(19) -0.0201(18)
Cd28 0.077(2) 0.0505(15) 0.0782(18) -0.0294(14) 0.0043(15) -0.0234(14)
Cd29 0.0519(16) 0.0415(14) 0.0654(16) -0.0265(13) -0.0009(13) -0.0008(12)
Cd30 0.0718(19) 0.0463(15) 0.0600(16) -0.0194(13) 0.0046(14) -0.0145(13)
Cd31 0.0635(18) 0.0465(15) 0.0738(17) -0.0242(14) -0.0025(14) -0.0032(13)
Cd32 0.061(2) 0.0559(17) 0.128(2) -0.0185(17) -0.0033(18) -0.0127(14)
Cd33 0.0587(18) 0.0494(15) 0.0846(18) -0.0248(14) 0.0043(15) -0.0145(13)
Cd34 0.113(3) 0.0664(19) 0.077(2) -0.0082(16) 0.0048(18) -0.0024(17)
Cd36 0.123(3) 0.0637(19) 0.103(2) -0.0396(17) -0.022(2) 0.0131(17)
Cd37 0.137(3) 0.085(2) 0.142(3) -0.073(2) 0.032(2) -0.029(2)
Cd38 0.305(6) 0.228(5) 0.297(6) -0.164(5) 0.099(5) -0.104(5)
Cd39 0.111(2) 0.0523(17) 0.105(2) -0.0362(16) -0.0005(19) -0.0143(16)
Cd40 0.134(3) 0.084(2) 0.089(2) -0.0336(18) 0.016(2) -0.036(2)
Cd41 0.104(2) 0.0454(15) 0.0784(18) -0.0355(14) 0.0023(17) -0.0098(15)
Cd42 0.112(3) 0.081(2) 0.089(2) -0.0340(17) -0.0001(19) -0.0168(18)
Cd43 0.142(3) 0.128(3) 0.113(3) -0.029(2) -0.019(2) -0.005(2)
Cd44 0.090(2) 0.0692(19) 0.105(2) -0.0301(17) -0.0061(19) 0.0014(16)
Br1 0.135(5) 0.078(3) 0.426(8) -0.093(4) 0.029(5) -0.039(3)
Br2 0.062(3) 0.123(3) 0.103(3) -0.027(3) -0.011(2) -0.025(2)
Br3 0.144(4) 0.072(3) 0.230(5) -0.034(3) -0.120(4) -0.006(3)
Br4 0.106(3) 0.052(2) 0.086(3) -0.023(2) -0.004(2) -0.002(2)
Br5 0.171(5) 0.088(3) 0.227(5) -0.093(4) 0.051(4) -0.047(3)
Br6 0.082(3) 0.095(3) 0.154(4) -0.037(3) -0.008(3) -0.039(3)
Br7 0.052(3) 0.097(3) 0.132(3) -0.023(3) 0.020(2) -0.009(2)
Br8 0.123(5) 0.148(5) 0.267(6) -0.034(4) -0.070(5) -0.004(4)
Br9 0.099(3) 0.066(2) 0.114(3) -0.054(2) -0.003(3) 0.002(2)
Br10 0.130(4) 0.149(4) 0.137(4) -0.111(3) -0.018(3) 0.011(3)
Br11 0.177(6) 0.221(6) 0.331(7) -0.184(6) 0.097(5) -0.092(5)
Br12 0.239(7) 0.284(8) 0.325(8) -0.153(7) -0.009(6) -0.002(6)
Br13 0.174(5) 0.097(3) 0.218(5) -0.087(4) 0.048(4) -0.018(3)
Br14 0.116(3) 0.074(3) 0.112(3) -0.061(2) 0.022(3) -0.019(2)
Br15 0.211(5) 0.119(4) 0.134(4) -0.070(3) -0.014(4) -0.056(4)
Br16 0.247(8) 0.320(8) 0.289(8) -0.112(7) -0.002(6) 0.001(7)
Br17 0.141(5) 0.202(5) 0.086(3) -0.030(3) -0.004(3) -0.005(4)
Br18 0.121(4) 0.099(3) 0.118(4) 0.003(3) 0.028(3) 0.022(3)
Br19 0.230(6) 0.108(4) 0.243(6) -0.080(4) 0.107(5) -0.059(4)
Br20 0.335(7) 0.087(3) 0.131(4) -0.022(3) -0.038(5) -0.075(4)
Br21 0.278(7) 0.224(6) 0.232(6) -0.153(5) 0.127(5) -0.155(5)
Br22 0.151(5) 0.185(5) 0.229(6) -0.142(5) 0.068(4) -0.060(4)
Br23 0.299(7) 0.159(5) 0.165(5) -0.069(4) 0.091(5) -0.021(5)
Br24 0.058(3) 0.162(4) 0.183(5) -0.087(4) 0.007(3) -0.020(3)
Br25 0.070(3) 0.170(4) 0.096(3) -0.036(3) -0.004(3) 0.010(3)
Br26 0.155(4) 0.065(3) 0.151(4) -0.049(3) -0.078(3) -0.006(3)
Br27 0.104(4) 0.210(5) 0.250(6) -0.178(5) -0.006(4) -0.019(4)
Br28 0.073(3) 0.093(3) 0.085(3) -0.044(2) 0.017(2) -0.009(2)
Br29 0.076(3) 0.062(2) 0.099(3) -0.017(2) 0.002(2) -0.031(2)
Br30 0.078(3) 0.087(3) 0.233(5) -0.069(3) 0.036(3) -0.025(2)
Br31 0.129(4) 0.179(5) 0.087(3) -0.025(3) -0.034(3) -0.008(4)
Br32 0.227(6) 0.202(6) 0.201(6) -0.109(5) 0.101(5) -0.054(5)
Br33 0.106(3) 0.089(3) 0.089(3) -0.045(2) 0.028(2) -0.012(2)
Br34 0.117(4) 0.216(5) 0.127(4) -0.077(4) 0.045(3) -0.073(4)
Br35 0.183(6) 0.233(6) 0.195(5) -0.131(5) -0.015(4) -0.036(5)
Br36 0.271(7) 0.220(6) 0.241(6) -0.122(5) -0.038(6) -0.070(5)
Br37 0.093(3) 0.070(2) 0.098(3) -0.049(2) -0.021(2) -0.001(2)
Br38 0.129(4) 0.173(4) 0.096(3) -0.060(3) 0.023(3) -0.017(3)
Br39 0.248(8) 0.280(8) 0.410(10) -0.048(7) -0.043(7) -0.131(7)
Br40 0.114(4) 0.155(4) 0.196(5) -0.089(4) -0.051(4) 0.007(3)
Cl1 0.079(6) 0.063(5) 0.068(5) -0.018(4) 0.004(5) -0.010(4)
Cl2 0.071(6) 0.074(5) 0.078(5) -0.024(4) 0.013(5) -0.013(4)
Cl3 0.151(8) 0.107(7) 0.125(7) -0.065(6) -0.001(6) -0.025(6)
Cl4 0.076(6) 0.064(5) 0.093(6) -0.026(5) 0.001(5) 0.002(4)
Cl5 0.063(6) 0.066(5) 0.083(6) -0.016(4) -0.006(5) -0.003(4)
Cl6 0.089(6) 0.060(5) 0.094(6) -0.039(5) 0.026(5) 0.005(4)
Cl7 0.049(5) 0.074(5) 0.061(5) -0.017(4) -0.001(4) -0.018(4)
Cl8 0.317(16) 0.363(16) 0.343(16) -0.121(10) 0.004(9) -0.101(10)
Cl9 0.252(12) 0.197(10) 0.245(11) -0.078(8) -0.012(9) -0.063(8)
Cl10 0.126(7) 0.092(6) 0.117(7) -0.013(5) -0.027(6) -0.053(6)
Cl11 0.099(7) 0.075(6) 0.110(7) -0.027(5) 0.022(5) -0.009(5)
Cl12 0.094(7) 0.071(5) 0.128(7) -0.049(5) 0.004(5) -0.013(5)
Cl13 0.142(8) 0.119(7) 0.163(8) -0.064(6) 0.039(7) -0.042(6)
Cl14 0.133(8) 0.097(6) 0.126(7) -0.058(6) 0.007(6) -0.022(6)
Cl15 0.083(6) 0.072(5) 0.103(6) -0.034(5) 0.014(5) -0.013(5)
Cl16 0.377(18) 0.386(18) 0.400(18) -0.136(11) 0.006(10) -0.098(10)
Cl17 0.138(8) 0.153(8) 0.101(7) -0.044(6) 0.007(6) -0.027(7)
Cl18 0.224(11) 0.216(11) 0.237(11) -0.098(8) 0.004(8) -0.049(8)
Cl19 0.080(6) 0.099(6) 0.082(6) -0.033(5) 0.011(5) -0.029(5)
Cl20 0.205(14) 0.182(13) 0.211(14) -0.132(10) -0.019(9) -0.053(9)
Cl21 0.352(17) 0.350(16) 0.363(16) -0.133(10) 0.039(10) -0.079(10)
Cl22 0.75(4) 0.75(4) 0.75(4) -0.299(19) 0.012(10) -0.155(13)
Cl23 0.106(7) 0.069(5) 0.088(6) -0.039(5) 0.010(5) -0.024(5)
Cl24 0.194(10) 0.169(9) 0.197(10) -0.071(7) 0.016(8) -0.061(8)
Cl25 0.153(8) 0.122(7) 0.108(7) -0.056(6) -0.010(6) -0.031(6)
Cl26 0.084(6) 0.068(5) 0.092(6) -0.025(5) 0.019(5) -0.022(5)
Cl27 0.109(7) 0.099(6) 0.102(6) -0.051(5) 0.032(5) -0.012(5)
Cl28 0.052(5) 0.060(5) 0.069(5) -0.023(4) -0.008(4) -0.004(4)
Cl29 0.080(6) 0.062(5) 0.051(5) -0.019(4) 0.003(4) -0.004(4)
Cl30 0.114(7) 0.065(5) 0.118(7) -0.022(5) -0.003(6) -0.027(5)
Cl31 0.131(7) 0.085(6) 0.096(6) -0.035(5) -0.004(6) -0.035(5)
N1 0.085(12) 0.086(12) 0.098(12) -0.032(9) 0.007(9) -0.026(9)
N2 0.101(14) 0.108(13) 0.119(13) -0.044(9) -0.013(9) -0.037(9)
N3 0.075(11) 0.060(10) 0.085(11) -0.038(8) -0.011(8) -0.032(8)
N4 0.099(13) 0.097(13) 0.098(13) -0.036(9) 0.012(9) -0.016(9)
N5 0.043(10) 0.038(9) 0.059(10) -0.018(8) 0.009(8) -0.018(8)
N6 0.073(12) 0.077(11) 0.072(11) -0.029(9) 0.009(8) -0.017(9)
N7 0.048(10) 0.058(10) 0.054(10) -0.015(8) -0.001(8) -0.013(8)
N8 0.076(12) 0.073(11) 0.084(12) -0.029(9) 0.005(9) -0.006(9)
N9 0.078(12) 0.071(11) 0.088(12) -0.039(9) 0.006(9) -0.015(8)
N10 0.121(14) 0.116(14) 0.107(14) -0.050(10) 0.006(9) -0.023(9)
N11 0.078(12) 0.080(11) 0.083(12) -0.026(9) -0.005(9) -0.020(9)
N12 0.074(12) 0.078(11) 0.084(12) -0.029(9) 0.005(9) -0.018(9)
N13 0.055(10) 0.049(10) 0.050(10) -0.011(8) 0.005(8) -0.008(8)
N14 0.078(12) 0.080(12) 0.081(12) -0.026(9) 0.008(9) -0.003(9)
N15 0.053(11) 0.056(10) 0.050(10) -0.014(8) -0.010(8) -0.011(8)
N16 0.093(13) 0.089(12) 0.105(13) -0.032(9) 0.019(9) -0.024(9)
N17 0.085(12) 0.089(12) 0.088(12) -0.030(9) -0.002(9) -0.020(9)
N18 0.138(16) 0.131(15) 0.131(15) -0.046(10) 0.006(9) -0.028(10)
N19 0.051(10) 0.052(10) 0.051(10) -0.010(8) 0.003(8) -0.015(8)
N20 0.063(11) 0.054(10) 0.068(11) -0.032(8) 0.002(8) -0.009(8)
N21 0.089(12) 0.088(12) 0.081(12) -0.039(9) 0.005(9) -0.019(9)
N22 0.096(13) 0.088(12) 0.104(13) -0.044(9) -0.009(9) -0.020(9)
N23 0.068(11) 0.075(11) 0.078(11) -0.027(8) 0.013(9) -0.021(9)
N24 0.097(13) 0.088(12) 0.100(13) -0.044(9) 0.002(9) -0.021(9)
N25 0.072(12) 0.082(11) 0.078(11) -0.029(9) 0.001(9) -0.025(9)
N26 0.111(14) 0.102(13) 0.108(13) -0.053(9) 0.001(9) -0.030(9)
N27 0.067(11) 0.074(11) 0.074(11) -0.022(8) 0.011(8) -0.026(9)
N28 0.103(14) 0.104(13) 0.108(13) -0.048(9) 0.009(9) -0.018(9)
N29 0.069(11) 0.069(11) 0.065(11) -0.032(8) -0.007(8) -0.008(8)
N30 0.085(12) 0.087(12) 0.093(12) -0.045(9) 0.000(9) -0.011(9)
N31 0.082(12) 0.079(11) 0.084(12) -0.033(9) -0.009(9) -0.019(9)
N32 0.099(13) 0.093(12) 0.090(12) -0.036(9) 0.008(9) -0.016(9)
N33 0.052(10) 0.052(10) 0.050(10) -0.023(8) 0.013(8) -0.016(8)
N34 0.072(11) 0.068(11) 0.064(11) -0.031(8) 0.011(8) -0.005(8)
N35 0.034(10) 0.028(9) 0.055(10) -0.014(7) -0.001(8) -0.019(7)
N36 0.062(11) 0.064(11) 0.066(11) -0.025(8) -0.004(8) -0.010(8)
N37 0.043(10) 0.040(9) 0.045(9) -0.019(8) 0.005(8) -0.003(7)
N38 0.079(12) 0.064(11) 0.083(11) -0.021(8) 0.008(9) -0.031(9)
N39 0.056(11) 0.061(10) 0.058(10) -0.034(8) -0.009(8) -0.003(8)
N40 0.094(13) 0.082(12) 0.091(12) -0.042(9) 0.007(9) -0.014(9)
O1 0.122(12) 0.106(11) 0.109(11) -0.062(9) 0.001(9) -0.018(9)
O2 0.080(10) 0.046(9) 0.064(9) -0.018(7) 0.008(8) -0.032(7)
O3 0.189(16) 0.170(15) 0.169(15) -0.084(10) -0.008(9) -0.026(10)
O4 0.193(18) 0.202(17) 0.200(17) -0.084(11) 0.015(10) -0.030(10)
O5 0.072(10) 0.069(10) 0.085(10) -0.035(8) 0.000(8) -0.018(8)
O6 0.059(9) 0.049(9) 0.054(9) -0.013(7) 0.000(7) -0.021(7)
O7 0.127(13) 0.103(12) 0.124(12) -0.053(9) 0.010(9) -0.012(9)
O8 0.109(12) 0.112(12) 0.109(12) -0.041(9) 0.008(9) -0.029(9)
O9 0.074(10) 0.066(9) 0.079(10) -0.028(8) -0.008(8) -0.027(8)
O10 0.056(9) 0.052(9) 0.056(9) -0.016(7) 0.012(7) -0.009(7)
O11 0.073(10) 0.048(9) 0.072(10) -0.025(7) 0.013(8) -0.009(7)
O12 0.085(11) 0.072(10) 0.094(10) -0.030(8) 0.003(8) -0.016(8)
O13 0.068(10) 0.066(9) 0.077(10) -0.022(8) -0.005(8) -0.022(8)
O14 0.060(10) 0.055(9) 0.056(9) -0.020(7) -0.011(7) -0.008(7)
O15 0.092(11) 0.061(9) 0.082(10) -0.017(8) 0.010(8) -0.026(8)
O16 0.123(12) 0.105(12) 0.115(12) -0.043(9) 0.001(9) -0.025(9)
O17 0.070(10) 0.080(10) 0.070(10) -0.015(8) 0.005(8) -0.016(8)
O18 0.068(10) 0.074(10) 0.078(10) -0.017(8) 0.007(8) -0.021(8)
O19 0.108(12) 0.122(12) 0.104(12) -0.037(9) -0.004(9) -0.029(9)
O20 0.190(17) 0.179(16) 0.180(16) -0.075(10) 0.005(10) -0.030(10)
O21 0.069(10) 0.063(9) 0.083(10) -0.015(7) -0.005(8) -0.034(8)
O22 0.055(9) 0.067(9) 0.057(9) -0.023(7) 0.013(7) -0.018(7)
O23 0.104(12) 0.111(12) 0.109(12) -0.036(9) 0.004(9) -0.025(9)
O24 0.081(11) 0.080(10) 0.082(10) -0.027(8) 0.016(8) -0.002(8)
O25 0.054(9) 0.046(8) 0.060(9) -0.004(7) 0.013(7) -0.029(7)
O26 0.061(10) 0.057(9) 0.064(9) -0.035(7) 0.013(7) -0.006(7)
O27 0.088(11) 0.070(10) 0.077(10) -0.032(8) 0.007(8) -0.001(8)
O28 0.127(13) 0.112(12) 0.126(12) -0.035(9) 0.016(9) -0.033(9)
O29 0.096(12) 0.112(11) 0.100(11) -0.041(9) 0.008(8) -0.022(9)
O30 0.061(10) 0.064(9) 0.064(9) -0.017(7) 0.018(8) -0.024(8)
O31 0.111(12) 0.104(11) 0.096(11) -0.035(8) 0.018(9) -0.036(9)
O32 0.125(13) 0.115(12) 0.139(13) -0.045(9) 0.011(9) -0.036(9)
O33 0.053(9) 0.069(9) 0.066(9) -0.032(7) 0.010(7) -0.013(7)
O34 0.049(9) 0.051(9) 0.068(9) -0.036(7) 0.003(7) -0.005(7)
O35 0.104(12) 0.091(11) 0.104(11) -0.037(8) -0.016(8) -0.035(8)
O36 0.114(12) 0.099(11) 0.107(11) -0.051(9) -0.002(9) -0.019(9)
O37 0.071(10) 0.069(9) 0.071(10) -0.035(8) 0.005(8) -0.011(8)
O38 0.062(10) 0.052(9) 0.066(9) -0.033(7) -0.010(7) -0.016(7)
O39 0.095(11) 0.088(10) 0.089(11) -0.044(8) 0.005(8) -0.012(8)
O40 0.152(14) 0.155(14) 0.150(14) -0.060(10) 0.022(9) -0.037(9)
O41 0.071(10) 0.067(9) 0.088(10) -0.023(8) 0.002(8) -0.036(8)
O42 0.083(11) 0.082(10) 0.089(10) -0.029(8) 0.019(8) -0.015(8)
O43 0.069(10) 0.060(9) 0.069(9) -0.028(8) 0.006(8) -0.012(7)
O44 0.065(10) 0.052(9) 0.069(9) -0.026(7) 0.004(8) -0.025(7)
O45 0.092(11) 0.077(10) 0.090(10) -0.036(8) 0.005(8) -0.013(8)
O46 0.072(10) 0.080(10) 0.077(10) -0.036(8) 0.012(8) -0.008(8)
O47 0.102(11) 0.083(10) 0.099(11) -0.044(8) 0.007(8) -0.032(8)
O48 0.105(12) 0.107(11) 0.099(11) -0.043(9) 0.010(8) -0.026(9)
O49 0.105(12) 0.116(12) 0.105(11) -0.043(9) 0.007(9) -0.016(9)
O50 0.069(10) 0.061(9) 0.067(9) -0.032(7) 0.012(8) -0.015(7)
O51 0.109(12) 0.102(11) 0.122(12) -0.054(9) -0.007(9) -0.021(9)
O52 0.133(13) 0.129(13) 0.143(13) -0.055(9) 0.004(9) -0.038(9)
O53 0.079(11) 0.075(10) 0.097(11) -0.031(8) 0.000(8) -0.009(8)
O54 0.047(9) 0.069(9) 0.053(9) -0.021(7) -0.009(7) -0.009(7)
O55 0.082(11) 0.081(10) 0.081(10) -0.027(8) 0.002(8) -0.012(8)
O56 0.082(11) 0.087(10) 0.095(11) -0.027(8) 0.000(8) -0.029(8)
O57 0.056(10) 0.073(9) 0.066(9) -0.023(8) 0.008(8) -0.008(8)
O58 0.080(11) 0.093(10) 0.077(10) -0.028(8) 0.002(8) -0.006(8)
O59 0.088(11) 0.061(9) 0.078(10) -0.031(8) -0.006(8) -0.009(8)
O60 0.066(10) 0.067(9) 0.067(9) -0.044(8) 0.004(8) -0.001(7)
O61 0.063(10) 0.066(9) 0.073(10) -0.025(8) 0.012(8) -0.012(8)
O62 0.055(10) 0.057(9) 0.070(9) -0.019(7) -0.008(8) -0.007(7)
O63 0.072(10) 0.079(10) 0.085(10) -0.041(8) 0.008(8) -0.012(8)
O64 0.103(12) 0.107(11) 0.104(11) -0.052(9) 0.005(9) -0.013(8)
O65 0.078(11) 0.085(10) 0.087(10) -0.035(8) 0.004(8) -0.012(8)
O66 0.074(10) 0.069(9) 0.062(9) -0.033(8) 0.005(8) -0.016(8)
O67 0.073(10) 0.083(10) 0.088(10) -0.030(8) 0.003(8) -0.026(8)
O68 0.084(11) 0.088(10) 0.097(11) -0.037(8) 0.003(8) -0.021(8)
O69 0.080(10) 0.071(10) 0.074(10) -0.031(8) 0.007(8) -0.017(8)
O70 0.068(10) 0.059(9) 0.056(9) -0.028(7) 0.015(7) -0.004(7)
O71 0.060(9) 0.051(9) 0.062(9) -0.030(7) -0.001(7) -0.009(7)
O72 0.098(11) 0.085(10) 0.090(11) -0.042(8) -0.002(8) -0.022(8)
O73 0.062(10) 0.064(9) 0.064(9) -0.024(7) 0.014(8) -0.012(7)
O74 0.032(8) 0.035(8) 0.035(8) -0.015(6) 0.019(7) -0.018(6)
O75 0.054(9) 0.047(8) 0.056(9) -0.019(7) 0.006(7) -0.016(7)
O76 0.104(12) 0.094(11) 0.093(11) -0.036(8) 0.010(8) -0.017(8)
O77 0.086(11) 0.090(10) 0.079(10) -0.027(8) 0.004(8) -0.030(8)
O78 0.061(10) 0.074(10) 0.062(9) -0.015(7) -0.005(8) -0.018(8)
O79 0.078(10) 0.075(10) 0.073(10) -0.030(8) 0.015(8) -0.009(8)
O80 0.122(12) 0.109(12) 0.117(12) -0.038(9) 0.021(9) -0.025(9)
O81 0.056(9) 0.053(9) 0.062(9) -0.012(7) 0.005(8) -0.008(7)
O82 0.119(12) 0.095(11) 0.103(11) -0.043(9) -0.003(9) -0.020(9)
O83 0.027(8) 0.038(8) 0.060(9) -0.022(7) -0.008(7) -0.004(7)
O84 0.054(9) 0.058(9) 0.069(9) -0.029(7) 0.000(7) -0.011(7)
O85 0.059(9) 0.054(9) 0.060(9) -0.027(7) -0.011(7) -0.026(7)
O86 0.069(10) 0.063(9) 0.067(9) -0.027(8) 0.002(8) -0.005(8)
O87 0.043(9) 0.049(8) 0.052(9) -0.018(7) 0.009(7) -0.006(7)
O88 0.060(10) 0.061(9) 0.079(10) -0.022(8) 0.004(8) -0.017(8)
O89 0.043(9) 0.051(8) 0.022(8) -0.011(7) 0.002(7) 0.002(7)
O90 0.072(10) 0.069(10) 0.072(10) -0.029(8) 0.011(8) -0.005(8)
O91 0.043(9) 0.036(8) 0.060(9) -0.010(7) 0.005(7) -0.015(7)
O92 0.052(9) 0.059(9) 0.079(10) -0.016(7) -0.007(8) -0.021(7)
O93 0.045(9) 0.035(8) 0.052(9) -0.002(7) 0.019(7) -0.012(7)
O94 0.045(9) 0.042(8) 0.046(8) -0.024(7) 0.018(7) -0.007(7)
O95 0.058(9) 0.065(9) 0.057(9) -0.025(7) 0.000(7) -0.020(7)
O96 0.051(9) 0.044(8) 0.050(9) -0.011(7) 0.013(7) -0.012(7)
O97 0.042(9) 0.044(8) 0.058(9) -0.021(7) 0.011(7) -0.007(7)
O98 0.106(12) 0.109(12) 0.124(12) -0.039(9) 0.010(9) -0.032(9)
O99 0.055(9) 0.053(9) 0.063(9) -0.027(7) -0.012(7) -0.021(7)
O100 0.061(10) 0.050(9) 0.061(9) -0.016(7) 0.000(7) -0.014(7)
O101 0.051(9) 0.032(8) 0.035(8) -0.004(6) 0.009(7) -0.009(7)
O102 0.054(9) 0.068(9) 0.064(9) -0.016(7) 0.011(8) -0.011(7)
O103 0.047(9) 0.043(8) 0.057(9) -0.020(7) -0.001(7) -0.009(7)
O104 0.076(10) 0.074(10) 0.098(10) -0.033(8) 0.003(8) -0.023(8)
O105 0.053(10) 0.077(10) 0.067(9) -0.026(8) 0.013(8) -0.006(8)
O106 0.053(9) 0.060(9) 0.048(9) -0.020(7) 0.005(7) -0.010(7)
O107 0.054(9) 0.043(8) 0.053(9) -0.019(7) 0.009(7) -0.006(7)
O108 0.067(10) 0.053(9) 0.071(9) -0.031(7) 0.009(8) -0.008(7)
O109 0.110(12) 0.095(11) 0.096(11) -0.037(8) -0.001(8) -0.024(9)
O110 0.118(12) 0.121(12) 0.111(12) -0.047(9) 0.011(9) -0.029(9)
O111 0.083(10) 0.071(10) 0.079(10) -0.043(8) 0.003(8) -0.018(8)
O112 0.100(11) 0.077(10) 0.098(11) -0.032(8) -0.005(8) -0.026(8)
O113 0.077(10) 0.051(9) 0.060(9) -0.025(7) 0.000(8) -0.024(7)
O114 0.108(12) 0.109(12) 0.111(12) -0.036(9) 0.006(9) -0.013(9)
O115 0.083(11) 0.085(10) 0.079(10) -0.027(8) 0.013(8) -0.018(8)
O116 0.079(10) 0.064(9) 0.057(9) -0.031(7) -0.004(8) -0.017(8)
O117 0.134(14) 0.134(13) 0.146(13) -0.056(9) 0.006(9) -0.024(9)
O118 0.090(11) 0.095(11) 0.095(11) -0.041(8) 0.009(8) -0.004(8)
O119 0.094(11) 0.096(11) 0.089(11) -0.031(8) 0.003(8) -0.009(8)
O120 0.088(11) 0.076(10) 0.087(10) -0.029(8) 0.016(8) -0.019(8)
O121 0.080(11) 0.081(10) 0.084(10) -0.029(8) 0.009(8) -0.013(8)
O122 0.098(11) 0.087(10) 0.087(10) -0.046(8) -0.004(8) -0.002(8)
O123 0.082(10) 0.074(10) 0.065(10) -0.018(8) -0.003(8) -0.014(8)
O124 0.097(11) 0.086(10) 0.072(10) -0.028(8) 0.006(8) -0.018(8)
O125 0.107(12) 0.094(11) 0.101(11) -0.031(8) 0.003(9) -0.025(9)
O126 0.097(11) 0.090(11) 0.085(11) -0.029(8) 0.006(8) -0.016(8)
O127 0.072(11) 0.089(10) 0.090(10) -0.035(8) 0.004(8) -0.003(8)
O128 0.085(11) 0.071(10) 0.083(10) -0.023(8) 0.004(8) -0.008(8)
O129 0.095(11) 0.090(11) 0.093(11) -0.033(8) -0.006(8) -0.019(8)
O130 0.069(10) 0.056(9) 0.073(10) -0.021(7) 0.009(8) -0.016(8)
O131 0.110(12) 0.085(11) 0.097(11) -0.032(8) 0.005(8) -0.020(8)
O132 0.043(9) 0.054(9) 0.056(9) -0.014(7) 0.004(7) -0.011(7)
O133 0.064(10) 0.072(9) 0.056(9) -0.025(7) 0.012(8) -0.005(8)
O134 0.060(10) 0.059(9) 0.062(9) -0.032(7) -0.006(7) -0.016(7)
O135 0.052(9) 0.051(8) 0.034(8) -0.032(7) -0.001(7) -0.008(7)
O136 0.055(9) 0.064(9) 0.036(8) -0.027(7) 0.005(7) -0.013(7)
O137 0.042(9) 0.053(9) 0.047(8) -0.016(7) 0.009(7) -0.015(7)
O138 0.050(9) 0.057(9) 0.047(8) -0.025(7) -0.003(7) 0.001(7)
O139 0.039(9) 0.050(9) 0.052(9) -0.007(7) 0.005(7) 0.000(7)
O140 0.047(9) 0.045(8) 0.062(9) -0.013(7) 0.008(7) -0.002(7)
O141 0.071(10) 0.064(9) 0.071(10) -0.017(8) 0.018(8) -0.013(8)
O142 0.055(9) 0.047(8) 0.063(9) -0.011(7) 0.008(7) -0.025(7)
O143 0.063(10) 0.053(9) 0.073(10) -0.019(7) -0.005(8) -0.014(7)
O144 0.057(9) 0.052(9) 0.056(9) -0.020(7) 0.007(7) -0.012(7)
O145 0.078(11) 0.072(10) 0.095(10) -0.035(8) -0.014(8) -0.011(8)
O146 0.077(11) 0.090(11) 0.106(11) -0.033(8) 0.021(8) -0.020(8)
O147 0.057(10) 0.062(9) 0.075(10) -0.029(7) 0.006(8) -0.017(7)
O148 0.017(7) 0.025(8) 0.029(7) -0.001(6) 0.009(6) -0.007(6)
O149 0.059(10) 0.079(10) 0.074(10) -0.024(8) -0.005(8) -0.005(8)
O150 0.072(10) 0.088(10) 0.088(10) -0.032(8) -0.003(8) -0.023(8)
O151 0.071(10) 0.069(10) 0.094(10) -0.025(8) 0.010(8) -0.020(8)
O152 0.059(10) 0.055(9) 0.079(10) -0.028(7) -0.007(8) -0.026(7)
O153 0.057(9) 0.057(9) 0.066(9) -0.029(7) -0.012(7) -0.015(7)
O154 0.072(10) 0.048(9) 0.069(9) -0.028(7) 0.010(8) -0.009(7)
O155 0.061(10) 0.071(9) 0.066(9) -0.019(8) 0.001(8) -0.006(8)
O156 0.052(9) 0.061(9) 0.053(9) -0.012(7) 0.003(7) -0.023(7)
O157 0.040(9) 0.047(8) 0.050(8) -0.012(7) 0.005(7) -0.023(7)
O158 0.043(9) 0.064(9) 0.053(9) -0.015(7) 0.004(7) -0.017(7)
O159 0.069(10) 0.060(9) 0.063(9) -0.025(7) 0.010(8) -0.021(7)
O160 0.078(10) 0.064(9) 0.069(10) -0.016(8) 0.003(8) -0.017(8)
O161 0.060(10) 0.064(9) 0.074(10) -0.025(7) -0.004(8) -0.022(8)
O162 0.071(10) 0.079(10) 0.065(9) -0.030(8) 0.007(8) -0.022(8)
O163 0.101(11) 0.092(11) 0.098(11) -0.039(8) 0.010(8) -0.010(8)
O164 0.078(10) 0.063(9) 0.082(10) -0.019(8) 0.014(8) -0.014(8)
O165 0.064(10) 0.054(9) 0.050(9) -0.023(7) 0.001(7) -0.007(7)
O166 0.062(10) 0.057(9) 0.061(9) -0.033(7) -0.004(7) -0.007(7)
O167 0.073(10) 0.062(9) 0.060(9) -0.036(8) 0.003(8) -0.007(7)
O168 0.063(10) 0.064(9) 0.046(9) -0.010(7) -0.006(7) -0.007(7)
O169 0.070(10) 0.061(9) 0.079(10) -0.028(8) 0.005(8) -0.007(8)
O170 0.064(10) 0.065(9) 0.066(9) -0.024(7) -0.004(8) -0.029(8)
O171 0.062(10) 0.061(9) 0.063(9) -0.026(7) 0.010(8) -0.010(7)
O172 0.084(11) 0.083(10) 0.079(10) -0.036(8) 0.008(8) -0.021(8)
O173 0.069(10) 0.059(9) 0.070(9) -0.023(7) 0.011(8) -0.019(8)
O174 0.077(10) 0.071(10) 0.082(10) -0.024(8) 0.002(8) -0.010(8)
O175 0.092(11) 0.087(10) 0.092(11) -0.030(8) 0.003(8) -0.030(8)
O176 0.077(10) 0.078(10) 0.077(10) -0.028(8) 0.009(8) -0.017(8)
O177 0.093(11) 0.085(10) 0.097(11) -0.037(8) 0.000(8) -0.017(8)
O178 0.071(10) 0.069(10) 0.074(10) -0.032(8) 0.001(8) -0.007(8)
O180 0.086(11) 0.081(10) 0.086(10) -0.030(8) 0.007(8) -0.013(8)
O181 0.070(10) 0.071(10) 0.086(10) -0.030(8) 0.011(8) -0.010(8)
O182 0.121(13) 0.122(12) 0.120(12) -0.043(9) 0.021(9) -0.014(9)
O183 0.065(10) 0.067(9) 0.079(10) -0.025(8) 0.000(8) -0.017(8)
O184 0.093(11) 0.099(11) 0.095(11) -0.045(8) -0.013(8) -0.023(8)
O185 0.123(13) 0.104(12) 0.124(12) -0.040(9) -0.011(9) -0.019(9)
O187 0.074(10) 0.070(10) 0.091(10) -0.017(8) 0.008(8) -0.018(8)
O188 0.085(10) 0.067(9) 0.064(9) -0.036(8) 0.005(8) -0.014(8)
O189 0.124(13) 0.125(12) 0.117(12) -0.053(9) 0.007(9) -0.015(9)
O191 0.112(12) 0.093(11) 0.096(11) -0.043(8) -0.008(8) -0.018(8)
O192 0.072(10) 0.059(9) 0.057(9) -0.014(7) 0.002(8) -0.020(8)
C1 0.120(17) 0.108(16) 0.110(16) -0.050(10) -0.001(10) -0.015(10)
C2 0.102(15) 0.098(15) 0.097(15) -0.043(10) -0.002(9) -0.022(10)
C3 0.109(16) 0.104(16) 0.108(16) -0.046(10) 0.003(10) -0.017(10)
C4 0.084(14) 0.071(13) 0.083(14) -0.028(9) 0.000(9) -0.027(9)
C5 0.118(17) 0.112(17) 0.132(17) -0.042(11) 0.003(10) -0.033(10)
C6 0.074(14) 0.074(13) 0.087(14) -0.028(10) -0.007(9) -0.013(9)
C7 0.080(14) 0.072(13) 0.079(13) -0.031(9) -0.006(9) -0.013(9)
C8 0.082(14) 0.086(14) 0.091(14) -0.030(10) 0.001(9) -0.026(10)
C9 0.099(15) 0.096(14) 0.089(14) -0.045(10) 0.002(9) -0.017(10)
C10 0.27(3) 0.26(3) 0.27(3) -0.100(16) 0.004(10) -0.064(12)
C11 0.19(3) 0.20(3) 0.20(3) -0.071(13) 0.000(10) -0.053(11)
C12 0.25(3) 0.25(3) 0.25(3) -0.099(15) 0.002(10) -0.055(12)
C13 0.16(2) 0.16(2) 0.16(2) -0.065(12) -0.001(10) -0.033(11)
C14 0.14(2) 0.148(19) 0.144(19) -0.054(11) 0.003(10) -0.030(10)
C15 0.19(4) 0.19(4) 0.20(4) -0.118(17) 0.004(10) -0.064(13)
C16 0.154 0.154 0.154 -0.060 0.004 -0.033
C17 0.216 0.216 0.216 -0.084 0.006 -0.046
C18 0.363 0.363 0.363 -0.141 0.010 -0.077
C19 0.146 0.146 0.146 -0.057 0.004 -0.031
C20 0.194 0.194 0.194 -0.076 0.005 -0.041
C21 0.129 0.129 0.129 -0.050 0.004 -0.028
C22 0.48(7) 0.47(7) 0.47(7) -0.19(3) 0.014(10) -0.097(17)
C23 0.096(15) 0.084(14) 0.095(14) -0.039(10) -0.009(9) -0.026(10)
C24 0.068(13) 0.061(12) 0.068(13) -0.021(9) -0.001(9) -0.014(9)
C25 0.056(12) 0.064(12) 0.063(12) -0.020(9) -0.001(9) -0.029(9)
C26 0.096(15) 0.097(15) 0.092(15) -0.032(10) -0.004(10) -0.020(10)
C27 0.073(13) 0.073(13) 0.072(13) -0.029(9) -0.006(9) -0.023(9)
C28 0.064(13) 0.067(12) 0.069(13) -0.028(9) -0.001(9) -0.011(9)
C29 0.069(13) 0.062(12) 0.071(12) -0.032(9) -0.007(9) -0.020(9)
C30 0.100(16) 0.101(15) 0.109(15) -0.044(10) 0.005(10) -0.013(10)
C31 0.067(13) 0.076(12) 0.060(12) -0.031(9) -0.002(9) -0.017(9)
C32 0.097(15) 0.097(14) 0.092(15) -0.044(10) 0.000(9) -0.021(10)
C33 0.080(14) 0.086(14) 0.081(14) -0.030(10) -0.001(9) -0.020(9)
C34 0.102(16) 0.106(15) 0.107(16) -0.033(10) 0.005(10) -0.034(10)
C35 0.078(14) 0.071(13) 0.086(13) -0.032(9) 0.004(9) -0.016(9)
C36 0.091(15) 0.095(14) 0.094(15) -0.030(10) 0.004(9) -0.024(10)
C37 0.087(14) 0.090(14) 0.082(14) -0.033(10) 0.012(9) -0.020(9)
C38 0.071(13) 0.062(12) 0.073(13) -0.033(9) 0.001(9) -0.011(9)
C39 0.126(18) 0.119(17) 0.122(17) -0.048(11) 0.006(10) -0.020(10)
C40 0.127(18) 0.124(18) 0.130(18) -0.053(11) 0.002(10) -0.019(10)
C41 0.074(13) 0.070(13) 0.076(13) -0.027(9) 0.000(9) -0.023(9)
C42 0.093(15) 0.095(14) 0.088(14) -0.032(10) 0.001(9) -0.024(10)
C43 0.070(13) 0.059(12) 0.064(12) -0.023(9) 0.005(9) -0.012(9)
C44 0.19(2) 0.19(2) 0.19(2) -0.075(13) 0.002(10) -0.046(11)
C45 0.070(13) 0.056(12) 0.057(12) -0.030(9) 0.010(9) -0.010(9)
C46 0.051(12) 0.043(11) 0.051(11) -0.017(8) 0.007(9) -0.017(9)
C47 0.085(15) 0.087(14) 0.100(15) -0.033(10) -0.011(9) -0.021(10)
C48 0.086(14) 0.079(14) 0.090(14) -0.035(10) -0.012(9) -0.022(9)
C49 0.096(15) 0.101(15) 0.098(15) -0.038(10) -0.001(10) -0.019(10)
C50 0.047(12) 0.042(11) 0.051(11) -0.025(9) -0.003(9) -0.007(8)
C51 0.037(11) 0.038(11) 0.047(11) -0.013(8) 0.000(9) -0.005(8)
C52 0.036(11) 0.037(10) 0.043(11) -0.025(8) -0.004(8) 0.001(8)
C53 0.073(13) 0.066(12) 0.064(12) -0.032(9) -0.004(9) -0.011(9)
C54 0.062(12) 0.049(11) 0.056(12) -0.029(9) 0.003(9) -0.005(9)
C55 0.057(12) 0.052(12) 0.052(12) -0.019(9) -0.003(9) -0.003(9)
C56 0.089(15) 0.088(14) 0.095(14) -0.031(10) 0.012(9) -0.026(10)
C57 0.077(13) 0.060(12) 0.072(13) -0.034(9) 0.002(9) -0.026(9)
C58 0.063(13) 0.064(12) 0.061(12) -0.023(9) -0.005(9) -0.014(9)
C59 0.057(12) 0.051(11) 0.043(11) -0.027(9) 0.008(9) 0.000(8)
C60 0.092(15) 0.091(15) 0.100(15) -0.036(10) 0.008(10) -0.016(10)
C61 0.073(13) 0.068(13) 0.070(13) -0.033(9) -0.001(9) -0.011(9)
C62 0.088(14) 0.077(13) 0.083(13) -0.051(10) -0.003(9) -0.009(9)
C63 0.083(14) 0.076(13) 0.069(13) -0.035(10) -0.009(9) -0.013(9)
C64 0.077(14) 0.077(13) 0.082(14) -0.029(10) -0.007(9) -0.017(9)
C65 0.074(13) 0.072(13) 0.073(13) -0.025(9) 0.006(9) -0.023(9)
C66 0.098(15) 0.101(15) 0.091(15) -0.039(10) -0.004(9) -0.016(10)
C67 0.063(13) 0.058(12) 0.061(12) -0.018(9) -0.005(9) -0.007(9)
C68 0.076(13) 0.064(12) 0.069(13) -0.035(9) 0.004(9) -0.013(9)
C69 0.043(11) 0.049(11) 0.046(11) -0.013(8) -0.006(8) -0.021(9)
C70 0.067(13) 0.048(11) 0.060(12) -0.029(9) 0.001(9) -0.004(9)
C71 0.051(12) 0.062(12) 0.057(12) -0.019(9) 0.020(9) -0.021(9)
C72 0.044(11) 0.044(11) 0.039(11) -0.017(8) -0.008(8) -0.005(8)
C73 0.047(12) 0.047(11) 0.048(11) -0.018(8) 0.001(9) -0.012(9)
C74 0.047(12) 0.043(11) 0.052(11) -0.005(8) -0.003(9) -0.017(9)
C75 0.054(12) 0.058(12) 0.060(12) -0.025(9) 0.002(9) -0.008(9)
C76 0.107(16) 0.109(16) 0.097(15) -0.040(10) 0.002(10) -0.010(10)
C77 0.127(18) 0.136(18) 0.133(18) -0.050(11) 0.000(10) -0.031(10)
C78 0.088(14) 0.078(13) 0.083(14) -0.028(9) -0.004(9) -0.026(9)
C79 0.077(13) 0.071(12) 0.072(13) -0.035(9) -0.006(9) -0.024(9)
C80 0.086(14) 0.087(14) 0.081(14) -0.037(10) 0.001(9) -0.017(9)
C81 0.094(15) 0.092(14) 0.099(14) -0.042(10) -0.010(9) -0.026(10)
C82 0.088 0.088 0.088 -0.034 0.002 -0.019
C83 0.114 0.114 0.114 -0.044 0.003 -0.024
C84 0.127 0.127 0.127 -0.049 0.003 -0.027
C85 0.114 0.114 0.114 -0.045 0.003 -0.024
C86 0.113 0.113 0.113 -0.044 0.003 -0.024
C87 0.098 0.098 0.098 -0.038 0.003 -0.021
C88 0.117(17) 0.116(16) 0.105(16) -0.045(10) -0.002(10) -0.025(10)
C89 0.14(2) 0.142(19) 0.145(19) -0.051(11) 0.009(10) -0.025(10)
C90 0.110(16) 0.107(15) 0.104(16) -0.046(10) 0.002(10) -0.026(10)
C91 0.123(18) 0.118(17) 0.129(18) -0.043(11) 0.004(10) -0.026(10)
C92 0.114(17) 0.113(16) 0.121(17) -0.054(11) -0.002(10) -0.023(10)
C93 0.092(15) 0.104(15) 0.097(15) -0.039(10) 0.006(9) -0.026(10)
C94 0.101(15) 0.086(14) 0.095(15) -0.034(10) 0.001(9) -0.026(10)
C95 0.067(13) 0.058(12) 0.073(13) -0.029(9) -0.003(9) -0.014(9)
C96 0.077(14) 0.077(13) 0.082(13) -0.028(9) -0.008(9) -0.016(9)
C97 0.093(15) 0.095(14) 0.093(14) -0.042(10) 0.000(9) -0.015(10)
C98 0.105(16) 0.096(15) 0.099(15) -0.040(10) 0.000(10) -0.017(10)
C99 0.110(16) 0.102(15) 0.102(16) -0.040(10) 0.008(10) -0.019(10)
C100 0.109(16) 0.108(16) 0.106(16) -0.036(10) -0.001(10) -0.037(10)
C101 0.128(18) 0.128(18) 0.130(18) -0.050(11) 0.002(10) -0.027(10)
C102 0.105(15) 0.098(15) 0.099(15) -0.041(10) 0.002(9) -0.026(10)
C103 0.120(18) 0.128(17) 0.128(18) -0.044(11) 0.004(10) -0.029(10)
C104 0.123(18) 0.126(17) 0.122(18) -0.046(11) 0.007(10) -0.030(10)
C105 0.19(2) 0.19(2) 0.19(2) -0.072(13) 0.003(10) -0.038(11)
C106 0.35(5) 0.35(5) 0.35(5) -0.14(2) 0.013(10) -0.067(14)
C107 0.18(2) 0.18(2) 0.18(2) -0.073(12) 0.002(10) -0.037(11)
C108 0.16(2) 0.16(2) 0.16(2) -0.061(12) 0.005(10) -0.035(11)
C109 0.122(18) 0.125(17) 0.119(17) -0.050(11) 0.004(10) -0.023(10)
C110 0.16(2) 0.15(2) 0.15(2) -0.058(12) 0.000(10) -0.030(10)
C111 0.109(16) 0.105(16) 0.109(16) -0.033(10) 0.006(10) -0.023(10)
C112 0.062(12) 0.052(12) 0.062(12) -0.017(9) -0.002(9) -0.010(9)
C113 0.070(13) 0.061(12) 0.071(13) -0.022(9) 0.004(9) -0.014(9)
C114 0.078(14) 0.076(13) 0.078(13) -0.033(9) -0.009(9) -0.018(9)
C115 0.087(15) 0.085(14) 0.095(14) -0.036(10) 0.003(9) -0.021(10)
C116 0.046(11) 0.034(10) 0.044(11) -0.020(8) 0.002(9) -0.001(8)
C117 0.041(11) 0.048(11) 0.045(11) -0.017(8) -0.002(8) -0.019(9)
C118 0.082(14) 0.089(14) 0.092(14) -0.030(10) -0.008(9) -0.016(9)
C119 0.063(13) 0.073(13) 0.072(13) -0.024(9) 0.000(9) -0.009(9)
C120 0.068(13) 0.066(13) 0.077(13) -0.022(9) -0.001(9) -0.017(9)
C121 0.095(15) 0.090(14) 0.093(15) -0.035(10) -0.001(9) -0.019(10)
C122 0.093(15) 0.101(15) 0.100(15) -0.030(10) 0.007(9) -0.028(10)
C123 0.116(17) 0.121(17) 0.121(17) -0.041(11) 0.004(10) -0.026(10)
C124 0.119(17) 0.129(17) 0.117(17) -0.048(11) 0.002(10) -0.023(10)
C125 0.102(15) 0.103(15) 0.095(15) -0.033(10) -0.005(9) -0.026(10)
C126 0.100(16) 0.100(15) 0.104(16) -0.039(10) 0.002(10) -0.024(10)
C127 0.094(15) 0.097(15) 0.101(15) -0.037(10) -0.001(10) -0.026(10)
C128 0.107(16) 0.106(15) 0.096(15) -0.046(10) 0.001(10) -0.018(10)
C129 0.089(15) 0.103(15) 0.089(15) -0.031(10) 0.013(10) -0.018(10)
C130 0.085(14) 0.089(14) 0.084(14) -0.035(10) 0.005(9) -0.020(9)
C131 0.074(13) 0.072(13) 0.068(13) -0.020(9) 0.005(9) -0.013(9)
C132 0.124(18) 0.124(17) 0.124(17) -0.043(11) 0.008(10) -0.021(10)
C133 0.085(14) 0.077(13) 0.089(14) -0.030(9) 0.011(9) -0.028(9)
C134 0.065(13) 0.063(12) 0.064(12) -0.015(9) 0.004(9) -0.012(9)
C135 0.081(14) 0.075(13) 0.072(13) -0.031(9) 0.010(9) -0.018(9)
C136 0.082(14) 0.088(14) 0.093(14) -0.028(10) 0.001(9) -0.022(10)
C137 0.089(14) 0.086(14) 0.088(14) -0.037(10) -0.005(9) -0.020(10)
C138 0.075(14) 0.064(13) 0.083(13) -0.028(9) 0.007(9) -0.011(9)
C139 0.036(11) 0.045(11) 0.052(11) -0.013(8) 0.001(8) -0.015(9)
C140 0.086(14) 0.089(14) 0.088(14) -0.034(10) 0.006(9) -0.012(9)
C141 0.074(13) 0.070(13) 0.072(13) -0.028(9) 0.001(9) -0.007(9)
C142 0.042(11) 0.042(11) 0.052(11) -0.019(8) 0.004(8) -0.007(8)
C143 0.067(13) 0.066(12) 0.070(13) -0.026(9) 0.009(9) -0.016(9)
C144 0.103(15) 0.098(15) 0.100(15) -0.044(10) 0.009(9) -0.016(10)
C145 0.063(13) 0.057(12) 0.070(12) -0.021(9) 0.009(9) -0.007(9)
C146 0.076(14) 0.074(13) 0.082(13) -0.031(9) 0.011(9) -0.015(9)
C147 0.096(15) 0.096(15) 0.101(15) -0.043(10) 0.004(9) -0.010(10)
C148 0.067(13) 0.060(12) 0.070(13) -0.023(9) 0.009(9) -0.018(9)
C149 0.099(15) 0.103(15) 0.096(15) -0.046(10) 0.011(9) -0.014(10)
C150 0.075(14) 0.077(13) 0.067(13) -0.022(9) 0.006(9) -0.009(9)
C151 0.113(17) 0.116(17) 0.114(17) -0.044(10) 0.008(10) -0.022(10)
C152 0.092(15) 0.091(15) 0.096(15) -0.032(10) 0.003(9) -0.021(10)
C153 0.088(14) 0.081(14) 0.087(14) -0.029(10) 0.004(9) -0.016(10)
C154 0.135(19) 0.146(19) 0.135(19) -0.058(11) 0.003(10) -0.022(10)
C155 0.15(2) 0.15(2) 0.15(2) -0.059(11) 0.012(10) -0.028(10)
C156 0.094(15) 0.097(15) 0.102(15) -0.033(10) 0.003(10) -0.018(10)
C157 0.109(17) 0.116(17) 0.115(17) -0.036(10) 0.003(10) -0.027(10)
C158 0.113(17) 0.121(17) 0.115(17) -0.039(11) 0.001(10) -0.014(10)
C159 0.121(18) 0.119(18) 0.141(18) -0.040(11) 0.002(10) -0.030(10)
C160 0.072(13) 0.072(13) 0.070(13) -0.032(9) -0.002(9) -0.014(9)
C161 0.068(13) 0.075(13) 0.066(13) -0.031(9) 0.008(9) -0.009(9)
C162 0.097(15) 0.102(15) 0.100(15) -0.037(10) 0.003(10) -0.018(10)
C163 0.092(15) 0.083(14) 0.099(15) -0.030(10) 0.006(9) -0.014(10)
C164 0.101(15) 0.097(15) 0.098(15) -0.044(10) 0.006(10) -0.026(10)
C165 0.17(2) 0.18(2) 0.18(2) -0.068(12) 0.005(10) -0.048(11)
C166 0.17(2) 0.16(2) 0.16(2) -0.060(12) 0.000(10) -0.043(11)
C167 0.112(16) 0.112(16) 0.106(16) -0.036(10) -0.002(10) -0.027(10)
C168 0.110(16) 0.111(16) 0.110(16) -0.044(10) 0.009(10) -0.024(10)
C169 0.124(18) 0.126(18) 0.130(18) -0.042(11) 0.002(10) -0.026(10)
C170 0.073(13) 0.068(13) 0.069(13) -0.028(9) 0.007(9) -0.017(9)
C171 0.081(14) 0.087(14) 0.088(14) -0.034(10) 0.013(9) -0.020(10)
C172 0.133(19) 0.123(18) 0.136(18) -0.050(11) 0.005(10) -0.025(10)
C173 0.127(18) 0.129(18) 0.127(18) -0.050(11) 0.011(10) -0.026(10)
C174 0.085(14) 0.081(14) 0.086(14) -0.031(10) 0.013(9) -0.017(9)
C175 0.094(15) 0.086(14) 0.100(15) -0.041(10) 0.012(10) -0.018(10)
C176 0.126(18) 0.130(18) 0.128(18) -0.038(11) 0.010(10) -0.037(10)
C177 0.070(13) 0.072(13) 0.064(12) -0.030(9) 0.005(9) -0.009(9)
C178 0.074(13) 0.070(13) 0.072(13) -0.028(9) 0.004(9) -0.019(9)
C179 0.060(13) 0.064(12) 0.062(12) -0.026(9) 0.007(9) 0.002(9)
C180 0.077(14) 0.067(13) 0.081(13) -0.031(9) 0.000(9) -0.014(9)
C181 0.070(13) 0.065(12) 0.064(12) -0.030(9) 0.007(9) -0.009(9)
C182 0.059(12) 0.055(12) 0.059(12) -0.020(9) -0.006(9) 0.002(9)
C183 0.045(11) 0.041(10) 0.043(11) -0.018(8) 0.000(8) -0.017(9)
C184 0.047(12) 0.043(11) 0.047(11) -0.022(8) 0.001(9) -0.011(8)
C185 0.050(12) 0.052(11) 0.041(11) -0.018(8) -0.001(9) -0.008(8)
C186 0.097(15) 0.097(15) 0.094(15) -0.037(10) -0.004(9) -0.022(10)
C187 0.142(19) 0.144(19) 0.147(19) -0.058(11) -0.001(10) -0.032(10)
C188 0.096(15) 0.086(14) 0.096(15) -0.034(10) 0.000(10) -0.018(10)
C189 0.138(19) 0.137(18) 0.133(18) -0.055(11) -0.002(10) -0.027(10)
C190 0.081(14) 0.068(13) 0.072(13) -0.025(9) -0.001(9) -0.010(9)
C191 0.088(14) 0.083(14) 0.084(14) -0.038(10) -0.007(9) -0.012(9)
C192 0.077(14) 0.075(13) 0.083(14) -0.030(9) -0.005(9) -0.019(9)
C193 0.093(14) 0.084(14) 0.084(14) -0.045(10) -0.010(9) -0.017(9)
C194 0.112(16) 0.097(15) 0.112(16) -0.045(10) -0.002(10) -0.031(10)
C195 0.092(15) 0.092(15) 0.093(15) -0.038(10) -0.006(9) -0.013(10)
C196 0.138(19) 0.137(18) 0.130(18) -0.051(11) -0.001(10) -0.028(10)
C197 0.086(14) 0.077(13) 0.087(14) -0.037(10) -0.006(9) -0.020(9)
C198 0.116(16) 0.102(15) 0.103(15) -0.049(10) 0.002(10) -0.020(10)
C199 0.079(14) 0.075(13) 0.080(13) -0.036(9) 0.013(9) -0.020(9)
C200 0.057(12) 0.053(11) 0.048(11) -0.021(9) -0.007(9) -0.003(9)
C201 0.056(12) 0.051(11) 0.049(11) -0.022(9) 0.018(9) -0.005(9)
C202 0.066(13) 0.067(12) 0.065(12) -0.036(9) 0.002(9) -0.017(9)
C203 0.044(11) 0.050(11) 0.038(11) -0.010(8) -0.001(9) -0.007(9)
C204 0.046(12) 0.049(11) 0.040(11) -0.020(9) 0.004(9) 0.000(9)
C205 0.036(11) 0.025(9) 0.026(10) -0.015(8) 0.009(8) -0.012(8)
C206 0.079(14) 0.082(13) 0.084(14) -0.030(9) -0.005(9) -0.023(9)
C207 0.073(14) 0.085(13) 0.075(13) -0.024(9) 0.003(9) -0.022(9)
C208 0.055(12) 0.053(11) 0.049(11) -0.025(9) -0.010(9) -0.020(9)
C209 0.066(13) 0.073(13) 0.073(13) -0.026(9) 0.006(9) -0.020(9)
C210 0.075(13) 0.065(13) 0.078(13) -0.031(9) -0.006(9) -0.014(9)
C211 0.062(12) 0.056(12) 0.058(12) -0.025(9) 0.008(9) -0.016(9)
C212 0.060(12) 0.061(12) 0.056(12) -0.019(9) 0.001(9) -0.016(9)
C213 0.090(15) 0.084(14) 0.094(14) -0.036(10) 0.003(9) -0.018(10)
C214 0.097(15) 0.098(15) 0.097(15) -0.049(10) -0.004(10) -0.025(10)
C215 0.140(19) 0.129(18) 0.136(18) -0.062(11) 0.017(10) -0.024(10)
C216 0.108(16) 0.108(16) 0.126(16) -0.046(10) 0.008(10) -0.038(10)
C217 0.133(19) 0.134(18) 0.131(18) -0.061(11) 0.011(10) -0.026(10)
C218 0.115(17) 0.112(16) 0.121(17) -0.053(11) 0.005(10) -0.026(10)
C219 0.130(18) 0.128(18) 0.135(18) -0.053(11) 0.006(10) -0.038(10)
C220 0.20(3) 0.20(3) 0.20(3) -0.081(13) 0.015(10) -0.038(11)
C221 0.104(15) 0.097(15) 0.094(15) -0.044(10) 0.002(9) -0.026(10)
C222 0.078(13) 0.074(13) 0.071(13) -0.035(9) 0.004(9) -0.021(9)
C223 0.120(18) 0.123(17) 0.122(17) -0.046(11) 0.007(10) -0.030(10)
C224 0.114(16) 0.096(15) 0.102(15) -0.053(10) 0.016(10) -0.020(10)
C225 0.15(2) 0.15(2) 0.15(2) -0.062(12) -0.002(10) -0.045(11)
C226 0.103(16) 0.105(15) 0.108(16) -0.042(10) 0.009(10) -0.028(10)
C227 0.099(15) 0.087(14) 0.087(14) -0.031(10) 0.007(9) -0.026(10)
C228 0.101(15) 0.097(15) 0.105(15) -0.042(10) -0.002(9) -0.037(10)
C229 0.054(12) 0.073(12) 0.055(12) -0.014(9) -0.004(9) -0.020(9)
C230 0.065(13) 0.056(12) 0.065(12) -0.031(9) 0.009(9) -0.014(9)
C231 0.19(2) 0.18(2) 0.19(2) -0.068(13) 0.011(10) -0.044(11)
C232 0.22(3) 0.22(3) 0.22(3) -0.089(14) 0.004(10) -0.049(12)
C233 0.16(2) 0.16(2) 0.17(2) -0.067(12) 0.008(10) -0.035(11)
C234 0.056(12) 0.050(11) 0.070(12) -0.023(9) 0.018(9) -0.028(9)
C235 0.096(15) 0.106(15) 0.100(15) -0.043(10) 0.010(9) -0.019(10)
C236 0.088(15) 0.088(14) 0.093(14) -0.038(10) 0.010(9) -0.011(9)
C237 0.116(17) 0.113(16) 0.118(16) -0.049(11) 0.008(10) -0.023(10)
C238 0.072(13) 0.071(13) 0.075(13) -0.025(9) 0.008(9) -0.023(9)
C239 0.074(13) 0.069(13) 0.077(13) -0.030(9) 0.002(9) -0.015(9)
C240 0.057(12) 0.049(11) 0.058(12) -0.020(9) -0.003(9) -0.006(9)
C241 0.057(12) 0.058(12) 0.057(12) -0.023(9) 0.004(9) -0.015(9)
C242 0.074(13) 0.051(12) 0.070(12) -0.028(9) 0.010(9) -0.015(9)
C243 0.077(14) 0.077(13) 0.088(14) -0.027(9) 0.002(9) -0.024(9)
C244 0.121(18) 0.121(17) 0.124(17) -0.047(11) 0.003(10) -0.026(10)
C245 0.095(15) 0.089(14) 0.094(15) -0.039(10) 0.008(9) -0.018(10)
C246 0.129(18) 0.128(18) 0.132(18) -0.057(11) 0.010(10) -0.024(10)
C247 0.088(15) 0.097(15) 0.106(15) -0.037(10) 0.009(9) -0.024(10)
C248 0.076(14) 0.078(13) 0.084(14) -0.031(10) 0.001(9) -0.023(9)
C249 0.078(14) 0.072(13) 0.081(13) -0.033(10) 0.002(9) -0.008(9)
C250 0.090(15) 0.095(14) 0.095(14) -0.040(10) 0.004(9) -0.021(10)
C251 0.057(13) 0.067(12) 0.067(12) -0.025(9) 0.010(9) -0.007(9)
C252 0.083(14) 0.082(14) 0.101(14) -0.033(10) 0.002(9) -0.025(10)
C253 0.18(2) 0.18(2) 0.19(2) -0.068(12) 0.008(10) -0.041(11)
C254 0.19(3) 0.19(2) 0.20(2) -0.080(13) 0.004(10) -0.038(11)
C255 0.139(19) 0.141(19) 0.150(19) -0.053(11) 0.011(10) -0.039(10)
C256 0.099(16) 0.107(15) 0.113(16) -0.044(10) -0.003(9) -0.031(10)
C257 0.111(16) 0.109(16) 0.112(16) -0.046(10) 0.000(10) -0.019(10)
C258 0.067(13) 0.066(12) 0.071(13) -0.025(9) 0.003(9) -0.025(9)
C259 0.083(14) 0.079(13) 0.081(14) -0.032(9) 0.004(9) -0.026(9)
C260 0.116(17) 0.113(16) 0.120(17) -0.048(11) 0.005(10) -0.025(10)
C261 0.073(14) 0.084(13) 0.076(13) -0.023(9) -0.002(9) -0.027(9)
C262 0.066(13) 0.076(13) 0.075(13) -0.030(9) 0.000(9) -0.018(9)
C263 0.062(13) 0.061(12) 0.065(12) -0.026(9) 0.008(9) -0.015(9)
C264 0.17(2) 0.17(2) 0.16(2) -0.061(12) 0.004(10) -0.036(11)
C265 0.16(2) 0.15(2) 0.15(2) -0.066(12) -0.003(10) -0.033(11)
C266 0.130(18) 0.127(18) 0.129(18) -0.049(11) 0.001(10) -0.027(10)
C267 0.17(2) 0.17(2) 0.17(2) -0.070(12) 0.010(10) -0.035(11)
C268 0.111(16) 0.099(16) 0.104(16) -0.038(10) 0.012(10) -0.019(10)
C269 0.106(15) 0.099(15) 0.086(15) -0.046(10) 0.001(9) -0.016(10)
C270 0.069(13) 0.073(13) 0.076(13) -0.028(9) 0.013(9) -0.016(9)
C271 0.083(14) 0.085(14) 0.092(14) -0.030(10) 0.004(9) -0.020(10)
C272 0.085(14) 0.081(14) 0.088(14) -0.025(10) 0.003(9) -0.023(9)
C273 0.088(14) 0.078(13) 0.089(14) -0.037(10) -0.001(9) -0.028(9)
C274 0.096(15) 0.088(14) 0.099(15) -0.037(10) 0.012(9) -0.027(10)
C275 0.17(2) 0.18(2) 0.17(2) -0.070(12) 0.010(10) -0.032(11)
C276 0.17(2) 0.16(2) 0.17(2) -0.068(12) 0.003(10) -0.032(11)
C277 0.16(2) 0.16(2) 0.16(2) -0.059(12) 0.006(10) -0.035(11)
C278 0.103(16) 0.096(15) 0.113(16) -0.041(10) 0.000(10) -0.021(10)
C279 0.081(14) 0.093(14) 0.088(14) -0.037(10) -0.003(9) -0.012(9)
C280 0.103(16) 0.111(16) 0.112(16) -0.041(10) 0.007(10) -0.028(10)
C281 0.125(18) 0.124(17) 0.125(17) -0.058(11) 0.013(10) -0.018(10)
C282 0.123(17) 0.124(17) 0.120(17) -0.049(11) 0.006(10) -0.034(10)
C283 0.136(19) 0.134(18) 0.133(18) -0.054(11) 0.006(10) -0.026(10)
C284 0.21(3) 0.21(3) 0.21(3) -0.083(14) 0.002(10) -0.045(12)
C285 0.114(17) 0.105(16) 0.107(16) -0.040(10) 0.005(10) -0.026(10)
C286 0.18(2) 0.17(2) 0.18(2) -0.074(12) 0.001(10) -0.036(11)
C287 0.095(15) 0.085(14) 0.092(14) -0.038(10) 0.010(9) -0.021(9)
C288 0.056(12) 0.053(11) 0.047(11) -0.026(9) -0.005(9) -0.002(9)
C289 0.065(13) 0.066(12) 0.066(13) -0.017(9) 0.009(9) -0.016(9)
C290 0.074(14) 0.085(14) 0.087(14) -0.035(10) 0.004(9) -0.020(9)
C291 0.066(13) 0.065(12) 0.075(13) -0.023(9) -0.007(9) -0.025(9)
C292 0.064(13) 0.065(12) 0.064(12) -0.025(9) 0.006(9) -0.009(9)
C293 0.076(13) 0.074(13) 0.072(13) -0.023(9) 0.000(9) -0.026(9)
C294 0.056(12) 0.045(11) 0.050(11) -0.024(9) 0.001(9) -0.016(9)
C295 0.078(13) 0.064(13) 0.078(13) -0.028(9) -0.002(9) -0.015(9)
C296 0.092(15) 0.089(14) 0.089(14) -0.037(10) 0.001(9) -0.020(10)
C297 0.077(14) 0.073(13) 0.087(14) -0.032(10) 0.013(9) -0.007(9)
C298 0.135(19) 0.136(19) 0.139(19) -0.054(11) 0.007(10) -0.023(10)
C299 0.122(17) 0.122(17) 0.122(17) -0.047(11) 0.009(10) -0.028(10)
C300 0.067(13) 0.069(12) 0.072(13) -0.029(9) 0.006(9) -0.015(9)
C301 0.085(14) 0.092(14) 0.088(14) -0.038(10) 0.005(9) -0.031(10)
C302 0.18(2) 0.18(2) 0.18(2) -0.077(13) 0.001(10) -0.034(11)
C303 0.23(3) 0.24(3) 0.23(3) -0.096(15) 0.009(10) -0.043(12)
C304 0.20(3) 0.20(3) 0.19(3) -0.083(13) -0.008(10) -0.044(11)
C305 0.17(2) 0.18(2) 0.18(2) -0.070(12) 0.010(10) -0.038(11)
C306 0.093(15) 0.096(14) 0.098(15) -0.037(10) -0.009(9) -0.035(10)
C307 0.121(17) 0.114(17) 0.128(17) -0.047(11) 0.006(10) -0.030(10)
C308 0.055(12) 0.060(12) 0.055(12) -0.021(9) 0.002(9) -0.009(9)
C309 0.086(14) 0.083(14) 0.091(14) -0.029(10) 0.008(9) -0.012(9)
C310 0.066(13) 0.056(12) 0.071(12) -0.028(9) 0.004(9) -0.013(9)
C311 0.096(15) 0.086(14) 0.093(15) -0.035(10) 0.007(10) -0.005(9)
C312 0.102(16) 0.102(15) 0.098(15) -0.046(10) -0.005(10) -0.014(10)
C313 0.085(15) 0.092(14) 0.084(14) -0.021(10) 0.010(10) -0.017(10)
C314 0.055(12) 0.061(12) 0.059(12) -0.016(9) 0.002(9) -0.019(9)
C315 0.052(12) 0.049(11) 0.063(12) -0.020(9) 0.011(9) -0.014(9)
C316 0.078(13) 0.072(13) 0.068(13) -0.030(9) 0.001(9) -0.021(9)
C317 0.067(13) 0.076(13) 0.072(13) -0.026(9) 0.001(9) -0.016(9)
C318 0.114(17) 0.117(16) 0.112(16) -0.049(11) 0.000(10) -0.008(10)
C319 0.22(3) 0.21(3) 0.22(3) -0.084(14) 0.009(10) -0.042(11)
C320 0.151(19) 0.142(19) 0.144(19) -0.065(11) 0.003(10) -0.036(10)
C321 0.135(18) 0.127(18) 0.137(18) -0.039(11) 0.004(10) -0.035(10)
C322 0.16(2) 0.15(2) 0.16(2) -0.072(12) 0.004(10) -0.029(10)
C323 0.072(13) 0.078(13) 0.075(13) -0.036(9) -0.002(9) -0.011(9)
C324 0.096(16) 0.104(15) 0.105(16) -0.037(10) 0.007(10) -0.020(10)
C325 0.113(17) 0.114(16) 0.118(17) -0.044(10) -0.004(10) -0.033(10)
C326 0.117(17) 0.115(16) 0.114(16) -0.054(11) 0.003(10) -0.019(10)
C327 0.088(15) 0.093(15) 0.094(15) -0.038(10) 0.010(10) -0.014(10)
C328 0.060(13) 0.064(12) 0.073(13) -0.021(9) -0.006(9) -0.019(9)
C329 0.118(17) 0.104(16) 0.114(16) -0.042(10) 0.005(10) -0.025(10)
C330 0.076(14) 0.081(13) 0.080(13) -0.031(9) 0.005(9) -0.013(9)
C331 0.113(17) 0.113(16) 0.120(16) -0.045(10) 0.001(10) -0.022(10)
C332 0.073(13) 0.070(12) 0.071(13) -0.038(9) -0.005(9) -0.017(9)
C333 0.047(12) 0.043(11) 0.049(11) -0.015(9) -0.002(9) -0.004(8)
C334 0.072(13) 0.058(12) 0.065(12) -0.026(9) 0.000(9) -0.014(9)
C335 0.060(12) 0.056(12) 0.057(12) -0.028(9) 0.000(9) -0.011(9)
C336 0.041(12) 0.058(11) 0.047(11) -0.021(9) 0.002(9) -0.013(9)
C337 0.059(12) 0.062(12) 0.053(12) -0.028(9) 0.005(9) -0.008(9)
C338 0.053(12) 0.040(11) 0.049(11) -0.019(8) 0.009(9) -0.010(8)
C339 0.110(16) 0.104(15) 0.113(16) -0.051(10) 0.002(9) -0.032(10)
C340 0.137(19) 0.134(18) 0.134(18) -0.052(11) 0.006(10) -0.022(10)
C341 0.23(3) 0.23(3) 0.24(3) -0.087(15) 0.006(10) -0.049(12)
C342 0.111(17) 0.110(16) 0.119(16) -0.040(10) 0.001(10) -0.029(10)
C343 0.100(15) 0.093(14) 0.090(14) -0.047(10) -0.001(9) -0.014(10)
C344 0.081(14) 0.074(13) 0.073(13) -0.034(9) -0.001(9) -0.016(9)
C345 0.057(12) 0.054(11) 0.058(12) -0.028(9) -0.006(9) -0.017(9)
C346 0.075(14) 0.080(13) 0.082(14) -0.034(10) -0.004(9) -0.022(9)
C347 0.091(15) 0.095(14) 0.091(15) -0.038(10) -0.002(9) -0.016(10)
C348 0.081(14) 0.080(13) 0.075(13) -0.033(9) 0.010(9) -0.017(9)
C349 0.054(12) 0.068(12) 0.056(12) -0.021(9) 0.007(9) -0.010(9)
C350 0.094(15) 0.101(15) 0.091(15) -0.038(10) 0.003(10) -0.013(10)
C351 0.065(13) 0.060(12) 0.059(12) -0.029(9) 0.003(9) -0.009(9)
C352 0.131(18) 0.129(18) 0.132(18) -0.053(11) 0.001(10) -0.022(10)
C353 0.090(14) 0.088(14) 0.079(14) -0.042(10) 0.007(9) -0.007(9)
C354 0.063(13) 0.060(12) 0.057(12) -0.018(9) -0.002(9) -0.019(9)
C355 0.099(16) 0.104(15) 0.103(15) -0.036(10) 0.006(10) -0.024(10)
C356 0.097(15) 0.094(14) 0.090(14) -0.047(10) 0.013(9) -0.011(9)
C357 0.133(19) 0.139(18) 0.130(18) -0.059(11) 0.003(10) -0.023(10)
C358 0.072(14) 0.086(14) 0.087(14) -0.032(10) 0.006(9) -0.019(9)
C359 0.058(12) 0.045(11) 0.042(11) -0.022(9) -0.006(9) -0.013(9)
C360 0.069(13) 0.063(12) 0.064(12) -0.025(9) 0.005(9) -0.013(9)
C361 0.122(17) 0.123(17) 0.122(17) -0.056(11) -0.002(10) -0.023(10)
C362 0.089(15) 0.085(14) 0.093(14) -0.037(10) -0.006(9) -0.016(9)
C363 0.20(3) 0.21(3) 0.20(3) -0.079(13) 0.003(10) -0.040(11)
C364 0.30(4) 0.30(4) 0.30(4) -0.120(18) 0.007(10) -0.064(13)
C365 0.132(18) 0.133(18) 0.124(18) -0.048(11) 0.009(10) -0.026(10)
C366 0.129(18) 0.129(18) 0.131(18) -0.048(11) -0.002(10) -0.029(10)
C367 0.15(2) 0.146(19) 0.14(2) -0.058(11) 0.004(10) -0.027(10)
C368 0.134(19) 0.130(18) 0.130(18) -0.049(11) 0.003(10) -0.026(10)
C369 0.15(2) 0.15(2) 0.16(2) -0.056(12) 0.008(10) -0.039(11)
C370 0.114(17) 0.124(17) 0.130(17) -0.043(11) 0.006(10) -0.036(10)
C371 0.17(2) 0.17(2) 0.18(2) -0.065(12) 0.005(10) -0.027(11)
C372 0.098(15) 0.100(15) 0.096(15) -0.038(10) -0.002(10) -0.015(10)
C373 0.069(13) 0.070(12) 0.072(13) -0.031(9) 0.009(9) -0.022(9)
C374 0.109(16) 0.113(16) 0.104(16) -0.041(10) 0.007(10) -0.021(10)
C375 0.076(13) 0.075(13) 0.064(13) -0.029(9) 0.005(9) -0.008(9)
C376 0.068(13) 0.052(12) 0.065(12) -0.028(9) -0.006(9) -0.015(9)
C377 0.042(11) 0.040(10) 0.035(10) -0.023(8) 0.004(8) -0.005(8)
C378 0.071(13) 0.060(12) 0.063(12) -0.039(9) 0.003(9) -0.005(9)
C379 0.056(12) 0.044(11) 0.060(12) -0.023(9) 0.007(9) -0.010(9)
C380 0.048(12) 0.055(11) 0.045(11) -0.020(9) 0.013(9) -0.003(9)
C381 0.064(12) 0.040(11) 0.060(12) -0.025(9) 0.010(9) -0.004(9)
C382 0.049(12) 0.058(11) 0.055(12) -0.024(9) -0.003(9) -0.009(9)
C383 0.060(13) 0.063(12) 0.067(12) -0.021(9) 0.009(9) -0.013(9)
C384 0.056(12) 0.060(12) 0.060(12) -0.021(9) 0.006(9) -0.019(9)
C385 0.100(15) 0.089(14) 0.096(15) -0.045(10) -0.001(9) -0.019(10)
C386 0.081(14) 0.073(13) 0.083(13) -0.032(9) 0.001(9) -0.019(9)
C387 0.096(15) 0.095(15) 0.100(15) -0.043(10) 0.010(9) -0.007(10)
C388 0.061(13) 0.063(12) 0.071(12) -0.035(9) 0.011(9) -0.005(9)
C389 0.069(13) 0.069(13) 0.075(13) -0.024(9) 0.000(9) -0.014(9)
C390 0.102(16) 0.103(15) 0.107(16) -0.041(10) 0.005(10) -0.026(10)
C391 0.092(15) 0.097(14) 0.088(14) -0.041(10) 0.009(9) -0.012(9)
C392 0.109(16) 0.109(16) 0.108(16) -0.048(10) -0.008(10) -0.016(10)
C393 0.096(15) 0.095(15) 0.103(15) -0.036(10) 0.000(10) -0.022(10)
C394 0.073(13) 0.067(13) 0.079(13) -0.033(9) -0.001(9) -0.005(9)
C395 0.062(13) 0.059(12) 0.067(12) -0.036(9) 0.007(9) -0.009(9)
C396 0.100(15) 0.097(15) 0.093(15) -0.043(10) -0.002(9) -0.008(10)
C419 0.064(13) 0.060(12) 0.056(12) -0.021(9) 0.000(9) -0.010(9)
C420 0.064(13) 0.058(12) 0.063(12) -0.023(9) 0.006(9) -0.015(9)
C421 0.052(12) 0.047(11) 0.053(11) -0.020(9) 0.008(9) -0.012(9)
C422 0.050(12) 0.056(12) 0.065(12) -0.012(9) 0.005(9) -0.018(9)
C423 0.061(12) 0.052(11) 0.058(12) -0.026(9) 0.007(9) -0.013(9)
C424 0.045(12) 0.050(11) 0.048(11) -0.018(9) 0.010(9) -0.007(9)
C425 0.054(12) 0.046(11) 0.047(11) -0.019(9) -0.004(9) -0.012(9)
C426 0.068(13) 0.064(12) 0.067(12) -0.027(9) -0.004(9) -0.019(9)
C427 0.043(11) 0.042(10) 0.050(11) -0.034(8) 0.010(8) -0.007(8)
C428 0.052(12) 0.046(11) 0.054(11) -0.021(9) 0.001(9) -0.012(9)
C429 0.066(12) 0.053(12) 0.062(12) -0.022(9) 0.006(9) -0.017(9)
C430 0.054(12) 0.053(12) 0.059(12) -0.021(9) -0.002(9) -0.008(9)
C431 0.055(12) 0.052(11) 0.047(11) -0.028(9) 0.017(9) 0.004(8)
C432 0.056(12) 0.051(11) 0.046(11) -0.020(9) 0.002(9) -0.012(9)
C433 0.053(12) 0.053(11) 0.052(11) -0.026(9) -0.005(9) -0.002(9)
C434 0.069(13) 0.073(13) 0.062(13) -0.029(9) -0.001(9) -0.018(9)
C435 0.097(15) 0.103(15) 0.086(15) -0.038(10) 0.007(10) -0.015(10)
C436 0.082(14) 0.091(14) 0.074(14) -0.033(10) -0.001(9) -0.018(9)
C437 0.114(17) 0.121(17) 0.114(17) -0.044(11) 0.000(10) -0.020(10)
C438 0.066(13) 0.066(12) 0.061(12) -0.033(9) 0.009(9) -0.011(9)
C439 0.062(12) 0.061(12) 0.051(12) -0.026(9) -0.006(9) -0.017(9)
C440 0.129(17) 0.120(17) 0.107(16) -0.042(10) 0.005(10) -0.031(10)
C441 0.14(2) 0.153(19) 0.15(2) -0.056(11) 0.002(10) -0.036(10)
C442 0.061(13) 0.066(12) 0.064(12) -0.021(9) 0.004(9) -0.019(9)
C443 0.070(13) 0.073(13) 0.070(13) -0.023(9) 0.012(9) -0.016(9)
C444 0.081(14) 0.084(14) 0.086(14) -0.043(10) 0.006(9) -0.011(9)
C445 0.051(12) 0.051(11) 0.066(12) -0.020(9) 0.006(9) -0.015(9)
C446 0.055(12) 0.054(11) 0.056(12) -0.018(9) -0.003(9) -0.025(9)
C447 0.080(14) 0.079(13) 0.082(13) -0.031(9) 0.010(9) -0.024(9)
C448 0.065(13) 0.071(12) 0.070(13) -0.027(9) 0.000(9) -0.021(9)
C449 0.066(13) 0.062(12) 0.061(12) -0.026(9) 0.003(9) -0.017(9)
C450 0.054(12) 0.048(11) 0.043(11) -0.017(8) -0.003(8) -0.018(9)
C451 0.047(12) 0.049(11) 0.053(11) -0.020(9) 0.006(9) -0.018(9)
C452 0.083(14) 0.073(13) 0.081(13) -0.036(9) 0.010(9) -0.021(9)
C453 0.116(17) 0.119(17) 0.119(17) -0.039(11) 0.003(10) -0.030(10)
C454 0.047(12) 0.055(11) 0.052(11) -0.021(9) -0.004(9) -0.022(9)
C455 0.076(13) 0.066(13) 0.073(13) -0.033(9) 0.000(9) -0.008(9)
C456 0.106(15) 0.094(15) 0.091(15) -0.047(10) 0.013(10) -0.010(10)
C457 0.118(17) 0.117(17) 0.115(17) -0.046(11) 0.016(10) -0.023(10)
C458 0.130(18) 0.120(17) 0.121(17) -0.054(11) 0.014(10) -0.028(10)
C459 0.137(19) 0.139(19) 0.136(19) -0.056(11) 0.011(10) -0.026(10)
C460 0.086(14) 0.079(13) 0.085(14) -0.037(10) 0.008(9) -0.021(9)
C461 0.087(14) 0.081(13) 0.074(13) -0.029(9) 0.013(9) -0.020(9)
C462 0.107(16) 0.109(15) 0.103(15) -0.042(10) 0.008(10) -0.027(10)
C463 0.046(11) 0.047(11) 0.052(11) -0.016(8) 0.000(8) -0.018(9)
C464 0.033(11) 0.041(10) 0.040(11) -0.010(8) -0.001(8) -0.009(8)
C465 0.087(14) 0.088(14) 0.090(14) -0.040(10) -0.004(9) -0.017(9)
C466 0.074(14) 0.083(13) 0.087(14) -0.032(10) -0.014(9) -0.019(9)
C467 0.22(3) 0.23(3) 0.22(3) -0.089(14) 0.003(10) -0.044(12)
C468 0.16(2) 0.16(2) 0.16(2) -0.065(12) 0.007(10) -0.027(11)
C469 0.102(16) 0.107(15) 0.103(15) -0.045(10) 0.004(9) -0.018(10)
C470 0.070(13) 0.077(13) 0.074(13) -0.022(9) -0.002(9) -0.021(9)
C471 0.080(14) 0.079(14) 0.090(14) -0.029(10) 0.006(9) -0.015(9)
C472 0.086(14) 0.084(14) 0.087(14) -0.039(10) 0.001(9) -0.018(9)
C474 0.39(11) 0.39(11) 0.39(11) -0.27(4) 0.016(11) -0.14(3)
C475 0.15(2) 0.16(2) 0.15(2) -0.055(12) -0.001(10) -0.026(11)
C476 0.094(15) 0.094(14) 0.093(15) -0.038(10) -0.002(9) -0.023(10)
C477 0.109(16) 0.096(15) 0.112(15) -0.050(10) 0.007(10) -0.024(10)
C478 0.110(16) 0.105(16) 0.115(16) -0.040(10) 0.010(10) -0.022(10)
C479 0.097(15) 0.088(14) 0.095(15) -0.040(10) 0.000(9) -0.020(10)
C480 0.075(13) 0.060(12) 0.074(13) -0.024(9) 0.000(9) -0.016(9)
C481 0.105(16) 0.106(15) 0.107(16) -0.042(10) 0.007(10) -0.024(10)
C482 0.076(14) 0.075(13) 0.080(13) -0.031(9) 0.004(9) -0.012(9)
C483 0.117(17) 0.118(16) 0.113(16) -0.050(11) 0.014(10) -0.019(10)
C484 0.060(12) 0.063(12) 0.062(12) -0.030(9) 0.006(9) -0.006(9)
C485 0.098(15) 0.094(15) 0.095(15) -0.036(10) -0.006(9) -0.013(10)
C486 0.077(13) 0.075(13) 0.076(13) -0.032(9) 0.008(9) -0.018(9)
C487 0.15(2) 0.16(2) 0.16(2) -0.057(12) 0.004(10) -0.030(11)
C488 0.074(13) 0.077(13) 0.072(13) -0.028(9) 0.001(9) -0.013(9)
C489 0.078(14) 0.079(13) 0.070(13) -0.036(9) 0.006(9) -0.015(9)
C490 0.057(12) 0.035(10) 0.045(11) -0.020(8) 0.001(8) -0.014(8)
C491 0.096(15) 0.097(15) 0.091(15) -0.039(10) 0.008(9) -0.010(10)
C492 0.078(13) 0.070(13) 0.074(13) -0.031(9) 0.001(9) -0.010(9)
C493 0.050(12) 0.046(11) 0.042(11) -0.016(8) 0.005(9) -0.003(8)
C494 0.033(11) 0.025(10) 0.038(10) -0.013(8) 0.005(8) -0.003(8)
C495 0.106(16) 0.099(15) 0.118(16) -0.039(10) 0.005(10) -0.027(10)
C496 0.088(14) 0.087(14) 0.093(14) -0.033(10) 0.004(9) -0.023(10)
C497 0.076(13) 0.075(13) 0.070(13) -0.036(9) 0.007(9) -0.003(9)
C498 0.055(12) 0.056(12) 0.062(12) -0.018(9) 0.011(9) -0.012(9)
C499 0.141(19) 0.148(19) 0.138(19) -0.052(11) 0.010(10) -0.030(10)
C500 0.046(11) 0.045(11) 0.038(11) -0.024(8) 0.007(8) -0.003(8)
C501 0.060(13) 0.057(12) 0.079(13) -0.024(9) 0.003(9) -0.011(9)
C502 0.035(11) 0.036(10) 0.033(10) -0.020(8) -0.006(8) -0.014(8)
C503 0.085(14) 0.079(14) 0.088(14) -0.031(10) 0.010(9) -0.019(9)
C504 0.058(12) 0.062(12) 0.066(12) -0.022(9) 0.009(9) -0.024(9)
C505 0.070(13) 0.063(12) 0.070(12) -0.034(9) 0.001(9) -0.012(9)
C506 0.063(13) 0.067(12) 0.069(12) -0.023(9) 0.003(9) -0.019(9)
C507 0.083(14) 0.089(14) 0.090(14) -0.033(10) 0.002(9) -0.021(9)
C508 0.068(13) 0.058(12) 0.066(12) -0.020(9) -0.001(9) -0.013(9)
C509 0.080(14) 0.073(13) 0.071(13) -0.030(9) -0.006(9) -0.013(9)
C510 0.065(13) 0.062(12) 0.060(12) -0.024(9) 0.004(9) -0.006(9)
C511 0.077(14) 0.077(13) 0.070(13) -0.028(9) -0.001(9) -0.008(9)
C512 0.043(11) 0.042(11) 0.052(11) -0.015(8) -0.002(8) -0.011(8)
C513 0.050(12) 0.047(11) 0.055(11) -0.023(9) 0.010(9) 0.003(8)
C514 0.020(7) 0.021(7) 0.021(7) -0.008(5) -0.003(4) -0.007(4)
C515 0.043(11) 0.051(11) 0.050(11) -0.010(8) 0.004(9) -0.013(9)
C516 0.075(14) 0.076(13) 0.083(13) -0.032(9) -0.006(9) -0.014(9)
C517 0.080(14) 0.084(13) 0.075(13) -0.031(9) 0.000(9) -0.020(9)
C518 0.082(14) 0.079(13) 0.086(14) -0.029(9) 0.015(9) -0.017(9)
C519 0.076(13) 0.068(13) 0.069(13) -0.021(9) 0.003(9) -0.014(9)
C520 0.052(12) 0.060(12) 0.059(12) -0.023(9) 0.006(9) -0.017(9)
C521 0.074(13) 0.069(13) 0.067(13) -0.026(9) -0.002(9) -0.015(9)
C522 0.065(13) 0.061(12) 0.065(12) -0.027(9) 0.001(9) -0.022(9)
C523 0.084(15) 0.090(14) 0.095(14) -0.027(10) 0.000(9) -0.022(10)
C524 0.110(16) 0.101(15) 0.106(15) -0.044(10) 0.003(10) -0.023(10)
C525 0.052(12) 0.053(11) 0.051(11) -0.021(9) -0.020(9) -0.016(9)
C526 0.055(12) 0.038(11) 0.040(11) -0.018(8) -0.003(8) -0.002(8)
C527 0.103(16) 0.101(15) 0.109(15) -0.042(10) 0.002(10) -0.029(10)
C528 0.074(14) 0.084(13) 0.088(14) -0.033(9) 0.010(9) -0.020(9)
C529 0.131(18) 0.131(18) 0.139(18) -0.051(11) 0.005(10) -0.031(10)
C530 0.079(14) 0.080(13) 0.082(14) -0.023(9) 0.000(9) -0.020(9)
C531 0.072(13) 0.074(13) 0.070(13) -0.034(9) 0.003(9) -0.013(9)
C532 0.081(14) 0.080(13) 0.083(13) -0.034(9) -0.002(9) -0.018(9)
C533 0.097(15) 0.094(15) 0.099(15) -0.036(10) 0.011(9) -0.023(10)
C534 0.071(13) 0.077(13) 0.079(13) -0.031(9) 0.010(9) -0.019(9)
C535 0.119(16) 0.106(16) 0.110(16) -0.050(10) -0.006(10) -0.029(10)
C536 0.049(11) 0.033(10) 0.046(11) -0.016(8) -0.005(8) -0.011(8)
C537 0.116(16) 0.111(16) 0.104(16) -0.041(10) -0.003(10) -0.030(10)
C538 0.054(12) 0.051(11) 0.050(11) -0.017(9) 0.005(9) -0.007(9)
C539 0.097(15) 0.096(15) 0.104(15) -0.033(10) 0.009(9) -0.026(10)
C540 0.077(14) 0.075(13) 0.079(13) -0.032(9) 0.000(9) -0.009(9)
C541 0.071(13) 0.077(13) 0.079(13) -0.033(9) 0.001(9) -0.013(9)
C542 0.043(11) 0.050(11) 0.041(11) -0.018(8) 0.011(8) -0.004(8)
C543 0.074(14) 0.079(13) 0.078(13) -0.028(9) -0.003(9) -0.014(9)
C544 0.042(11) 0.048(11) 0.044(11) -0.018(8) 0.005(8) -0.009(8)
C545 0.084(13) 0.072(13) 0.067(13) -0.039(9) 0.011(9) -0.012(9)
C546 0.072(13) 0.071(13) 0.072(13) -0.027(9) 0.008(9) -0.016(9)
C547 0.072(13) 0.077(13) 0.069(13) -0.030(9) -0.004(9) -0.010(9)
C548 0.061(12) 0.060(12) 0.048(11) -0.029(9) -0.006(9) -0.005(9)
C549 0.083(13) 0.065(13) 0.080(13) -0.034(9) 0.002(9) -0.028(9)
C550 0.065(12) 0.054(11) 0.053(12) -0.034(9) 0.008(9) -0.006(9)
C551 0.134(18) 0.131(17) 0.124(17) -0.058(11) 0.007(10) -0.019(10)
C552 0.075(13) 0.069(13) 0.068(13) -0.029(9) 0.009(9) -0.013(9)
C553 0.065(13) 0.070(12) 0.062(12) -0.025(9) 0.008(9) -0.012(9)
C554 0.063(12) 0.055(12) 0.044(11) -0.017(9) 0.000(9) -0.005(9)
C555 0.096(15) 0.092(15) 0.100(15) -0.037(10) 0.000(9) -0.017(10)
C556 0.039(11) 0.043(11) 0.046(11) -0.009(8) -0.001(8) -0.018(8)
C557 0.070(13) 0.071(13) 0.076(13) -0.024(9) -0.005(9) -0.015(9)
C558 0.066(13) 0.070(13) 0.073(13) -0.023(9) 0.014(9) -0.019(9)
C559 0.084(14) 0.084(13) 0.072(13) -0.036(10) -0.001(9) -0.014(9)
C560 0.078(13) 0.072(13) 0.078(13) -0.030(9) 0.005(9) -0.018(9)
C561 0.058(12) 0.056(12) 0.073(12) -0.021(9) 0.001(9) -0.017(9)
C562 0.077(13) 0.070(13) 0.064(13) -0.031(9) 0.000(9) -0.008(9)
C563 0.085(14) 0.091(14) 0.090(14) -0.034(10) 0.007(9) -0.027(10)
C564 0.110(16) 0.111(16) 0.111(16) -0.043(10) 0.000(10) -0.026(10)
C565 0.122(17) 0.119(17) 0.120(17) -0.049(11) -0.003(10) -0.029(10)
C566 0.130(18) 0.124(17) 0.129(17) -0.052(11) -0.004(10) -0.029(10)
C567 0.075(13) 0.069(13) 0.078(13) -0.025(9) 0.003(9) -0.016(9)
C568 0.056(12) 0.058(12) 0.055(12) -0.016(9) -0.005(9) -0.012(9)
C569 0.113(17) 0.115(17) 0.118(17) -0.031(10) 0.009(10) -0.030(10)
C570 0.105(16) 0.100(15) 0.095(15) -0.043(10) 0.002(9) -0.013(10)
C571 0.077(14) 0.076(13) 0.083(14) -0.027(9) 0.005(9) -0.013(9)
C572 0.054(12) 0.058(11) 0.047(11) -0.023(9) 0.000(9) -0.010(9)

loop_
_atom_type_symbol
_atom_type_description
_atom_type_scat_dispersion_real
_atom_type_scat_dispersion_imag
_atom_type_scat_source
C C 0.0033 0.0016 'International Tables Vol C Tables 4.2.6.8 and 6.1.1.4'
H H 0.0000 0.0000 'International Tables Vol C Tables 4.2.6.8 and 6.1.1.4'
N N 0.0061 0.0033 'International Tables Vol C Tables 4.2.6.8 and 6.1.1.4'
O O 0.0106 0.0060 'International Tables Vol C Tables 4.2.6.8 and 6.1.1.4'
Cd Cd -0.8075 1.2024 'International Tables Vol C Tables 4.2.6.8 and 6.1.1.4'
Sm Sm -0.1638 3.4418 'International Tables Vol C Tables 4.2.6.8 and 6.1.1.4'
Br Br -0.2901 2.4595 'International Tables Vol C Tables 4.2.6.8 and 6.1.1.4'
Cl Cl 0.1484 0.1585 'International Tables Vol C Tables 4.2.6.8 and 6.1.1.4'

loop_
_geom_angle_atom_site_label_1
_geom_angle_atom_site_label_2
_geom_angle_atom_site_label_3
_geom_angle
_geom_angle_site_symmetry_1
_geom_angle_site_symmetry_3
_geom_angle_publ_flag
O168 Sm1 O71 90.7(7) . . ?
O168 Sm1 O161 75.0(6) . . ?
O71 Sm1 O161 74.9(6) . . ?
O168 Sm1 O188 142.7(7) . . ?
O71 Sm1 O188 104.5(6) . . ?
O161 Sm1 O188 76.5(6) . . ?
O168 Sm1 O160 77.9(7) . . ?
O71 Sm1 O160 158.6(6) . . ?
O161 Sm1 O160 84.6(7) . . ?
O188 Sm1 O160 76.0(7) . . ?
O168 Sm1 O75 111.1(6) . . ?
O71 Sm1 O75 130.1(6) . . ?
O161 Sm1 O75 152.5(6) . . ?
O188 Sm1 O75 84.9(6) . . ?
O160 Sm1 O75 71.2(6) . . ?
O168 Sm1 N36 77.1(7) . . ?
O71 Sm1 N36 74.3(7) . . ?
O161 Sm1 N36 137.7(7) . . ?
O188 Sm1 N36 139.5(7) . . ?
O160 Sm1 N36 119.5(7) . . ?
O75 Sm1 N36 68.3(6) . . ?
O168 Sm1 O72 147.0(7) . . ?
O71 Sm1 O72 61.4(6) . . ?
O161 Sm1 O72 110.5(7) . . ?
O188 Sm1 O72 66.8(7) . . ?
O160 Sm1 O72 134.1(7) . . ?
O75 Sm1 O72 79.4(6) . . ?
N36 Sm1 O72 78.6(7) . . ?
O168 Sm1 Cd1 107.2(5) . . ?
O71 Sm1 Cd1 161.4(5) . . ?
O161 Sm1 Cd1 114.2(5) . . ?
O188 Sm1 Cd1 64.3(5) . . ?
O160 Sm1 Cd1 37.4(5) . . ?
O75 Sm1 Cd1 38.4(4) . . ?
N36 Sm1 Cd1 104.0(5) . . ?
O72 Sm1 Cd1 100.0(5) . . ?
O43 Sm2 O182 77.7(8) . . ?
O43 Sm2 O180 84.8(7) . . ?
O182 Sm2 O180 78.2(8) . . ?
O43 Sm2 O178 107.4(7) . . ?
O182 Sm2 O178 73.5(8) . . ?
O180 Sm2 O178 145.6(7) . . ?
O43 Sm2 O176 158.6(7) . . ?
O182 Sm2 O176 82.9(8) . . ?
O180 Sm2 O176 82.3(7) . . ?
O178 Sm2 O176 75.3(7) . . ?
O43 Sm2 O47 133.1(7) . . ?
O182 Sm2 O47 145.9(8) . . ?
O180 Sm2 O47 113.8(7) . . ?
O178 Sm2 O47 81.7(7) . . ?
O176 Sm2 O47 68.2(7) . . ?
O43 Sm2 N24 74.7(8) . . ?
O182 Sm2 N24 142.7(9) . . ?
O180 Sm2 N24 74.8(8) . . ?
O178 Sm2 N24 139.0(8) . . ?
O176 Sm2 N24 117.8(8) . . ?
O47 Sm2 N24 70.1(8) . . ?
O43 Sm2 O44 62.2(6) . . ?
O182 Sm2 O44 112.7(8) . . ?
O180 Sm2 O44 140.0(6) . . ?
O178 Sm2 O44 70.7(6) . . ?
O176 Sm2 O44 135.7(6) . . ?
O47 Sm2 O44 79.4(6) . . ?
N24 Sm2 O44 75.3(8) . . ?
O43 Sm2 Cd4 163.2(5) . . ?
O182 Sm2 Cd4 108.6(6) . . ?
O180 Sm2 Cd4 111.6(5) . . ?
O178 Sm2 Cd4 61.5(5) . . ?
O176 Sm2 Cd4 35.9(5) . . ?
O47 Sm2 Cd4 37.6(5) . . ?
N24 Sm2 Cd4 105.0(6) . . ?
O44 Sm2 Cd4 101.3(4) . . ?
O171 Sm3 O59 86.3(7) . . ?
O171 Sm3 O63 116.4(7) . . ?
O59 Sm3 O63 136.4(7) . . ?
O171 Sm3 O173 77.4(6) . . ?
O59 Sm3 O173 74.2(7) . . ?
O63 Sm3 O173 143.8(7) . . ?
O171 Sm3 O170 147.8(6) . . ?
O59 Sm3 O170 103.9(6) . . ?
O63 Sm3 O170 77.0(7) . . ?
O173 Sm3 O170 76.3(7) . . ?
O171 Sm3 O166 79.7(6) . . ?
O59 Sm3 O166 154.6(7) . . ?
O63 Sm3 O166 69.0(6) . . ?
O173 Sm3 O166 82.1(6) . . ?
O170 Sm3 O166 78.6(6) . . ?
O171 Sm3 O60 136.5(6) . . ?
O59 Sm3 O60 62.3(6) . . ?
O63 Sm3 O60 77.1(6) . . ?
O173 Sm3 O60 117.3(6) . . ?
O170 Sm3 O60 73.2(6) . . ?
O166 Sm3 O60 139.8(6) . . ?
O171 Sm3 N40 74.4(7) . . ?
O59 Sm3 N40 80.1(8) . . ?
O63 Sm3 N40 72.1(8) . . ?
O173 Sm3 N40 142.7(8) . . ?
O170 Sm3 N40 137.0(7) . . ?
O166 Sm3 N40 115.6(7) . . ?
O60 Sm3 N40 71.3(7) . . ?
O171 Sm3 Cd9 110.0(5) . . ?
O59 Sm3 Cd9 163.6(5) . . ?
O63 Sm3 Cd9 37.3(5) . . ?
O173 Sm3 Cd9 107.4(5) . . ?
O170 Sm3 Cd9 61.7(4) . . ?
O166 Sm3 Cd9 36.2(4) . . ?
O60 Sm3 Cd9 104.0(4) . . ?
N40 Sm3 Cd9 104.8(6) . . ?
O150 Sm4 O42 151.1(7) . . ?
O150 Sm4 O152 74.8(7) . . ?
O42 Sm4 O152 117.4(7) . . ?
O150 Sm4 O46 75.9(7) . . ?
O42 Sm4 O46 127.6(7) . . ?
O152 Sm4 O46 88.6(7) . . ?
O150 Sm4 O157 88.1(7) . . ?
O42 Sm4 O157 68.8(6) . . ?
O152 Sm4 O157 83.3(6) . . ?
O46 Sm4 O157 163.5(6) . . ?
O150 Sm4 O155 73.0(7) . . ?
O42 Sm4 O155 84.2(7) . . ?
O152 Sm4 O155 141.6(6) . . ?
O46 Sm4 O155 103.1(7) . . ?
O157 Sm4 O155 75.4(6) . . ?
O150 Sm4 O45 112.2(7) . . ?
O42 Sm4 O45 73.7(7) . . ?
O152 Sm4 O45 145.2(7) . . ?
O46 Sm4 O45 62.1(7) . . ?
O157 Sm4 O45 129.7(6) . . ?
O155 Sm4 O45 68.4(6) . . ?
O150 Sm4 N21 137.1(8) . . ?
O42 Sm4 N21 71.2(8) . . ?
O152 Sm4 N21 74.9(7) . . ?
O46 Sm4 N21 73.6(8) . . ?
O157 Sm4 N21 117.6(7) . . ?
O155 Sm4 N21 143.4(7) . . ?
O45 Sm4 N21 78.7(7) . . ?
O150 Sm4 Cd22 114.7(5) . . ?
O42 Sm4 Cd22 36.9(5) . . ?
O152 Sm4 Cd22 115.2(5) . . ?
O46 Sm4 Cd22 155.5(5) . . ?
O157 Sm4 Cd22 37.7(4) . . ?
O155 Sm4 Cd22 62.5(5) . . ?
O45 Sm4 Cd22 93.5(5) . . ?
N21 Sm4 Cd22 105.5(6) . . ?
O142 Sm5 O54 113.4(6) . . ?
O142 Sm5 O144 148.6(6) . . ?
O54 Sm5 O144 80.7(6) . . ?
O142 Sm5 O58 88.8(7) . . ?
O54 Sm5 O58 134.4(7) . . ?
O144 Sm5 O58 100.9(7) . . ?
O142 Sm5 O148 78.4(6) . . ?
O54 Sm5 O148 70.2(5) . . ?
O144 Sm5 O148 80.9(6) . . ?
O58 Sm5 O148 155.4(6) . . ?
O142 Sm5 O140 78.7(6) . . ?
O54 Sm5 O140 146.0(6) . . ?
O144 Sm5 O140 75.4(6) . . ?
O58 Sm5 O140 74.5(7) . . ?
O148 Sm5 O140 82.4(5) . . ?
O142 Sm5 N27 75.1(7) . . ?
O54 Sm5 N27 73.6(7) . . ?
O144 Sm5 N27 136.2(7) . . ?
O58 Sm5 N27 74.8(7) . . ?
O148 Sm5 N27 120.7(6) . . ?
O140 Sm5 N27 139.6(7) . . ?
O142 Sm5 O57 140.0(6) . . ?
O54 Sm5 O57 78.9(6) . . ?
O144 Sm5 O57 68.2(6) . . ?
O58 Sm5 O57 60.7(7) . . ?
O148 Sm5 O57 139.2(6) . . ?
O140 Sm5 O57 113.0(6) . . ?
N27 Sm5 O57 72.4(7) . . ?
O142 Sm5 Cd14 109.5(4) . . ?
O54 Sm5 Cd14 38.7(4) . . ?
O144 Sm5 Cd14 63.2(4) . . ?
O58 Sm5 Cd14 161.7(5) . . ?
O148 Sm5 Cd14 37.3(3) . . ?
O140 Sm5 Cd14 107.9(4) . . ?
N27 Sm5 Cd14 109.5(5) . . ?
O57 Sm5 Cd14 103.0(4) . . ?
O142 Sm5 Cd15 65.2(4) . . ?
O54 Sm5 Cd15 170.4(4) . . ?
O144 Sm5 Cd15 105.3(4) . . ?
O58 Sm5 Cd15 37.8(5) . . ?
O148 Sm5 Cd15 117.7(3) . . ?
O140 Sm5 Cd15 43.5(4) . . ?
N27 Sm5 Cd15 97.0(6) . . ?
O57 Sm5 Cd15 96.2(4) . . ?
Cd14 Sm5 Cd15 150.84(7) . . ?
O154 Sm6 O70 110.0(6) . . ?
O154 Sm6 O74 86.4(6) . . ?
O70 Sm6 O74 135.4(6) . . ?
O154 Sm6 O134 78.9(6) . . ?
O70 Sm6 O134 149.8(6) . . ?
O74 Sm6 O134 72.2(5) . . ?
O154 Sm6 O135 148.6(6) . . ?
O70 Sm6 O135 82.1(6) . . ?
O74 Sm6 O135 105.5(5) . . ?
O134 Sm6 O135 77.4(6) . . ?
O154 Sm6 O137 79.6(6) . . ?
O70 Sm6 O137 71.3(6) . . ?
O74 Sm6 O137 153.1(5) . . ?
O134 Sm6 O137 82.5(6) . . ?
O135 Sm6 O137 77.1(5) . . ?
O154 Sm6 N33 74.2(7) . . ?
O70 Sm6 N33 73.0(7) . . ?
O74 Sm6 N33 72.4(6) . . ?
O134 Sm6 N33 136.4(6) . . ?
O135 Sm6 N33 136.9(6) . . ?
O137 Sm6 N33 124.4(6) . . ?
O154 Sm6 O73 141.3(6) . . ?
O70 Sm6 O73 79.7(6) . . ?
O74 Sm6 O73 64.1(5) . . ?
O134 Sm6 O73 112.1(6) . . ?
O135 Sm6 O73 68.0(6) . . ?
O137 Sm6 O73 137.1(6) . . ?
N33 Sm6 O73 73.2(6) . . ?
O154 Sm6 Cd18 107.8(5) . . ?
O70 Sm6 Cd18 38.5(5) . . ?
O74 Sm6 Cd18 165.7(4) . . ?
O134 Sm6 Cd18 111.5(4) . . ?
O135 Sm6 Cd18 63.2(3) . . ?
O137 Sm6 Cd18 37.4(4) . . ?
N33 Sm6 Cd18 109.2(5) . . ?
O73 Sm6 Cd18 102.3(4) . . ?
O191 Sm7 O130 79.9(8) . . ?
O191 Sm7 O39 147.6(8) . . ?
O130 Sm7 O39 114.8(7) . . ?
O191 Sm7 O35 75.7(8) . . ?
O130 Sm7 O35 84.8(7) . . ?
O39 Sm7 O35 131.7(7) . . ?
O191 Sm7 O111 84.8(7) . . ?
O130 Sm7 O111 76.1(7) . . ?
O39 Sm7 O111 72.2(7) . . ?
O35 Sm7 O111 154.8(7) . . ?
O191 Sm7 O109 75.7(8) . . ?
O130 Sm7 O109 143.6(7) . . ?
O39 Sm7 O109 76.6(7) . . ?
O35 Sm7 O109 114.1(8) . . ?
O111 Sm7 O109 75.3(7) . . ?
O191 Sm7 N20 141.6(8) . . ?
O130 Sm7 N20 75.2(7) . . ?
O39 Sm7 N20 70.6(7) . . ?
O35 Sm7 N20 73.3(7) . . ?
O111 Sm7 N20 116.2(7) . . ?
O109 Sm7 N20 138.5(7) . . ?
O191 Sm7 O36 106.7(8) . . ?
O130 Sm7 O36 141.6(7) . . ?
O39 Sm7 O36 80.1(8) . . ?
O35 Sm7 O36 61.6(8) . . ?
O111 Sm7 O36 141.3(7) . . ?
O109 Sm7 O36 72.3(7) . . ?
N20 Sm7 O36 77.6(7) . . ?
O191 Sm7 Cd37 111.3(6) . . ?
O130 Sm7 Cd37 105.7(5) . . ?
O39 Sm7 Cd37 38.6(5) . . ?
O35 Sm7 Cd37 168.1(6) . . ?
O111 Sm7 Cd37 36.9(5) . . ?
O109 Sm7 Cd37 60.5(6) . . ?
N20 Sm7 Cd37 103.4(5) . . ?
O36 Sm7 Cd37 106.7(6) . . ?
O191 Sm7 Cd36 45.1(6) . . ?
O130 Sm7 Cd36 64.4(5) . . ?
O39 Sm7 Cd36 166.9(5) . . ?
O35 Sm7 Cd36 36.5(5) . . ?
O111 Sm7 Cd36 118.7(5) . . ?
O109 Sm7 Cd36 112.1(6) . . ?
N20 Sm7 Cd36 97.2(5) . . ?
O36 Sm7 Cd36 93.1(6) . . ?
Cd37 Sm7 Cd36 154.00(8) . . ?
O118 Sm8 O27 146.7(8) . . ?
O118 Sm8 O23 76.6(8) . . ?
O27 Sm8 O23 132.5(8) . . ?
O118 Sm8 O124 75.4(8) . . ?
O27 Sm8 O124 117.8(7) . . ?
O23 Sm8 O124 83.5(8) . . ?
O118 Sm8 O127 76.2(8) . . ?
O27 Sm8 O127 78.6(7) . . ?
O23 Sm8 O127 108.2(8) . . ?
O124 Sm8 O127 145.6(8) . . ?
O118 Sm8 O125 82.8(8) . . ?
O27 Sm8 O125 72.4(8) . . ?
O23 Sm8 O125 153.8(8) . . ?
O124 Sm8 O125 75.8(7) . . ?
O127 Sm8 O125 81.8(8) . . ?
O118 Sm8 O24 113.4(7) . . ?
O27 Sm8 O24 78.0(7) . . ?
O23 Sm8 O24 61.4(8) . . ?
O124 Sm8 O24 138.5(7) . . ?
O127 Sm8 O24 71.6(7) . . ?
O125 Sm8 O24 143.5(7) . . ?
O118 Sm8 N14 143.8(8) . . ?
O27 Sm8 N14 68.7(8) . . ?
O23 Sm8 N14 75.8(9) . . ?
O124 Sm8 N14 78.6(8) . . ?
O127 Sm8 N14 135.1(8) . . ?
O125 Sm8 N14 114.6(8) . . ?
O24 Sm8 N14 72.2(7) . . ?
O118 Sm8 Cd34 111.5(6) . . ?
O27 Sm8 Cd34 36.5(5) . . ?
O23 Sm8 Cd34 165.8(6) . . ?
O124 Sm8 Cd34 109.6(5) . . ?
O127 Sm8 Cd34 64.3(5) . . ?
O125 Sm8 Cd34 40.1(5) . . ?
O24 Sm8 Cd34 104.3(5) . . ?
N14 Sm8 Cd34 100.6(6) . . ?
O15 Sm9 O116 115.9(7) . . ?
O15 Sm9 O11 137.6(7) . . ?
O116 Sm9 O11 85.3(7) . . ?
O15 Sm9 O120 80.6(7) . . ?
O116 Sm9 O120 146.7(7) . . ?
O11 Sm9 O120 101.8(7) . . ?
O15 Sm9 O121 69.9(7) . . ?
O116 Sm9 O121 80.3(7) . . ?
O11 Sm9 O121 152.5(7) . . ?
O120 Sm9 O121 79.0(7) . . ?
O15 Sm9 O114 144.2(8) . . ?
O116 Sm9 O114 76.4(7) . . ?
O11 Sm9 O114 73.6(7) . . ?
O120 Sm9 O114 74.7(8) . . ?
O121 Sm9 O114 80.3(8) . . ?
O15 Sm9 N8 71.7(8) . . ?
O116 Sm9 N8 78.1(7) . . ?
O11 Sm9 N8 78.2(7) . . ?
O120 Sm9 N8 135.1(8) . . ?
O121 Sm9 N8 120.8(8) . . ?
O114 Sm9 N8 143.1(8) . . ?
O15 Sm9 O12 78.3(7) . . ?
O116 Sm9 O12 139.5(7) . . ?
O11 Sm9 O12 63.8(6) . . ?
O120 Sm9 O12 69.5(7) . . ?
O121 Sm9 O12 138.2(7) . . ?
O114 Sm9 O12 115.3(7) . . ?
N8 Sm9 O12 70.7(7) . . ?
O15 Sm9 Cd42 38.0(5) . . ?
O116 Sm9 Cd42 111.5(5) . . ?
O11 Sm9 Cd42 162.9(5) . . ?
O120 Sm9 Cd42 62.7(5) . . ?
O121 Sm9 Cd42 37.2(5) . . ?
O114 Sm9 Cd42 106.6(6) . . ?
N8 Sm9 Cd42 107.3(6) . . ?
O12 Sm9 Cd42 102.2(5) . . ?
O15 Sm9 Cd41 172.8(5) . . ?
O116 Sm9 Cd41 65.3(5) . . ?
O11 Sm9 Cd41 35.5(4) . . ?
O120 Sm9 Cd41 102.1(5) . . ?
O121 Sm9 Cd41 117.1(5) . . ?
O114 Sm9 Cd41 42.6(6) . . ?
N8 Sm9 Cd41 102.1(6) . . ?
O12 Sm9 Cd41 96.3(5) . . ?
Cd42 Sm9 Cd41 149.09(8) . . ?
O89 Sm10 O6 112.7(6) . . ?
O89 Sm10 O10 92.8(6) . . ?
O6 Sm10 O10 132.0(6) . . ?
O89 Sm10 O84 79.1(6) . . ?
O6 Sm10 O84 69.4(6) . . ?
O10 Sm10 O84 158.3(6) . . ?
O89 Sm10 O86 144.3(6) . . ?
O6 Sm10 O86 81.8(6) . . ?
O10 Sm10 O86 101.0(6) . . ?
O84 Sm10 O86 76.0(6) . . ?
O89 Sm10 O87 77.6(6) . . ?
O6 Sm10 O87 148.0(6) . . ?
O10 Sm10 O87 74.6(6) . . ?
O84 Sm10 O87 84.0(6) . . ?
O86 Sm10 O87 74.8(6) . . ?
O89 Sm10 O9 143.2(6) . . ?
O6 Sm10 O9 75.6(6) . . ?
O10 Sm10 O9 61.1(6) . . ?
O84 Sm10 O9 134.2(6) . . ?
O86 Sm10 O9 70.6(6) . . ?
O87 Sm10 O9 115.2(6) . . ?
O89 Sm10 N3 75.9(6) . . ?
O6 Sm10 N3 72.7(6) . . ?
O10 Sm10 N3 75.5(6) . . ?
O84 Sm10 N3 120.9(7) . . ?
O86 Sm10 N3 139.4(7) . . ?
O87 Sm10 N3 138.5(6) . . ?
O9 Sm10 N3 72.7(7) . . ?
O89 Sm10 Cd28 108.7(4) . . ?
O6 Sm10 Cd28 38.1(5) . . ?
O10 Sm10 Cd28 158.5(4) . . ?
O84 Sm10 Cd28 36.3(4) . . ?
O86 Sm10 Cd28 62.0(5) . . ?
O87 Sm10 Cd28 110.3(4) . . ?
O9 Sm10 Cd28 99.0(4) . . ?
N3 Sm10 Cd28 108.1(4) . . ?
O89 Sm10 Cd29 66.8(4) . . ?
O6 Sm10 Cd29 167.9(5) . . ?
O10 Sm10 Cd29 38.1(5) . . ?
O84 Sm10 Cd29 121.3(4) . . ?
O86 Sm10 Cd29 105.7(5) . . ?
O87 Sm10 Cd29 44.0(4) . . ?
O9 Sm10 Cd29 97.6(4) . . ?
N3 Sm10 Cd29 95.8(4) . . ?
Cd28 Sm10 Cd29 153.99(7) . . ?
O103 Sm11 O34 151.7(6) . . ?
O103 Sm11 O105 77.1(6) . . ?
O34 Sm11 O105 113.5(7) . . ?
O103 Sm11 O102 76.7(6) . . ?
O34 Sm11 O102 80.1(7) . . ?
O105 Sm11 O102 141.8(7) . . ?
O103 Sm11 O38 75.8(6) . . ?
O34 Sm11 O38 128.8(6) . . ?
O105 Sm11 O38 87.3(7) . . ?
O102 Sm11 O38 112.4(6) . . ?
O103 Sm11 O107 87.9(6) . . ?
O34 Sm11 O107 70.1(6) . . ?
O105 Sm11 O107 77.9(6) . . ?
O102 Sm11 O107 73.7(6) . . ?
O38 Sm11 O107 160.1(6) . . ?
O103 Sm11 N17 135.2(8) . . ?
O34 Sm11 N17 72.8(8) . . ?
O105 Sm11 N17 75.4(8) . . ?
O102 Sm11 N17 141.6(8) . . ?
O38 Sm11 N17 68.2(8) . . ?
O107 Sm11 N17 119.5(7) . . ?
O103 Sm11 O37 110.6(6) . . ?
O34 Sm11 O37 76.0(6) . . ?
O105 Sm11 O37 145.6(7) . . ?
O102 Sm11 O37 70.8(6) . . ?
O38 Sm11 O37 63.8(6) . . ?
O107 Sm11 O37 134.2(6) . . ?
N17 Sm11 O37 76.6(7) . . ?
O103 Sm11 Cd25 116.8(4) . . ?
O34 Sm11 Cd25 36.2(4) . . ?
O105 Sm11 Cd25 106.3(5) . . ?
O102 Sm11 Cd25 62.9(5) . . ?
O38 Sm11 Cd25 162.8(4) . . ?
O107 Sm11 Cd25 37.0(4) . . ?
N17 Sm11 Cd25 104.6(6) . . ?
O37 Sm11 Cd25 99.7(4) . . ?
O93 Sm12 O95 78.6(6) . . ?
O93 Sm12 O26 85.0(6) . . ?
O95 Sm12 O26 73.7(7) . . ?
O93 Sm12 O22 114.5(6) . . ?
O95 Sm12 O22 147.5(7) . . ?
O26 Sm12 O22 134.4(7) . . ?
O93 Sm12 O99 145.9(6) . . ?
O95 Sm12 O99 76.7(6) . . ?
O26 Sm12 O99 109.8(6) . . ?
O22 Sm12 O99 77.5(6) . . ?
O93 Sm12 O92 76.7(6) . . ?
O95 Sm12 O92 84.6(6) . . ?
O26 Sm12 O92 154.1(6) . . ?
O22 Sm12 O92 70.8(6) . . ?
O99 Sm12 O92 77.9(6) . . ?
O93 Sm12 O25 141.2(6) . . ?
O95 Sm12 O25 108.8(6) . . ?
O26 Sm12 O25 62.4(6) . . ?
O22 Sm12 O25 80.2(6) . . ?
O99 Sm12 O25 70.1(6) . . ?
O92 Sm12 O25 140.6(6) . . ?
O93 Sm12 N11 75.2(7) . . ?
O95 Sm12 N11 140.0(7) . . ?
O26 Sm12 N11 74.4(7) . . ?
O22 Sm12 N11 72.0(7) . . ?
O99 Sm12 N11 137.6(7) . . ?
O92 Sm12 N11 117.3(8) . . ?
O25 Sm12 N11 76.2(7) . . ?
O93 Sm12 Cd33 108.1(4) . . ?
O95 Sm12 Cd33 110.7(5) . . ?
O26 Sm12 Cd33 166.7(5) . . ?
O22 Sm12 Cd33 38.0(5) . . ?
O99 Sm12 Cd33 60.6(4) . . ?
O92 Sm12 Cd33 37.6(4) . . ?
O25 Sm12 Cd33 104.5(4) . . ?
N11 Sm12 Cd33 105.9(6) . . ?
O79 Cd1 N38 82.8(8) . . ?
O79 Cd1 O160 134.5(8) . . ?
N38 Cd1 O160 107.7(8) . . ?
O79 Cd1 O75 146.7(7) . . ?
N38 Cd1 O75 96.4(8) . . ?
O160 Cd1 O75 77.7(7) . . ?
O79 Cd1 O192 76.8(7) . . ?
N38 Cd1 O192 159.5(8) . . ?
O160 Cd1 O192 88.3(7) . . ?
O75 Cd1 O192 99.5(6) . . ?
O79 Cd1 O76 84.3(8) . . ?
N38 Cd1 O76 87.3(8) . . ?
O160 Cd1 O76 138.9(8) . . ?
O75 Cd1 O76 62.5(7) . . ?
O192 Cd1 O76 88.7(7) . . ?
O79 Cd1 Sm1 155.8(5) . . ?
N38 Cd1 Sm1 121.2(6) . . ?
O160 Cd1 Sm1 40.6(5) . . ?
O75 Cd1 Sm1 42.3(4) . . ?
O192 Cd1 Sm1 79.3(5) . . ?
O76 Cd1 Sm1 98.7(5) . . ?
O184 Cd2 O79 149.7(8) . . ?
O184 Cd2 O192 110.1(7) . . ?
O79 Cd2 O192 76.1(7) . . ?
O184 Cd2 O80 99.8(9) . . ?
O79 Cd2 O80 68.6(8) . . ?
O192 Cd2 O80 144.7(7) . . ?
O184 Cd2 Cl10 98.3(6) . . ?
O79 Cd2 Cl10 109.6(6) . . ?
O192 Cd2 Cl10 102.3(6) . . ?
O80 Cd2 Cl10 91.2(7) . . ?
O184 Cd2 O183 56.0(7) . . ?
O79 Cd2 O183 94.6(7) . . ?
O192 Cd2 O183 93.9(7) . . ?
O80 Cd2 O183 87.4(8) . . ?
Cl10 Cd2 O183 153.4(5) . . ?
O181 Cd3 O187 100.0(8) . . ?
O181 Cd3 N22 161.2(9) . . ?
O187 Cd3 N22 96.6(9) . . ?
O181 Cd3 O183 81.0(7) . . ?
O187 Cd3 O183 178.9(8) . . ?
N22 Cd3 O183 82.5(8) . . ?
O181 Cd3 O43 110.5(7) . . ?
O187 Cd3 O43 92.5(7) . . ?
N22 Cd3 O43 77.2(8) . . ?
O183 Cd3 O43 86.7(7) . . ?
O181 Cd3 O159 80.9(7) . . ?
O187 Cd3 O159 92.8(7) . . ?
N22 Cd3 O159 89.7(8) . . ?
O183 Cd3 O159 87.8(6) . . ?
O43 Cd3 O159 166.4(6) . . ?
N26 Cd4 O51 85.1(9) . . ?
N26 Cd4 O176 108.1(9) . . ?
O51 Cd4 O176 137.2(8) . . ?
N26 Cd4 O177 155.5(9) . . ?
O51 Cd4 O177 70.9(8) . . ?
O176 Cd4 O177 87.6(8) . . ?
N26 Cd4 O47 96.3(9) . . ?
O51 Cd4 O47 145.3(8) . . ?
O176 Cd4 O47 75.2(7) . . ?
O177 Cd4 O47 106.0(8) . . ?
N26 Cd4 O48 87.2(10) . . ?
O51 Cd4 O48 82.1(8) . . ?
O176 Cd4 O48 137.4(7) . . ?
O177 Cd4 O48 93.8(8) . . ?
O47 Cd4 O48 63.4(7) . . ?
N26 Cd4 Sm2 121.9(7) . . ?
O51 Cd4 Sm2 153.0(7) . . ?
O176 Cd4 Sm2 40.3(5) . . ?
O177 Cd4 Sm2 82.3(5) . . ?
O47 Cd4 Sm2 41.0(6) . . ?
O48 Cd4 Sm2 97.6(5) . . ?
O51 Cd5 O177 72.3(8) . . ?
O51 Cd5 Cl9 141.9(9) . . ?
O177 Cd5 Cl9 110.8(7) . . ?
O51 Cd5 Cl13 96.5(7) . . ?
O177 Cd5 Cl13 110.5(6) . . ?
Cl9 Cd5 Cl13 115.9(6) . . ?
O51 Cd5 O52 68.2(9) . . ?
O177 Cd5 O52 138.7(9) . . ?
Cl9 Cd5 O52 93.6(8) . . ?
Cl13 Cd5 O52 85.8(7) . . ?
N28 Cd6 O55 80.2(9) . . ?
N28 Cd6 O175 103.1(9) . . ?
O55 Cd6 O175 172.8(8) . . ?
N28 Cd6 Cl11 150.2(8) . . ?
O55 Cd6 Cl11 83.2(6) . . ?
O175 Cd6 Cl11 91.1(6) . . ?
N28 Cd6 Cl15 102.5(8) . . ?
O55 Cd6 Cl15 87.9(6) . . ?
O175 Cd6 Cl15 97.5(6) . . ?
Cl11 Cd6 Cl15 101.4(3) . . ?
N28 Cd6 Cl13 71.9(8) . . ?
O55 Cd6 Cl13 85.5(6) . . ?
O175 Cd6 Cl13 89.5(6) . . ?
Cl11 Cd6 Cl13 82.3(3) . . ?
Cl15 Cd6 Cl13 172.0(3) . . ?
O55 Cd7 O174 82.3(7) . . ?
O55 Cd7 Cl12 154.3(6) . . ?
O174 Cd7 Cl12 102.2(6) . . ?
O55 Cd7 O56 65.2(8) . . ?
O174 Cd7 O56 86.2(7) . . ?
Cl12 Cd7 O56 89.7(6) . . ?
O55 Cd7 Cl11 84.8(6) . . ?
O174 Cd7 Cl11 86.8(6) . . ?
Cl12 Cd7 Cl11 120.5(4) . . ?
O56 Cd7 Cl11 149.8(6) . . ?
O55 Cd7 Cl8 83.5(8) . . ?
O174 Cd7 Cl8 164.5(8) . . ?
Cl12 Cd7 Cl8 88.0(6) . . ?
O56 Cd7 Cl8 82.1(7) . . ?
Cl11 Cd7 Cl8 98.2(6) . . ?
N30 Cd8 O174 127.8(9) . . ?
N30 Cd8 O172 104.2(9) . . ?
O174 Cd8 O172 127.5(7) . . ?
N30 Cd8 O59 83.0(9) . . ?
O174 Cd8 O59 84.3(7) . . ?
O172 Cd8 O59 96.2(7) . . ?
N30 Cd8 Cl15 97.6(8) . . ?
O174 Cd8 Cl15 89.9(6) . . ?
O172 Cd8 Cl15 90.4(6) . . ?
O59 Cd8 Cl15 173.0(5) . . ?
O166 Cd9 N32 112.1(9) . . ?
O166 Cd9 O169 91.8(7) . . ?
N32 Cd9 O169 155.3(9) . . ?
O166 Cd9 O67 137.6(7) . . ?
N32 Cd9 O67 80.7(9) . . ?
O169 Cd9 O67 77.3(7) . . ?
O166 Cd9 O63 73.1(7) . . ?
N32 Cd9 O63 94.8(9) . . ?
O169 Cd9 O63 98.1(7) . . ?
O67 Cd9 O63 148.4(7) . . ?
O166 Cd9 O64 134.6(7) . . ?
N32 Cd9 O64 83.3(9) . . ?
O169 Cd9 O64 84.0(7) . . ?
O67 Cd9 O64 85.5(7) . . ?
O63 Cd9 O64 62.9(7) . . ?
O166 Cd9 Sm3 39.5(4) . . ?
N32 Cd9 Sm3 120.6(7) . . ?
O169 Cd9 Sm3 81.7(5) . . ?
O67 Cd9 Sm3 158.7(5) . . ?
O63 Cd9 Sm3 38.5(5) . . ?
O64 Cd9 Sm3 95.4(5) . . ?
O163 Cd10 O67 147.8(8) . . ?
O163 Cd10 O169 107.9(8) . . ?
O67 Cd10 O169 77.3(7) . . ?
O163 Cd10 Cl14 101.6(6) . . ?
O67 Cd10 Cl14 107.9(6) . . ?
O169 Cd10 Cl14 104.3(5) . . ?
O163 Cd10 O68 99.9(8) . . ?
O67 Cd10 O68 66.8(7) . . ?
O169 Cd10 O68 143.6(7) . . ?
Cl14 Cd10 O68 92.3(6) . . ?
O163 Cd10 O164 54.5(7) . . ?
O67 Cd10 O164 94.1(7) . . ?
O169 Cd10 O164 92.3(7) . . ?
Cl14 Cd10 O164 154.7(5) . . ?
O68 Cd10 O164 85.0(7) . . ?
O163 Cd10 C552 29.6(6) . . ?
O67 Cd10 C552 119.6(6) . . ?
O169 Cd10 C552 96.9(7) . . ?
Cl14 Cd10 C552 131.1(6) . . ?
O68 Cd10 C552 95.9(6) . . ?
O164 Cd10 C552 25.5(6) . . ?
O162 Cd11 N34 161.7(8) . . ?
O162 Cd11 O167 99.5(7) . . ?
N34 Cd11 O167 97.0(8) . . ?
O162 Cd11 O71 106.3(6) . . ?
N34 Cd11 O71 79.9(7) . . ?
O167 Cd11 O71 94.7(6) . . ?
O162 Cd11 O164 83.3(7) . . ?
N34 Cd11 O164 79.8(8) . . ?
O167 Cd11 O164 175.9(7) . . ?
O71 Cd11 O164 87.4(7) . . ?
O162 Cd11 O165 83.3(6) . . ?
N34 Cd11 O165 89.2(7) . . ?
O167 Cd11 O165 89.5(6) . . ?
O71 Cd11 O165 168.7(6) . . ?
O164 Cd11 O165 87.8(6) . . ?
O46 Cd12 O149 103.2(7) . . ?
O46 Cd12 O151 94.3(7) . . ?
O149 Cd12 O151 96.2(7) . . ?
O46 Cd12 N23 79.0(8) . . ?
O149 Cd12 N23 165.0(8) . . ?
O151 Cd12 N23 98.4(8) . . ?
O46 Cd12 O147 166.5(7) . . ?
O149 Cd12 O147 86.4(7) . . ?
O151 Cd12 O147 94.0(7) . . ?
N23 Cd12 O147 89.3(7) . . ?
O46 Cd12 O146 84.2(7) . . ?
O149 Cd12 O146 84.6(7) . . ?
O151 Cd12 O146 178.4(7) . . ?
N23 Cd12 O146 80.9(8) . . ?
O147 Cd12 O146 87.4(7) . . ?
O50 Cd13 O145 151.4(7) . . ?
O50 Cd13 O143 75.4(6) . . ?
O145 Cd13 O143 105.5(7) . . ?
O50 Cd13 O146 95.4(7) . . ?
O145 Cd13 O146 56.2(7) . . ?
O143 Cd13 O146 90.6(7) . . ?
O50 Cd13 Cl6 107.1(6) . . ?
O145 Cd13 Cl6 100.9(6) . . ?
O143 Cd13 Cl6 100.7(5) . . ?
O146 Cd13 Cl6 156.7(6) . . ?
O50 Cd13 O49 67.0(7) . . ?
O145 Cd13 O49 106.7(8) . . ?
O143 Cd13 O49 142.3(7) . . ?
O146 Cd13 O49 91.4(8) . . ?
Cl6 Cd13 O49 91.8(6) . . ?
O50 Cd13 C528 122.7(8) . . ?
O145 Cd13 C528 28.9(8) . . ?
O143 Cd13 C528 97.2(7) . . ?
O146 Cd13 C528 27.4(8) . . ?
Cl6 Cd13 C528 129.8(7) . . ?
O49 Cd13 C528 101.6(7) . . ?
O50 Cd14 N25 83.7(8) . . ?
O50 Cd14 O148 134.3(6) . . ?
N25 Cd14 O148 111.2(8) . . ?
O50 Cd14 O143 75.6(7) . . ?
N25 Cd14 O143 154.6(8) . . ?
O148 Cd14 O143 93.9(6) . . ?
O50 Cd14 O54 152.8(7) . . ?
N25 Cd14 O54 94.1(8) . . ?
O148 Cd14 O54 71.7(6) . . ?
O143 Cd14 O54 97.7(6) . . ?
O50 Cd14 O53 88.3(7) . . ?
N25 Cd14 O53 78.1(8) . . ?
O148 Cd14 O53 136.2(6) . . ?
O143 Cd14 O53 86.6(7) . . ?
O54 Cd14 O53 64.8(6) . . ?
O50 Cd14 Sm5 155.6(5) . . ?
N25 Cd14 Sm5 120.6(6) . . ?
O148 Cd14 Sm5 39.5(4) . . ?
O143 Cd14 Sm5 81.2(5) . . ?
O54 Cd14 Sm5 38.1(4) . . ?
O53 Cd14 Sm5 97.9(5) . . ?
O141 Cd15 N29 101.9(8) . . ?
O141 Cd15 O139 139.8(7) . . ?
N29 Cd15 O139 116.8(7) . . ?
O141 Cd15 O58 97.3(7) . . ?
N29 Cd15 O58 79.0(8) . . ?
O139 Cd15 O58 80.7(7) . . ?
O141 Cd15 Cl5 88.7(6) . . ?
N29 Cd15 Cl5 106.6(7) . . ?
O139 Cd15 Cl5 90.3(5) . . ?
O58 Cd15 Cl5 170.9(6) . . ?
O141 Cd15 O140 88.0(6) . . ?
N29 Cd15 O140 150.1(8) . . ?
O139 Cd15 O140 52.9(6) . . ?
O58 Cd15 O140 71.7(6) . . ?
Cl5 Cd15 O140 101.8(4) . . ?
O141 Cd15 Sm5 76.9(5) . . ?
N29 Cd15 Sm5 113.6(6) . . ?
O139 Cd15 Sm5 77.9(4) . . ?
O58 Cd15 Sm5 37.4(5) . . ?
Cl5 Cd15 Sm5 139.2(2) . . ?
O140 Cd15 Sm5 40.9(4) . . ?
O139 Cd16 O62 81.4(6) . . ?
O139 Cd16 Cl4 95.1(5) . . ?
O62 Cd16 Cl4 157.1(5) . . ?
O139 Cd16 O61 89.1(6) . . ?
O62 Cd16 O61 64.5(6) . . ?
Cl4 Cd16 O61 93.0(5) . . ?
O139 Cd16 Cl7 83.5(5) . . ?
O62 Cd16 Cl7 83.1(5) . . ?
Cl4 Cd16 Cl7 119.2(3) . . ?
O61 Cd16 Cl7 147.5(5) . . ?
O139 Cd16 Cl1 168.4(5) . 2_767 ?
O62 Cd16 Cl1 88.1(5) . 2_767 ?
Cl4 Cd16 Cl1 92.7(3) . 2_767 ?
O61 Cd16 Cl1 81.9(5) . 2_767 ?
Cl7 Cd16 Cl1 100.1(3) . 2_767 ?
N39 Cd17 O62 80.3(7) . . ?
N39 Cd17 O138 91.1(7) . . ?
O62 Cd17 O138 167.0(6) . . ?
N39 Cd17 Cl7 156.0(6) . . ?
O62 Cd17 Cl7 85.2(5) . . ?
O138 Cd17 Cl7 99.4(4) . . ?
N39 Cd17 Cl5 99.3(6) . . ?
O62 Cd17 Cl5 89.1(5) . . ?
O138 Cd17 Cl5 102.1(5) . . ?
Cl7 Cd17 Cl5 99.5(3) . . ?
N31 Cd18 O136 158.4(8) . . ?
N31 Cd18 O66 82.6(8) . . ?
O136 Cd18 O66 75.8(6) . . ?
N31 Cd18 O137 107.5(8) . . ?
O136 Cd18 O137 88.8(6) . . ?
O66 Cd18 O137 135.0(7) . . ?
N31 Cd18 O70 100.2(8) . . ?
O136 Cd18 O70 97.6(6) . . ?
O66 Cd18 O70 147.6(7) . . ?
O137 Cd18 O70 75.3(6) . . ?
N31 Cd18 O69 78.9(8) . . ?
O136 Cd18 O69 97.0(6) . . ?
O66 Cd18 O69 82.5(7) . . ?
O137 Cd18 O69 142.0(6) . . ?
O70 Cd18 O69 66.7(6) . . ?
N31 Cd18 Sm6 122.2(7) . . ?
O136 Cd18 Sm6 79.4(4) . . ?
O66 Cd18 Sm6 155.2(5) . . ?
O137 Cd18 Sm6 41.9(4) . . ?
O70 Cd18 Sm6 38.4(4) . . ?
O69 Cd18 Sm6 102.3(5) . . ?
O66 Cd19 O136 75.3(6) . . ?
O66 Cd19 O65 66.4(7) . . ?
O136 Cd19 O65 140.4(7) . . ?
O66 Cd19 Cl2 165.7(5) . . ?
O136 Cd19 Cl2 116.7(5) . . ?
O65 Cd19 Cl2 100.3(6) . . ?
O66 Cd19 Cl1 92.4(5) . . ?
O136 Cd19 Cl1 82.6(5) . . ?
O65 Cd19 Cl1 107.7(6) . . ?
Cl2 Cd19 Cl1 96.9(3) . . ?
O66 Cd19 Cl2 89.2(5) . 2_767 ?
O136 Cd19 Cl2 85.0(5) . 2_767 ?
O65 Cd19 Cl2 85.0(5) . 2_767 ?
Cl2 Cd19 Cl2 84.2(3) . 2_767 ?
Cl1 Cd19 Cl2 166.7(3) . 2_767 ?
N35 Cd20 O153 99.4(7) . . ?
N35 Cd20 O133 154.7(7) . . ?
O153 Cd20 O133 100.3(7) . . ?
N35 Cd20 O74 78.3(6) . . ?
O153 Cd20 O74 93.1(6) . . ?
O133 Cd20 O74 116.2(6) . . ?
N35 Cd20 O158 82.9(7) . . ?
O153 Cd20 O158 92.1(6) . . ?
O133 Cd20 O158 80.6(6) . . ?
O74 Cd20 O158 161.1(6) . . ?
N35 Cd20 O132 85.8(6) . . ?
O153 Cd20 O132 173.8(6) . . ?
O133 Cd20 O132 75.8(6) . . ?
O74 Cd20 O132 84.5(5) . . ?
O158 Cd20 O132 92.0(6) . . ?
N35 Cd20 O134 146.8(7) . . ?
O153 Cd20 O134 81.6(6) . . ?
O133 Cd20 O134 52.8(6) . . ?
O74 Cd20 O134 68.5(6) . . ?
O158 Cd20 O134 130.3(6) . . ?
O132 Cd20 O134 92.2(6) . . ?
N35 Cd20 C522 164.4(6) . . ?
O153 Cd20 C522 92.5(6) . . ?
O133 Cd20 C522 27.1(6) . . ?
O74 Cd20 C522 91.0(6) . . ?
O158 Cd20 C522 106.8(6) . . ?
O132 Cd20 C522 81.8(6) . . ?
O134 Cd20 C522 25.8(6) . . ?
O156 Cd21 O131 114.0(8) . . ?
O156 Cd21 O78 72.7(7) . . ?
O131 Cd21 O78 143.8(8) . . ?
O156 Cd21 O77 140.3(7) . . ?
O131 Cd21 O77 94.3(8) . . ?
O78 Cd21 O77 68.2(7) . . ?
O156 Cd21 Cl3 98.6(6) . . ?
O131 Cd21 Cl3 101.8(7) . . ?
O78 Cd21 Cl3 112.6(6) . . ?
O77 Cd21 Cl3 102.3(6) . . ?
O156 Cd21 O132 93.5(6) . . ?
O131 Cd21 O132 53.2(7) . . ?
O78 Cd21 O132 91.9(6) . . ?
O77 Cd21 O132 81.3(6) . . ?
Cl3 Cd21 O132 154.9(5) . . ?
O156 Cd21 C520 105.3(6) . . ?
O131 Cd21 C520 27.6(6) . . ?
O78 Cd21 C520 116.9(6) . . ?
O77 Cd21 C520 86.8(6) . . ?
Cl3 Cd21 C520 129.4(6) . . ?
O132 Cd21 C520 25.6(6) . . ?
O78 Cd22 O156 72.5(7) . . ?
O78 Cd22 N37 82.3(7) . . ?
O156 Cd22 N37 154.7(7) . . ?
O78 Cd22 O157 141.0(7) . . ?
O156 Cd22 O157 91.6(6) . . ?
N37 Cd22 O157 109.8(7) . . ?
O78 Cd22 O42 144.7(7) . . ?
O156 Cd22 O42 99.9(7) . . ?
N37 Cd22 O42 99.7(8) . . ?
O157 Cd22 O42 71.8(7) . . ?
O78 Cd22 O41 79.1(7) . . ?
O156 Cd22 O41 86.1(7) . . ?
N37 Cd22 O41 87.3(7) . . ?
O157 Cd22 O41 136.4(6) . . ?
O42 Cd22 O41 65.8(7) . . ?
O78 Cd22 Sm4 153.4(5) . . ?
O156 Cd22 Sm4 81.1(4) . . ?
N37 Cd22 Sm4 123.9(5) . . ?
O157 Cd22 Sm4 40.7(4) . . ?
O42 Cd22 Sm4 37.2(5) . . ?
O41 Cd22 Sm4 96.2(4) . . ?
N13 Cd23 O94 94.2(6) . . ?
N13 Cd23 O96 162.6(7) . . ?
O94 Cd23 O96 100.3(6) . . ?
N13 Cd23 O26 82.6(6) . . ?
O94 Cd23 O26 93.4(6) . . ?
O96 Cd23 O26 105.9(6) . . ?
N13 Cd23 O108 85.3(6) . . ?
O94 Cd23 O108 91.7(6) . . ?
O96 Cd23 O108 84.7(6) . . ?
O26 Cd23 O108 167.2(7) . . ?
N13 Cd23 O97 86.8(6) . . ?
O94 Cd23 O97 178.6(6) . . ?
O96 Cd23 O97 78.8(6) . . ?
O26 Cd23 O97 85.8(6) . . ?
O108 Cd23 O97 89.3(6) . . ?
O30 Cd24 O101 75.0(6) . . ?
O30 Cd24 O98 148.7(8) . . ?
O101 Cd24 O98 114.6(7) . . ?
O30 Cd24 Cl27 109.4(5) . . ?
O101 Cd24 Cl27 102.2(5) . . ?
O98 Cd24 Cl27 97.9(7) . . ?
O30 Cd24 O97 99.2(6) . . ?
O101 Cd24 O97 88.4(6) . . ?
O98 Cd24 O97 53.6(7) . . ?
Cl27 Cd24 O97 151.2(5) . . ?
O30 Cd24 O29 67.7(7) . . ?
O101 Cd24 O29 141.6(7) . . ?
O98 Cd24 O29 93.8(8) . . ?
Cl27 Cd24 O29 98.6(6) . . ?
O97 Cd24 O29 88.7(7) . . ?
O30 Cd25 O34 152.9(7) . . ?
O30 Cd25 O107 131.0(7) . . ?
O34 Cd25 O107 72.5(6) . . ?
O30 Cd25 N15 81.5(7) . . ?
O34 Cd25 N15 103.6(7) . . ?
O107 Cd25 N15 111.5(7) . . ?
O30 Cd25 O101 76.1(6) . . ?
O34 Cd25 O101 93.7(6) . . ?
O107 Cd25 O101 88.4(6) . . ?
N15 Cd25 O101 156.7(7) . . ?
O30 Cd25 O33 85.1(6) . . ?
O34 Cd25 O33 69.5(6) . . ?
O107 Cd25 O33 141.7(6) . . ?
N15 Cd25 O33 82.5(7) . . ?
O101 Cd25 O33 89.3(6) . . ?
O30 Cd25 Sm11 154.3(5) . . ?
O34 Cd25 Sm11 36.6(4) . . ?
O107 Cd25 Sm11 39.1(4) . . ?
N15 Cd25 Sm11 123.4(6) . . ?
O101 Cd25 Sm11 79.7(4) . . ?
O33 Cd25 Sm11 103.0(4) . . ?
O104 Cd26 O106 98.3(7) . . ?
O104 Cd26 O38 102.4(7) . . ?
O106 Cd26 O38 94.1(6) . . ?
O104 Cd26 N19 167.0(8) . . ?
O106 Cd26 N19 93.8(7) . . ?
O38 Cd26 N19 81.2(6) . . ?
O104 Cd26 O83 87.6(7) . . ?
O106 Cd26 O83 91.6(6) . . ?
O38 Cd26 O83 167.6(6) . . ?
N19 Cd26 O83 87.4(6) . . ?
O104 Cd26 O81 84.6(7) . . ?
O106 Cd26 O81 175.3(6) . . ?
O38 Cd26 O81 88.9(6) . . ?
N19 Cd26 O81 83.1(6) . . ?
O83 Cd26 O81 84.8(6) . . ?
O2 Cd27 O82 151.3(8) . . ?
O2 Cd27 O85 74.5(6) . . ?
O82 Cd27 O85 108.6(7) . . ?
O2 Cd27 O1 68.9(7) . . ?
O82 Cd27 O1 101.8(8) . . ?
O85 Cd27 O1 143.2(7) . . ?
O2 Cd27 Cl25 108.1(6) . . ?
O82 Cd27 Cl25 98.5(7) . . ?
O85 Cd27 Cl25 106.2(5) . . ?
O1 Cd27 Cl25 88.8(6) . . ?
O2 Cd27 O81 98.6(7) . . ?
O82 Cd27 O81 53.2(7) . . ?
O85 Cd27 O81 93.2(6) . . ?
O1 Cd27 O81 88.7(7) . . ?
Cl25 Cd27 O81 150.2(5) . . ?
O84 Cd28 N1 109.2(8) . . ?
O84 Cd28 O85 91.3(6) . . ?
N1 Cd28 O85 158.1(8) . . ?
O84 Cd28 O2 134.9(7) . . ?
N1 Cd28 O2 86.8(8) . . ?
O85 Cd28 O2 72.8(6) . . ?
O84 Cd28 O6 71.5(6) . . ?
N1 Cd28 O6 94.9(8) . . ?
O85 Cd28 O6 99.1(6) . . ?
O2 Cd28 O6 151.0(7) . . ?
O84 Cd28 O5 135.2(6) . . ?
N1 Cd28 O5 84.2(8) . . ?
O85 Cd28 O5 86.6(6) . . ?
O2 Cd28 O5 86.7(7) . . ?
O6 Cd28 O5 64.7(6) . . ?
O84 Cd28 Sm10 38.9(5) . . ?
N1 Cd28 Sm10 119.4(7) . . ?
O85 Cd28 Sm10 81.5(4) . . ?
O2 Cd28 Sm10 153.8(5) . . ?
O6 Cd28 Sm10 37.9(4) . . ?
O5 Cd28 Sm10 96.8(4) . . ?
O90 Cd29 N5 114.1(7) . . ?
O90 Cd29 O88 132.6(7) . . ?
N5 Cd29 O88 113.0(7) . . ?
O90 Cd29 O10 100.8(7) . . ?
N5 Cd29 O10 80.0(7) . . ?
O88 Cd29 O10 81.4(6) . . ?
O90 Cd29 Cl28 86.5(6) . . ?
N5 Cd29 Cl28 100.5(6) . . ?
O88 Cd29 Cl28 90.9(5) . . ?
O10 Cd29 Cl28 171.8(5) . . ?
O90 Cd29 O87 82.2(6) . . ?
N5 Cd29 O87 148.7(7) . . ?
O88 Cd29 O87 53.6(6) . . ?
O10 Cd29 O87 70.5(6) . . ?
Cl28 Cd29 O87 107.3(4) . . ?
O90 Cd29 C502 106.0(5) . . ?
N5 Cd29 C502 137.1(5) . . ?
O88 Cd29 C502 27.3(5) . . ?
O10 Cd29 C502 78.1(5) . . ?
Cl28 Cd29 C502 96.4(5) . . ?
O87 Cd29 C502 26.8(5) . . ?
O90 Cd29 Sm10 75.5(5) . . ?
N5 Cd29 Sm10 116.0(5) . . ?
O88 Cd29 Sm10 78.9(5) . . ?
O10 Cd29 Sm10 38.1(4) . . ?
Cl28 Cd29 Sm10 143.22(19) . . ?
O87 Cd29 Sm10 39.4(4) . . ?
C502 Cd29 Sm10 59.7(5) . . ?
O88 Cd30 O14 82.4(6) . . ?
O88 Cd30 Cl31 93.9(5) . . ?
O14 Cd30 Cl31 157.2(5) . . ?
O88 Cd30 O13 93.2(7) . . ?
O14 Cd30 O13 63.7(6) . . ?
Cl31 Cd30 O13 94.2(5) . . ?
O88 Cd30 Cl29 84.2(5) . . ?
O14 Cd30 Cl29 84.2(5) . . ?
Cl31 Cd30 Cl29 117.9(3) . . ?
O13 Cd30 Cl29 147.9(5) . . ?
O88 Cd30 Cl26 168.2(5) . 2_657 ?
O14 Cd30 Cl26 91.5(5) . 2_657 ?
Cl31 Cd30 Cl26 87.8(3) . 2_657 ?
O13 Cd30 Cl26 75.1(5) . 2_657 ?
Cl29 Cd30 Cl26 105.2(3) . 2_657 ?
N7 Cd31 O14 82.7(7) . . ?
N7 Cd31 O91 92.6(7) . . ?
O14 Cd31 O91 174.1(6) . . ?
N7 Cd31 Cl29 156.9(6) . . ?
O14 Cd31 Cl29 87.0(5) . . ?
O91 Cd31 Cl29 96.2(5) . . ?
N7 Cd31 Cl28 101.9(6) . . ?
O14 Cd31 Cl28 86.8(5) . . ?
O91 Cd31 Cl28 97.5(4) . . ?
Cl29 Cd31 Cl28 98.1(3) . . ?
O18 Cd32 O100 76.0(7) . . ?
O18 Cd32 Cl19 100.3(6) . . ?
O100 Cd32 Cl19 102.2(5) . . ?
O18 Cd32 Cl26 106.7(6) . . ?
O100 Cd32 Cl26 88.7(5) . . ?
Cl19 Cd32 Cl26 152.6(3) . . ?
O18 Cd32 O17 63.9(7) . . ?
O100 Cd32 O17 138.4(6) . . ?
Cl19 Cd32 O17 95.3(5) . . ?
Cl26 Cd32 O17 92.8(5) . . ?
N9 Cd33 O100 160.2(8) . . ?
N9 Cd33 O18 83.1(8) . . ?
O100 Cd33 O18 77.3(7) . . ?
N9 Cd33 O92 102.0(8) . . ?
O100 Cd33 O92 90.1(6) . . ?
O18 Cd33 O92 136.2(7) . . ?
N9 Cd33 O22 96.5(8) . . ?
O100 Cd33 O22 102.0(7) . . ?
O18 Cd33 O22 149.1(7) . . ?
O92 Cd33 O22 74.3(6) . . ?
N9 Cd33 O21 88.0(8) . . ?
O100 Cd33 O21 93.5(6) . . ?
O18 Cd33 O21 85.4(7) . . ?
O92 Cd33 O21 137.6(7) . . ?
O22 Cd33 O21 63.7(6) . . ?
N9 Cd33 Sm12 116.7(7) . . ?
O100 Cd33 Sm12 82.6(5) . . ?
O18 Cd33 Sm12 159.7(5) . . ?
O92 Cd33 Sm12 39.9(5) . . ?
O22 Cd33 Sm12 39.5(4) . . ?
O21 Cd33 Sm12 98.8(5) . . ?
O31 Cd34 N16 80.7(10) . . ?
O31 Cd34 O27 149.0(8) . . ?
N16 Cd34 O27 89.1(9) . . ?
O31 Cd34 O128 92.0(8) . . ?
N16 Cd34 O128 168.8(9) . . ?
O27 Cd34 O128 93.0(7) . . ?
O31 Cd34 O125 138.0(9) . . ?
N16 Cd34 O125 102.7(9) . . ?
O27 Cd34 O125 72.7(8) . . ?
O128 Cd34 O125 88.4(8) . . ?
O31 Cd34 O126 86.3(8) . . ?
N16 Cd34 O126 101.4(9) . . ?
O27 Cd34 O126 124.5(7) . . ?
O128 Cd34 O126 86.4(7) . . ?
O125 Cd34 O126 51.8(7) . . ?
O31 Cd34 O28 86.5(9) . . ?
N16 Cd34 O28 89.2(10) . . ?
O27 Cd34 O28 64.1(8) . . ?
O128 Cd34 O28 81.8(8) . . ?
O125 Cd34 O28 134.9(8) . . ?
O126 Cd34 O28 166.0(8) . . ?
O31 Cd34 Cd35 35.4(7) . . ?
N16 Cd34 Cd35 110.4(8) . . ?
O27 Cd34 Cd35 128.4(7) . . ?
O128 Cd34 Cd35 60.1(6) . . ?
O125 Cd34 Cd35 139.9(7) . . ?
O126 Cd34 Cd35 98.7(7) . . ?
O28 Cd34 Cd35 68.8(7) . . ?
O31 Cd34 Sm8 169.2(7) . . ?
N16 Cd34 Sm8 110.1(7) . . ?
O27 Cd34 Sm8 36.8(5) . . ?
O128 Cd34 Sm8 77.6(5) . . ?
O125 Cd34 Sm8 40.1(6) . . ?
O126 Cd34 Sm8 90.0(5) . . ?
O28 Cd34 Sm8 94.9(6) . . ?
Cd35 Cd34 Sm8 135.8(4) . . ?
O31 Cd35 O32 84.4(13) . . ?
O31 Cd35 O185 92.6(13) . . ?
O32 Cd35 O185 98.6(13) . . ?
O31 Cd35 C175 31.7(9) . . ?
O32 Cd35 C175 59.9(9) . . ?
O185 Cd35 C175 114.3(9) . . ?
O31 Cd35 O190 145.9(16) . . ?
O32 Cd35 O190 91.6(15) . . ?
O185 Cd35 O190 54.5(5) . . ?
C175 Cd35 O190 149.1(14) . . ?
O31 Cd35 C174 60.7(10) . . ?
O32 Cd35 C174 30.6(8) . . ?
O185 Cd35 C174 116.4(10) . . ?
C175 Cd35 C174 31.1(10) . . ?
O190 Cd35 C174 122.2(13) . . ?
O31 Cd35 Cd34 43.9(9) . . ?
O32 Cd35 Cd34 128.1(11) . . ?
O185 Cd35 Cd34 89.8(8) . . ?
C175 Cd35 Cd34 69.9(9) . . ?
O190 Cd35 Cd34 132.1(12) . . ?
C174 Cd35 Cd34 101.0(8) . . ?
N18 Cd36 O129 99.5(10) . . ?
N18 Cd36 O35 73.0(8) . . ?
O129 Cd36 O35 96.8(8) . . ?
N18 Cd36 O126 91.5(8) . . ?
O129 Cd36 O126 88.2(8) . . ?
O35 Cd36 O126 164.3(8) . . ?
N18 Cd36 O189 151.2(11) . . ?
O129 Cd36 O189 107.1(8) . . ?
O35 Cd36 O189 113.5(9) . . ?
O126 Cd36 O189 78.8(8) . . ?
N18 Cd36 O185 82.7(9) . . ?
O129 Cd36 O185 176.8(7) . . ?
O35 Cd36 O185 81.6(7) . . ?
O126 Cd36 O185 94.0(7) . . ?
O189 Cd36 O185 71.2(8) . . ?
N18 Cd36 Sm7 106.9(7) . . ?
O129 Cd36 Sm7 76.1(6) . . ?
O35 Cd36 Sm7 37.4(6) . . ?
O126 Cd36 Sm7 157.4(5) . . ?
O189 Cd36 Sm7 90.2(6) . . ?
O185 Cd36 Sm7 101.1(3) . . ?
O110 Cd37 O111 92.1(9) . . ?
O110 Cd37 N2 163.2(11) . . ?
O111 Cd37 N2 104.0(10) . . ?
O110 Cd37 O3 82.0(10) . . ?
O111 Cd37 O3 141.3(9) . . ?
N2 Cd37 O3 82.4(11) . . ?
O110 Cd37 O39 97.5(9) . . ?
O111 Cd37 O39 76.9(7) . . ?
N2 Cd37 O39 91.0(9) . . ?
O3 Cd37 O39 141.7(10) . . ?
O110 Cd37 O40 81.5(9) . . ?
O111 Cd37 O40 138.7(9) . . ?
N2 Cd37 O40 89.4(10) . . ?
O3 Cd37 O40 78.4(11) . . ?
O39 Cd37 O40 63.8(9) . . ?
O110 Cd37 Sm7 83.2(7) . . ?
O111 Cd37 Sm7 41.9(5) . . ?
N2 Cd37 Sm7 112.0(8) . . ?
O3 Cd37 Sm7 165.0(8) . . ?
O39 Cd37 Sm7 38.7(6) . . ?
O40 Cd37 Sm7 96.9(7) . . ?
O3 Cd38 Cl24 95.7(10) . . ?
O3 Cd38 O110 78.6(10) . . ?
Cl24 Cd38 O110 104.5(7) . . ?
O3 Cd38 Cl21 124.5(11) . . ?
Cl24 Cd38 Cl21 135.8(8) . . ?
O110 Cd38 Cl21 101.2(9) . . ?
O3 Cd38 O4 63.6(11) . . ?
Cl24 Cd38 O4 91.5(9) . . ?
O110 Cd38 O4 140.3(10) . . ?
Cl21 Cd38 O4 91.2(9) . . ?
O112 Cd39 N4 94.0(9) . . ?
O112 Cd39 O7 165.9(9) . . ?
N4 Cd39 O7 83.8(10) . . ?
O112 Cd39 Cl30 94.7(6) . . ?
N4 Cd39 Cl30 159.1(8) . . ?
O7 Cd39 Cl30 83.1(7) . . ?
O112 Cd39 Cl23 101.8(6) . . ?
N4 Cd39 Cl23 97.5(8) . . ?
O7 Cd39 Cl23 92.4(7) . . ?
Cl30 Cd39 Cl23 99.2(3) . . ?
O112 Cd39 Cl24 86.2(7) . . ?
N4 Cd39 Cl24 78.2(8) . . ?
O7 Cd39 Cl24 79.7(7) . . ?
Cl30 Cd39 Cl24 83.5(4) . . ?
Cl23 Cd39 Cl24 171.3(4) . . ?
O7 Cd40 O113 84.8(8) . . ?
O7 Cd40 Cl17 156.2(7) . . ?
O113 Cd40 Cl17 101.3(5) . . ?
O7 Cd40 O8 66.5(8) . . ?
O113 Cd40 O8 84.1(7) . . ?
Cl17 Cd40 O8 91.0(6) . . ?
O7 Cd40 Cl30 84.0(7) . . ?
O113 Cd40 Cl30 88.1(5) . . ?
Cl17 Cd40 Cl30 119.0(4) . . ?
O8 Cd40 Cl30 150.0(6) . . ?
O7 Cd40 Cl16 87.5(9) . . ?
O113 Cd40 Cl16 169.5(8) . . ?
Cl17 Cd40 Cl16 83.1(7) . . ?
O8 Cd40 Cl16 86.3(9) . . ?
Cl30 Cd40 Cl16 98.2(7) . . ?
O115 Cd41 N6 101.2(8) . . ?
O115 Cd41 O11 95.0(7) . . ?
N6 Cd41 O11 82.1(8) . . ?
O115 Cd41 O113 136.0(8) . . ?
N6 Cd41 O113 122.3(8) . . ?
O11 Cd41 O113 85.3(6) . . ?
O115 Cd41 O114 84.0(8) . . ?
N6 Cd41 O114 154.4(8) . . ?
O11 Cd41 O114 72.5(7) . . ?
O113 Cd41 O114 54.2(7) . . ?
O115 Cd41 Cl23 91.5(6) . . ?
N6 Cd41 Cl23 98.6(7) . . ?
O11 Cd41 Cl23 173.2(5) . . ?
O113 Cd41 Cl23 88.6(5) . . ?
O114 Cd41 Cl23 106.4(6) . . ?
O115 Cd41 C482 108.9(7) . . ?
N6 Cd41 C482 146.3(7) . . ?
O11 Cd41 C482 80.4(7) . . ?
O113 Cd41 C482 27.7(7) . . ?
O114 Cd41 C482 26.7(7) . . ?
Cl23 Cd41 C482 95.6(7) . . ?
O115 Cd41 Sm9 76.2(6) . . ?
N6 Cd41 Sm9 115.6(6) . . ?
O11 Cd41 Sm9 36.0(5) . . ?
O113 Cd41 Sm9 78.9(5) . . ?
O114 Cd41 Sm9 40.8(6) . . ?
Cl23 Cd41 Sm9 145.2(2) . . ?
C482 Cd41 Sm9 59.5(7) . . ?
O119 Cd42 N10 150.2(10) . . ?
O119 Cd42 O121 92.5(8) . . ?
N10 Cd42 O121 115.3(9) . . ?
O119 Cd42 O19 73.2(9) . . ?
N10 Cd42 O19 79.2(10) . . ?
O121 Cd42 O19 135.3(8) . . ?
O119 Cd42 O15 97.6(8) . . ?
N10 Cd42 O15 101.9(9) . . ?
O121 Cd42 O15 69.6(7) . . ?
O19 Cd42 O15 152.4(8) . . ?
O119 Cd42 O16 85.6(8) . . ?
N10 Cd42 O16 82.0(9) . . ?
O121 Cd42 O16 134.8(8) . . ?
O19 Cd42 O16 87.2(8) . . ?
O15 Cd42 O16 65.9(8) . . ?
O119 Cd42 Sm9 81.6(6) . . ?
N10 Cd42 Sm9 126.6(8) . . ?
O121 Cd42 Sm9 39.1(5) . . ?
O19 Cd42 Sm9 154.2(6) . . ?
O15 Cd42 Sm9 35.8(5) . . ?
O16 Cd42 Sm9 96.4(6) . . ?
O19 Cd43 O119 74.3(9) . . ?
O19 Cd43 O20 69.4(10) . . ?
O119 Cd43 O20 143.6(10) . . ?
O19 Cd43 Cl18 101.9(8) . . ?
O119 Cd43 Cl18 98.0(7) . . ?
O20 Cd43 Cl18 89.8(9) . . ?
O19 Cd43 Cl20 101.3(9) . . ?
O119 Cd43 Cl20 100.1(8) . . ?
O20 Cd43 Cl20 86.9(10) . . ?
Cl18 Cd43 Cl20 153.7(7) . . ?
O117 Cd44 N12 166.0(9) . . ?
O117 Cd44 O123 100.7(9) . . ?
N12 Cd44 O123 91.8(8) . . ?
O117 Cd44 O23 107.9(9) . . ?
N12 Cd44 O23 76.9(9) . . ?
O123 Cd44 O23 94.5(8) . . ?
O117 Cd44 O122 86.6(9) . . ?
N12 Cd44 O122 86.9(8) . . ?
O123 Cd44 O122 91.5(7) . . ?
O23 Cd44 O122 162.8(8) . . ?
O117 Cd44 Cl20 75.5(9) . . ?
N12 Cd44 Cl20 92.1(8) . . ?
O123 Cd44 Cl20 176.1(7) . . ?
O23 Cd44 Cl20 86.0(8) . . ?
O122 Cd44 Cl20 89.1(7) . . ?
Cd19 Cl1 Cd16 121.1(3) . 2_767 ?
Cd19 Cl2 Cd19 95.8(3) . 2_767 ?
Cd15 Cl5 Cd17 108.8(3) . . ?
Cd17 Cl7 Cd16 89.8(3) . . ?
Cd7 Cl11 Cd6 88.2(3) . . ?
Cd5 Cl13 Cd6 119.5(4) . . ?
Cd6 Cl15 Cd8 108.1(3) . . ?
Cd43 Cl20 Cd44 125.5(9) . . ?
Cd41 Cl23 Cd39 113.5(3) . . ?
Cd38 Cl24 Cd39 129.2(6) . . ?
Cd32 Cl26 Cd30 127.6(4) . 2_657 ?
Cd29 Cl28 Cd31 111.5(3) . . ?
Cd31 Cl29 Cd30 87.8(3) . . ?
Cd39 Cl30 Cd40 87.7(3) . . ?
C8 N1 C9 118.0(19) . . ?
C8 N1 Cd28 121.1(17) . . ?
C9 N1 Cd28 120.4(14) . . ?
C15 N2 C14 117(4) . . ?
C15 N2 Cd37 127(4) . . ?
C14 N2 Cd37 115.0(18) . . ?
C30 N3 C31 122.6(19) . . ?
C30 N3 Sm10 121.8(15) . . ?
C31 N3 Sm10 112.5(13) . . ?
C37 N4 C36 118(2) . . ?
C37 N4 Cd39 124.6(18) . . ?
C36 N4 Cd39 117.0(16) . . ?
C52 N5 C53 109.1(16) . . ?
C52 N5 Cd29 132.7(13) . . ?
C53 N5 Cd29 118.2(12) . . ?
C59 N6 C58 115.0(18) . . ?
C59 N6 Cd41 128.3(16) . . ?
C58 N6 Cd41 116.7(13) . . ?
C74 N7 C75 120.3(15) . . ?
C74 N7 Cd31 119.6(13) . . ?
C75 N7 Cd31 119.4(13) . . ?
C81 N8 C80 116(2) . . ?
C81 N8 Sm9 129.7(16) . . ?
C80 N8 Sm9 113.6(13) . . ?
C96 N9 C97 111.4(19) . . ?
C96 N9 Cd33 132.4(16) . . ?
C97 N9 Cd33 115.3(13) . . ?
C103 N10 C102 122(2) . . ?
C103 N10 Cd42 122.4(18) . . ?
C102 N10 Cd42 115.6(17) . . ?
C118 N11 C119 113.9(18) . . ?
C118 N11 Sm12 125.7(15) . . ?
C119 N11 Sm12 119.4(13) . . ?
C125 N12 C124 115(2) . . ?
C125 N12 Cd44 125.3(17) . . ?
C124 N12 Cd44 117.6(17) . . ?
C141 N13 C140 114.7(13) . . ?
C141 N13 Cd23 124.3(11) . . ?
C140 N13 Cd23 117.8(11) . . ?
C147 N14 C146 113.0(18) . . ?
C147 N14 Sm8 129.4(15) . . ?
C146 N14 Sm8 116.1(13) . . ?
C162 N15 C163 115(2) . . ?
C162 N15 Cd25 132.1(19) . . ?
C163 N15 Cd25 113.2(13) . . ?
C169 N16 C168 119(2) . . ?
C169 N16 Cd34 131(2) . . ?
C168 N16 Cd34 108.1(14) . . ?
C184 N17 C185 111.8(17) . . ?
C184 N17 Sm11 124.6(16) . . ?
C185 N17 Sm11 123.6(15) . . ?
C191 N18 C190 112(2) . . ?
C191 N18 Cd36 135.8(17) . . ?
C190 N18 Cd36 111.9(16) . . ?
C206 N19 C207 109.4(13) . . ?
C206 N19 Cd26 121.4(12) . . ?
C207 N19 Cd26 129.0(11) . . ?
C213 N20 C212 103.9(19) . . ?
C213 N20 Sm7 132.0(16) . . ?
C212 N20 Sm7 124.0(13) . . ?
C228 N21 C229 122(2) . . ?
C228 N21 Sm4 122.4(16) . . ?
C229 N21 Sm4 115.0(13) . . ?
C235 N22 C234 114.9(19) . . ?
C235 N22 Cd3 131.6(17) . . ?
C234 N22 Cd3 112.5(15) . . ?
C250 N23 C251 117(2) . . ?
C250 N23 Cd12 125.9(16) . . ?
C251 N23 Cd12 117.4(14) . . ?
C256 N24 C257 104(2) . . ?
C256 N24 Sm2 122.6(16) . . ?
C257 N24 Sm2 132.5(16) . . ?
C272 N25 C273 120(2) . . ?
C272 N25 Cd14 122.9(15) . . ?
C273 N25 Cd14 117.1(14) . . ?
C279 N26 C278 115(2) . . ?
C279 N26 Cd4 129.0(19) . . ?
C278 N26 Cd4 115.5(15) . . ?
C294 N27 C295 118.6(16) . . ?
C294 N27 Sm5 123.4(14) . . ?
C295 N27 Sm5 117.5(13) . . ?
C301 N28 C300 112(2) . . ?
C301 N28 Cd6 134(2) . . ?
C300 N28 Cd6 113.2(15) . . ?
C316 N29 C317 117.0(18) . . ?
C316 N29 Cd15 135.4(15) . . ?
C317 N29 Cd15 107.5(12) . . ?
C323 N30 C322 119.3(19) . . ?
C323 N30 Cd8 125.8(18) . . ?
C322 N30 Cd8 114.4(15) . . ?
C360 N31 C361 115(2) . . ?
C360 N31 Cd18 130.1(17) . . ?
C361 N31 Cd18 114.5(14) . . ?
C367 N32 C366 116(2) . . ?
C367 N32 Cd9 130.3(19) . . ?
C366 N32 Cd9 114.0(16) . . ?
C382 N33 C383 112.4(15) . . ?
C382 N33 Sm6 124.9(13) . . ?
C383 N33 Sm6 121.3(11) . . ?
C389 N34 C388 119.3(19) . . ?
C389 N34 Cd11 124.2(15) . . ?
C388 N34 Cd11 116.4(14) . . ?
C426 N35 C427 116.2(16) . . ?
C426 N35 Cd20 122.3(13) . . ?
C427 N35 Cd20 121.5(10) . . ?
C433 N36 C432 115.4(17) . . ?
C433 N36 Sm1 127.5(14) . . ?
C432 N36 Sm1 115.6(11) . . ?
C448 N37 C449 114.7(18) . . ?
C448 N37 Cd22 131.7(15) . . ?
C449 N37 Cd22 113.6(11) . . ?
C455 N38 C454 118.7(18) . . ?
C455 N38 Cd1 124.0(15) . . ?
C454 N38 Cd1 116.9(14) . . ?
C338 N39 C339 111.8(18) . . ?
C338 N39 Cd17 129.5(14) . . ?
C339 N39 Cd17 117.6(14) . . ?
C345 N40 C344 118(2) . . ?
C345 N40 Sm3 125.8(17) . . ?
C344 N40 Sm3 115.8(14) . . ?
C2 O1 C1 119(2) . . ?
C2 O1 Cd27 118.5(18) . . ?
C1 O1 Cd27 120.5(15) . . ?
C7 O2 Cd27 123.6(15) . . ?
C7 O2 Cd28 128.2(15) . . ?
Cd27 O2 Cd28 107.2(7) . . ?
C21 O3 Cd38 139(2) . . ?
C21 O3 Cd37 118.1(19) . . ?
Cd38 O3 Cd37 99.6(13) . . ?
C20 O4 C22 121(2) . . ?
C20 O4 Cd38 105.0(9) . . ?
C22 O4 Cd38 126.1(19) . . ?
C24 O5 C23 115(2) . . ?
C24 O5 Cd28 118.0(14) . . ?
C23 O5 Cd28 123.8(13) . . ?
C29 O6 Sm10 134.2(12) . . ?
C29 O6 Cd28 120.1(12) . . ?
Sm10 O6 Cd28 104.0(7) . . ?
C43 O7 Cd40 124.7(15) . . ?
C43 O7 Cd39 130.5(16) . . ?
Cd40 O7 Cd39 104.7(10) . . ?
C42 O8 C44 122(2) . . ?
C42 O8 Cd40 112.2(16) . . ?
C44 O8 Cd40 123.9(14) . . ?
C46 O9 C45 112.4(15) . . ?
C46 O9 Sm10 119.3(12) . . ?
C45 O9 Sm10 127.9(10) . . ?
C51 O10 Sm10 127.9(12) . . ?
C51 O10 Cd29 128.2(12) . . ?
Sm10 O10 Cd29 103.9(7) . . ?
C65 O11 Cd41 127.8(15) . . ?
C65 O11 Sm9 123.2(15) . . ?
Cd41 O11 Sm9 108.5(7) . . ?
C64 O12 C66 117(2) . . ?
C64 O12 Sm9 111.6(15) . . ?
C66 O12 Sm9 131.0(14) . . ?
C67 O13 C68 125.6(18) . . ?
C67 O13 Cd30 117.3(12) . . ?
C68 O13 Cd30 103.7(14) . . ?
C73 O14 Cd31 126.4(12) . . ?
C73 O14 Cd30 114.1(12) . . ?
Cd31 O14 Cd30 100.9(7) . . ?
C87 O15 Sm9 138.1(13) . . ?
C87 O15 Cd42 115.0(12) . . ?
Sm9 O15 Cd42 106.2(7) . . ?
C86 O16 C88 118.1(15) . . ?
C86 O16 Cd42 111.9(13) . . ?
C88 O16 Cd42 118.5(13) . . ?
C90 O17 C89 117(2) . . ?
C90 O17 Cd32 118.1(14) . . ?
C89 O17 Cd32 121.8(13) . . ?
C95 O18 Cd33 121.2(12) . . ?
C95 O18 Cd32 130.6(12) . . ?
Cd33 O18 Cd32 104.1(8) . . ?
C109 O19 Cd43 123(2) . . ?
C109 O19 Cd42 132(2) . . ?
Cd43 O19 Cd42 103.8(10) . . ?
C108 O20 C110 136(3) . . ?
C108 O20 Cd43 110(2) . . ?
C110 O20 Cd43 114.4(19) . . ?
C112 O21 C111 115.8(19) . . ?
C112 O21 Cd33 119.7(13) . . ?
C111 O21 Cd33 123.3(15) . . ?
C117 O22 Cd33 123.2(12) . . ?
C117 O22 Sm12 132.2(12) . . ?
Cd33 O22 Sm12 102.5(7) . . ?
C131 O23 Sm8 128.8(14) . . ?
C131 O23 Cd44 121.8(14) . . ?
Sm8 O23 Cd44 109.3(10) . . ?
C130 O24 C132 119(2) . . ?
C130 O24 Sm8 112.6(16) . . ?
C132 O24 Sm8 128.3(15) . . ?
C134 O25 C133 119.3(17) . . ?
C134 O25 Sm12 116.0(13) . . ?
C133 O25 Sm12 123.1(10) . . ?
C139 O26 Sm12 129.4(11) . . ?
C139 O26 Cd23 116.7(11) . . ?
Sm12 O26 Cd23 113.5(8) . . ?
C153 O27 Cd34 118.1(16) . . ?
C153 O27 Sm8 134.1(15) . . ?
Cd34 O27 Sm8 106.7(8) . . ?
C154 O28 C152 115(3) . . ?
C154 O28 Cd34 121(2) . . ?
C152 O28 Cd34 117.7(16) . . ?
C156 O29 C155 112(2) . . ?
C156 O29 Cd24 121.4(14) . . ?
C155 O29 Cd24 120.0(16) . . ?
C161 O30 Cd25 133.2(12) . . ?
C161 O30 Cd24 118.8(12) . . ?
Cd25 O30 Cd24 107.9(8) . . ?
C175 O31 Cd35 103.2(17) . . ?
C175 O31 Cd34 131.7(17) . . ?
Cd35 O31 Cd34 100.7(13) . . ?
C174 O32 C176 130(2) . . ?
C174 O32 Cd35 92.1(16) . . ?
C176 O32 Cd35 118.1(17) . . ?
C177 O33 C178 115.2(18) . . ?
C177 O33 Cd25 125.9(10) . . ?
C178 O33 Cd25 115.6(14) . . ?
C183 O34 Cd25 117.8(12) . . ?
C183 O34 Sm11 133.6(12) . . ?
Cd25 O34 Sm11 107.2(7) . . ?
C197 O35 Cd36 127.6(15) . . ?
C197 O35 Sm7 122.0(15) . . ?
Cd36 O35 Sm7 106.2(8) . . ?
C196 O36 C198 108.1(19) . . ?
C196 O36 Sm7 123.7(15) . . ?
C198 O36 Sm7 127.2(12) . . ?
C200 O37 C199 118.5(17) . . ?
C200 O37 Sm11 114.3(13) . . ?
C199 O37 Sm11 126.8(12) . . ?
C205 O38 Cd26 124.7(11) . . ?
C205 O38 Sm11 119.6(11) . . ?
Cd26 O38 Sm11 115.7(7) . . ?
C219 O39 Cd37 116.1(17) . . ?
C219 O39 Sm7 141.2(17) . . ?
Cd37 O39 Sm7 102.6(8) . . ?
C218 O40 C220 124(3) . . ?
C218 O40 Cd37 112(2) . . ?
C220 O40 Cd37 124(2) . . ?
C222 O41 C221 116.1(19) . . ?
C222 O41 Cd22 118.3(14) . . ?
C221 O41 Cd22 124.9(14) . . ?
C227 O42 Cd22 121.1(16) . . ?
C227 O42 Sm4 125.8(16) . . ?
Cd22 O42 Sm4 105.9(9) . . ?
C241 O43 Sm2 128.8(11) . . ?
C241 O43 Cd3 117.4(11) . . ?
Sm2 O43 Cd3 113.0(8) . . ?
C240 O44 C242 116.3(15) . . ?
C240 O44 Sm2 120.7(11) . . ?
C242 O44 Sm2 122.8(11) . . ?
C244 O45 C243 114(2) . . ?
C244 O45 Sm4 114(2) . . ?
C243 O45 Sm4 130.8(12) . . ?
C249 O46 Cd12 129.5(15) . . ?
C249 O46 Sm4 116.8(15) . . ?
Cd12 O46 Sm4 113.7(8) . . ?
C263 O47 Cd4 126.1(15) . . ?
C263 O47 Sm2 128.7(14) . . ?
Cd4 O47 Sm2 101.5(9) . . ?
C262 O48 C264 120(2) . . ?
C262 O48 Cd4 111.0(14) . . ?
C264 O48 Cd4 124.9(17) . . ?
C266 O49 C265 126(3) . . ?
C266 O49 Cd13 114(2) . . ?
C265 O49 Cd13 112.7(18) . . ?
C271 O50 Cd14 132.2(16) . . ?
C271 O50 Cd13 119.0(16) . . ?
Cd14 O50 Cd13 106.2(8) . . ?
C285 O51 Cd5 120.4(19) . . ?
C285 O51 Cd4 124.1(19) . . ?
Cd5 O51 Cd4 110.3(10) . . ?
C284 O52 C286 132(4) . . ?
C284 O52 Cd5 104(3) . . ?
C286 O52 Cd5 112.5(18) . . ?
C288 O53 C287 127(2) . . ?
C288 O53 Cd14 114.0(14) . . ?
C287 O53 Cd14 116.9(14) . . ?
C293 O54 Sm5 135.1(14) . . ?
C293 O54 Cd14 118.7(15) . . ?
Sm5 O54 Cd14 103.3(7) . . ?
C307 O55 Cd7 125.1(15) . . ?
C307 O55 Cd6 124.3(15) . . ?
Cd7 O55 Cd6 103.9(8) . . ?
C306 O56 C308 123.4(15) . . ?
C306 O56 Cd7 105.7(12) . . ?
C308 O56 Cd7 120.5(11) . . ?
C310 O57 C309 117.8(19) . . ?
C310 O57 Sm5 117.2(14) . . ?
C309 O57 Sm5 125.0(11) . . ?
C315 O58 Sm5 131.1(13) . . ?
C315 O58 Cd15 124.1(13) . . ?
Sm5 O58 Cd15 104.8(8) . . ?
C329 O59 Cd8 125(2) . . ?
C329 O59 Sm3 124(2) . . ?
Cd8 O59 Sm3 111.3(8) . . ?
C328 O60 C330 118(2) . . ?
C328 O60 Sm3 114.8(15) . . ?
C330 O60 Sm3 126.6(12) . . ?
C332 O61 C331 114.4(18) . . ?
C332 O61 Cd16 112.5(11) . . ?
C331 O61 Cd16 119.1(14) . . ?
C337 O62 Cd17 128.5(12) . . ?
C337 O62 Cd16 118.0(12) . . ?
Cd17 O62 Cd16 102.0(7) . . ?
C351 O63 Cd9 118.3(14) . . ?
C351 O63 Sm3 137.2(14) . . ?
Cd9 O63 Sm3 104.3(8) . . ?
C350 O64 C352 114(2) . . ?
C350 O64 Cd9 109.1(17) . . ?
C352 O64 Cd9 121.4(15) . . ?
C354 O65 C353 116.9(18) . . ?
C354 O65 Cd19 121.5(14) . . ?
C353 O65 Cd19 121.0(12) . . ?
C359 O66 Cd19 122.5(13) . . ?
C359 O66 Cd18 130.2(13) . . ?
Cd19 O66 Cd18 106.3(7) . . ?
C373 O67 Cd10 123.6(14) . . ?
C373 O67 Cd9 132.8(14) . . ?
Cd10 O67 Cd9 103.6(8) . . ?
C372 O68 C374 123(2) . . ?
C372 O68 Cd10 113.8(18) . . ?
C374 O68 Cd10 120.5(14) . . ?
C376 O69 C375 113.7(18) . . ?
C376 O69 Cd18 116.8(13) . . ?
C375 O69 Cd18 127.0(13) . . ?
C381 O70 Sm6 129.2(12) . . ?
C381 O70 Cd18 124.2(12) . . ?
Sm6 O70 Cd18 103.1(7) . . ?
C395 O71 Sm1 124.6(13) . . ?
C395 O71 Cd11 123.7(13) . . ?
Sm1 O71 Cd11 111.6(8) . . ?
C394 O72 C396 114.5(19) . . ?
C394 O72 Sm1 116.3(14) . . ?
C396 O72 Sm1 127.5(12) . . ?
C420 O73 C419 120.9(16) . . ?
C420 O73 Sm6 115.3(12) . . ?
C419 O73 Sm6 123.8(10) . . ?
C425 O74 Cd20 124.0(12) . . ?
C425 O74 Sm6 124.0(12) . . ?
Cd20 O74 Sm6 108.8(6) . . ?
C439 O75 Cd1 136.2(14) . . ?
C439 O75 Sm1 116.4(13) . . ?
Cd1 O75 Sm1 99.3(6) . . ?
C438 O76 C440 119.7(18) . . ?
C438 O76 Cd1 118.0(12) . . ?
C440 O76 Cd1 121.9(13) . . ?
C441 O77 C442 117.6(19) . . ?
C441 O77 Cd21 122.5(13) . . ?
C442 O77 Cd21 119.3(11) . . ?
C447 O78 Cd22 129.5(12) . . ?
C447 O78 Cd21 122.6(12) . . ?
Cd22 O78 Cd21 106.8(8) . . ?
C461 O79 Cd1 133.8(16) . . ?
C461 O79 Cd2 120.0(16) . . ?
Cd1 O79 Cd2 106.3(8) . . ?
C460 O80 C462 114(2) . . ?
C460 O80 Cd2 118.5(15) . . ?
C462 O80 Cd2 126.3(14) . . ?
C492 O81 Cd27 89.8(13) . . ?
C492 O81 Cd26 130.8(13) . . ?
Cd27 O81 Cd26 135.7(8) . . ?
C492 O82 Cd27 100.6(14) . . ?
C494 O83 Cd26 129.0(10) . . ?
C494 O84 Cd28 105.8(10) . . ?
C494 O84 Sm10 142.9(11) . . ?
Cd28 O84 Sm10 104.7(7) . . ?
C490 O85 Cd28 123.0(11) . . ?
C490 O85 Cd27 130.8(12) . . ?
Cd28 O85 Cd27 104.6(6) . . ?
C490 O86 Sm10 148.9(13) . . ?
C502 O87 Sm10 130.8(11) . . ?
C502 O87 Cd29 81.3(10) . . ?
Sm10 O87 Cd29 96.7(6) . . ?
C502 O88 Cd30 136.8(13) . . ?
C502 O88 Cd29 95.2(11) . . ?
Cd30 O88 Cd29 127.4(8) . . ?
C512 O89 Sm10 140.1(12) . . ?
C512 O90 Cd29 128.4(12) . . ?
C516 O91 Cd31 129.1(15) . . ?
C516 O92 Cd33 105.2(14) . . ?
C516 O92 Sm12 142.2(14) . . ?
Cd33 O92 Sm12 102.4(7) . . ?
C514 O93 Sm12 146.7(11) . . ?
C514 O94 Cd23 133.0(10) . . ?
C508 O95 Sm12 170.9(14) . . ?
C508 O96 Cd23 107.4(13) . . ?
C506 O97 Cd23 136.8(14) . . ?
C506 O97 Cd24 91.0(14) . . ?
Cd23 O97 Cd24 132.1(7) . . ?
C506 O98 Cd24 95.8(14) . . ?
C510 O99 Sm12 149.5(13) . . ?
C510 O100 Cd33 121.6(13) . . ?
C510 O100 Cd32 133.7(13) . . ?
Cd33 O100 Cd32 102.6(7) . . ?
C498 O101 Cd24 137.0(11) . . ?
C498 O101 Cd25 121.2(12) . . ?
Cd24 O101 Cd25 100.8(6) . . ?
C498 O102 Sm11 155.9(15) . . ?
C496 O103 Sm11 160.5(15) . . ?
C496 O104 Cd26 111.7(16) . . ?
C500 O105 Sm11 136.1(12) . . ?
C500 O106 Cd26 132.3(12) . . ?
C504 O107 Cd25 105.8(12) . . ?
C504 O107 Sm11 135.2(13) . . ?
Cd25 O107 Sm11 103.9(6) . . ?
C504 O108 Cd23 130.2(12) . . ?
C468 O109 Sm7 147(2) . . ?
C468 O110 Cd37 127(2) . . ?
C468 O110 Cd38 132(2) . . ?
Cd37 O110 Cd38 97.8(10) . . ?
C472 O111 Cd37 114.8(13) . . ?
C472 O111 Sm7 139.6(14) . . ?
Cd37 O111 Sm7 101.2(7) . . ?
C472 O112 Cd39 123.3(13) . . ?
C482 O113 Cd40 134.3(15) . . ?
C482 O113 Cd41 91.7(15) . . ?
Cd40 O113 Cd41 133.2(9) . . ?
C482 O114 Sm9 125.5(16) . . ?
C482 O114 Cd41 83.0(16) . . ?
Sm9 O114 Cd41 96.6(8) . . ?
C484 O115 Cd41 129.5(14) . . ?
C484 O116 Sm9 141.6(13) . . ?
C478 O117 Cd44 106.8(18) . . ?
C478 O118 Sm8 166.7(19) . . ?
C488 O119 Cd42 120.6(16) . . ?
C488 O119 Cd43 131.0(16) . . ?
Cd42 O119 Cd43 107.3(10) . . ?
C488 O120 Sm9 139.6(15) . . ?
C486 O121 Cd42 101.4(12) . . ?
C486 O121 Sm9 151.7(14) . . ?
Cd42 O121 Sm9 103.7(8) . . ?
C486 O122 Cd44 127.2(14) . . ?
C480 O123 Cd44 129.4(15) . . ?
C480 O124 Sm8 140.5(14) . . ?
C466 O125 Sm8 154.4(16) . . ?
C466 O125 Cd34 95.0(12) . . ?
Sm8 O125 Cd34 99.9(9) . . ?
C466 O126 Cd36 127.7(15) . . ?
C466 O126 Cd34 95.1(14) . . ?
Cd36 O126 Cd34 122.7(9) . . ?
C476 O127 Sm8 139.5(17) . . ?
C476 O128 Cd34 123.0(19) . . ?
C464 O129 Cd36 131.1(15) . . ?
C464 O130 Sm7 148.5(13) . . ?
C520 O131 Cd21 99.7(13) . . ?
C520 O132 Cd20 133.2(13) . . ?
C520 O132 Cd21 86.5(14) . . ?
Cd20 O132 Cd21 131.2(7) . . ?
C522 O133 Cd20 96.4(14) . . ?
C522 O134 Sm6 170.9(14) . . ?
C522 O134 Cd20 84.9(14) . . ?
Sm6 O134 Cd20 100.5(7) . . ?
C544 O135 Sm6 146.8(12) . . ?
C544 O136 Cd18 125.6(12) . . ?
C544 O136 Cd19 130.6(12) . . ?
Cd18 O136 Cd19 102.5(6) . . ?
C538 O137 Cd18 115.4(13) . . ?
C538 O137 Sm6 138.7(12) . . ?
Cd18 O137 Sm6 100.8(6) . . ?
C538 O138 Cd17 136.1(13) . . ?
C542 O139 Cd16 131.3(12) . . ?
C542 O139 Cd15 100.0(12) . . ?
Cd16 O139 Cd15 128.2(8) . . ?
C542 O140 Sm5 125.4(12) . . ?
C542 O140 Cd15 86.1(12) . . ?
Sm5 O140 Cd15 95.6(6) . . ?
C540 O141 Cd15 131.0(14) . . ?
C540 O142 Sm5 141.2(11) . . ?
C534 O143 Cd13 133.6(14) . . ?
C534 O143 Cd14 123.5(14) . . ?
Cd13 O143 Cd14 102.8(7) . . ?
C534 O144 Sm5 148.9(14) . . ?
C528 O145 Cd13 89.9(15) . . ?
C528 O146 Cd13 86.8(17) . . ?
C528 O146 Cd12 135.5(17) . . ?
Cd13 O146 Cd12 135.4(9) . . ?
C532 O147 Cd12 122.8(16) . . ?
C532 O148 Cd14 103.7(15) . . ?
C532 O148 Sm5 139.4(14) . . ?
Cd14 O148 Sm5 103.2(6) . . ?
C524 O149 Cd12 113.9(18) . . ?
C524 O150 Sm4 155.7(17) . . ?
C530 O151 Cd12 136.1(14) . . ?
C530 O152 Sm4 134.3(15) . . ?
C536 O153 Cd20 132.0(13) . . ?
C536 O154 Sm6 138.4(11) . . ?
C518 O155 Sm4 149.3(16) . . ?
C518 O156 Cd21 121.1(15) . . ?
C518 O156 Cd22 130.1(15) . . ?
Cd21 O156 Cd22 108.1(7) . . ?
C526 O157 Cd22 101.7(11) . . ?
C526 O157 Sm4 144.3(11) . . ?
Cd22 O157 Sm4 101.6(6) . . ?
C526 O158 Cd20 124.8(11) . . ?
C558 O159 Cd3 123.5(13) . . ?
C558 O160 Cd1 111.9(14) . . ?
C558 O160 Sm1 139.5(14) . . ?
Cd1 O160 Sm1 102.0(8) . . ?
C546 O161 Sm1 160.6(14) . . ?
C546 O162 Cd11 109.5(14) . . ?
C552 O163 Cd10 97.6(13) . . ?
C552 O164 Cd11 127.8(15) . . ?
C552 O164 Cd10 88.1(15) . . ?
Cd11 O164 Cd10 137.6(9) . . ?
C548 O165 Cd11 126.4(13) . . ?
C548 O166 Cd9 111.5(14) . . ?
C548 O166 Sm3 140.1(14) . . ?
Cd9 O166 Sm3 104.3(7) . . ?
C554 O167 Cd11 130.8(13) . . ?
C554 O168 Sm1 140.6(13) . . ?
C556 O169 Cd9 120.2(12) . . ?
C556 O169 Cd10 138.4(13) . . ?
Cd9 O169 Cd10 101.4(7) . . ?
C556 O170 Sm3 146.1(11) . . ?
C568 O171 Sm3 143.2(13) . . ?
C568 O172 Cd8 128.3(14) . . ?
C560 O173 Sm3 135.5(14) . . ?
C560 O174 Cd8 108.4(15) . . ?
C560 O174 Cd7 128.2(15) . . ?
Cd8 O174 Cd7 123.2(9) . . ?
C570 O175 Cd6 125.3(19) . . ?
C570 O176 Cd4 113.1(16) . . ?
C570 O176 Sm2 139.6(16) . . ?
Cd4 O176 Sm2 103.8(8) . . ?
C572 O177 Cd4 115.1(13) . . ?
C572 O177 Cd5 139.9(15) . . ?
Cd4 O177 Cd5 104.8(9) . . ?
C572 O178 Sm2 139.8(13) . . ?
C566 O180 Sm2 140.1(18) . . ?
C564 O181 Cd3 107(2) . . ?
C564 O182 Sm2 162.4(17) . . ?
C562 O183 Cd3 134.8(13) . . ?
C562 O183 Cd2 85.7(14) . . ?
Cd3 O183 Cd2 134.8(8) . . ?
C562 O184 Cd2 99.5(13) . . ?
C474 O185 Cd35 94.0(9) . . ?
C474 O185 Cd36 143.8(10) . . ?
Cd35 O185 Cd36 122.3(6) . . ?
C566 O187 Cd3 136(2) . . ?
C550 O188 Sm1 148.1(13) . . ?
C470 O189 Cd36 93.1(15) . . ?
C474 O190 Cd35 92.8(10) . . ?
C470 O191 Sm7 162.1(15) . . ?
C550 O192 Cd2 132.0(12) . . ?
C550 O192 Cd1 125.1(12) . . ?
Cd2 O192 Cd1 100.8(7) . . ?
O1 C1 H1A 109.5 . . ?
O1 C1 H1B 109.5 . . ?
H1A C1 H1B 109.5 . . ?
O1 C1 H1C 109.5 . . ?
H1A C1 H1C 109.5 . . ?
H1B C1 H1C 109.5 . . ?
O1 C2 C3 137(4) . . ?
O1 C2 C7 118(3) . . ?
C3 C2 C7 105(3) . . ?
C4 C3 C2 128(4) . . ?
C4 C3 H3A 115.9 . . ?
C2 C3 H3A 115.9 . . ?
C3 C4 C5 130(4) . . ?
C3 C4 Br1 118(3) . . ?
C5 C4 Br1 113(3) . . ?
C4 C5 C6 108(3) . . ?
C4 C5 H5A 126.1 . . ?
C6 C5 H5A 126.1 . . ?
C7 C6 C8 126(3) . . ?
C7 C6 C5 123(3) . . ?
C8 C6 C5 111(3) . . ?
O2 C7 C6 122(3) . . ?
O2 C7 C2 111(3) . . ?
C6 C7 C2 127(3) . . ?
N1 C8 C6 135(3) . . ?
N1 C8 H8A 112.7 . . ?
C6 C8 H8A 112.7 . . ?
C10 C9 N1 120(4) . . ?
C10 C9 H9A 107.3 . . ?
N1 C9 H9A 107.3 . . ?
C10 C9 H9B 107.3 . . ?
N1 C9 H9B 107.3 . . ?
H9A C9 H9B 106.9 . . ?
C11 C10 C9 109(4) . . ?
C11 C10 H10K 109.9 . . ?
C9 C10 H10K 109.9 . . ?
C11 C10 H10A 109.9 . . ?
C9 C10 H10A 109.9 . . ?
H10K C10 H10A 108.3 . . ?
C12 C11 C10 117(6) . . ?
C12 C11 H11M 108.1 . . ?
C10 C11 H11M 108.1 . . ?
C12 C11 H11A 108.1 . . ?
C10 C11 H11A 108.1 . . ?
H11M C11 H11A 107.3 . . ?
C11 C12 C13 113(5) . . ?
C11 C12 H12O 108.9 . . ?
C13 C12 H12O 108.9 . . ?
C11 C12 H12A 108.9 . . ?
C13 C12 H12A 108.9 . . ?
H12O C12 H12A 107.7 . . ?
C12 C13 C14 109(4) . . ?
C12 C13 H13J 109.8 . . ?
C14 C13 H13J 109.8 . . ?
C12 C13 H13A 109.8 . . ?
C14 C13 H13A 109.8 . . ?
H13J C13 H13A 108.3 . . ?
N2 C14 C13 104(3) . . ?
N2 C14 H14A 110.9 . . ?
C13 C14 H14A 110.9 . . ?
N2 C14 H14B 110.9 . . ?
C13 C14 H14B 110.9 . . ?
H14A C14 H14B 108.9 . . ?
N2 C15 C16 132(6) . . ?
N2 C15 H15A 114.0 . . ?
C16 C15 H15A 114.0 . . ?
C15 C16 C21 119(3) . . ?
C15 C16 C17 120(3) . . ?
C21 C16 C17 120.0 . . ?
C18 C17 C16 120.0 . . ?
C18 C17 H17A 120.0 . . ?
C16 C17 H17A 120.0 . . ?
C17 C18 C19 120.0 . . ?
C17 C18 Br12 122.9(3) . . ?
C19 C18 Br12 117.0(3) . . ?
C18 C19 C20 120.0 . . ?
C18 C19 H19A 120.0 . . ?
C20 C19 H19A 120.0 . . ?
C21 C20 C19 120.0 . . ?
C21 C20 O4 127.7(11) . . ?
C19 C20 O4 111.1(10) . . ?
O3 C21 C20 100.3(14) . . ?
O3 C21 C16 136.3(14) . . ?
C20 C21 C16 120.0 . . ?
O4 C22 H22A 109.5 . . ?
O4 C22 H22B 109.5 . . ?
H22A C22 H22B 109.5 . . ?
O4 C22 H22C 109.5 . . ?
H22A C22 H22C 109.5 . . ?
H22B C22 H22C 109.5 . . ?
O5 C23 H23A 109.5 . . ?
O5 C23 H23B 109.5 . . ?
H23A C23 H23B 109.5 . . ?
O5 C23 H23C 109.5 . . ?
H23A C23 H23C 109.5 . . ?
H23B C23 H23C 109.5 . . ?
O5 C24 C25 129(3) . . ?
O5 C24 C29 114(3) . . ?
C25 C24 C29 116(3) . . ?
C24 C25 C26 122(3) . . ?
C24 C25 H25A 119.2 . . ?
C26 C25 H25A 119.2 . . ?
C27 C26 C25 122(4) . . ?
C27 C26 Br2 119(3) . . ?
C25 C26 Br2 119(3) . . ?
C26 C27 C28 117(3) . . ?
C26 C27 H27A 121.5 . . ?
C28 C27 H27A 121.5 . . ?
C29 C28 C27 121(3) . . ?
C29 C28 C30 132(3) . . ?
C27 C28 C30 107(3) . . ?
C28 C29 O6 120(3) . . ?
C28 C29 C24 122(3) . . ?
O6 C29 C24 117(3) . . ?
N3 C30 C28 125(3) . . ?
N3 C30 H30A 117.3 . . ?
C28 C30 H30A 117.3 . . ?
N3 C31 C32 112(2) . . ?
N3 C31 H31A 124.2 . . ?
C32 C31 H31A 124.2 . . ?
C33 C32 C31 110(3) . . ?
C33 C32 H32A 109.7 . . ?
C31 C32 H32A 109.7 . . ?
C33 C32 H32B 109.7 . . ?
C31 C32 H32B 109.7 . . ?
H32A C32 H32B 108.2 . . ?
C32 C33 C34 109(3) . . ?
C32 C33 H33A 109.8 . . ?
C34 C33 H33A 109.8 . . ?
C32 C33 H33B 109.8 . . ?
C34 C33 H33B 109.8 . . ?
H33A C33 H33B 108.2 . . ?
C33 C34 C35 115(3) . . ?
C33 C34 H34A 108.4 . . ?
C35 C34 H34A 108.4 . . ?
C33 C34 H34B 108.4 . . ?
C35 C34 H34B 108.4 . . ?
H34A C34 H34B 107.5 . . ?
C36 C35 C34 116(3) . . ?
C36 C35 H35A 108.2 . . ?
C34 C35 H35A 108.2 . . ?
C36 C35 H35B 108.2 . . ?
C34 C35 H35B 108.2 . . ?
H35A C35 H35B 107.4 . . ?
N4 C36 C35 109(3) . . ?
N4 C36 H36A 109.9 . . ?
C35 C36 H36A 109.9 . . ?
N4 C36 H36B 109.9 . . ?
C35 C36 H36B 109.9 . . ?
H36A C36 H36B 108.3 . . ?
N4 C37 C38 124(3) . . ?
N4 C37 H37A 118.1 . . ?
C38 C37 H37A 118.1 . . ?
C43 C38 C39 115(3) . . ?
C43 C38 C37 139(3) . . ?
C39 C38 C37 107(3) . . ?
C40 C39 C38 120(4) . . ?
C40 C39 H39A 120.1 . . ?
C38 C39 H39A 120.1 . . ?
C41 C40 C39 124(4) . . ?
C41 C40 Br13 116(3) . . ?
C39 C40 Br13 120(3) . . ?
C40 C41 C42 113(3) . . ?
C40 C41 H41A 123.5 . . ?
C42 C41 H41A 123.5 . . ?
O8 C42 C43 119(3) . . ?
O8 C42 C41 120(3) . . ?
C43 C42 C41 121(3) . . ?
C38 C43 O7 118(3) . . ?
C38 C43 C42 126(3) . . ?
O7 C43 C42 116(3) . . ?
O8 C44 H44A 109.5 . . ?
O8 C44 H44B 109.5 . . ?
H44A C44 H44B 109.5 . . ?
O8 C44 H44C 109.5 . . ?
H44A C44 H44C 109.5 . . ?
H44B C44 H44C 109.5 . . ?
O9 C45 H45A 109.5 . . ?
O9 C45 H45B 109.5 . . ?
H45A C45 H45B 109.5 . . ?
O9 C45 H45C 109.5 . . ?
H45A C45 H45C 109.5 . . ?
H45B C45 H45C 109.5 . . ?
C47 C46 C51 124(3) . . ?
C47 C46 O9 127(2) . . ?
C51 C46 O9 109(2) . . ?
C46 C47 C48 117(3) . . ?
C46 C47 H47A 121.6 . . ?
C48 C47 H47A 121.6 . . ?
C47 C48 C49 116(3) . . ?
C47 C48 Br3 117(3) . . ?
C49 C48 Br3 127(3) . . ?
C50 C49 C48 132(4) . . ?
C50 C49 H49A 113.9 . . ?
C48 C49 H49A 113.9 . . ?
C49 C50 C52 117(3) . . ?
C49 C50 C51 109(3) . . ?
C52 C50 C51 135(3) . . ?
O10 C51 C46 118(2) . . ?
O10 C51 C50 120(2) . . ?
C46 C51 C50 122(2) . . ?
N5 C52 C50 122(2) . . ?
N5 C52 H52A 119.0 . . ?
C50 C52 H52A 119.0 . . ?
C54 C53 N5 114(2) . . ?
C54 C53 H53A 108.7 . . ?
N5 C53 H53A 108.7 . . ?
C54 C53 H53B 108.7 . . ?
N5 C53 H53B 108.7 . . ?
H53A C53 H53B 107.6 . . ?
C53 C54 C55 115(2) . . ?
C53 C54 H54A 108.5 . . ?
C55 C54 H54A 108.5 . . ?
C53 C54 H54B 108.5 . . ?
C55 C54 H54B 108.5 . . ?
H54A C54 H54B 107.5 . . ?
C54 C55 C56 114(2) . . ?
C54 C55 H55Q 108.7 . . ?
C56 C55 H55Q 108.7 . . ?
C54 C55 H55A 108.7 . . ?
C56 C55 H55A 108.7 . . ?
H55Q C55 H55A 107.6 . . ?
C57 C56 C55 112(3) . . ?
C57 C56 H56A 109.3 . . ?
C55 C56 H56A 109.3 . . ?
C57 C56 H56B 109.3 . . ?
C55 C56 H56B 109.3 . . ?
H56A C56 H56B 108.0 . . ?
C56 C57 C58 113(2) . . ?
C56 C57 H57A 109.0 . . ?
C58 C57 H57A 109.0 . . ?
C56 C57 H57B 109.0 . . ?
C58 C57 H57B 109.0 . . ?
H57A C57 H57B 107.8 . . ?
N6 C58 C57 112(2) . . ?
N6 C58 H58A 109.1 . . ?
C57 C58 H58A 109.1 . . ?
N6 C58 H58B 109.1 . . ?
C57 C58 H58B 109.1 . . ?
H58A C58 H58B 107.9 . . ?
N6 C59 C60 125(3) . . ?
N6 C59 H59A 117.7 . . ?
C60 C59 H59A 117.7 . . ?
C61 C60 C65 115(3) . . ?
C61 C60 C59 113(3) . . ?
C65 C60 C59 131(3) . . ?
C60 C61 C62 124(3) . . ?
C60 C61 H61A 118.2 . . ?
C62 C61 H61A 118.2 . . ?
C63 C62 C61 117(3) . . ?
C63 C62 Br14 125(3) . . ?
C61 C62 Br14 118(3) . . ?
C64 C63 C62 119(3) . . ?
C64 C63 H63A 120.6 . . ?
C62 C63 H63A 120.6 . . ?
C63 C64 O12 121(3) . . ?
C63 C64 C65 126(3) . . ?
O12 C64 C65 113(3) . . ?
O11 C65 C64 121(3) . . ?
O11 C65 C60 118(3) . . ?
C64 C65 C60 119(3) . . ?
O12 C66 H66A 109.5 . . ?
O12 C66 H66B 109.5 . . ?
H66A C66 H66B 109.5 . . ?
O12 C66 H66C 109.5 . . ?
H66A C66 H66C 109.5 . . ?
H66B C66 H66C 109.5 . . ?
O13 C67 H67A 109.5 . . ?
O13 C67 H67B 109.5 . . ?
H67A C67 H67B 109.5 . . ?
O13 C67 H67C 109.5 . . ?
H67A C67 H67C 109.5 . . ?
H67B C67 H67C 109.5 . . ?
C73 C68 C69 129(3) . . ?
C73 C68 O13 115(3) . . ?
C69 C68 O13 116(3) . . ?
C70 C69 C68 119(3) . . ?
C70 C69 H69A 120.4 . . ?
C68 C69 H69A 120.4 . . ?
C69 C70 C71 121(3) . . ?
C69 C70 Br4 128(3) . . ?
C71 C70 Br4 111(2) . . ?
C70 C71 C72 120(3) . . ?
C70 C71 H71A 120.1 . . ?
C72 C71 H71A 120.1 . . ?
C74 C72 C71 122(3) . . ?
C74 C72 C73 120(2) . . ?
C71 C72 C73 118(2) . . ?
C68 C73 O14 121(3) . . ?
C68 C73 C72 113(3) . . ?
O14 C73 C72 126(2) . . ?
N7 C74 C72 139(2) . . ?
N7 C74 H74A 110.4 . . ?
C72 C74 H74A 110.4 . . ?
N7 C75 C76 110(2) . . ?
N7 C75 H75A 109.7 . . ?
C76 C75 H75A 109.7 . . ?
N7 C75 H75B 109.7 . . ?
C76 C75 H75B 109.7 . . ?
H75A C75 H75B 108.2 . . ?
C75 C76 C77 112(2) . . ?
C75 C76 H76B 109.2 . . ?
C77 C76 H76B 109.2 . . ?
C75 C76 H76A 109.2 . . ?
C77 C76 H76A 109.2 . . ?
H76B C76 H76A 107.9 . . ?
C76 C77 C78 105(3) . . ?
C76 C77 H77A 110.8 . . ?
C78 C77 H77A 110.8 . . ?
C76 C77 H77B 110.8 . . ?
C78 C77 H77B 110.8 . . ?
H77A C77 H77B 108.9 . . ?
C79 C78 C77 124(3) . . ?
C79 C78 H78A 106.4 . . ?
C77 C78 H78A 106.4 . . ?
C79 C78 H78B 106.4 . . ?
C77 C78 H78B 106.4 . . ?
H78A C78 H78B 106.5 . . ?
C78 C79 C80 115(3) . . ?
C78 C79 H79A 108.4 . . ?
C80 C79 H79A 108.4 . . ?
C78 C79 H79B 108.4 . . ?
C80 C79 H79B 108.4 . . ?
H79A C79 H79B 107.5 . . ?
C79 C80 N8 116(2) . . ?
C79 C80 H80A 108.4 . . ?
N8 C80 H80A 108.4 . . ?
C79 C80 H80B 108.4 . . ?
N8 C80 H80B 108.4 . . ?
H80A C80 H80B 107.5 . . ?
N8 C81 C82 125(3) . . ?
N8 C81 H81A 117.4 . . ?
C82 C81 H81A 117.4 . . ?
C87 C82 C83 120.0 . . ?
C87 C82 C81 126.9(13) . . ?
C83 C82 C81 113.0(13) . . ?
C84 C83 C82 120.0 . . ?
C84 C83 H83A 120.0 . . ?
C82 C83 H83A 120.0 . . ?
C85 C84 C83 120.0 . . ?
C85 C84 Br15 121.50(17) . . ?
C83 C84 Br15 118.39(17) . . ?
C84 C85 C86 120.0 . . ?
C84 C85 H85A 120.0 . . ?
C86 C85 H85A 120.0 . . ?
O16 C86 C85 122.3(10) . . ?
O16 C86 C87 115.9(10) . . ?
C85 C86 C87 120.0 . . ?
C82 C87 C86 120.0 . . ?
C82 C87 O15 119.9(9) . . ?
C86 C87 O15 119.2(8) . . ?
O16 C88 H88A 109.5 . . ?
O16 C88 H88B 109.5 . . ?
H88A C88 H88B 109.5 . . ?
O16 C88 H88C 109.5 . . ?
H88A C88 H88C 109.5 . . ?
H88B C88 H88C 109.5 . . ?
O17 C89 H89A 109.5 . . ?
O17 C89 H89B 109.5 . . ?
H89A C89 H89B 109.5 . . ?
O17 C89 H89C 109.5 . . ?
H89A C89 H89C 109.5 . . ?
H89B C89 H89C 109.5 . . ?
O17 C90 C95 118(3) . . ?
O17 C90 C91 124(2) . . ?
C95 C90 C91 118(3) . . ?
C92 C91 C90 113(4) . . ?
C92 C91 H91A 123.3 . . ?
C90 C91 H91A 123.3 . . ?
C93 C92 C91 122(4) . . ?
C93 C92 Br5 124(3) . . ?
C91 C92 Br5 112(3) . . ?
C92 C93 C94 129(4) . . ?
C92 C93 H93A 115.5 . . ?
C94 C93 H93A 115.5 . . ?
C95 C94 C96 134(3) . . ?
C95 C94 C93 110(3) . . ?
C96 C94 C93 116(3) . . ?
C94 C95 O18 126(3) . . ?
C94 C95 C90 126(3) . . ?
O18 C95 C90 108(3) . . ?
N9 C96 C94 118(3) . . ?
N9 C96 H96A 121.0 . . ?
C94 C96 H96A 121.0 . . ?
N9 C97 C98 109(3) . . ?
N9 C97 H97A 110.0 . . ?
C98 C97 H97A 110.0 . . ?
N9 C97 H97B 110.0 . . ?
C98 C97 H97B 110.0 . . ?
H97A C97 H97B 108.3 . . ?
C97 C98 C99 113(3) . . ?
C97 C98 H98A 123.3 . . ?
C99 C98 H98A 123.3 . . ?
C100 C99 C98 101(3) . . ?
C100 C99 H99A 111.5 . . ?
C98 C99 H99A 111.5 . . ?
C100 C99 H99B 111.5 . . ?
C98 C99 H99B 111.5 . . ?
H99A C99 H99B 109.4 . . ?
C99 C100 C101 95(3) . . ?
C99 C100 H10B 112.7 . . ?
C101 C100 H10B 112.7 . . ?
C99 C100 H10C 112.7 . . ?
C101 C100 H10C 112.7 . . ?
H10B C100 H10C 110.2 . . ?
C100 C101 C102 101(3) . . ?
C100 C101 H10D 111.6 . . ?
C102 C101 H10D 111.6 . . ?
C100 C101 H10E 111.6 . . ?
C102 C101 H10E 111.6 . . ?
H10D C101 H10E 109.4 . . ?
N10 C102 C101 108(2) . . ?
N10 C102 H10F 110.1 . . ?
C101 C102 H10F 110.1 . . ?
N10 C102 H10G 110.1 . . ?
C101 C102 H10G 110.1 . . ?
H10F C102 H10G 108.4 . . ?
C104 C103 N10 135(4) . . ?
C104 C103 H10H 112.5 . . ?
N10 C103 H10H 112.5 . . ?
C109 C104 C103 121(3) . . ?
C109 C104 C105 114(4) . . ?
C103 C104 C105 124(4) . . ?
C106 C105 C104 133(5) . . ?
C106 C105 H10I 113.7 . . ?
C104 C105 H10I 113.4 . . ?
C105 C106 C107 102(3) . . ?
C105 C106 Br16 130(3) . . ?
C107 C106 Br16 124.8(13) . . ?
C108 C107 C106 134(3) . . ?
C108 C107 H10J 113.0 . . ?
C106 C107 H10J 113.0 . . ?
O20 C108 C109 129(3) . . ?
O20 C108 C107 120(4) . . ?
C109 C108 C107 110(4) . . ?
C104 C109 O19 125(4) . . ?
C104 C109 C108 126(4) . . ?
O19 C109 C108 108(3) . . ?
O20 C110 H11B 109.5 . . ?
O20 C110 H11C 109.5 . . ?
H11B C110 H11C 109.5 . . ?
O20 C110 H11D 109.5 . . ?
H11B C110 H11D 109.5 . . ?
H11C C110 H11D 109.5 . . ?
O21 C111 H11E 109.5 . . ?
O21 C111 H11F 109.5 . . ?
H11E C111 H11F 109.5 . . ?
O21 C111 H11G 109.5 . . ?
H11E C111 H11G 109.5 . . ?
H11F C111 H11G 109.5 . . ?
C113 C112 O21 127(3) . . ?
C113 C112 C117 123(3) . . ?
O21 C112 C117 110(2) . . ?
C112 C113 C114 119(3) . . ?
C112 C113 H11H 120.6 . . ?
C114 C113 H11H 120.6 . . ?
C115 C114 C113 119(3) . . ?
C115 C114 Br6 124(3) . . ?
C113 C114 Br6 117(2) . . ?
C114 C115 C116 120(3) . . ?
C114 C115 H11I 120.2 . . ?
C116 C115 H11I 120.2 . . ?
C117 C116 C115 120(3) . . ?
C117 C116 C118 126(3) . . ?
C115 C116 C118 114(3) . . ?
O22 C117 C116 121(2) . . ?
O22 C117 C112 120(2) . . ?
C116 C117 C112 119(2) . . ?
N11 C118 C116 128(3) . . ?
N11 C118 H11J 116.0 . . ?
C116 C118 H11J 116.0 . . ?
N11 C119 C120 104.7(19) . . ?
N11 C119 H11K 110.8 . . ?
C120 C119 H11K 110.8 . . ?
N11 C119 H11L 110.8 . . ?
C120 C119 H11L 110.8 . . ?
H11K C119 H11L 108.9 . . ?
C119 C120 C121 114(2) . . ?
C119 C120 H12B 108.9 . . ?
C121 C120 H12B 108.9 . . ?
C119 C120 H12C 108.9 . . ?
C121 C120 H12C 108.9 . . ?
H12B C120 H12C 107.7 . . ?
C120 C121 C122 113(2) . . ?
C120 C121 H12D 109.1 . . ?
C122 C121 H12D 109.1 . . ?
C120 C121 H12E 109.1 . . ?
C122 C121 H12E 109.1 . . ?
H12D C121 H12E 107.8 . . ?
C123 C122 C121 111(3) . . ?
C123 C122 H12F 109.4 . . ?
C121 C122 H12F 109.4 . . ?
C123 C122 H12G 109.4 . . ?
C121 C122 H12G 109.4 . . ?
H12F C122 H12G 108.0 . . ?
C124 C123 C122 107(3) . . ?
C124 C123 H12H 110.3 . . ?
C122 C123 H12H 110.3 . . ?
C124 C123 H12I 110.3 . . ?
C122 C123 H12I 110.3 . . ?
H12H C123 H12I 108.5 . . ?
N12 C124 C123 107(2) . . ?
N12 C124 H12J 110.2 . . ?
C123 C124 H12J 110.2 . . ?
N12 C124 H12K 110.2 . . ?
C123 C124 H12K 110.2 . . ?
H12J C124 H12K 108.5 . . ?
N12 C125 C126 127(3) . . ?
N12 C125 H12L 116.6 . . ?
C126 C125 H12L 116.6 . . ?
C131 C126 C127 120(4) . . ?
C131 C126 C125 123(4) . . ?
C127 C126 C125 113(4) . . ?
C126 C127 C128 116(4) . . ?
C126 C127 H12M 121.8 . . ?
C128 C127 H12M 121.8 . . ?
C127 C128 C129 124(4) . . ?
C127 C128 Br17 117(3) . . ?
C129 C128 Br17 120(3) . . ?
C128 C129 C130 114(4) . . ?
C128 C129 H12N 123.1 . . ?
C130 C129 H12N 123.1 . . ?
C131 C130 O24 124(3) . . ?
C131 C130 C129 119(3) . . ?
O24 C130 C129 117(3) . . ?
C126 C131 C130 125(4) . . ?
C126 C131 O23 128(4) . . ?
C130 C131 O23 106(3) . . ?
O24 C132 H13B 109.5 . . ?
O24 C132 H13C 109.5 . . ?
H13B C132 H13C 109.5 . . ?
O24 C132 H13D 109.5 . . ?
H13B C132 H13D 109.5 . . ?
H13C C132 H13D 109.5 . . ?
O25 C133 H13E 109.5 . . ?
O25 C133 H13F 109.5 . . ?
H13E C133 H13F 109.5 . . ?
O25 C133 H13G 109.5 . . ?
H13E C133 H13G 109.5 . . ?
H13F C133 H13G 109.5 . . ?
C135 C134 O25 125(2) . . ?
C135 C134 C139 122(3) . . ?
O25 C134 C139 112(2) . . ?
C134 C135 C136 123(3) . . ?
C134 C135 H13H 118.7 . . ?
C136 C135 H13H 118.7 . . ?
C137 C136 C135 118(4) . . ?
C137 C136 Br7 122(3) . . ?
C135 C136 Br7 120(3) . . ?
C136 C137 C138 120(3) . . ?
C136 C137 H13I 119.9 . . ?
C138 C137 H13I 119.9 . . ?
C139 C138 C140 121(3) . . ?
C139 C138 C137 124(2) . . ?
C140 C138 C137 115(3) . . ?
O26 C139 C138 134(2) . . ?
O26 C139 C134 114(2) . . ?
C138 C139 C134 112(2) . . ?
N13 C140 C138 130(2) . . ?
N13 C140 H14C 114.9 . . ?
C138 C140 H14C 114.9 . . ?
N13 C141 C142 106(2) . . ?
N13 C141 H14D 110.6 . . ?
C142 C141 H14D 110.6 . . ?
N13 C141 H14E 110.6 . . ?
C142 C141 H14E 110.6 . . ?
H14D C141 H14E 108.7 . . ?
C143 C142 C141 108(2) . . ?
C143 C142 H14F 110.0 . . ?
C141 C142 H14F 110.0 . . ?
C143 C142 H14G 110.0 . . ?
C141 C142 H14G 110.0 . . ?
H14F C142 H14G 108.4 . . ?
C142 C143 C144 107(2) . . ?
C142 C143 H14H 110.4 . . ?
C144 C143 H14H 110.4 . . ?
C142 C143 H14I 110.4 . . ?
C144 C143 H14I 110.4 . . ?
H14H C143 H14I 108.6 . . ?
C143 C144 C145 112(2) . . ?
C143 C144 H14J 109.2 . . ?
C145 C144 H14J 109.2 . . ?
C143 C144 H14K 109.2 . . ?
C145 C144 H14K 109.2 . . ?
H14J C144 H14K 107.9 . . ?
C146 C145 C144 119(2) . . ?
C146 C145 H14L 107.6 . . ?
C144 C145 H14L 107.6 . . ?
C146 C145 H14M 107.6 . . ?
C144 C145 H14M 107.6 . . ?
H14L C145 H14M 107.0 . . ?
C145 C146 N14 112(2) . . ?
C145 C146 H14N 109.3 . . ?
N14 C146 H14N 109.3 . . ?
C145 C146 H14O 109.3 . . ?
N14 C146 H14O 109.3 . . ?
H14N C146 H14O 107.9 . . ?
N14 C147 C148 116(3) . . ?
N14 C147 H14P 122.0 . . ?
C148 C147 H14P 122.0 . . ?
C153 C148 C147 136(4) . . ?
C153 C148 C149 118(3) . . ?
C147 C148 C149 106(3) . . ?
C150 C149 C148 118(4) . . ?
C150 C149 H14R 120.8 . . ?
C148 C149 H14R 120.8 . . ?
C151 C150 C149 125(4) . . ?
C151 C150 Br18 111(3) . . ?
C149 C150 Br18 124(3) . . ?
C150 C151 C152 116(4) . . ?
C150 C151 H15B 122.1 . . ?
C152 C151 H15B 122.1 . . ?
O28 C152 C151 130(4) . . ?
O28 C152 C153 108(3) . . ?
C151 C152 C153 122(4) . . ?
C148 C153 O27 119(3) . . ?
C148 C153 C152 120(4) . . ?
O27 C153 C152 121(3) . . ?
O28 C154 H15C 109.5 . . ?
O28 C154 H15D 109.5 . . ?
H15C C154 H15D 109.5 . . ?
O28 C154 H15E 109.5 . . ?
H15C C154 H15E 109.5 . . ?
H15D C154 H15E 109.5 . . ?
O29 C155 H15F 109.5 . . ?
O29 C155 H15G 109.5 . . ?
H15F C155 H15G 109.5 . . ?
O29 C155 H15H 109.5 . . ?
H15F C155 H15H 109.5 . . ?
H15G C155 H15H 109.5 . . ?
O29 C156 C157 135(3) . . ?
O29 C156 C161 110(3) . . ?
C157 C156 C161 115(3) . . ?
C158 C157 C156 126(4) . . ?
C158 C157 H15I 116.9 . . ?
C156 C157 H15I 116.9 . . ?
C157 C158 C159 116(4) . . ?
C157 C158 Br8 118(4) . . ?
C159 C158 Br8 124(4) . . ?
C158 C159 C160 125(4) . . ?
C158 C159 H15J 117.3 . . ?
C160 C159 H15J 117.3 . . ?
C162 C160 C161 136(3) . . ?
C162 C160 C159 113(3) . . ?
C161 C160 C159 111(3) . . ?
O30 C161 C160 114(2) . . ?
O30 C161 C156 121(3) . . ?
C160 C161 C156 125(3) . . ?
N15 C162 C160 123(3) . . ?
N15 C162 H16A 118.6 . . ?
C160 C162 H16A 118.6 . . ?
C164 C163 N15 118(3) . . ?
C164 C163 H16B 107.8 . . ?
N15 C163 H16B 107.8 . . ?
C164 C163 H16C 107.8 . . ?
N15 C163 H16C 107.8 . . ?
H16B C163 H16C 107.2 . . ?
C165 C164 C163 107(4) . . ?
C165 C164 H16D 110.3 . . ?
C163 C164 H16D 110.3 . . ?
C165 C164 H16E 110.3 . . ?
C163 C164 H16E 110.3 . . ?
H16D C164 H16E 108.5 . . ?
C164 C165 C166 141(4) . . ?
C164 C165 H16M 101.7 . . ?
C166 C165 H16M 101.7 . . ?
C164 C165 H16F 101.7 . . ?
C166 C165 H16F 101.7 . . ?
H16M C165 H16F 104.7 . . ?
C165 C166 C167 106(3) . . ?
C165 C166 H16G 110.5 . . ?
C167 C166 H16G 110.5 . . ?
C165 C166 H16H 110.5 . . ?
C167 C166 H16H 110.5 . . ?
H16G C166 H16H 108.7 . . ?
C168 C167 C166 108(3) . . ?
C168 C167 H16N 110.0 . . ?
C166 C167 H16N 110.0 . . ?
C168 C167 H16I 110.0 . . ?
C166 C167 H16I 110.0 . . ?
H16N C167 H16I 108.4 . . ?
C167 C168 N16 124(2) . . ?
C167 C168 H16J 106.3 . . ?
N16 C168 H16J 106.3 . . ?
C167 C168 H16K 106.3 . . ?
N16 C168 H16K 106.3 . . ?
H16J C168 H16K 106.4 . . ?
N16 C169 C170 120(4) . . ?
N16 C169 H16L 119.8 . . ?
C170 C169 H16L 119.8 . . ?
C175 C170 C171 115(3) . . ?
C175 C170 C169 133(4) . . ?
C171 C170 C169 112(3) . . ?
C172 C171 C170 120(4) . . ?
C172 C171 H17B 120.1 . . ?
C170 C171 H17B 120.1 . . ?
C171 C172 C173 125(4) . . ?
C171 C172 Br19 120(4) . . ?
C173 C172 Br19 115(4) . . ?
C172 C173 C174 113(4) . . ?
C172 C173 H17C 123.7 . . ?
C174 C173 H17C 123.7 . . ?
O32 C174 C175 122(3) . . ?
O32 C174 C173 117(3) . . ?
C175 C174 C173 121(4) . . ?
O32 C174 Cd35 57.3(13) . . ?
C175 C174 Cd35 70(2) . . ?
C173 C174 Cd35 157(3) . . ?
O31 C175 C170 116(3) . . ?
O31 C175 C174 118(3) . . ?
C170 C175 C174 126(4) . . ?
O31 C175 Cd35 45.1(12) . . ?
C170 C175 Cd35 146(3) . . ?
C174 C175 Cd35 79(2) . . ?
O32 C176 H17D 109.5 . . ?
O32 C176 H17E 109.5 . . ?
H17D C176 H17E 109.5 . . ?
O32 C176 H17F 109.5 . . ?
H17D C176 H17F 109.5 . . ?
H17E C176 H17F 109.5 . . ?
O33 C177 H17G 109.5 . . ?
O33 C177 H17H 109.5 . . ?
H17G C177 H17H 109.5 . . ?
O33 C177 H17I 109.5 . . ?
H17G C177 H17I 109.5 . . ?
H17H C177 H17I 109.5 . . ?
C179 C178 O33 131(3) . . ?
C179 C178 C183 120(3) . . ?
O33 C178 C183 108(2) . . ?
C178 C179 C180 123(3) . . ?
C178 C179 H17J 118.4 . . ?
C180 C179 H17J 118.4 . . ?
C181 C180 C179 122(3) . . ?
C181 C180 Br9 122(3) . . ?
C179 C180 Br9 116(3) . . ?
C180 C181 C182 121(3) . . ?
C180 C181 H18A 119.7 . . ?
C182 C181 H18A 119.7 . . ?
C184 C182 C183 128(3) . . ?
C184 C182 C181 113(3) . . ?
C183 C182 C181 118(3) . . ?
O34 C183 C182 119(2) . . ?
O34 C183 C178 126(2) . . ?
C182 C183 C178 115(2) . . ?
C182 C184 N17 125(2) . . ?
C182 C184 H18C 117.6 . . ?
N17 C184 H18C 117.6 . . ?
N17 C185 C186 115(2) . . ?
N17 C185 H18D 108.5 . . ?
C186 C185 H18D 108.5 . . ?
N17 C185 H18E 108.5 . . ?
C186 C185 H18E 108.5 . . ?
H18D C185 H18E 107.5 . . ?
C185 C186 C187 114(3) . . ?
C185 C186 H18F 108.7 . . ?
C187 C186 H18F 108.7 . . ?
C185 C186 H18G 108.7 . . ?
C187 C186 H18G 108.7 . . ?
H18F C186 H18G 107.6 . . ?
C186 C187 C188 96(3) . . ?
C186 C187 H18H 112.5 . . ?
C188 C187 H18H 112.5 . . ?
C186 C187 H18I 112.5 . . ?
C188 C187 H18I 112.5 . . ?
H18H C187 H18I 110.0 . . ?
C189 C188 C187 102(3) . . ?
C189 C188 H18J 111.4 . . ?
C187 C188 H18J 111.4 . . ?
C189 C188 H18K 111.4 . . ?
C187 C188 H18K 111.4 . . ?
H18J C188 H18K 109.3 . . ?
C188 C189 C190 119(3) . . ?
C188 C189 H18L 107.6 . . ?
C190 C189 H18L 107.6 . . ?
C188 C189 H18M 107.6 . . ?
C190 C189 H18M 107.6 . . ?
H18L C189 H18M 107.1 . . ?
N18 C190 C189 115(2) . . ?
N18 C190 H19B 108.6 . . ?
C189 C190 H19B 108.6 . . ?
N18 C190 H19C 108.6 . . ?
C189 C190 H19C 108.6 . . ?
H19B C190 H19C 107.6 . . ?
N18 C191 C192 118(3) . . ?
C191 C192 C197 131(3) . . ?
C191 C192 C193 109(3) . . ?
C197 C192 C193 118(3) . . ?
C194 C193 C192 108(3) . . ?
C194 C193 H19D 126.2 . . ?
C192 C193 H19D 126.2 . . ?
C195 C194 C193 139(4) . . ?
C195 C194 Br20 108(3) . . ?
C193 C194 Br20 112(3) . . ?
C194 C195 C196 110(4) . . ?
C194 C195 H19E 124.9 . . ?
C196 C195 H19E 124.9 . . ?
O36 C196 C197 106(3) . . ?
O36 C196 C195 134(3) . . ?
C197 C196 C195 119(4) . . ?
O35 C197 C192 112(3) . . ?
O35 C197 C196 122(3) . . ?
C192 C197 C196 125(3) . . ?
O36 C198 H19G 109.5 . . ?
O36 C198 H19H 109.5 . . ?
H19G C198 H19H 109.5 . . ?
O36 C198 H19I 109.5 . . ?
H19G C198 H19I 109.5 . . ?
H19H C198 H19I 109.5 . . ?
O37 C199 H19J 109.5 . . ?
O37 C199 H19K 109.5 . . ?
H19J C199 H19K 109.5 . . ?
O37 C199 H19L 109.5 . . ?
H19J C199 H19L 109.5 . . ?
H19K C199 H19L 109.5 . . ?
O37 C200 C201 129(3) . . ?
O37 C200 C205 115(2) . . ?
C201 C200 C205 116(2) . . ?
C202 C201 C200 123(3) . . ?
C202 C201 H20A 118.5 . . ?
C200 C201 H20A 118.5 . . ?
C203 C202 C201 116(3) . . ?
C203 C202 Br10 129(3) . . ?
C201 C202 Br10 115(2) . . ?
C202 C203 C204 128(3) . . ?
C202 C203 H20B 115.8 . . ?
C204 C203 H20B 115.8 . . ?
C205 C204 C206 131(2) . . ?
C205 C204 C203 116(2) . . ?
C206 C204 C203 112(2) . . ?
O38 C205 C204 122(2) . . ?
O38 C205 C200 118(2) . . ?
C204 C205 C200 120(2) . . ?
C204 C206 N19 123(2) . . ?
C204 C206 H20C 118.5 . . ?
N19 C206 H20C 118.5 . . ?
N19 C207 C208 109(2) . . ?
N19 C207 H20D 110.0 . . ?
C208 C207 H20D 110.0 . . ?
N19 C207 H20E 110.0 . . ?
C208 C207 H20E 110.0 . . ?
H20D C207 H20E 108.4 . . ?
C209 C208 C207 104(2) . . ?
C209 C208 H20F 110.9 . . ?
C207 C208 H20F 110.9 . . ?
C209 C208 H20G 110.9 . . ?
C207 C208 H20G 110.9 . . ?
H20F C208 H20G 108.9 . . ?
C210 C209 C208 106(3) . . ?
C210 C209 H20H 110.4 . . ?
C208 C209 H20H 110.4 . . ?
C210 C209 H20I 110.4 . . ?
C208 C209 H20I 110.4 . . ?
H20H C209 H20I 108.6 . . ?
C209 C210 C211 110(3) . . ?
C209 C210 H21A 109.7 . . ?
C211 C210 H21A 109.7 . . ?
C209 C210 H21B 109.7 . . ?
C211 C210 H21B 109.7 . . ?
H21A C210 H21B 108.2 . . ?
C212 C211 C210 110(2) . . ?
C212 C211 H21C 109.6 . . ?
C210 C211 H21C 109.6 . . ?
C212 C211 H21D 109.6 . . ?
C210 C211 H21D 109.6 . . ?
H21C C211 H21D 108.2 . . ?
N20 C212 C211 112(2) . . ?
N20 C212 H21E 109.1 . . ?
C211 C212 H21E 109.1 . . ?
N20 C212 H21F 109.1 . . ?
C211 C212 H21F 109.1 . . ?
H21E C212 H21F 107.8 . . ?
C214 C213 N20 119(3) . . ?
C214 C213 H21G 120.3 . . ?
N20 C213 H21G 120.3 . . ?
C213 C214 C215 118(4) . . ?
C213 C214 C219 136(4) . . ?
C215 C214 C219 106(4) . . ?
C214 C215 C216 128(4) . . ?
C214 C215 H21H 116.2 . . ?
C216 C215 H21H 116.2 . . ?
C217 C216 C215 117(4) . . ?
C217 C216 Br11 123(4) . . ?
C215 C216 Br11 120(3) . . ?
C218 C217 C216 123(5) . . ?
C218 C217 H21I 118.3 . . ?
C216 C217 H21I 118.3 . . ?
O40 C218 C217 128(4) . . ?
O40 C218 C219 116(4) . . ?
C217 C218 C219 115(4) . . ?
O39 C219 C218 116(3) . . ?
O39 C219 C214 112(3) . . ?
C218 C219 C214 130(4) . . ?
O40 C220 H22D 109.5 . . ?
O40 C220 H22E 109.5 . . ?
H22D C220 H22E 109.5 . . ?
O40 C220 H22F 109.5 . . ?
H22D C220 H22F 109.5 . . ?
H22E C220 H22F 109.5 . . ?
O41 C221 H22G 109.5 . . ?
O41 C221 H22H 109.5 . . ?
H22G C221 H22H 109.5 . . ?
O41 C221 H22I 109.5 . . ?
H22G C221 H22I 109.5 . . ?
H22H C221 H22I 109.5 . . ?
C223 C222 O41 126(3) . . ?
C223 C222 C227 123(4) . . ?
O41 C222 C227 110(3) . . ?
C222 C223 C224 118(4) . . ?
C222 C223 H22J 121.0 . . ?
C224 C223 H22J 121.0 . . ?
C223 C224 C225 130(4) . . ?
C223 C224 Br21 117(3) . . ?
C225 C224 Br21 110(3) . . ?
C224 C225 C226 105(3) . . ?
C224 C225 H22L 127.5 . . ?
C226 C225 H22L 127.5 . . ?
C225 C226 C228 112(3) . . ?
C225 C226 C227 131(3) . . ?
C228 C226 C227 117(3) . . ?
O42 C227 C222 123(3) . . ?
O42 C227 C226 125(3) . . ?
C222 C227 C226 111(3) . . ?
N21 C228 C226 132(3) . . ?
N21 C228 H22M 114.2 . . ?
C226 C228 H22M 114.2 . . ?
N21 C229 C230 110(2) . . ?
N21 C229 H22N 109.6 . . ?
C230 C229 H22N 109.6 . . ?
N21 C229 H22O 109.6 . . ?
C230 C229 H22O 109.6 . . ?
H22N C229 H22O 108.2 . . ?
C229 C230 C231 108(3) . . ?
C229 C230 H23D 110.0 . . ?
C231 C230 H23D 110.0 . . ?
C229 C230 H23E 110.0 . . ?
C231 C230 H23E 110.0 . . ?
H23D C230 H23E 108.4 . . ?
C230 C231 C232 111(3) . . ?
C230 C231 H23M 109.4 . . ?
C232 C231 H23M 109.4 . . ?
C230 C231 H23F 109.4 . . ?
C232 C231 H23F 109.4 . . ?
H23M C231 H23F 108.0 . . ?
C231 C232 C233 97(3) . . ?
C231 C232 H23P 112.3 . . ?
C233 C232 H23P 112.3 . . ?
C231 C232 H23G 112.3 . . ?
C233 C232 H23G 112.3 . . ?
H23P C232 H23G 109.9 . . ?
C234 C233 C232 97.9(8) . . ?
C234 C233 H23O 112.2 . . ?
C232 C233 H23O 112.2 . . ?
C234 C233 H23H 112.2 . . ?
C232 C233 H23H 112.2 . . ?
H23O C233 H23H 109.8 . . ?
C233 C234 N22 108(2) . . ?
C233 C234 H23I 110.1 . . ?
N22 C234 H23I 110.1 . . ?
C233 C234 H23J 110.1 . . ?
N22 C234 H23J 110.1 . . ?
H23I C234 H23J 108.4 . . ?
N22 C235 C236 123(3) . . ?
N22 C235 H23K 118.6 . . ?
C236 C235 H23K 118.6 . . ?
C235 C236 C237 122(3) . . ?
C235 C236 C241 124(3) . . ?
C237 C236 C241 111(3) . . ?
C236 C237 C238 126(4) . . ?
C236 C237 H23L 117.0 . . ?
C238 C237 H23L 117.0 . . ?
C239 C238 C237 121(3) . . ?
C239 C238 Br33 120(2) . . ?
C237 C238 Br33 118(3) . . ?
C240 C239 C238 115(3) . . ?
C240 C239 H23N 122.3 . . ?
C238 C239 H23N 122.3 . . ?
O44 C240 C239 122(2) . . ?
O44 C240 C241 114(2) . . ?
C239 C240 C241 122(3) . . ?
O43 C241 C236 126(2) . . ?
O43 C241 C240 111(2) . . ?
C236 C241 C240 123(3) . . ?
O44 C242 H24A 109.5 . . ?
O44 C242 H24B 109.5 . . ?
H24A C242 H24B 109.5 . . ?
O44 C242 H24C 109.5 . . ?
H24A C242 H24C 109.5 . . ?
H24B C242 H24C 109.5 . . ?
O45 C243 H24D 109.5 . . ?
O45 C243 H24E 109.5 . . ?
H24D C243 H24E 109.5 . . ?
O45 C243 H24F 109.5 . . ?
H24D C243 H24F 109.5 . . ?
H24E C243 H24F 109.5 . . ?
O45 C244 C245 119(4) . . ?
O45 C244 C249 113(4) . . ?
C245 C244 C249 127(4) . . ?
C244 C245 C246 116(4) . . ?
C244 C245 H24G 122.1 . . ?
C246 C245 H24G 122.1 . . ?
C245 C246 C247 122(4) . . ?
C245 C246 Br22 122(3) . . ?
C247 C246 Br22 115(3) . . ?
C246 C247 C248 117(4) . . ?
C246 C247 H24H 121.6 . . ?
C248 C247 H24H 121.6 . . ?
C249 C248 C250 124(3) . . ?
C249 C248 C247 121(3) . . ?
C250 C248 C247 115(3) . . ?
O46 C249 C244 120(3) . . ?
O46 C249 C248 122(3) . . ?
C244 C249 C248 117(3) . . ?
N23 C250 C248 128(3) . . ?
N23 C250 H25B 116.0 . . ?
C248 C250 H25B 116.0 . . ?
N23 C251 C252 114(2) . . ?
N23 C251 H25C 108.8 . . ?
C252 C251 H25C 108.8 . . ?
N23 C251 H25D 108.8 . . ?
C252 C251 H25D 108.8 . . ?
H25C C251 H25D 107.7 . . ?
C253 C252 C251 115(3) . . ?
C253 C252 H25E 108.5 . . ?
C251 C252 H25E 108.5 . . ?
C253 C252 H25F 108.5 . . ?
C251 C252 H25F 108.5 . . ?
H25E C252 H25F 107.5 . . ?
C252 C253 C254 121(4) . . ?
C252 C253 H25G 119.3 . . ?
C254 C253 H25G 119.3 . . ?
C253 C254 C255 109(4) . . ?
C253 C254 H25H 110.0 . . ?
C255 C254 H25H 110.0 . . ?
C253 C254 H25I 110.0 . . ?
C255 C254 H25I 110.0 . . ?
H25H C254 H25I 108.4 . . ?
C256 C255 C254 98.3(8) . . ?
C256 C255 H25J 112.1 . . ?
C254 C255 H25J 112.1 . . ?
C256 C255 H25K 112.1 . . ?
C254 C255 H25K 112.1 . . ?
H25J C255 H25K 109.8 . . ?
N24 C256 C255 110(3) . . ?
N24 C256 H25L 109.7 . . ?
C255 C256 H25L 109.7 . . ?
N24 C256 H25M 109.7 . . ?
C255 C256 H25M 109.7 . . ?
H25L C256 H25M 108.2 . . ?
N24 C257 C258 118(3) . . ?
N24 C257 H25N 121.1 . . ?
C258 C257 H25N 121.1 . . ?
C263 C258 C259 126(3) . . ?
C263 C258 C257 131(3) . . ?
C259 C258 C257 103(3) . . ?
C260 C259 C258 107(3) . . ?
C260 C259 H25O 126.3 . . ?
C258 C259 H25O 126.3 . . ?
C259 C260 C261 131(4) . . ?
C259 C260 Br34 118(3) . . ?
C261 C260 Br34 111(3) . . ?
C260 C261 C262 114(3) . . ?
C260 C261 H26A 123.2 . . ?
C262 C261 H26A 123.2 . . ?
C263 C262 O48 124(3) . . ?
C263 C262 C261 116(3) . . ?
O48 C262 C261 119(3) . . ?
O47 C263 C258 124(3) . . ?
O47 C263 C262 110(3) . . ?
C258 C263 C262 126(3) . . ?
O48 C264 H26B 109.5 . . ?
O48 C264 H26C 109.5 . . ?
H26B C264 H26C 109.5 . . ?
O48 C264 H26D 109.5 . . ?
H26B C264 H26D 109.5 . . ?
H26C C264 H26D 109.5 . . ?
O49 C265 H26E 109.5 . . ?
O49 C265 H26F 109.5 . . ?
H26E C265 H26F 109.5 . . ?
O49 C265 H26G 109.5 . . ?
H26E C265 H26G 109.5 . . ?
H26F C265 H26G 109.5 . . ?
O49 C266 C267 131(5) . . ?
O49 C266 C271 115(4) . . ?
C267 C266 C271 114(4) . . ?
C268 C267 C266 130(5) . . ?
C268 C267 H26H 115.0 . . ?
C266 C267 H26H 115.0 . . ?
C267 C268 C269 114(4) . . ?
C267 C268 Br23 124(4) . . ?
C269 C268 Br23 121(3) . . ?
C268 C269 C270 117(4) . . ?
C268 C269 H26I 121.3 . . ?
C270 C269 H26I 121.3 . . ?
C271 C270 C269 125(3) . . ?
C271 C270 C272 124(3) . . ?
C269 C270 C272 110(3) . . ?
O50 C271 C270 124(3) . . ?
O50 C271 C266 119(3) . . ?
C270 C271 C266 117(4) . . ?
N25 C272 C270 132(3) . . ?
N25 C272 H27B 114.1 . . ?
C270 C272 H27B 114.1 . . ?
N25 C273 C274 107(2) . . ?
N25 C273 H27C 110.4 . . ?
C274 C273 H27C 110.4 . . ?
N25 C273 H27D 110.4 . . ?
C274 C273 H27D 110.4 . . ?
H27C C273 H27D 108.6 . . ?
C273 C274 C275 101(3) . . ?
C273 C274 H27E 111.5 . . ?
C275 C274 H27E 111.5 . . ?
C273 C274 H27F 111.5 . . ?
C275 C274 H27F 111.5 . . ?
H27E C274 H27F 109.3 . . ?
C276 C275 C274 103(3) . . ?
C276 C275 H27G 111.2 . . ?
C274 C275 H27G 111.2 . . ?
C276 C275 H27H 111.2 . . ?
C274 C275 H27H 111.2 . . ?
H27G C275 H27H 109.1 . . ?
C275 C276 C277 111(4) . . ?
C275 C276 H27N 109.5 . . ?
C277 C276 H27N 109.5 . . ?
C275 C276 H27I 109.5 . . ?
C277 C276 H27I 109.5 . . ?
H27N C276 H27I 108.1 . . ?
C278 C277 C276 118(3) . . ?
C278 C277 H27O 107.8 . . ?
C276 C277 H27O 107.8 . . ?
C278 C277 H27J 107.8 . . ?
C276 C277 H27J 107.8 . . ?
H27O C277 H27J 107.1 . . ?
C277 C278 N26 114(3) . . ?
C277 C278 H27K 108.8 . . ?
N26 C278 H27K 108.8 . . ?
C277 C278 H27L 108.8 . . ?
N26 C278 H27L 108.8 . . ?
H27K C278 H27L 107.7 . . ?
N26 C279 C280 127(3) . . ?
N26 C279 H27M 116.7 . . ?
C280 C279 H27M 116.7 . . ?
C285 C280 C281 117(3) . . ?
C285 C280 C279 125(4) . . ?
C281 C280 C279 117(3) . . ?
C282 C281 C280 126(4) . . ?
C282 C281 H28A 117.2 . . ?
C280 C281 H28A 117.2 . . ?
C281 C282 C283 113(4) . . ?
C281 C282 Br35 121(3) . . ?
C283 C282 Br35 124(4) . . ?
C282 C283 C284 117(5) . . ?
C282 C283 H28B 121.5 . . ?
C284 C283 H28B 121.5 . . ?
O52 C284 C285 125(6) . . ?
O52 C284 C283 110(5) . . ?
C285 C284 C283 125(6) . . ?
C284 C285 O51 113(5) . . ?
C284 C285 C280 118(5) . . ?
O51 C285 C280 129(4) . . ?
O52 C286 H28C 109.5 . . ?
O52 C286 H28D 109.5 . . ?
H28C C286 H28D 109.5 . . ?
O52 C286 H28E 109.5 . . ?
H28C C286 H28E 109.5 . . ?
H28D C286 H28E 109.5 . . ?
O53 C287 H28F 109.5 . . ?
O53 C287 H28G 109.5 . . ?
H28F C287 H28G 109.5 . . ?
O53 C287 H28H 109.5 . . ?
H28F C287 H28H 109.5 . . ?
H28G C287 H28H 109.5 . . ?
O53 C288 C293 122(3) . . ?
O53 C288 C289 123(3) . . ?
C293 C288 C289 115(3) . . ?
C290 C289 C288 122(3) . . ?
C290 C289 H28I 119.2 . . ?
C288 C289 H28I 119.2 . . ?
C289 C290 C291 122(3) . . ?
C289 C290 Br24 121(3) . . ?
C291 C290 Br24 117(2) . . ?
C290 C291 C292 117(3) . . ?
C290 C291 H29A 121.7 . . ?
C292 C291 H29A 121.7 . . ?
C293 C292 C294 134(3) . . ?
C293 C292 C291 115(3) . . ?
C294 C292 C291 111(3) . . ?
C288 C293 C292 129(3) . . ?
C288 C293 O54 117(3) . . ?
C292 C293 O54 114(3) . . ?
N27 C294 C292 126(2) . . ?
N27 C294 H29B 116.8 . . ?
C292 C294 H29B 116.8 . . ?
N27 C295 C296 107(2) . . ?
N27 C295 H29C 110.3 . . ?
C296 C295 H29C 110.3 . . ?
N27 C295 H29D 110.3 . . ?
C296 C295 H29D 110.3 . . ?
H29C C295 H29D 108.5 . . ?
C297 C296 C295 105(2) . . ?
C297 C296 H29E 110.8 . . ?
C295 C296 H29E 110.8 . . ?
C297 C296 H29F 110.8 . . ?
C295 C296 H29F 110.8 . . ?
H29E C296 H29F 108.9 . . ?
C298 C297 C296 107(3) . . ?
C298 C297 H29G 110.3 . . ?
C296 C297 H29G 110.3 . . ?
C298 C297 H29H 110.3 . . ?
C296 C297 H29H 110.3 . . ?
H29G C297 H29H 108.5 . . ?
C297 C298 C299 116(4) . . ?
C297 C298 H29I 108.3 . . ?
C299 C298 H29I 108.3 . . ?
C297 C298 H29J 108.3 . . ?
C299 C298 H29J 108.3 . . ?
H29I C298 H29J 107.4 . . ?
C298 C299 C300 121(3) . . ?
C298 C299 H29K 107.0 . . ?
C300 C299 H29K 107.0 . . ?
C298 C299 H29L 107.0 . . ?
C300 C299 H29L 107.0 . . ?
H29K C299 H29L 106.8 . . ?
C299 C300 N28 114.7(18) . . ?
C299 C300 H30B 108.6 . . ?
N28 C300 H30B 108.6 . . ?
C299 C300 H30C 108.6 . . ?
N28 C300 H30C 108.6 . . ?
H30B C300 H30C 107.6 . . ?
N28 C301 C302 124(3) . . ?
N28 C301 H30D 118.2 . . ?
C302 C301 H30D 118.1 . . ?
C307 C302 C303 135(4) . . ?
C307 C302 C301 117(3) . . ?
C303 C302 C301 108(2) . . ?
C304 C303 C302 101(4) . . ?
C304 C303 H30E 129.4 . . ?
C302 C303 H30E 129.4 . . ?
C305 C304 C303 133(5) . . ?
C305 C304 Br36 113(2) . . ?
C303 C304 Br36 114(2) . . ?
C306 C305 C304 117(4) . . ?
C306 C305 H30F 121.6 . . ?
C304 C305 H30F 121.6 . . ?
O56 C306 C305 119(2) . . ?
O56 C306 C307 122(2) . . ?
C305 C306 C307 118(3) . . ?
O55 C307 C306 108(2) . . ?
O55 C307 C302 134(3) . . ?
C306 C307 C302 115(3) . . ?
O56 C308 H30G 109.5 . . ?
O56 C308 H30H 109.5 . . ?
H30G C308 H30H 109.5 . . ?
O56 C308 H30I 109.5 . . ?
H30G C308 H30I 109.5 . . ?
H30H C308 H30I 109.5 . . ?
O57 C309 H30J 109.5 . . ?
O57 C309 H30K 109.5 . . ?
H30J C309 H30K 109.5 . . ?
O57 C309 H30L 109.5 . . ?
H30J C309 H30L 109.5 . . ?
H30K C309 H30L 109.5 . . ?
O57 C310 C311 129(3) . . ?
O57 C310 C315 118(3) . . ?
C311 C310 C315 112(3) . . ?
C312 C311 C310 119(3) . . ?
C312 C311 H31B 120.4 . . ?
C310 C311 H31B 120.4 . . ?
C311 C312 C313 130(4) . . ?
C311 C312 Br25 115(3) . . ?
C313 C312 Br25 112(3) . . ?
C314 C313 C312 108(3) . . ?
C314 C313 H31C 126.1 . . ?
C312 C313 H31C 126.1 . . ?
C315 C314 C313 124(3) . . ?
C315 C314 C316 125(3) . . ?
C313 C314 C316 111(3) . . ?
O58 C315 C314 131(3) . . ?
O58 C315 C310 106(2) . . ?
C314 C315 C310 123(3) . . ?
N29 C316 C314 122(3) . . ?
N29 C316 H31D 119.0 . . ?
C314 C316 H31D 119.0 . . ?
N29 C317 C318 107(2) . . ?
N29 C317 H31E 110.3 . . ?
C318 C317 H31E 110.3 . . ?
N29 C317 H31F 110.3 . . ?
C318 C317 H31F 110.3 . . ?
H31E C317 H31F 108.6 . . ?
C319 C318 C317 107(3) . . ?
C319 C318 H31G 110.3 . . ?
C317 C318 H31G 110.3 . . ?
C319 C318 H31H 110.3 . . ?
C317 C318 H31H 110.3 . . ?
H31G C318 H31H 108.5 . . ?
C318 C319 C320 117(5) . . ?
C318 C319 H31J 108.0 . . ?
C320 C319 H31J 108.0 . . ?
C318 C319 H31I 108.0 . . ?
C320 C319 H31I 108.0 . . ?
H31J C319 H31I 107.2 . . ?
C321 C320 C319 106(4) . . ?
C321 C320 H32H 110.5 . . ?
C319 C320 H32H 110.5 . . ?
C321 C320 H32C 110.5 . . ?
C319 C320 H32C 110.5 . . ?
H32H C320 H32C 108.7 . . ?
C322 C321 C320 103(4) . . ?
C322 C321 H32D 111.1 . . ?
C320 C321 H32D 111.1 . . ?
C322 C321 H32E 111.1 . . ?
C320 C321 H32E 111.1 . . ?
H32D C321 H32E 109.1 . . ?
N30 C322 C321 125(3) . . ?
N30 C322 H32F 106.0 . . ?
C321 C322 H32F 106.0 . . ?
N30 C322 H32G 106.0 . . ?
C321 C322 H32G 106.0 . . ?
H32F C322 H32G 106.3 . . ?
N30 C323 C324 136(3) . . ?
N30 C323 H32I 112.0 . . ?
C324 C323 H32I 112.0 . . ?
C325 C324 C323 117(4) . . ?
C325 C324 C329 127(4) . . ?
C323 C324 C329 116(4) . . ?
C326 C325 C324 117(4) . . ?
C326 C325 H32K 121.5 . . ?
C324 C325 H32K 121.5 . . ?
C325 C326 C327 118(4) . . ?
C325 C326 Br37 116(4) . . ?
C327 C326 Br37 126(3) . . ?
C328 C327 C326 127(4) . . ?
C328 C327 H32L 116.5 . . ?
C326 C327 H32L 116.5 . . ?
O60 C328 C327 128(3) . . ?
O60 C328 C329 113(3) . . ?
C327 C328 C329 119(3) . . ?
O59 C329 C324 132(4) . . ?
O59 C329 C328 115(4) . . ?
C324 C329 C328 112(3) . . ?
O60 C330 H33C 109.5 . . ?
O60 C330 H33D 109.5 . . ?
H33C C330 H33D 109.5 . . ?
O60 C330 H33E 109.5 . . ?
H33C C330 H33E 109.5 . . ?
H33D C330 H33E 109.5 . . ?
O61 C331 H33F 109.5 . . ?
O61 C331 H33G 109.5 . . ?
H33F C331 H33G 109.5 . . ?
O61 C331 H33H 109.5 . . ?
H33F C331 H33H 109.5 . . ?
H33G C331 H33H 109.5 . . ?
C333 C332 O61 129(2) . . ?
C333 C332 C337 118(3) . . ?
O61 C332 C337 113(2) . . ?
C332 C333 C334 128(3) . . ?
C332 C333 H33I 116.1 . . ?
C334 C333 H33I 116.2 . . ?
C333 C334 C335 112(3) . . ?
C333 C334 Br26 128(3) . . ?
C335 C334 Br26 121(2) . . ?
C336 C335 C334 124(3) . . ?
C336 C335 H33J 117.8 . . ?
C334 C335 H33J 117.8 . . ?
C337 C336 C335 118(3) . . ?
C337 C336 C338 127(3) . . ?
C335 C336 C338 115(3) . . ?
O62 C337 C336 124(2) . . ?
O62 C337 C332 115(2) . . ?
C336 C337 C332 120(3) . . ?
N39 C338 C336 126(2) . . ?
N39 C338 H33K 117.1 . . ?
C336 C338 H33K 117.1 . . ?
N39 C339 C340 101(3) . . ?
N39 C339 H33L 111.5 . . ?
C340 C339 H33L 111.5 . . ?
N39 C339 H33M 111.5 . . ?
C340 C339 H33M 111.5 . . ?
H33L C339 H33M 109.3 . . ?
C339 C340 C341 106(4) . . ?
C339 C340 H34C 110.5 . . ?
C341 C340 H34C 110.5 . . ?
C339 C340 H34D 110.5 . . ?
C341 C340 H34D 110.5 . . ?
H34C C340 H34D 108.7 . . ?
C342 C341 C340 109(4) . . ?
C342 C341 H34E 110.0 . . ?
C340 C341 H34E 110.0 . . ?
C342 C341 H34F 110.0 . . ?
C340 C341 H34F 110.0 . . ?
H34E C341 H34F 108.4 . . ?
C341 C342 C343 100(3) . . ?
C341 C342 H34G 111.8 . . ?
C343 C342 H34G 111.8 . . ?
C341 C342 H34H 111.8 . . ?
C343 C342 H34H 111.8 . . ?
H34G C342 H34H 109.6 . . ?
C344 C343 C342 105(3) . . ?
C344 C343 H34I 110.7 . . ?
C342 C343 H34I 110.7 . . ?
C344 C343 H34J 110.7 . . ?
C342 C343 H34J 110.7 . . ?
H34I C343 H34J 108.8 . . ?
N40 C344 C343 110(2) . . ?
N40 C344 H34K 109.7 . . ?
C343 C344 H34K 109.7 . . ?
N40 C344 H34L 109.7 . . ?
C343 C344 H34L 109.7 . . ?
H34K C344 H34L 108.2 . . ?
N40 C345 C346 130(3) . . ?
N40 C345 H34M 114.8 . . ?
C346 C345 H34M 114.8 . . ?
C347 C346 C351 114(3) . . ?
C347 C346 C345 118(3) . . ?
C351 C346 C345 127(3) . . ?
C346 C347 C348 122(3) . . ?
C346 C347 H34N 119.1 . . ?
C348 C347 H34N 119.1 . . ?
C349 C348 C347 120(3) . . ?
C349 C348 Br38 124(3) . . ?
C347 C348 Br38 116(3) . . ?
C350 C349 C348 117(3) . . ?
C350 C349 H34O 121.3 . . ?
C348 C349 H34O 121.3 . . ?
O64 C350 C349 123(3) . . ?
O64 C350 C351 113(3) . . ?
C349 C350 C351 124(3) . . ?
O63 C351 C350 120(3) . . ?
O63 C351 C346 117(3) . . ?
C350 C351 C346 123(3) . . ?
O64 C352 H35C 109.5 . . ?
O64 C352 H35D 109.5 . . ?
H35C C352 H35D 109.5 . . ?
O64 C352 H35E 109.5 . . ?
H35C C352 H35E 109.5 . . ?
H35D C352 H35E 109.5 . . ?
O65 C353 H35F 109.5 . . ?
O65 C353 H35G 109.5 . . ?
H35F C353 H35G 109.5 . . ?
O65 C353 H35H 109.5 . . ?
H35F C353 H35H 109.5 . . ?
H35G C353 H35H 109.5 . . ?
O65 C354 C355 127(3) . . ?
O65 C354 C359 107(2) . . ?
C355 C354 C359 124(3) . . ?
C354 C355 C356 113(4) . . ?
C354 C355 H35J 123.7 . . ?
C356 C355 H35J 123.7 . . ?
C357 C356 C355 132(4) . . ?
C357 C356 Br27 116(3) . . ?
C355 C356 Br27 111(3) . . ?
C356 C357 C358 106(4) . . ?
C356 C357 H35K 126.8 . . ?
C358 C357 H35K 126.8 . . ?
C359 C358 C357 129(4) . . ?
C359 C358 C360 123(3) . . ?
C357 C358 C360 107(3) . . ?
O66 C359 C358 126(3) . . ?
O66 C359 C354 122(2) . . ?
C358 C359 C354 112(3) . . ?
N31 C360 C358 127(3) . . ?
N31 C360 H36C 116.7 . . ?
C358 C360 H36C 116.7 . . ?
N31 C361 C362 103(3) . . ?
N31 C361 H36D 111.1 . . ?
C362 C361 H36D 111.1 . . ?
N31 C361 H36E 111.1 . . ?
C362 C361 H36E 111.1 . . ?
H36D C361 H36E 109.1 . . ?
C363 C362 C361 105(3) . . ?
C363 C362 H36N 110.8 . . ?
C361 C362 H36N 110.7 . . ?
C363 C362 H36F 110.7 . . ?
C361 C362 H36F 110.7 . . ?
H36N C362 H36F 108.8 . . ?
C362 C363 C364 117(4) . . ?
C362 C363 H36G 108.1 . . ?
C364 C363 H36G 108.0 . . ?
C362 C363 H36H 108.1 . . ?
C364 C363 H36H 108.1 . . ?
H36G C363 H36H 107.3 . . ?
C363 C364 C365 100(3) . . ?
C363 C364 H36O 111.8 . . ?
C365 C364 H36O 111.8 . . ?
C363 C364 H36I 111.8 . . ?
C365 C364 H36I 111.8 . . ?
H36O C364 H36I 109.5 . . ?
C366 C365 C364 95(3) . . ?
C366 C365 H36P 112.7 . . ?
C364 C365 H36P 112.7 . . ?
C366 C365 H36J 112.7 . . ?
C364 C365 H36J 112.7 . . ?
H36P C365 H36J 110.2 . . ?
N32 C366 C365 108(3) . . ?
N32 C366 H36Q 110.1 . . ?
C365 C366 H36Q 110.1 . . ?
N32 C366 H36K 110.1 . . ?
C365 C366 H36K 110.1 . . ?
H36Q C366 H36K 108.4 . . ?
N32 C367 C368 119(5) . . ?
N32 C367 H36L 120.3 . . ?
C368 C367 H36L 120.4 . . ?
C367 C368 C373 140(5) . . ?
C367 C368 C369 108(4) . . ?
C373 C368 C369 111(4) . . ?
C370 C369 C368 112(4) . . ?
C370 C369 H36M 123.8 . . ?
C368 C369 H36M 123.7 . . ?
C371 C370 C369 129(4) . . ?
C371 C370 Br39 116(3) . . ?
C369 C370 Br39 115(3) . . ?
C370 C371 C372 118(5) . . ?
C370 C371 H37B 120.9 . . ?
C372 C371 H37B 121.0 . . ?
O68 C372 C373 122(3) . . ?
O68 C372 C371 125(4) . . ?
C373 C372 C371 112(4) . . ?
O67 C373 C372 113(3) . . ?
O67 C373 C368 113(3) . . ?
C372 C373 C368 133(4) . . ?
O68 C374 H37C 109.5 . . ?
O68 C374 H37D 109.5 . . ?
H37C C374 H37D 109.5 . . ?
O68 C374 H37E 109.5 . . ?
H37C C374 H37E 109.5 . . ?
H37D C374 H37E 109.5 . . ?
O69 C375 H37F 109.5 . . ?
O69 C375 H37G 109.5 . . ?
H37F C375 H37G 109.5 . . ?
O69 C375 H37H 109.5 . . ?
H37F C375 H37H 109.5 . . ?
H37G C375 H37H 109.5 . . ?
O69 C376 C381 119(3) . . ?
O69 C376 C377 122(2) . . ?
C381 C376 C377 118(3) . . ?
C376 C377 C378 114(2) . . ?
C376 C377 H37I 123.0 . . ?
C378 C377 H37I 123.0 . . ?
C379 C378 C377 125(3) . . ?
C379 C378 Br28 120(2) . . ?
C377 C378 Br28 115(2) . . ?
C380 C379 C378 119(3) . . ?
C380 C379 H37J 120.7 . . ?
C378 C379 H37J 120.7 . . ?
C379 C380 C381 123(2) . . ?
C379 C380 C382 119(3) . . ?
C381 C380 C382 118(3) . . ?
C376 C381 O70 113(3) . . ?
C376 C381 C380 120(3) . . ?
O70 C381 C380 126(2) . . ?
N33 C382 C380 133(2) . . ?
N33 C382 H38A 113.4 . . ?
C380 C382 H38A 113.4 . . ?
N33 C383 C384 106.0(19) . . ?
N33 C383 H38B 110.5 . . ?
C384 C383 H38B 110.5 . . ?
N33 C383 H38C 110.5 . . ?
C384 C383 H38C 110.5 . . ?
H38B C383 H38C 108.7 . . ?
C383 C384 C385 111(2) . . ?
C383 C384 H38D 109.4 . . ?
C385 C384 H38D 109.4 . . ?
C383 C384 H38E 109.4 . . ?
C385 C384 H38E 109.4 . . ?
H38D C384 H38E 108.0 . . ?
C386 C385 C384 106(2) . . ?
C386 C385 H38F 110.5 . . ?
C384 C385 H38F 110.5 . . ?
C386 C385 H38G 110.5 . . ?
C384 C385 H38G 110.5 . . ?
H38F C385 H38G 108.7 . . ?
C385 C386 C387 110(3) . . ?
C385 C386 H38H 109.6 . . ?
C387 C386 H38H 109.6 . . ?
C385 C386 H38I 109.6 . . ?
C387 C386 H38I 109.5 . . ?
H38H C386 H38I 108.1 . . ?
C388 C387 C386 109(3) . . ?
C388 C387 H38J 109.8 . . ?
C386 C387 H38J 109.8 . . ?
C388 C387 H38K 109.8 . . ?
C386 C387 H38K 109.8 . . ?
H38J C387 H38K 108.2 . . ?
N34 C388 C387 112(2) . . ?
N34 C388 H38L 109.2 . . ?
C387 C388 H38L 109.2 . . ?
N34 C388 H38M 109.2 . . ?
C387 C388 H38M 109.2 . . ?
H38L C388 H38M 107.9 . . ?
N34 C389 C390 130(3) . . ?
N34 C389 H38N 114.9 . . ?
C390 C389 H38N 114.9 . . ?
C389 C390 C391 108(3) . . ?
C389 C390 C395 126(4) . . ?
C391 C390 C395 125(4) . . ?
C392 C391 C390 106(3) . . ?
C392 C391 H39C 126.9 . . ?
C390 C391 H39C 126.9 . . ?
C393 C392 C391 134(4) . . ?
C393 C392 Br40 111(3) . . ?
C391 C392 Br40 115(3) . . ?
C392 C393 C394 116(4) . . ?
C392 C393 H39E 122.2 . . ?
C394 C393 H39E 122.2 . . ?
O72 C394 C395 110(3) . . ?
O72 C394 C393 131(3) . . ?
C395 C394 C393 119(3) . . ?
O71 C395 C394 119(3) . . ?
O71 C395 C390 121(3) . . ?
C394 C395 C390 119(3) . . ?
O72 C396 H39F 109.5 . . ?
O72 C396 H39G 109.5 . . ?
H39F C396 H39G 109.5 . . ?
O72 C396 H39H 109.5 . . ?
H39F C396 H39H 109.5 . . ?
H39G C396 H39H 109.5 . . ?
O73 C419 H41B 109.5 . . ?
O73 C419 H41C 109.5 . . ?
H41B C419 H41C 109.5 . . ?
O73 C419 H41D 109.5 . . ?
H41B C419 H41D 109.5 . . ?
H41C C419 H41D 109.5 . . ?
C425 C420 O73 114(2) . . ?
C425 C420 C421 119(3) . . ?
O73 C420 C421 124(2) . . ?
C422 C421 C420 119(3) . . ?
C422 C421 H42A 120.6 . . ?
C420 C421 H42A 120.6 . . ?
C421 C422 C423 123(3) . . ?
C421 C422 Br29 116(2) . . ?
C423 C422 Br29 120(2) . . ?
C424 C423 C422 121(3) . . ?
C424 C423 H42C 119.6 . . ?
C422 C423 H42C 119.6 . . ?
C426 C424 C423 116(3) . . ?
C426 C424 C425 127(3) . . ?
C423 C424 C425 117(3) . . ?
O74 C425 C420 121(2) . . ?
O74 C425 C424 120(2) . . ?
C420 C425 C424 119(3) . . ?
N35 C426 C424 129(3) . . ?
N35 C426 H42D 115.5 . . ?
C424 C426 H42D 115.5 . . ?
N35 C427 C428 116.0(18) . . ?
N35 C427 H42E 108.3 . . ?
C428 C427 H42E 108.3 . . ?
N35 C427 H42F 108.3 . . ?
C428 C427 H42F 108.3 . . ?
H42E C427 H42F 107.4 . . ?
C429 C428 C427 114(2) . . ?
C429 C428 H42G 108.7 . . ?
C427 C428 H42G 108.7 . . ?
C429 C428 H42H 108.7 . . ?
C427 C428 H42H 108.7 . . ?
H42G C428 H42H 107.6 . . ?
C430 C429 C428 116(2) . . ?
C430 C429 H42I 108.2 . . ?
C428 C429 H42I 108.2 . . ?
C430 C429 H42J 108.2 . . ?
C428 C429 H42J 108.2 . . ?
H42I C429 H42J 107.4 . . ?
C429 C430 C431 116(2) . . ?
C429 C430 H43A 108.2 . . ?
C431 C430 H43A 108.2 . . ?
C429 C430 H43B 108.2 . . ?
C431 C430 H43B 108.2 . . ?
H43A C430 H43B 107.3 . . ?
C432 C431 C430 110(2) . . ?
C432 C431 H43C 109.6 . . ?
C430 C431 H43C 109.6 . . ?
C432 C431 H43D 109.6 . . ?
C430 C431 H43D 109.6 . . ?
H43C C431 H43D 108.1 . . ?
C431 C432 N36 107.1(19) . . ?
C431 C432 H43E 110.3 . . ?
N36 C432 H43E 110.3 . . ?
C431 C432 H43F 110.3 . . ?
N36 C432 H43F 110.3 . . ?
H43E C432 H43F 108.5 . . ?
N36 C433 C434 124(3) . . ?
N36 C433 H43G 117.8 . . ?
C434 C433 H43G 117.8 . . ?
C439 C434 C435 127(3) . . ?
C439 C434 C433 119(3) . . ?
C435 C434 C433 113(3) . . ?
C434 C435 C436 113(3) . . ?
C434 C435 H43I 123.5 . . ?
C436 C435 H43I 123.5 . . ?
C437 C436 C435 129(4) . . ?
C437 C436 Br31 115(3) . . ?
C435 C436 Br31 115(3) . . ?
C436 C437 C438 109(4) . . ?
C436 C437 H43J 125.7 . . ?
C438 C437 H43J 125.7 . . ?
C437 C438 O76 118(2) . . ?
C437 C438 C439 130(3) . . ?
O76 C438 C439 112(2) . . ?
O75 C439 C434 136(3) . . ?
O75 C439 C438 111(3) . . ?
C434 C439 C438 110(3) . . ?
O76 C440 H44D 109.5 . . ?
O76 C440 H44E 109.5 . . ?
H44D C440 H44E 109.5 . . ?
O76 C440 H44F 109.5 . . ?
H44D C440 H44F 109.5 . . ?
H44E C440 H44F 109.5 . . ?
O77 C441 H44G 109.5 . . ?
O77 C441 H44H 109.5 . . ?
H44G C441 H44H 109.5 . . ?
O77 C441 H44I 109.5 . . ?
H44G C441 H44I 109.5 . . ?
H44H C441 H44I 109.5 . . ?
C443 C442 O77 128(2) . . ?
C443 C442 C447 120(3) . . ?
O77 C442 C447 111(3) . . ?
C442 C443 C444 119(3) . . ?
C442 C443 H44J 120.6 . . ?
C444 C443 H44J 120.5 . . ?
C443 C444 C445 125(4) . . ?
C443 C444 Br30 115(3) . . ?
C445 C444 Br30 120(3) . . ?
C444 C445 C446 120(3) . . ?
C444 C445 H44L 119.8 . . ?
C446 C445 H44L 119.8 . . ?
C445 C446 C447 116(3) . . ?
C445 C446 C448 117(3) . . ?
C447 C446 C448 127(3) . . ?
O78 C447 C446 123(2) . . ?
O78 C447 C442 118(3) . . ?
C446 C447 C442 119(3) . . ?
N37 C448 C446 125(3) . . ?
N37 C448 H44M 117.4 . . ?
C446 C448 H44M 117.4 . . ?
C450 C449 N37 110.1(19) . . ?
C450 C449 H44N 109.6 . . ?
N37 C449 H44N 109.6 . . ?
C450 C449 H44O 109.6 . . ?
N37 C449 H44O 109.6 . . ?
H44N C449 H44O 108.2 . . ?
C451 C450 C449 115(2) . . ?
C451 C450 H45D 108.6 . . ?
C449 C450 H45D 108.6 . . ?
C451 C450 H45E 108.6 . . ?
C449 C450 H45E 108.6 . . ?
H45D C450 H45E 107.6 . . ?
C450 C451 C452 115(2) . . ?
C450 C451 H45F 108.6 . . ?
C452 C451 H45F 108.6 . . ?
C450 C451 H45G 108.6 . . ?
C452 C451 H45G 108.6 . . ?
H45F C451 H45G 107.6 . . ?
C453 C452 C451 112(2) . . ?
C453 C452 H45H 109.2 . . ?
C451 C452 H45H 109.2 . . ?
C453 C452 H45I 109.2 . . ?
C451 C452 H45I 109.2 . . ?
H45H C452 H45I 107.9 . . ?
C452 C453 C454 114(3) . . ?
C452 C453 H45J 108.6 . . ?
C454 C453 H45J 108.6 . . ?
C452 C453 H45K 108.6 . . ?
C454 C453 H45K 108.6 . . ?
H45J C453 H45K 107.6 . . ?
N38 C454 C453 113(2) . . ?
N38 C454 H45L 109.0 . . ?
C453 C454 H45L 109.0 . . ?
N38 C454 H45M 109.0 . . ?
C453 C454 H45M 109.0 . . ?
H45L C454 H45M 107.8 . . ?
N38 C455 C456 134(3) . . ?
N38 C455 H45N 113.0 . . ?
C456 C455 H45N 113.0 . . ?
C457 C456 C461 123(4) . . ?
C457 C456 C455 115(4) . . ?
C461 C456 C455 121(3) . . ?
C458 C457 C456 121(4) . . ?
C458 C457 H45O 119.7 . . ?
C456 C457 H45O 119.6 . . ?
C457 C458 C459 119(4) . . ?
C457 C458 Br32 124(4) . . ?
C459 C458 Br32 113(4) . . ?
C460 C459 C458 117(4) . . ?
C460 C459 H45P 121.4 . . ?
C458 C459 H45P 121.4 . . ?
C459 C460 C461 127(4) . . ?
C459 C460 O80 125(4) . . ?
C461 C460 O80 109(3) . . ?
O79 C461 C460 124(3) . . ?
O79 C461 C456 124(3) . . ?
C460 C461 C456 112(3) . . ?
O80 C462 H46A 109.5 . . ?
O80 C462 H46B 109.5 . . ?
H46A C462 H46B 109.5 . . ?
O80 C462 H46C 109.5 . . ?
H46A C462 H46C 109.5 . . ?
H46B C462 H46C 109.5 . . ?
C464 C463 H46D 109.4 . . ?
C464 C463 H46E 109.5 . . ?
H46D C463 H46E 109.5 . . ?
C464 C463 H46F 109.5 . . ?
H46D C463 H46F 109.5 . . ?
H46E C463 H46F 109.5 . . ?
O130 C464 O129 116.4(18) . . ?
O130 C464 C463 124(2) . . ?
O129 C464 C463 119.2(19) . . ?
C466 C465 H46G 109.5 . . ?
C466 C465 H46H 109.5 . . ?
H46G C465 H46H 109.5 . . ?
C466 C465 H46I 109.5 . . ?
H46G C465 H46I 109.5 . . ?
H46H C465 H46I 109.5 . . ?
O126 C466 O125 118(2) . . ?
O126 C466 C465 130(3) . . ?
O125 C466 C465 112(2) . . ?
C468 C467 H46J 109.5 . . ?
C468 C467 H46K 109.5 . . ?
H46J C467 H46K 109.5 . . ?
C468 C467 H46L 109.4 . . ?
H46J C467 H46L 109.5 . . ?
H46K C467 H46L 109.5 . . ?
O110 C468 O109 112(4) . . ?
O110 C468 C467 121(5) . . ?
O109 C468 C467 117(5) . . ?
C470 C469 H46M 109.5 . . ?
C470 C469 H46N 109.5 . . ?
H46M C469 H46N 109.5 . . ?
C470 C469 H46O 109.5 . . ?
H46M C469 H46O 109.5 . . ?
H46N C469 H46O 109.5 . . ?
O189 C470 O191 131(3) . . ?
O189 C470 C469 119(3) . . ?
O191 C470 C469 109(3) . . ?
C472 C471 H47B 109.5 . . ?
C472 C471 H47C 109.5 . . ?
H47B C471 H47C 109.5 . . ?
C472 C471 H47D 109.5 . . ?
H47B C471 H47D 109.5 . . ?
H47C C471 H47D 109.5 . . ?
O111 C472 O112 110.4(19) . . ?
O111 C472 C471 124(3) . . ?
O112 C472 C471 125(2) . . ?
C474 C473 H47E 109.8 . . ?
C474 C473 H47F 109.7 . . ?
H47E C473 H47F 109.5 . . ?
C474 C473 H47G 108.9 . . ?
H47E C473 H47G 109.5 . . ?
H47F C473 H47G 109.5 . . ?
O190 C474 O185 118.4(7) . . ?
O190 C474 C473 119.3(9) . . ?
O185 C474 C473 122.3(9) . . ?
C476 C475 H47I 109.5 . . ?
C476 C475 H47J 109.5 . . ?
H47I C475 H47J 109.5 . . ?
C476 C475 H47K 109.5 . . ?
H47I C475 H47K 109.5 . . ?
H47J C475 H47K 109.5 . . ?
O128 C476 O127 134(3) . . ?
O128 C476 C475 113(3) . . ?
O127 C476 C475 113(3) . . ?
C478 C477 H47L 109.5 . . ?
C478 C477 H47M 109.5 . . ?
H47L C477 H47M 109.5 . . ?
C478 C477 H47N 109.5 . . ?
H47L C477 H47N 109.5 . . ?
H47M C477 H47N 109.5 . . ?
O118 C478 O117 115(3) . . ?
O118 C478 C477 135(3) . . ?
O117 C478 C477 109(3) . . ?
C480 C479 H47O 109.5 . . ?
C480 C479 H47P 109.5 . . ?
H47O C479 H47P 109.5 . . ?
C480 C479 H47Q 109.5 . . ?
H47O C479 H47Q 109.5 . . ?
H47P C479 H47Q 109.5 . . ?
O123 C480 O124 121(3) . . ?
O123 C480 C479 125(3) . . ?
O124 C480 C479 109(2) . . ?
C482 C481 H48A 109.5 . . ?
C482 C481 H48B 109.5 . . ?
H48A C481 H48B 109.5 . . ?
C482 C481 H48C 109.5 . . ?
H48A C481 H48C 109.5 . . ?
H48B C481 H48C 109.5 . . ?
O114 C482 O113 130(3) . . ?
O114 C482 C481 116(3) . . ?
O113 C482 C481 115(3) . . ?
O114 C482 Cd41 70.3(15) . . ?
O113 C482 Cd41 60.6(13) . . ?
C481 C482 Cd41 167(2) . . ?
C484 C483 H48D 109.5 . . ?
C484 C483 H48E 109.5 . . ?
H48D C483 H48E 109.5 . . ?
C484 C483 H48F 109.5 . . ?
H48D C483 H48F 109.5 . . ?
H48E C483 H48F 109.5 . . ?
O115 C484 O116 126(2) . . ?
O115 C484 C483 118(3) . . ?
O116 C484 C483 114(3) . . ?
C486 C485 H48G 109.5 . . ?
C486 C485 H48H 109.5 . . ?
H48G C485 H48H 109.5 . . ?
C486 C485 H48I 109.5 . . ?
H48G C485 H48I 109.5 . . ?
H48H C485 H48I 109.5 . . ?
O122 C486 O121 122(2) . . ?
O122 C486 C485 129(3) . . ?
O121 C486 C485 108(2) . . ?
C488 C487 H48J 109.5 . . ?
C488 C487 H48K 109.5 . . ?
H48J C487 H48K 109.5 . . ?
C488 C487 H48L 109.5 . . ?
H48J C487 H48L 109.5 . . ?
H48K C487 H48L 109.5 . . ?
O119 C488 O120 135(3) . . ?
O119 C488 C487 118(3) . . ?
O120 C488 C487 106(3) . . ?
C490 C489 H48M 109.5 . . ?
C490 C489 H48N 109.5 . . ?
H48M C489 H48N 109.5 . . ?
C490 C489 H48O 109.5 . . ?
H48M C489 H48O 109.5 . . ?
H48N C489 H48O 109.5 . . ?
O86 C490 O85 123.7(18) . . ?
O86 C490 C489 114.2(19) . . ?
O85 C490 C489 122(2) . . ?
C492 C491 H49B 109.5 . . ?
C492 C491 H49C 109.5 . . ?
H49B C491 H49C 109.5 . . ?
C492 C491 H49D 109.5 . . ?
H49B C491 H49D 109.5 . . ?
H49C C491 H49D 109.5 . . ?
O81 C492 O82 115(2) . . ?
O81 C492 C491 121(3) . . ?
O82 C492 C491 123(3) . . ?
C494 C493 H49E 109.5 . . ?
C494 C493 H49F 109.5 . . ?
H49E C493 H49F 109.5 . . ?
C494 C493 H49G 109.5 . . ?
H49E C493 H49G 109.5 . . ?
H49F C493 H49G 109.5 . . ?
O83 C494 O84 125.1(16) . . ?
O83 C494 C493 118.1(19) . . ?
O84 C494 C493 116.5(18) . . ?
C496 C495 H49H 109.5 . . ?
C496 C495 H49I 109.5 . . ?
H49H C495 H49I 109.5 . . ?
C496 C495 H49J 109.5 . . ?
H49H C495 H49J 109.5 . . ?
H49I C495 H49J 109.5 . . ?
O104 C496 O103 125(3) . . ?
O104 C496 C495 119(3) . . ?
O103 C496 C495 115(3) . . ?
C498 C497 H49K 109.5 . . ?
C498 C497 H49L 109.5 . . ?
H49K C497 H49L 109.5 . . ?
C498 C497 H49M 109.5 . . ?
H49K C497 H49M 109.5 . . ?
H49L C497 H49M 109.5 . . ?
O102 C498 O101 120(2) . . ?
O102 C498 C497 131(3) . . ?
O101 C498 C497 109(2) . . ?
C500 C499 H49N 109.5 . . ?
C500 C499 H49O 109.4 . . ?
H49N C499 H49O 109.5 . . ?
C500 C499 H49P 109.5 . . ?
H49N C499 H49P 109.5 . . ?
H49O C499 H49P 109.5 . . ?
O106 C500 O105 130(2) . . ?
O106 C500 C499 121(3) . . ?
O105 C500 C499 109(2) . . ?
C502 C501 H50A 109.5 . . ?
C502 C501 H50B 109.5 . . ?
H50A C501 H50B 109.5 . . ?
C502 C501 H50C 109.5 . . ?
H50A C501 H50C 109.5 . . ?
H50B C501 H50C 109.5 . . ?
O87 C502 O88 127(2) . . ?
O87 C502 C501 114.6(19) . . ?
O88 C502 C501 118(2) . . ?
O87 C502 Cd29 71.9(11) . . ?
O88 C502 Cd29 57.5(9) . . ?
C501 C502 Cd29 167.2(17) . . ?
C504 C503 H50D 109.5 . . ?
C504 C503 H50E 109.5 . . ?
H50D C503 H50E 109.5 . . ?
C504 C503 H50F 109.5 . . ?
H50D C503 H50F 109.5 . . ?
H50E C503 H50F 109.5 . . ?
O108 C504 O107 125(2) . . ?
O108 C504 C503 116(2) . . ?
O107 C504 C503 118(2) . . ?
C506 C505 H50G 109.5 . . ?
C506 C505 H50H 109.5 . . ?
H50G C505 H50H 109.5 . . ?
C506 C505 H50I 109.5 . . ?
H50G C505 H50I 109.5 . . ?
H50H C505 H50I 109.5 . . ?
O98 C506 O97 119(2) . . ?
O98 C506 C505 116(3) . . ?
O97 C506 C505 123(3) . . ?
C508 C507 H50J 109.5 . . ?
C508 C507 H50K 109.5 . . ?
H50J C507 H50K 109.5 . . ?
C508 C507 H50L 109.5 . . ?
H50J C507 H50L 109.5 . . ?
H50K C507 H50L 109.5 . . ?
O95 C508 O96 119(2) . . ?
O95 C508 C507 119(2) . . ?
O96 C508 C507 117(2) . . ?
C510 C509 H50M 109.5 . . ?
C510 C509 H50N 109.5 . . ?
H50M C509 H50N 109.5 . . ?
C510 C509 H50O 109.5 . . ?
H50M C509 H50O 109.5 . . ?
H50N C509 H50O 109.5 . . ?
O100 C510 O99 122(2) . . ?
O100 C510 C509 118(2) . . ?
O99 C510 C509 120(2) . . ?
C512 C511 H51A 109.5 . . ?
C512 C511 H51B 109.5 . . ?
H51A C511 H51B 109.5 . . ?
C512 C511 H51C 109.5 . . ?
H51A C511 H51C 109.5 . . ?
H51B C511 H51C 109.5 . . ?
O89 C512 O90 127(2) . . ?
O89 C512 C511 118(2) . . ?
O90 C512 C511 115(2) . . ?
C514 C513 H51D 109.5 . . ?
C514 C513 H51E 109.5 . . ?
H51D C513 H51E 109.5 . . ?
C514 C513 H51F 109.5 . . ?
H51D C513 H51F 109.5 . . ?
H51E C513 H51F 109.5 . . ?
O94 C514 O93 121.8(17) . . ?
O94 C514 C513 119.0(18) . . ?
O93 C514 C513 119.2(18) . . ?
C516 C515 H51G 109.5 . . ?
C516 C515 H51H 109.5 . . ?
H51G C515 H51H 109.5 . . ?
C516 C515 H51I 109.5 . . ?
H51G C515 H51I 109.5 . . ?
H51H C515 H51I 109.5 . . ?
O91 C516 O92 120(2) . . ?
O91 C516 C515 122(3) . . ?
O92 C516 C515 118(3) . . ?
C518 C517 H51J 109.5 . . ?
C518 C517 H51K 109.5 . . ?
H51J C517 H51K 109.5 . . ?
C518 C517 H51L 109.5 . . ?
H51J C517 H51L 109.5 . . ?
H51K C517 H51L 109.5 . . ?
O156 C518 O155 114(3) . . ?
O156 C518 C517 130(3) . . ?
O155 C518 C517 116(3) . . ?
C520 C519 H51M 109.5 . . ?
C520 C519 H51N 109.5 . . ?
H51M C519 H51N 109.5 . . ?
C520 C519 H51O 109.5 . . ?
H51M C519 H51O 109.5 . . ?
H51N C519 H51O 109.5 . . ?
O132 C520 O131 121(2) . . ?
O132 C520 C519 130(3) . . ?
O131 C520 C519 109(2) . . ?
O132 C520 Cd21 67.9(13) . . ?
O131 C520 Cd21 52.7(10) . . ?
C519 C520 Cd21 162(2) . . ?
C522 C521 H52B 109.5 . . ?
C522 C521 H52C 109.5 . . ?
H52B C521 H52C 109.5 . . ?
C522 C521 H52D 109.5 . . ?
H52B C521 H52D 109.5 . . ?
H52C C521 H52D 109.5 . . ?
O134 C522 O133 125(3) . . ?
O134 C522 C521 116(2) . . ?
O133 C522 C521 119(2) . . ?
O134 C522 Cd20 69.3(14) . . ?
O133 C522 Cd20 56.5(12) . . ?
C521 C522 Cd20 169.8(19) . . ?
C524 C523 H52E 109.5 . . ?
C524 C523 H52F 109.5 . . ?
H52E C523 H52F 109.5 . . ?
C524 C523 H52G 109.5 . . ?
H52E C523 H52G 109.5 . . ?
H52F C523 H52G 109.5 . . ?
O149 C524 O150 119(3) . . ?
O149 C524 C523 122(3) . . ?
O150 C524 C523 119(3) . . ?
C526 C525 H52H 109.5 . . ?
C526 C525 H52I 109.5 . . ?
H52H C525 H52I 109.5 . . ?
C526 C525 H52J 109.5 . . ?
H52H C525 H52J 109.5 . . ?
H52I C525 H52J 109.5 . . ?
O158 C526 O157 118.1(19) . . ?
O158 C526 C525 130(2) . . ?
O157 C526 C525 112(2) . . ?
C528 C527 H52K 109.5 . . ?
C528 C527 H52L 109.5 . . ?
H52K C527 H52L 109.5 . . ?
C528 C527 H52M 109.5 . . ?
H52K C527 H52M 109.5 . . ?
H52L C527 H52M 109.5 . . ?
O146 C528 O145 127(3) . . ?
O146 C528 C527 121(3) . . ?
O145 C528 C527 113(3) . . ?
O146 C528 Cd13 65.8(15) . . ?
O145 C528 Cd13 61.2(14) . . ?
C527 C528 Cd13 169(2) . . ?
C530 C529 H52N 109.5 . . ?
C530 C529 H52O 109.5 . . ?
H52N C529 H52O 109.5 . . ?
C530 C529 H52P 109.5 . . ?
H52N C529 H52P 109.5 . . ?
H52O C529 H52P 109.5 . . ?
O152 C530 O151 127(3) . . ?
O152 C530 C529 117(3) . . ?
O151 C530 C529 116(3) . . ?
C532 C531 H53C 109.5 . . ?
C532 C531 H53D 109.5 . . ?
H53C C531 H53D 109.5 . . ?
C532 C531 H53E 109.5 . . ?
H53C C531 H53E 109.5 . . ?
H53D C531 H53E 109.5 . . ?
O147 C532 O148 118(3) . . ?
O147 C532 C531 129(3) . . ?
O148 C532 C531 113(3) . . ?
C534 C533 H53F 109.5 . . ?
C534 C533 H53G 109.5 . . ?
H53F C533 H53G 109.5 . . ?
C534 C533 H53H 109.5 . . ?
H53F C533 H53H 109.5 . . ?
H53G C533 H53H 109.5 . . ?
O143 C534 O144 122(2) . . ?
O143 C534 C533 122(3) . . ?
O144 C534 C533 116(3) . . ?
C536 C535 H53I 109.5 . . ?
C536 C535 H53J 109.5 . . ?
H53I C535 H53J 109.5 . . ?
C536 C535 H53K 109.5 . . ?
H53I C535 H53K 109.5 . . ?
H53J C535 H53K 109.5 . . ?
O153 C536 O154 129(2) . . ?
O153 C536 C535 122(2) . . ?
O154 C536 C535 108(2) . . ?
C538 C537 H53L 109.5 . . ?
C538 C537 H53M 109.5 . . ?
H53L C537 H53M 109.5 . . ?
C538 C537 H53N 109.4 . . ?
H53L C537 H53N 109.5 . . ?
H53M C537 H53N 109.5 . . ?
O137 C538 O138 122(2) . . ?
O137 C538 C537 123(2) . . ?
O138 C538 C537 115(2) . . ?
C540 C539 H53O 109.5 . . ?
C540 C539 H53P 109.5 . . ?
H53O C539 H53P 109.5 . . ?
C540 C539 H53Q 109.5 . . ?
H53O C539 H53Q 109.5 . . ?
H53P C539 H53Q 109.5 . . ?
O141 C540 O142 125(2) . . ?
O141 C540 C539 125(3) . . ?
O142 C540 C539 109(2) . . ?
C542 C541 H54C 109.5 . . ?
C542 C541 H54D 109.5 . . ?
H54C C541 H54D 109.5 . . ?
C542 C541 H54E 109.5 . . ?
H54C C541 H54E 109.5 . . ?
H54D C541 H54E 109.5 . . ?
O139 C542 O140 120(2) . . ?
O139 C542 C541 122(2) . . ?
O140 C542 C541 119(2) . . ?
C544 C543 H54F 109.5 . . ?
C544 C543 H54G 109.5 . . ?
H54F C543 H54G 109.5 . . ?
C544 C543 H54H 109.5 . . ?
H54F C543 H54H 109.5 . . ?
H54G C543 H54H 109.5 . . ?
O135 C544 O136 124(2) . . ?
O135 C544 C543 117(2) . . ?
O136 C544 C543 118(2) . . ?
C546 C545 H54I 109.5 . . ?
C546 C545 H54J 109.5 . . ?
H54I C545 H54J 109.5 . . ?
C546 C545 H54K 109.5 . . ?
H54I C545 H54K 109.5 . . ?
H54J C545 H54K 109.5 . . ?
O162 C546 O161 117(2) . . ?
O162 C546 C545 124(3) . . ?
O161 C546 C545 119(3) . . ?
C548 C547 H54L 109.5 . . ?
C548 C547 H54M 109.5 . . ?
H54L C547 H54M 109.5 . . ?
C548 C547 H54N 109.5 . . ?
H54L C547 H54N 109.5 . . ?
H54M C547 H54N 109.5 . . ?
O166 C548 O165 113(2) . . ?
O166 C548 C547 133(3) . . ?
O165 C548 C547 115(2) . . ?
C550 C549 H54O 109.5 . . ?
C550 C549 H54P 109.5 . . ?
H54O C549 H54P 109.5 . . ?
C550 C549 H54Q 109.5 . . ?
H54O C549 H54Q 109.5 . . ?
H54P C549 H54Q 109.5 . . ?
O188 C550 O192 118(2) . . ?
O188 C550 C549 124(2) . . ?
O192 C550 C549 117(2) . . ?
C552 C551 H55B 109.5 . . ?
C552 C551 H55C 109.5 . . ?
H55B C551 H55C 109.5 . . ?
C552 C551 H55D 109.5 . . ?
H55B C551 H55D 109.5 . . ?
H55C C551 H55D 109.5 . . ?
O164 C552 O163 118(2) . . ?
O164 C552 C551 130(3) . . ?
O163 C552 C551 109(2) . . ?
O164 C552 Cd10 66.5(14) . . ?
O163 C552 Cd10 52.8(11) . . ?
C551 C552 Cd10 162(2) . . ?
C554 C553 H55E 109.5 . . ?
C554 C553 H55F 109.5 . . ?
H55E C553 H55F 109.5 . . ?
C554 C553 H55G 109.5 . . ?
H55E C553 H55G 109.5 . . ?
H55F C553 H55G 109.5 . . ?
O167 C554 O168 128(2) . . ?
O167 C554 C553 118(2) . . ?
O168 C554 C553 115(2) . . ?
C556 C555 H55H 109.5 . . ?
C556 C555 H55I 109.5 . . ?
H55H C555 H55I 109.5 . . ?
C556 C555 H55J 109.5 . . ?
H55H C555 H55J 109.5 . . ?
H55I C555 H55J 109.5 . . ?
O170 C556 O169 128(2) . . ?
O170 C556 C555 116(2) . . ?
O169 C556 C555 115(2) . . ?
C558 C557 H55K 109.5 . . ?
C558 C557 H55L 109.5 . . ?
H55K C557 H55L 109.5 . . ?
C558 C557 H55M 109.5 . . ?
H55K C557 H55M 109.5 . . ?
H55L C557 H55M 109.5 . . ?
O160 C558 O159 108(2) . . ?
O160 C558 C557 127(3) . . ?
O159 C558 C557 125(3) . . ?
C560 C559 H55N 109.5 . . ?
C560 C559 H55O 109.5 . . ?
H55N C559 H55O 109.5 . . ?
C560 C559 H55P 109.5 . . ?
H55N C559 H55P 109.5 . . ?
H55O C559 H55P 109.5 . . ?
O174 C560 O173 117(3) . . ?
O174 C560 C559 124(3) . . ?
O173 C560 C559 118(3) . . ?
C562 C561 H56C 109.5 . . ?
C562 C561 H56D 109.5 . . ?
H56C C561 H56D 109.5 . . ?
C562 C561 H56E 109.5 . . ?
H56C C561 H56E 109.5 . . ?
H56D C561 H56E 109.5 . . ?
O184 C562 O183 119(2) . . ?
O184 C562 C561 122(2) . . ?
O183 C562 C561 119(3) . . ?
C564 C563 H56F 109.5 . . ?
C564 C563 H56G 109.5 . . ?
H56F C563 H56G 109.5 . . ?
C564 C563 H56H 109.5 . . ?
H56F C563 H56H 109.5 . . ?
H56G C563 H56H 109.5 . . ?
O181 C564 O182 130(3) . . ?
O181 C564 C563 129(3) . . ?
O182 C564 C563 101(3) . . ?
C566 C565 H56I 109.5 . . ?
C566 C565 H56J 109.5 . . ?
H56I C565 H56J 109.5 . . ?
C566 C565 H56K 109.5 . . ?
H56I C565 H56K 109.5 . . ?
H56J C565 H56K 109.5 . . ?
O187 C566 O180 121(3) . . ?
O187 C566 C565 129(4) . . ?
O180 C566 C565 109(3) . . ?
C568 C567 H56L 109.5 . . ?
C568 C567 H56M 109.5 . . ?
H56L C567 H56M 109.5 . . ?
C568 C567 H56N 109.5 . . ?
H56L C567 H56N 109.5 . . ?
H56M C567 H56N 109.5 . . ?
O172 C568 O171 128(2) . . ?
O172 C568 C567 117(3) . . ?
O171 C568 C567 114(2) . . ?
C570 C569 H56O 109.5 . . ?
C570 C569 H56P 109.5 . . ?
H56O C569 H56P 109.5 . . ?
C570 C569 H56Q 109.5 . . ?
H56O C569 H56Q 109.5 . . ?
H56P C569 H56Q 109.5 . . ?
O175 C570 O176 112(3) . . ?
O175 C570 C569 130(3) . . ?
O176 C570 C569 117(3) . . ?
C572 C571 H57C 109.5 . . ?
C572 C571 H57D 109.5 . . ?
H57C C571 H57D 109.5 . . ?
C572 C571 H57E 109.5 . . ?
H57C C571 H57E 109.5 . . ?
H57D C571 H57E 109.5 . . ?
O178 C572 O177 134(2) . . ?
O178 C572 C571 118(2) . . ?
O177 C572 C571 107(2) . . ?

loop_
_geom_bond_atom_site_label_1
_geom_bond_atom_site_label_2
_geom_bond_distance
_geom_bond_site_symmetry_2
_geom_bond_publ_flag
Sm1 O168 2.277(18) . ?
Sm1 O71 2.285(18) . ?
Sm1 O161 2.305(18) . ?
Sm1 O188 2.379(19) . ?
Sm1 O160 2.43(2) . ?
Sm1 O75 2.491(17) . ?
Sm1 N36 2.61(2) . ?
Sm1 O72 2.65(2) . ?
Sm1 Cd1 3.651(3) . ?
Sm2 O43 2.281(19) . ?
Sm2 O182 2.38(3) . ?
Sm2 O180 2.38(2) . ?
Sm2 O178 2.393(19) . ?
Sm2 O176 2.48(2) . ?
Sm2 O47 2.50(2) . ?
Sm2 N24 2.51(3) . ?
Sm2 O44 2.550(18) . ?
Sm2 Cd4 3.730(3) . ?
Sm3 O171 2.301(19) . ?
Sm3 O59 2.34(2) . ?
Sm3 O63 2.37(2) . ?
Sm3 O173 2.395(19) . ?
Sm3 O170 2.402(19) . ?
Sm3 O166 2.417(17) . ?
Sm3 O60 2.601(17) . ?
Sm3 N40 2.62(3) . ?
Sm3 Cd9 3.685(3) . ?
Sm4 O150 2.27(2) . ?
Sm4 O42 2.31(2) . ?
Sm4 O152 2.352(17) . ?
Sm4 O46 2.43(2) . ?
Sm4 O157 2.446(17) . ?
Sm4 O155 2.469(19) . ?
Sm4 O45 2.63(2) . ?
Sm4 N21 2.68(3) . ?
Sm4 Cd22 3.672(3) . ?
Sm5 O142 2.312(18) . ?
Sm5 O54 2.328(18) . ?
Sm5 O144 2.361(17) . ?
Sm5 O58 2.37(2) . ?
Sm5 O148 2.402(15) . ?
Sm5 O140 2.476(18) . ?
Sm5 N27 2.57(2) . ?
Sm5 O57 2.581(19) . ?
Sm5 Cd14 3.674(3) . ?
Sm5 Cd15 3.767(3) . ?
Sm6 O154 2.291(18) . ?
Sm6 O70 2.334(17) . ?
Sm6 O74 2.349(15) . ?
Sm6 O134 2.354(19) . ?
Sm6 O135 2.372(17) . ?
Sm6 O137 2.488(16) . ?
Sm6 N33 2.51(2) . ?
Sm6 O73 2.630(18) . ?
Sm6 Cd18 3.662(3) . ?
Sm7 O191 2.21(2) . ?
Sm7 O130 2.301(19) . ?
Sm7 O39 2.34(2) . ?
Sm7 O35 2.36(2) . ?
Sm7 O111 2.482(19) . ?
Sm7 O109 2.51(2) . ?
Sm7 N20 2.51(2) . ?
Sm7 O36 2.59(2) . ?
Sm7 Cd37 3.648(4) . ?
Sm7 Cd36 3.739(4) . ?
Sm8 O118 2.29(2) . ?
Sm8 O27 2.31(2) . ?
Sm8 O23 2.32(2) . ?
Sm8 O124 2.37(2) . ?
Sm8 O127 2.39(2) . ?
Sm8 O125 2.42(2) . ?
Sm8 O24 2.60(2) . ?
Sm8 N14 2.63(3) . ?
Sm8 Cd34 3.701(4) . ?
Sm9 O15 2.26(2) . ?
Sm9 O116 2.274(18) . ?
Sm9 O11 2.31(2) . ?
Sm9 O120 2.38(2) . ?
Sm9 O121 2.41(2) . ?
Sm9 O114 2.45(2) . ?
Sm9 N8 2.55(3) . ?
Sm9 O12 2.70(2) . ?
Sm9 Cd42 3.709(4) . ?
Sm9 Cd41 3.730(3) . ?
Sm10 O89 2.273(15) . ?
Sm10 O6 2.327(17) . ?
Sm10 O10 2.379(17) . ?
Sm10 O84 2.386(18) . ?
Sm10 O86 2.395(19) . ?
Sm10 O87 2.393(17) . ?
Sm10 O9 2.58(2) . ?
Sm10 N3 2.67(3) . ?
Sm10 Cd28 3.673(3) . ?
Sm10 Cd29 3.747(3) . ?
Sm11 O103 2.261(17) . ?
Sm11 O34 2.284(17) . ?
Sm11 O105 2.298(19) . ?
Sm11 O102 2.313(18) . ?
Sm11 O38 2.356(18) . ?
Sm11 O107 2.380(18) . ?
Sm11 N17 2.51(3) . ?
Sm11 O37 2.582(18) . ?
Sm11 Cd25 3.663(3) . ?
Sm12 O93 2.276(16) . ?
Sm12 O95 2.288(17) . ?
Sm12 O26 2.293(18) . ?
Sm12 O22 2.383(18) . ?
Sm12 O99 2.407(17) . ?
Sm12 O92 2.41(2) . ?
Sm12 O25 2.567(18) . ?
Sm12 N11 2.57(3) . ?
Sm12 Cd33 3.659(3) . ?
Cd1 O79 2.18(2) . ?
Cd1 N38 2.26(2) . ?
Cd1 O160 2.268(19) . ?
Cd1 O75 2.299(18) . ?
Cd1 O192 2.327(18) . ?
Cd1 O76 2.54(2) . ?
Cd2 O184 2.25(2) . ?
Cd2 O79 2.26(2) . ?
Cd2 O192 2.283(19) . ?
Cd2 O80 2.37(3) . ?
Cd2 Cl10 2.436(11) . ?
Cd2 O183 2.55(2) . ?
Cd3 O181 2.26(2) . ?
Cd3 O187 2.28(2) . ?
Cd3 N22 2.34(3) . ?
Cd3 O183 2.34(2) . ?
Cd3 O43 2.388(19) . ?
Cd3 O159 2.525(18) . ?
Cd4 N26 2.23(3) . ?
Cd4 O51 2.24(2) . ?
Cd4 O176 2.25(2) . ?
Cd4 O177 2.26(2) . ?
Cd4 O47 2.32(2) . ?
Cd4 O48 2.44(2) . ?
Cd5 O51 2.14(3) . ?
Cd5 O177 2.28(2) . ?
Cd5 Cl9 2.358(18) . ?
Cd5 Cl13 2.425(13) . ?
Cd5 O52 2.51(3) . ?
Cd6 N28 2.23(3) . ?
Cd6 O55 2.28(2) . ?
Cd6 O175 2.30(2) . ?
Cd6 Cl11 2.566(11) . ?
Cd6 Cl15 2.575(9) . ?
Cd6 Cl13 2.939(11) . ?
Cd7 O55 2.23(2) . ?
Cd7 O174 2.32(2) . ?
Cd7 Cl12 2.400(10) . ?
Cd7 O56 2.50(2) . ?
Cd7 Cl11 2.537(10) . ?
Cd7 Cl8 2.74(3) . ?
Cd8 N30 2.24(3) . ?
Cd8 O174 2.26(2) . ?
Cd8 O172 2.27(2) . ?
Cd8 O59 2.28(2) . ?
Cd8 Cl15 2.574(10) . ?
Cd9 O166 2.248(19) . ?
Cd9 N32 2.27(3) . ?
Cd9 O169 2.264(19) . ?
Cd9 O67 2.29(2) . ?
Cd9 O63 2.30(2) . ?
Cd9 O64 2.63(2) . ?
Cd10 O163 2.21(2) . ?
Cd10 O67 2.23(2) . ?
Cd10 O169 2.33(2) . ?
Cd10 Cl14 2.439(11) . ?
Cd10 O68 2.51(2) . ?
Cd10 O164 2.52(2) . ?
Cd10 C552 2.74(3) . ?
Cd11 O162 2.242(19) . ?
Cd11 N34 2.31(2) . ?
Cd11 O167 2.323(18) . ?
Cd11 O71 2.365(17) . ?
Cd11 O164 2.40(2) . ?
Cd11 O165 2.449(17) . ?
Cd12 O46 2.18(2) . ?
Cd12 O149 2.23(2) . ?
Cd12 O151 2.31(2) . ?
Cd12 N23 2.35(2) . ?
Cd12 O147 2.383(18) . ?
Cd12 O146 2.49(2) . ?
Cd13 O50 2.245(18) . ?
Cd13 O145 2.27(2) . ?
Cd13 O143 2.283(19) . ?
Cd13 O146 2.36(2) . ?
Cd13 Cl6 2.451(9) . ?
Cd13 O49 2.50(2) . ?
Cd13 C528 2.59(3) . ?
Cd14 O50 2.226(18) . ?
Cd14 N25 2.26(2) . ?
Cd14 O148 2.285(15) . ?
Cd14 O143 2.291(18) . ?
Cd14 O54 2.358(17) . ?
Cd14 O53 2.59(2) . ?
Cd15 O141 2.205(19) . ?
Cd15 N29 2.28(2) . ?
Cd15 O139 2.322(17) . ?
Cd15 O58 2.39(2) . ?
Cd15 Cl5 2.587(9) . ?
Cd15 O140 2.608(18) . ?
Cd16 O139 2.290(17) . ?
Cd16 O62 2.345(19) . ?
Cd16 Cl4 2.461(9) . ?
Cd16 O61 2.50(2) . ?
Cd16 Cl7 2.569(8) . ?
Cd16 Cl1 2.569(8) 2_767 ?
Cd17 N39 2.25(2) . ?
Cd17 O62 2.285(19) . ?
Cd17 O138 2.370(18) . ?
Cd17 Cl7 2.528(8) . ?
Cd17 Cl5 2.593(9) . ?
Cd18 N31 2.18(3) . ?
Cd18 O136 2.240(17) . ?
Cd18 O66 2.263(19) . ?
Cd18 O137 2.263(16) . ?
Cd18 O70 2.342(19) . ?
Cd18 O69 2.49(2) . ?
Cd19 O66 2.194(19) . ?
Cd19 O136 2.334(16) . ?
Cd19 O65 2.42(2) . ?
Cd19 Cl2 2.485(9) . ?
Cd19 Cl1 2.543(9) . ?
Cd19 Cl2 2.685(9) 2_767 ?
Cd20 N35 2.231(19) . ?
Cd20 O153 2.287(17) . ?
Cd20 O133 2.31(2) . ?
Cd20 O74 2.327(14) . ?
Cd20 O158 2.339(17) . ?
Cd20 O132 2.486(17) . ?
Cd20 O134 2.585(17) . ?
Cd20 C522 2.75(3) . ?
Cd21 O156 2.181(17) . ?
Cd21 O131 2.19(2) . ?
Cd21 O78 2.254(19) . ?
Cd21 O77 2.43(2) . ?
Cd21 Cl3 2.462(11) . ?
Cd21 O132 2.516(18) . ?
Cd21 C520 2.71(3) . ?
Cd22 O78 2.206(19) . ?
Cd22 O156 2.240(18) . ?
Cd22 N37 2.26(2) . ?
Cd22 O157 2.290(15) . ?
Cd22 O42 2.29(2) . ?
Cd22 O41 2.51(2) . ?
Cd23 N13 2.30(2) . ?
Cd23 O94 2.295(16) . ?
Cd23 O96 2.301(18) . ?
Cd23 O26 2.349(18) . ?
Cd23 O108 2.386(18) . ?
Cd23 O97 2.403(17) . ?
Cd24 O30 2.235(18) . ?
Cd24 O101 2.313(17) . ?
Cd24 O98 2.37(2) . ?
Cd24 Cl27 2.418(10) . ?
Cd24 O97 2.435(16) . ?
Cd24 O29 2.48(2) . ?
Cd25 O30 2.175(19) . ?
Cd25 O34 2.265(17) . ?
Cd25 O107 2.271(17) . ?
Cd25 N15 2.28(2) . ?
Cd25 O101 2.316(15) . ?
Cd25 O33 2.567(18) . ?
Cd26 O104 2.239(19) . ?
Cd26 O106 2.266(17) . ?
Cd26 O38 2.271(19) . ?
Cd26 N19 2.296(19) . ?
Cd26 O83 2.300(16) . ?
Cd26 O81 2.554(18) . ?
Cd27 O2 2.172(18) . ?
Cd27 O82 2.23(3) . ?
Cd27 O85 2.274(17) . ?
Cd27 O1 2.41(2) . ?
Cd27 Cl25 2.460(11) . ?
Cd27 O81 2.470(19) . ?
Cd28 O84 2.251(17) . ?
Cd28 N1 2.26(3) . ?
Cd28 O85 2.256(18) . ?
Cd28 O2 2.280(18) . ?
Cd28 O6 2.335(18) . ?
Cd28 O5 2.54(2) . ?
Cd29 O90 2.21(2) . ?
Cd29 N5 2.24(2) . ?
Cd29 O88 2.31(2) . ?
Cd29 O10 2.381(19) . ?
Cd29 Cl28 2.561(8) . ?
Cd29 O87 2.620(17) . ?
Cd29 C502 2.72(2) . ?
Cd30 O88 2.304(19) . ?
Cd30 O14 2.351(17) . ?
Cd30 Cl31 2.437(9) . ?
Cd30 O13 2.60(2) . ?
Cd30 Cl29 2.611(9) . ?
Cd30 Cl26 2.630(8) 2_657 ?
Cd31 N7 2.27(2) . ?
Cd31 O14 2.288(18) . ?
Cd31 O91 2.306(17) . ?
Cd31 Cl29 2.548(8) . ?
Cd31 Cl28 2.586(8) . ?
Cd32 O18 2.27(2) . ?
Cd32 O100 2.319(18) . ?
Cd32 Cl19 2.385(10) . ?
Cd32 Cl26 2.432(9) . ?
Cd32 O17 2.49(2) . ?
Cd33 N9 2.23(2) . ?
Cd33 O100 2.257(18) . ?
Cd33 O18 2.26(2) . ?
Cd33 O92 2.288(17) . ?
Cd33 O22 2.308(19) . ?
Cd33 O21 2.536(18) . ?
Cd34 O31 2.15(2) . ?
Cd34 N16 2.23(3) . ?
Cd34 O27 2.30(2) . ?
Cd34 O128 2.32(2) . ?
Cd34 O125 2.42(2) . ?
Cd34 O126 2.48(2) . ?
Cd34 O28 2.50(3) . ?
Cd34 Cd35 3.05(2) . ?
Cd35 O31 1.80(3) . ?
Cd35 O32 2.17(3) . ?
Cd35 O185 2.45(3) . ?
Cd35 C175 2.47(4) . ?
Cd35 O190 2.47(3) . ?
Cd35 C174 2.58(4) . ?
Cd36 N18 2.27(3) . ?
Cd36 O129 2.28(2) . ?
Cd36 O35 2.31(2) . ?
Cd36 O126 2.34(2) . ?
Cd36 O189 2.42(2) . ?
Cd36 O185 2.508(13) . ?
Cd37 O110 2.22(2) . ?
Cd37 O111 2.24(2) . ?
Cd37 N2 2.25(3) . ?
Cd37 O3 2.32(3) . ?
Cd37 O39 2.33(2) . ?
Cd37 O40 2.59(3) . ?
Cd38 O3 2.27(3) . ?
Cd38 Cl24 2.366(15) . ?
Cd38 O110 2.43(3) . ?
Cd38 Cl21 2.52(3) . ?
Cd38 O4 2.56(3) . ?
Cd39 O112 2.25(2) . ?
Cd39 N4 2.26(3) . ?
Cd39 O7 2.27(2) . ?
Cd39 Cl30 2.569(10) . ?
Cd39 Cl23 2.627(10) . ?
Cd39 Cl24 2.834(16) . ?
Cd40 O7 2.23(3) . ?
Cd40 O113 2.333(19) . ?
Cd40 Cl17 2.420(12) . ?
Cd40 O8 2.54(2) . ?
Cd40 Cl30 2.574(10) . ?
Cd40 Cl16 2.75(3) . ?
Cd41 O115 2.21(2) . ?
Cd41 N6 2.27(3) . ?
Cd41 O11 2.284(18) . ?
Cd41 O113 2.335(18) . ?
Cd41 O114 2.54(3) . ?
Cd41 Cl23 2.582(9) . ?
Cd41 C482 2.68(3) . ?
Cd42 O119 2.20(2) . ?
Cd42 N10 2.30(3) . ?
Cd42 O121 2.31(2) . ?
Cd42 O19 2.33(2) . ?
Cd42 O15 2.38(2) . ?
Cd42 O16 2.56(2) . ?
Cd43 O19 2.22(2) . ?
Cd43 O119 2.25(2) . ?
Cd43 O20 2.41(4) . ?
Cd43 Cl18 2.418(17) . ?
Cd43 Cl20 2.54(2) . ?
Cd44 O117 2.30(3) . ?
Cd44 N12 2.33(3) . ?
Cd44 O123 2.34(2) . ?
Cd44 O23 2.38(2) . ?
Cd44 O122 2.39(2) . ?
Cd44 Cl20 2.70(2) . ?
Br1 C4 1.94(3) . ?
Br2 C26 1.94(4) . ?
Br3 C48 1.85(4) . ?
Br4 C70 1.90(3) . ?
Br5 C92 1.93(4) . ?
Br6 C114 1.84(3) . ?
Br7 C136 1.83(4) . ?
Br8 C158 1.86(4) . ?
Br9 C180 1.93(3) . ?
Br10 C202 1.88(3) . ?
Br11 C216 1.92(4) . ?
Br12 C18 2.031(10) . ?
Br13 C40 1.95(4) . ?
Br14 C62 1.89(3) . ?
Br15 C84 1.882(4) . ?
Br16 C106 1.757(10) . ?
Br17 C128 1.93(4) . ?
Br18 C150 1.98(3) . ?
Br19 C172 1.98(4) . ?
Br20 C194 2.02(4) . ?
Br21 C224 1.98(4) . ?
Br22 C246 1.89(4) . ?
Br23 C268 1.89(4) . ?
Br24 C290 1.92(3) . ?
Br25 C312 1.99(4) . ?
Br26 C334 1.79(3) . ?
Br27 C356 1.98(4) . ?
Br28 C378 1.93(3) . ?
Br29 C422 1.96(3) . ?
Br30 C444 1.95(4) . ?
Br31 C436 1.91(3) . ?
Br32 C458 1.90(4) . ?
Br33 C238 1.90(3) . ?
Br34 C260 2.01(4) . ?
Br35 C282 1.87(4) . ?
Br36 C304 1.94(4) . ?
Br37 C326 1.85(4) . ?
Br38 C348 1.90(3) . ?
Br39 C370 2.01(4) . ?
Br40 C392 1.98(4) . ?
Cl1 Cd16 2.569(8) 2_767 ?
Cl2 Cd19 2.685(9) 2_767 ?
Cl26 Cd30 2.630(8) 2_657 ?
N1 C8 1.34(3) . ?
N1 C9 1.57(3) . ?
N2 C15 1.20(8) . ?
N2 C14 1.49(4) . ?
N3 C30 1.32(3) . ?
N3 C31 1.41(3) . ?
N4 C37 1.32(3) . ?
N4 C36 1.48(3) . ?
N5 C52 1.29(2) . ?
N5 C53 1.48(3) . ?
N6 C59 1.31(2) . ?
N6 C58 1.45(3) . ?
N7 C74 1.34(2) . ?
N7 C75 1.53(2) . ?
N8 C81 1.30(3) . ?
N8 C80 1.53(3) . ?
N9 C96 1.31(3) . ?
N9 C97 1.54(3) . ?
N10 C103 1.39(4) . ?
N10 C102 1.55(3) . ?
N11 C118 1.36(3) . ?
N11 C119 1.40(3) . ?
N12 C125 1.33(4) . ?
N12 C124 1.44(4) . ?
N13 C141 1.44(2) . ?
N13 C140 1.436(10) . ?
N14 C147 1.33(3) . ?
N14 C146 1.48(3) . ?
N15 C162 1.20(4) . ?
N15 C163 1.56(3) . ?
N16 C169 1.22(4) . ?
N16 C168 1.52(3) . ?
N17 C184 1.38(3) . ?
N17 C185 1.45(3) . ?
N18 C191 1.22(3) . ?
N18 C190 1.442(10) . ?
N19 C206 1.436(10) . ?
N19 C207 1.44(2) . ?
N20 C213 1.37(3) . ?
N20 C212 1.46(3) . ?
N21 C228 1.24(3) . ?
N21 C229 1.45(3) . ?
N22 C235 1.21(3) . ?
N22 C234 1.56(3) . ?
N23 C250 1.31(3) . ?
N23 C251 1.38(3) . ?
N24 C256 1.40(3) . ?
N24 C257 1.42(4) . ?
N25 C272 1.33(3) . ?
N25 C273 1.41(3) . ?
N26 C279 1.26(3) . ?
N26 C278 1.50(3) . ?
N27 C294 1.35(3) . ?
N27 C295 1.51(3) . ?
N28 C301 1.30(3) . ?
N28 C300 1.58(3) . ?
N29 C316 1.32(3) . ?
N29 C317 1.52(3) . ?
N30 C323 1.33(3) . ?
N30 C322 1.56(3) . ?
N31 C360 1.33(3) . ?
N31 C361 1.58(4) . ?
N32 C367 1.35(4) . ?
N32 C366 1.42(3) . ?
N33 C382 1.32(2) . ?
N33 C383 1.50(2) . ?
N34 C389 1.28(3) . ?
N34 C388 1.45(3) . ?
N35 C426 1.34(3) . ?
N35 C427 1.47(2) . ?
N36 C433 1.26(3) . ?
N36 C432 1.55(2) . ?
N37 C448 1.23(3) . ?
N37 C449 1.55(3) . ?
N38 C455 1.24(3) . ?
N38 C454 1.45(2) . ?
N39 C338 1.32(3) . ?
N39 C339 1.50(4) . ?
N40 C345 1.23(3) . ?
N40 C344 1.47(3) . ?
O1 C2 1.23(4) . ?
O1 C1 1.37(3) . ?
O2 C7 1.41(3) . ?
O3 C21 1.28(3) . ?
O4 C20 1.53(3) . ?
O4 C22 1.552(10) . ?
O5 C24 1.33(3) . ?
O5 C23 1.54(3) . ?
O6 C29 1.40(3) . ?
O7 C43 1.36(3) . ?
O8 C42 1.35(4) . ?
O8 C44 1.55(4) . ?
O9 C46 1.44(3) . ?
O9 C45 1.54(2) . ?
O10 C51 1.30(3) . ?
O11 C65 1.36(3) . ?
O12 C64 1.38(3) . ?
O12 C66 1.45(3) . ?
O13 C67 1.37(3) . ?
O13 C68 1.46(3) . ?
O14 C73 1.33(3) . ?
O15 C87 1.426(19) . ?
O16 C86 1.37(2) . ?
O16 C88 1.63(3) . ?
O17 C90 1.34(3) . ?
O17 C89 1.56(4) . ?
O18 C95 1.39(3) . ?
O19 C109 1.37(5) . ?
O20 C108 1.25(5) . ?
O20 C110 1.50(4) . ?
O21 C112 1.37(3) . ?
O21 C111 1.46(3) . ?
O22 C117 1.36(3) . ?
O23 C131 1.43(3) . ?
O24 C130 1.39(3) . ?
O24 C132 1.48(4) . ?
O25 C134 1.40(3) . ?
O25 C133 1.50(3) . ?
O26 C139 1.32(3) . ?
O27 C153 1.37(4) . ?
O28 C154 1.21(2) . ?
O28 C152 1.35(4) . ?
O29 C156 1.30(4) . ?
O29 C155 1.52(4) . ?
O30 C161 1.43(3) . ?
O31 C175 1.33(4) . ?
O32 C174 1.31(4) . ?
O32 C176 1.46(4) . ?
O33 C177 1.40(3) . ?
O33 C178 1.41(3) . ?
O34 C183 1.36(3) . ?
O35 C197 1.37(3) . ?
O36 C196 1.30(4) . ?
O36 C198 1.64(3) . ?
O37 C200 1.31(3) . ?
O37 C199 1.44(3) . ?
O38 C205 1.31(2) . ?
O39 C219 1.35(4) . ?
O40 C218 1.31(4) . ?
O40 C220 1.43(5) . ?
O41 C222 1.37(3) . ?
O41 C221 1.40(3) . ?
O42 C227 1.32(4) . ?
O43 C241 1.40(3) . ?
O44 C240 1.32(3) . ?
O44 C242 1.50(2) . ?
O45 C244 1.35(4) . ?
O45 C243 1.55(3) . ?
O46 C249 1.35(3) . ?
O47 C263 1.29(3) . ?
O48 C262 1.34(3) . ?
O48 C264 1.58(4) . ?
O49 C266 1.28(5) . ?
O49 C265 1.37(4) . ?
O50 C271 1.34(4) . ?
O51 C285 1.36(4) . ?
O52 C284 1.31(7) . ?
O52 C286 1.52(4) . ?
O53 C288 1.27(3) . ?
O53 C287 1.39(3) . ?
O54 C293 1.42(3) . ?
O55 C307 1.27(4) . ?
O56 C306 1.34(3) . ?
O56 C308 1.56(2) . ?
O57 C310 1.30(3) . ?
O57 C309 1.48(3) . ?
O58 C315 1.36(3) . ?
O59 C329 1.32(4) . ?
O60 C328 1.28(3) . ?
O60 C330 1.44(3) . ?
O61 C332 1.42(3) . ?
O61 C331 1.49(4) . ?
O62 C337 1.36(3) . ?
O63 C351 1.33(3) . ?
O64 C350 1.31(4) . ?
O64 C352 1.43(4) . ?
O65 C354 1.31(3) . ?
O65 C353 1.45(3) . ?
O66 C359 1.29(2) . ?
O67 C373 1.39(3) . ?
O68 C372 1.26(4) . ?
O68 C374 1.45(3) . ?
O69 C376 1.39(3) . ?
O69 C375 1.42(3) . ?
O70 C381 1.43(3) . ?
O71 C395 1.35(3) . ?
O72 C394 1.34(3) . ?
O72 C396 1.48(3) . ?
O73 C420 1.39(3) . ?
O73 C419 1.41(2) . ?
O74 C425 1.34(3) . ?
O75 C439 1.26(3) . ?
O76 C438 1.46(3) . ?
O76 C440 1.54(3) . ?
O77 C441 1.41(4) . ?
O77 C442 1.42(3) . ?
O78 C447 1.40(3) . ?
O79 C461 1.30(3) . ?
O80 C460 1.46(3) . ?
O80 C462 1.50(3) . ?
O81 C492 1.24(3) . ?
O82 C492 1.27(3) . ?
O83 C494 1.22(2) . ?
O84 C494 1.28(2) . ?
O85 C490 1.28(2) . ?
O86 C490 1.24(2) . ?
O87 C502 1.24(2) . ?
O88 C502 1.26(2) . ?
O89 C512 1.27(3) . ?
O90 C512 1.30(2) . ?
O91 C516 1.22(3) . ?
O92 C516 1.32(3) . ?
O93 C514 1.30(2) . ?
O94 C514 1.25(2) . ?
O95 C508 1.23(3) . ?
O96 C508 1.30(3) . ?
O97 C506 1.29(3) . ?
O98 C506 1.22(3) . ?
O99 C510 1.29(3) . ?
O100 C510 1.25(3) . ?
O101 C498 1.40(3) . ?
O102 C498 1.15(3) . ?
O103 C496 1.29(4) . ?
O104 C496 1.24(4) . ?
O105 C500 1.31(3) . ?
O106 C500 1.23(3) . ?
O107 C504 1.25(3) . ?
O108 C504 1.22(3) . ?
O109 C468 1.29(5) . ?
O110 C468 1.30(5) . ?
O111 C472 1.28(3) . ?
O112 C472 1.37(3) . ?
O113 C482 1.25(3) . ?
O114 C482 1.21(3) . ?
O115 C484 1.20(3) . ?
O116 C484 1.33(3) . ?
O117 C478 1.33(4) . ?
O118 C478 1.19(4) . ?
O119 C488 1.19(3) . ?
O120 C488 1.30(3) . ?
O121 C486 1.32(3) . ?
O122 C486 1.15(3) . ?
O123 C480 1.15(3) . ?
O124 C480 1.30(3) . ?
O125 C466 1.30(3) . ?
O126 C466 1.20(3) . ?
O127 C476 1.23(3) . ?
O128 C476 1.14(3) . ?
O129 C464 1.30(3) . ?
O130 C464 1.30(3) . ?
O131 C520 1.28(3) . ?
O132 C520 1.17(3) . ?
O133 C522 1.26(3) . ?
O134 C522 1.20(3) . ?
O135 C544 1.24(3) . ?
O136 C544 1.24(3) . ?
O137 C538 1.24(3) . ?
O138 C538 1.26(3) . ?
O139 C542 1.27(3) . ?
O140 C542 1.29(3) . ?
O141 C540 1.21(3) . ?
O142 C540 1.38(3) . ?
O143 C534 1.29(3) . ?
O144 C534 1.31(3) . ?
O145 C528 1.25(3) . ?
O146 C528 1.19(3) . ?
O147 C532 1.18(3) . ?
O148 C532 1.35(3) . ?
O149 C524 1.24(4) . ?
O150 C524 1.30(4) . ?
O151 C530 1.26(3) . ?
O152 C530 1.19(3) . ?
O153 C536 1.13(2) . ?
O154 C536 1.34(3) . ?
O155 C518 1.32(3) . ?
O156 C518 1.30(4) . ?
O157 C526 1.35(3) . ?
O158 C526 1.25(3) . ?
O159 C558 1.35(3) . ?
O160 C558 1.31(3) . ?
O161 C546 1.31(3) . ?
O162 C546 1.25(3) . ?
O163 C552 1.37(3) . ?
O164 C552 1.18(3) . ?
O165 C548 1.30(3) . ?
O166 C548 1.19(3) . ?
O167 C554 1.26(3) . ?
O168 C554 1.27(3) . ?
O169 C556 1.25(2) . ?
O170 C556 1.24(3) . ?
O171 C568 1.27(3) . ?
O172 C568 1.23(3) . ?
O173 C560 1.29(3) . ?
O174 C560 1.24(3) . ?
O175 C570 1.22(4) . ?
O176 C570 1.34(4) . ?
O177 C572 1.28(3) . ?
O178 C572 1.23(3) . ?
O180 C566 1.39(4) . ?
O181 C564 1.18(4) . ?
O182 C564 1.33(4) . ?
O183 C562 1.33(3) . ?
O184 C562 1.31(3) . ?
O185 C474 1.314(9) . ?
O187 C566 1.18(4) . ?
O188 C550 1.24(3) . ?
O189 C470 1.21(3) . ?
O190 C474 1.309(9) . ?
O191 C470 1.39(3) . ?
O192 C550 1.31(3) . ?
C1 H1A 0.9600 . ?
C1 H1B 0.9600 . ?
C1 H1C 0.9600 . ?
C2 C3 1.49(5) . ?
C2 C7 1.51(4) . ?
C3 C4 1.30(4) . ?
C3 H3A 0.9300 . ?
C4 C5 1.43(5) . ?
C5 C6 1.49(4) . ?
C5 H5A 0.9300 . ?
C6 C7 1.44(4) . ?
C6 C8 1.454(10) . ?
C8 H8A 0.9300 . ?
C9 C10 1.553(10) . ?
C9 H9A 0.9700 . ?
C9 H9B 0.9700 . ?
C10 C11 1.545(10) . ?
C10 H10K 0.9700 . ?
C10 H10A 0.9700 . ?
C11 C12 1.457(10) . ?
C11 H11M 0.9700 . ?
C11 H11A 0.9700 . ?
C12 C13 1.544(10) . ?
C12 H12O 0.9700 . ?
C12 H12A 0.9700 . ?
C13 C14 1.547(10) . ?
C13 H13J 0.9700 . ?
C13 H13A 0.9700 . ?
C14 H14A 0.9700 . ?
C14 H14B 0.9700 . ?
C15 C16 1.36(8) . ?
C15 H15A 0.9300 . ?
C16 C21 1.3927 . ?
C16 C17 1.3934 . ?
C17 C18 1.3921 . ?
C17 H17A 0.9300 . ?
C18 C19 1.3927 . ?
C19 C20 1.3932 . ?
C19 H19A 0.9300 . ?
C20 C21 1.3922 . ?
C22 H22A 0.9600 . ?
C22 H22B 0.9600 . ?
C22 H22C 0.9600 . ?
C23 H23A 0.9600 . ?
C23 H23B 0.9600 . ?
C23 H23C 0.9600 . ?
C24 C25 1.35(4) . ?
C24 C29 1.45(4) . ?
C25 C26 1.39(4) . ?
C25 H25A 0.9300 . ?
C26 C27 1.37(4) . ?
C27 C28 1.43(4) . ?
C27 H27A 0.9300 . ?
C28 C29 1.33(4) . ?
C28 C30 1.453(10) . ?
C30 H30A 0.9300 . ?
C31 C32 1.543(10) . ?
C31 H31A 0.9300 . ?
C32 C33 1.49(4) . ?
C32 H32A 0.9700 . ?
C32 H32B 0.9700 . ?
C33 C34 1.554(10) . ?
C33 H33A 0.9700 . ?
C33 H33B 0.9700 . ?
C34 C35 1.62(4) . ?
C34 H34A 0.9700 . ?
C34 H34B 0.9700 . ?
C35 C36 1.50(4) . ?
C35 H35A 0.9700 . ?
C35 H35B 0.9700 . ?
C36 H36A 0.9700 . ?
C36 H36B 0.9700 . ?
C37 C38 1.47(4) . ?
C37 H37A 0.9300 . ?
C38 C43 1.26(4) . ?
C38 C39 1.454(10) . ?
C39 C40 1.42(5) . ?
C39 H39A 0.9300 . ?
C40 C41 1.32(5) . ?
C41 C42 1.45(4) . ?
C41 H41A 0.9300 . ?
C42 C43 1.39(4) . ?
C44 H44A 0.9600 . ?
C44 H44B 0.9600 . ?
C44 H44C 0.9600 . ?
C45 H45A 0.9600 . ?
C45 H45B 0.9600 . ?
C45 H45C 0.9600 . ?
C46 C47 1.38(4) . ?
C46 C51 1.43(3) . ?
C47 C48 1.39(3) . ?
C47 H47A 0.9300 . ?
C48 C49 1.43(4) . ?
C49 C50 1.37(4) . ?
C49 H49A 0.9300 . ?
C50 C52 1.38(3) . ?
C50 C51 1.44(3) . ?
C52 H52A 0.9300 . ?
C53 C54 1.47(3) . ?
C53 H53A 0.9700 . ?
C53 H53B 0.9700 . ?
C54 C55 1.51(3) . ?
C54 H54A 0.9700 . ?
C54 H54B 0.9700 . ?
C55 C56 1.55(4) . ?
C55 H55Q 0.9700 . ?
C55 H55A 0.9700 . ?
C56 C57 1.53(4) . ?
C56 H56A 0.9700 . ?
C56 H56B 0.9700 . ?
C57 C58 1.56(4) . ?
C57 H57A 0.9700 . ?
C57 H57B 0.9700 . ?
C58 H58A 0.9700 . ?
C58 H58B 0.9700 . ?
C59 C60 1.46(4) . ?
C59 H59A 0.9300 . ?
C60 C61 1.39(4) . ?
C60 C65 1.43(4) . ?
C61 C62 1.48(4) . ?
C61 H61A 0.9300 . ?
C62 C63 1.38(4) . ?
C63 C64 1.32(4) . ?
C63 H63A 0.9300 . ?
C64 C65 1.41(4) . ?
C66 H66A 0.9600 . ?
C66 H66B 0.9600 . ?
C66 H66C 0.9600 . ?
C67 H67A 0.9600 . ?
C67 H67B 0.9600 . ?
C67 H67C 0.9600 . ?
C68 C73 1.30(4) . ?
C68 C69 1.41(4) . ?
C69 C70 1.25(3) . ?
C69 H69A 0.9300 . ?
C70 C71 1.39(3) . ?
C71 C72 1.456(10) . ?
C71 H71A 0.9300 . ?
C72 C74 1.33(3) . ?
C72 C73 1.48(3) . ?
C74 H74A 0.9300 . ?
C75 C76 1.540(10) . ?
C75 H75A 0.9700 . ?
C75 H75B 0.9700 . ?
C76 C77 1.542(10) . ?
C76 H76B 0.9700 . ?
C76 H76A 0.9700 . ?
C77 C78 1.556(10) . ?
C77 H77A 0.9700 . ?
C77 H77B 0.9700 . ?
C78 C79 1.50(4) . ?
C78 H78A 0.9700 . ?
C78 H78B 0.9700 . ?
C79 C80 1.50(4) . ?
C79 H79A 0.9700 . ?
C79 H79B 0.9700 . ?
C80 H80A 0.9700 . ?
C80 H80B 0.9700 . ?
C81 C82 1.44(3) . ?
C81 H81A 0.9300 . ?
C82 C87 1.3928 . ?
C82 C83 1.3937 . ?
C83 C84 1.3932 . ?
C83 H83A 0.9300 . ?
C84 C85 1.3926 . ?
C85 C86 1.3931 . ?
C85 H85A 0.9300 . ?
C86 C87 1.3934 . ?
C88 H88A 0.9600 . ?
C88 H88B 0.9600 . ?
C88 H88C 0.9600 . ?
C89 H89A 0.9600 . ?
C89 H89B 0.9600 . ?
C89 H89C 0.9600 . ?
C90 C95 1.455(10) . ?
C90 C91 1.50(4) . ?
C91 C92 1.41(4) . ?
C91 H91A 0.9300 . ?
C92 C93 1.30(5) . ?
C93 C94 1.454(10) . ?
C93 H93A 0.9300 . ?
C94 C95 1.38(4) . ?
C94 C96 1.39(4) . ?
C96 H96A 0.9300 . ?
C97 C98 1.55(4) . ?
C97 H97A 0.9700 . ?
C97 H97B 0.9700 . ?
C98 C99 1.56(4) . ?
C98 H98A 0.9300 . ?
C99 C100 1.541(10) . ?
C99 H99A 0.9700 . ?
C99 H99B 0.9700 . ?
C100 C101 1.544(10) . ?
C100 H10B 0.9700 . ?
C100 H10C 0.9700 . ?
C101 C102 1.58(4) . ?
C101 H10D 0.9700 . ?
C101 H10E 0.9700 . ?
C102 H10F 0.9700 . ?
C102 H10G 0.9700 . ?
C103 C104 1.36(5) . ?
C103 H10H 0.9300 . ?
C104 C109 1.34(5) . ?
C104 C105 1.453(10) . ?
C105 C106 1.38(4) . ?
C105 H10I 0.9300 . ?
C106 C107 1.450(10) . ?
C107 C108 1.447(10) . ?
C107 H10J 0.9300 . ?
C108 C109 1.40(5) . ?
C110 H11B 0.9600 . ?
C110 H11C 0.9600 . ?
C110 H11D 0.9600 . ?
C111 H11E 0.9600 . ?
C111 H11F 0.9600 . ?
C111 H11G 0.9600 . ?
C112 C113 1.34(4) . ?
C112 C117 1.41(3) . ?
C113 C114 1.46(4) . ?
C113 H11H 0.9300 . ?
C114 C115 1.40(4) . ?
C115 C116 1.41(4) . ?
C115 H11I 0.9300 . ?
C116 C117 1.40(3) . ?
C116 C118 1.455(10) . ?
C118 H11J 0.9300 . ?
C119 C120 1.542(10) . ?
C119 H11K 0.9700 . ?
C119 H11L 0.9700 . ?
C120 C121 1.555(10) . ?
C120 H12B 0.9700 . ?
C120 H12C 0.9700 . ?
C121 C122 1.58(4) . ?
C121 H12D 0.9700 . ?
C121 H12E 0.9700 . ?
C122 C123 1.556(10) . ?
C122 H12F 0.9700 . ?
C122 H12G 0.9700 . ?
C123 C124 1.557(10) . ?
C123 H12H 0.9700 . ?
C123 H12I 0.9700 . ?
C124 H12J 0.9700 . ?
C124 H12K 0.9700 . ?
C125 C126 1.49(5) . ?
C125 H12L 0.9300 . ?
C126 C131 1.27(4) . ?
C126 C127 1.34(4) . ?
C127 C128 1.39(4) . ?
C127 H12M 0.9300 . ?
C128 C129 1.40(4) . ?
C129 C130 1.40(4) . ?
C129 H12N 0.9300 . ?
C130 C131 1.35(4) . ?
C132 H13B 0.9600 . ?
C132 H13C 0.9600 . ?
C132 H13D 0.9600 . ?
C133 H13E 0.9600 . ?
C133 H13F 0.9600 . ?
C133 H13G 0.9600 . ?
C134 C135 1.38(4) . ?
C134 C139 1.47(4) . ?
C135 C136 1.42(4) . ?
C135 H13H 0.9300 . ?
C136 C137 1.34(4) . ?
C137 C138 1.47(4) . ?
C137 H13I 0.9300 . ?
C138 C139 1.39(4) . ?
C138 C140 1.450(10) . ?
C140 H14C 0.9300 . ?
C141 C142 1.51(3) . ?
C141 H14D 0.9700 . ?
C141 H14E 0.9700 . ?
C142 C143 1.49(3) . ?
C142 H14F 0.9700 . ?
C142 H14G 0.9700 . ?
C143 C144 1.62(4) . ?
C143 H14H 0.9700 . ?
C143 H14I 0.9700 . ?
C144 C145 1.62(4) . ?
C144 H14J 0.9700 . ?
C144 H14K 0.9700 . ?
C145 C146 1.46(3) . ?
C145 H14L 0.9700 . ?
C145 H14M 0.9700 . ?
C146 H14N 0.9700 . ?
C146 H14O 0.9700 . ?
C147 C148 1.43(4) . ?
C147 H14P 0.9300 . ?
C148 C153 1.31(4) . ?
C148 C149 1.44(4) . ?
C149 C150 1.35(4) . ?
C149 H14R 0.9300 . ?
C150 C151 1.33(4) . ?
C151 C152 1.37(5) . ?
C151 H15B 0.9300 . ?
C152 C153 1.43(4) . ?
C154 H15C 0.9600 . ?
C154 H15D 0.9600 . ?
C154 H15E 0.9600 . ?
C155 H15F 0.9600 . ?
C155 H15G 0.9600 . ?
C155 H15H 0.9600 . ?
C156 C157 1.39(5) . ?
C156 C161 1.454(10) . ?
C157 C158 1.35(5) . ?
C157 H15I 0.9300 . ?
C158 C159 1.39(5) . ?
C159 C160 1.47(5) . ?
C159 H15J 0.9300 . ?
C160 C162 1.40(4) . ?
C160 C161 1.44(4) . ?
C162 H16A 0.9300 . ?
C163 C164 1.47(4) . ?
C163 H16B 0.9700 . ?
C163 H16C 0.9700 . ?
C164 C165 1.47(4) . ?
C164 H16D 0.9700 . ?
C164 H16E 0.9700 . ?
C165 C166 1.535(10) . ?
C165 H16M 0.9700 . ?
C165 H16F 0.9700 . ?
C166 C167 1.542(10) . ?
C166 H16G 0.9700 . ?
C166 H16H 0.9700 . ?
C167 C168 1.46(4) . ?
C167 H16N 0.9700 . ?
C167 H16I 0.9700 . ?
C168 H16J 0.9700 . ?
C168 H16K 0.9700 . ?
C169 C170 1.46(4) . ?
C169 H16L 0.9300 . ?
C170 C175 1.35(4) . ?
C170 C171 1.45(4) . ?
C171 C172 1.36(5) . ?
C171 H17B 0.9300 . ?
C172 C173 1.40(5) . ?
C173 C174 1.46(5) . ?
C173 H17C 0.9300 . ?
C174 C175 1.36(4) . ?
C176 H17D 0.9600 . ?
C176 H17E 0.9600 . ?
C176 H17F 0.9600 . ?
C177 H17G 0.9600 . ?
C177 H17H 0.9600 . ?
C177 H17I 0.9600 . ?
C178 C179 1.33(3) . ?
C178 C183 1.50(4) . ?
C179 C180 1.38(4) . ?
C179 H17J 0.9300 . ?
C180 C181 1.31(4) . ?
C181 C182 1.48(4) . ?
C181 H18A 0.9300 . ?
C182 C184 1.37(3) . ?
C182 C183 1.46(4) . ?
C184 H18C 0.9300 . ?
C185 C186 1.54(4) . ?
C185 H18D 0.9700 . ?
C185 H18E 0.9700 . ?
C186 C187 1.540(10) . ?
C186 H18F 0.9700 . ?
C186 H18G 0.9700 . ?
C187 C188 1.557(10) . ?
C187 H18H 0.9700 . ?
C187 H18I 0.9700 . ?
C188 C189 1.46(4) . ?
C188 H18J 0.9700 . ?
C188 H18K 0.9700 . ?
C189 C190 1.555(10) . ?
C189 H18L 0.9700 . ?
C189 H18M 0.9700 . ?
C190 H19B 0.9700 . ?
C190 H19C 0.9700 . ?
C191 C192 1.43(4) . ?
C192 C197 1.44(4) . ?
C192 C193 1.48(4) . ?
C193 C194 1.440(10) . ?
C193 H19D 0.9300 . ?
C194 C195 1.33(4) . ?
C195 C196 1.449(10) . ?
C195 H19E 0.9300 . ?
C196 C197 1.440(10) . ?
C198 H19G 0.9600 . ?
C198 H19H 0.9600 . ?
C198 H19I 0.9600 . ?
C199 H19J 0.9600 . ?
C199 H19K 0.9600 . ?
C199 H19L 0.9600 . ?
C200 C201 1.45(3) . ?
C200 C205 1.46(3) . ?
C201 C202 1.42(4) . ?
C201 H20A 0.9300 . ?
C202 C203 1.25(3) . ?
C203 C204 1.47(3) . ?
C203 H20B 0.9300 . ?
C204 C205 1.39(3) . ?
C204 C206 1.41(3) . ?
C206 H20C 0.9300 . ?
C207 C208 1.58(4) . ?
C207 H20D 0.9700 . ?
C207 H20E 0.9700 . ?
C208 C209 1.55(4) . ?
C208 H20F 0.9700 . ?
C208 H20G 0.9700 . ?
C209 C210 1.49(4) . ?
C209 H20H 0.9700 . ?
C209 H20I 0.9700 . ?
C210 C211 1.64(4) . ?
C210 H21A 0.9700 . ?
C210 H21B 0.9700 . ?
C211 C212 1.55(3) . ?
C211 H21C 0.9700 . ?
C211 H21D 0.9700 . ?
C212 H21E 0.9700 . ?
C212 H21F 0.9700 . ?
C213 C214 1.34(4) . ?
C213 H21G 0.9300 . ?
C214 C215 1.42(5) . ?
C214 C219 1.453(10) . ?
C215 C216 1.47(5) . ?
C215 H21H 0.9300 . ?
C216 C217 1.36(5) . ?
C217 C218 1.35(5) . ?
C217 H21I 0.9300 . ?
C218 C219 1.43(5) . ?
C220 H22D 0.9600 . ?
C220 H22E 0.9600 . ?
C220 H22F 0.9600 . ?
C221 H22G 0.9600 . ?
C221 H22H 0.9600 . ?
C221 H22I 0.9600 . ?
C222 C223 1.36(4) . ?
C222 C227 1.42(4) . ?
C223 C224 1.36(5) . ?
C223 H22J 0.9300 . ?
C224 C225 1.44(5) . ?
C225 C226 1.454(10) . ?
C225 H22L 0.9300 . ?
C226 C228 1.460(10) . ?
C226 C227 1.48(4) . ?
C228 H22M 0.9300 . ?
C229 C230 1.47(4) . ?
C229 H22N 0.9700 . ?
C229 H22O 0.9700 . ?
C230 C231 1.546(10) . ?
C230 H23D 0.9700 . ?
C230 H23E 0.9700 . ?
C231 C232 1.542(10) . ?
C231 H23M 0.9700 . ?
C231 H23F 0.9700 . ?
C232 C233 1.567(10) . ?
C232 H23P 0.9700 . ?
C232 H23G 0.9700 . ?
C233 C234 1.542(10) . ?
C233 H23O 0.9700 . ?
C233 H23H 0.9700 . ?
C234 H23I 0.9700 . ?
C234 H23J 0.9700 . ?
C235 C236 1.39(4) . ?
C235 H23K 0.9300 . ?
C236 C237 1.39(4) . ?
C236 C241 1.455(10) . ?
C237 C238 1.43(4) . ?
C237 H23L 0.9300 . ?
C238 C239 1.41(4) . ?
C239 C240 1.38(4) . ?
C239 H23N 0.9300 . ?
C240 C241 1.458(10) . ?
C242 H24A 0.9600 . ?
C242 H24B 0.9600 . ?
C242 H24C 0.9600 . ?
C243 H24D 0.9600 . ?
C243 H24E 0.9600 . ?
C243 H24F 0.9600 . ?
C244 C245 1.38(5) . ?
C244 C249 1.40(5) . ?
C245 C246 1.43(5) . ?
C245 H24G 0.9300 . ?
C246 C247 1.45(5) . ?
C247 C248 1.48(4) . ?
C247 H24H 0.9300 . ?
C248 C249 1.41(4) . ?
C248 C250 1.45(4) . ?
C250 H25B 0.9300 . ?
C251 C252 1.50(4) . ?
C251 H25C 0.9700 . ?
C251 H25D 0.9700 . ?
C252 C253 1.43(5) . ?
C252 H25E 0.9700 . ?
C252 H25F 0.9700 . ?
C253 C254 1.545(10) . ?
C253 H25G 0.9300 . ?
C254 C255 1.555(10) . ?
C254 H25H 0.9700 . ?
C254 H25I 0.9700 . ?
C255 C256 1.546(10) . ?
C255 H25J 0.9700 . ?
C255 H25K 0.9700 . ?
C256 H25L 0.9700 . ?
C256 H25M 0.9700 . ?
C257 C258 1.49(4) . ?
C257 H25N 0.9300 . ?
C258 C263 1.30(4) . ?
C258 C259 1.49(4) . ?
C259 C260 1.32(4) . ?
C259 H25O 0.9300 . ?
C260 C261 1.452(10) . ?
C261 C262 1.50(4) . ?
C261 H26A 0.9300 . ?
C262 C263 1.30(4) . ?
C264 H26B 0.9600 . ?
C264 H26C 0.9600 . ?
C264 H26D 0.9600 . ?
C265 H26E 0.9600 . ?
C265 H26F 0.9600 . ?
C265 H26G 0.9600 . ?
C266 C267 1.39(6) . ?
C266 C271 1.44(5) . ?
C267 C268 1.33(5) . ?
C267 H26H 0.9300 . ?
C268 C269 1.39(4) . ?
C269 C270 1.42(4) . ?
C269 H26I 0.9300 . ?
C270 C271 1.36(4) . ?
C270 C272 1.49(4) . ?
C272 H27B 0.9300 . ?
C273 C274 1.542(10) . ?
C273 H27C 0.9700 . ?
C273 H27D 0.9700 . ?
C274 C275 1.553(10) . ?
C274 H27E 0.9700 . ?
C274 H27F 0.9700 . ?
C275 C276 1.46(6) . ?
C275 H27G 0.9700 . ?
C275 H27H 0.9700 . ?
C276 C277 1.556(11) . ?
C276 H27N 0.9700 . ?
C276 H27I 0.9700 . ?
C277 C278 1.545(10) . ?
C277 H27O 0.9700 . ?
C277 H27J 0.9700 . ?
C278 H27K 0.9700 . ?
C278 H27L 0.9700 . ?
C279 C280 1.455(10) . ?
C279 H27M 0.9300 . ?
C280 C285 1.42(5) . ?
C280 C281 1.441(10) . ?
C281 C282 1.40(5) . ?
C281 H28A 0.9300 . ?
C282 C283 1.443(10) . ?
C283 C284 1.48(6) . ?
C283 H28B 0.9300 . ?
C284 C285 1.33(6) . ?
C286 H28C 0.9600 . ?
C286 H28D 0.9600 . ?
C286 H28E 0.9600 . ?
C287 H28F 0.9600 . ?
C287 H28G 0.9600 . ?
C287 H28H 0.9600 . ?
C288 C293 1.33(4) . ?
C288 C289 1.41(4) . ?
C289 C290 1.35(4) . ?
C289 H28I 0.9300 . ?
C290 C291 1.43(4) . ?
C291 C292 1.455(10) . ?
C291 H29A 0.9300 . ?
C292 C293 1.38(4) . ?
C292 C294 1.44(4) . ?
C294 H29B 0.9300 . ?
C295 C296 1.554(10) . ?
C295 H29C 0.9700 . ?
C295 H29D 0.9700 . ?
C296 C297 1.53(4) . ?
C296 H29E 0.9700 . ?
C296 H29F 0.9700 . ?
C297 C298 1.48(4) . ?
C297 H29G 0.9700 . ?
C297 H29H 0.9700 . ?
C298 C299 1.52(5) . ?
C298 H29I 0.9700 . ?
C298 H29J 0.9700 . ?
C299 C300 1.52(4) . ?
C299 H29K 0.9700 . ?
C299 H29L 0.9700 . ?
C300 H30B 0.9700 . ?
C300 H30C 0.9700 . ?
C301 C302 1.452(10) . ?
C301 H30D 0.9300 . ?
C302 C307 1.450(10) . ?
C302 C303 1.451(10) . ?
C303 C304 1.449(10) . ?
C303 H30E 0.9300 . ?
C304 C305 1.445(10) . ?
C305 C306 1.438(10) . ?
C305 H30F 0.9300 . ?
C306 C307 1.447(10) . ?
C308 H30G 0.9600 . ?
C308 H30H 0.9600 . ?
C308 H30I 0.9600 . ?
C309 H30J 0.9600 . ?
C309 H30K 0.9600 . ?
C309 H30L 0.9600 . ?
C310 C311 1.38(4) . ?
C310 C315 1.52(4) . ?
C311 C312 1.35(4) . ?
C311 H31B 0.9300 . ?
C312 C313 1.454(10) . ?
C313 C314 1.42(4) . ?
C313 H31C 0.9300 . ?
C314 C315 1.36(4) . ?
C314 C316 1.51(4) . ?
C316 H31D 0.9300 . ?
C317 C318 1.58(4) . ?
C317 H31E 0.9700 . ?
C317 H31F 0.9700 . ?
C318 C319 1.46(6) . ?
C318 H31G 0.9700 . ?
C318 H31H 0.9700 . ?
C319 C320 1.554(10) . ?
C319 H31J 0.9700 . ?
C319 H31I 0.9700 . ?
C320 C321 1.540(10) . ?
C320 H32H 0.9700 . ?
C320 H32C 0.9700 . ?
C321 C322 1.48(5) . ?
C321 H32D 0.9700 . ?
C321 H32E 0.9700 . ?
C322 H32F 0.9700 . ?
C322 H32G 0.9700 . ?
C323 C324 1.38(4) . ?
C323 H32I 0.9300 . ?
C324 C325 1.39(5) . ?
C324 C329 1.48(5) . ?
C325 C326 1.39(5) . ?
C325 H32K 0.9300 . ?
C326 C327 1.46(5) . ?
C327 C328 1.31(4) . ?
C327 H32L 0.9300 . ?
C328 C329 1.50(5) . ?
C330 H33C 0.9600 . ?
C330 H33D 0.9600 . ?
C330 H33E 0.9600 . ?
C331 H33F 0.9600 . ?
C331 H33G 0.9600 . ?
C331 H33H 0.9600 . ?
C332 C333 1.35(3) . ?
C332 C337 1.457(10) . ?
C333 C334 1.38(3) . ?
C333 H33I 0.9300 . ?
C334 C335 1.48(4) . ?
C335 C336 1.41(3) . ?
C335 H33J 0.9300 . ?
C336 C337 1.39(3) . ?
C336 C338 1.41(4) . ?
C338 H33K 0.9300 . ?
C339 C340 1.54(5) . ?
C339 H33L 0.9700 . ?
C339 H33M 0.9700 . ?
C340 C341 1.546(10) . ?
C340 H34C 0.9700 . ?
C340 H34D 0.9700 . ?
C341 C342 1.48(6) . ?
C341 H34E 0.9700 . ?
C341 H34F 0.9700 . ?
C342 C343 1.54(5) . ?
C342 H34G 0.9700 . ?
C342 H34H 0.9700 . ?
C343 C344 1.47(4) . ?
C343 H34I 0.9700 . ?
C343 H34J 0.9700 . ?
C344 H34K 0.9700 . ?
C344 H34L 0.9700 . ?
C345 C346 1.46(4) . ?
C345 H34M 0.9300 . ?
C346 C347 1.40(4) . ?
C346 C351 1.43(4) . ?
C347 C348 1.50(4) . ?
C347 H34N 0.9300 . ?
C348 C349 1.39(4) . ?
C349 C350 1.34(4) . ?
C349 H34O 0.9300 . ?
C350 C351 1.41(4) . ?
C352 H35C 0.9600 . ?
C352 H35D 0.9600 . ?
C352 H35E 0.9600 . ?
C353 H35F 0.9600 . ?
C353 H35G 0.9600 . ?
C353 H35H 0.9600 . ?
C354 C355 1.36(4) . ?
C354 C359 1.45(4) . ?
C355 C356 1.49(5) . ?
C355 H35J 0.9300 . ?
C356 C357 1.37(5) . ?
C357 C358 1.47(5) . ?
C357 H35K 0.9300 . ?
C358 C359 1.45(4) . ?
C358 C360 1.50(4) . ?
C360 H36C 0.9300 . ?
C361 C362 1.59(4) . ?
C361 H36D 0.9700 . ?
C361 H36E 0.9700 . ?
C362 C363 1.544(10) . ?
C362 H36N 0.9700 . ?
C362 H36F 0.9700 . ?
C363 C364 1.546(10) . ?
C363 H36G 0.9700 . ?
C363 H36H 0.9700 . ?
C364 C365 1.551(10) . ?
C364 H36O 0.9700 . ?
C364 H36I 0.9700 . ?
C365 C366 1.48(5) . ?
C365 H36P 0.9700 . ?
C365 H36J 0.9700 . ?
C366 H36Q 0.9700 . ?
C366 H36K 0.9700 . ?
C367 C368 1.30(4) . ?
C367 H36L 0.9300 . ?
C368 C373 1.455(10) . ?
C368 C369 1.52(6) . ?
C369 C370 1.50(5) . ?
C369 H36M 0.9300 . ?
C370 C371 1.37(5) . ?
C371 C372 1.454(10) . ?
C371 H37B 0.9300 . ?
C372 C373 1.40(4) . ?
C374 H37C 0.9600 . ?
C374 H37D 0.9600 . ?
C374 H37E 0.9600 . ?
C375 H37F 0.9600 . ?
C375 H37G 0.9600 . ?
C375 H37H 0.9600 . ?
C376 C381 1.43(4) . ?
C376 C377 1.45(4) . ?
C377 C378 1.46(3) . ?
C377 H37I 0.9300 . ?
C378 C379 1.39(4) . ?
C379 C380 1.28(3) . ?
C379 H37J 0.9300 . ?
C380 C381 1.43(4) . ?
C380 C382 1.452(10) . ?
C382 H38A 0.9300 . ?
C383 C384 1.50(3) . ?
C383 H38B 0.9700 . ?
C383 H38C 0.9700 . ?
C384 C385 1.59(4) . ?
C384 H38D 0.9700 . ?
C384 H38E 0.9700 . ?
C385 C386 1.50(4) . ?
C385 H38F 0.9700 . ?
C385 H38G 0.9700 . ?
C386 C387 1.539(10) . ?
C386 H38H 0.9700 . ?
C386 H38I 0.9700 . ?
C387 C388 1.49(4) . ?
C387 H38J 0.9700 . ?
C387 H38K 0.9700 . ?
C388 H38L 0.9700 . ?
C388 H38M 0.9700 . ?
C389 C390 1.44(4) . ?
C389 H38N 0.9300 . ?
C390 C391 1.45(5) . ?
C390 C395 1.47(4) . ?
C391 C392 1.439(10) . ?
C391 H39C 0.9300 . ?
C392 C393 1.38(4) . ?
C393 C394 1.42(4) . ?
C393 H39E 0.9300 . ?
C394 C395 1.41(4) . ?
C396 H39F 0.9600 . ?
C396 H39G 0.9600 . ?
C396 H39H 0.9600 . ?
C419 H41B 0.9600 . ?
C419 H41C 0.9600 . ?
C419 H41D 0.9600 . ?
C420 C425 1.38(3) . ?
C420 C421 1.46(3) . ?
C421 C422 1.25(3) . ?
C421 H42A 0.9300 . ?
C422 C423 1.42(4) . ?
C423 C424 1.38(3) . ?
C423 H42C 0.9300 . ?
C424 C426 1.36(3) . ?
C424 C425 1.43(3) . ?
C426 H42D 0.9300 . ?
C427 C428 1.53(3) . ?
C427 H42E 0.9700 . ?
C427 H42F 0.9700 . ?
C428 C429 1.47(3) . ?
C428 H42G 0.9700 . ?
C428 H42H 0.9700 . ?
C429 C430 1.45(3) . ?
C429 H42I 0.9700 . ?
C429 H42J 0.9700 . ?
C430 C431 1.54(3) . ?
C430 H43A 0.9700 . ?
C430 H43B 0.9700 . ?
C431 C432 1.50(3) . ?
C431 H43C 0.9700 . ?
C431 H43D 0.9700 . ?
C432 H43E 0.9700 . ?
C432 H43F 0.9700 . ?
C433 C434 1.45(4) . ?
C433 H43G 0.9300 . ?
C434 C439 1.33(4) . ?
C434 C435 1.41(4) . ?
C435 C436 1.49(4) . ?
C435 H43I 0.9300 . ?
C436 C437 1.34(4) . ?
C437 C438 1.42(4) . ?
C437 H43J 0.9300 . ?
C438 C439 1.51(4) . ?
C440 H44D 0.9600 . ?
C440 H44E 0.9600 . ?
C440 H44F 0.9600 . ?
C441 H44G 0.9600 . ?
C441 H44H 0.9600 . ?
C441 H44I 0.9600 . ?
C442 C443 1.32(4) . ?
C442 C447 1.459(10) . ?
C443 C444 1.33(4) . ?
C443 H44J 0.9300 . ?
C444 C445 1.35(4) . ?
C445 C446 1.39(4) . ?
C445 H44L 0.9300 . ?
C446 C447 1.42(4) . ?
C446 C448 1.48(4) . ?
C448 H44M 0.9300 . ?
C449 C450 1.47(3) . ?
C449 H44N 0.9700 . ?
C449 H44O 0.9700 . ?
C450 C451 1.538(10) . ?
C450 H45D 0.9700 . ?
C450 H45E 0.9700 . ?
C451 C452 1.538(10) . ?
C451 H45F 0.9700 . ?
C451 H45G 0.9700 . ?
C452 C453 1.52(4) . ?
C452 H45H 0.9700 . ?
C452 H45I 0.9700 . ?
C453 C454 1.53(4) . ?
C453 H45J 0.9700 . ?
C453 H45K 0.9700 . ?
C454 H45L 0.9700 . ?
C454 H45M 0.9700 . ?
C455 C456 1.47(4) . ?
C455 H45N 0.9300 . ?
C456 C457 1.40(5) . ?
C456 C461 1.42(4) . ?
C457 C458 1.33(5) . ?
C457 H45O 0.9300 . ?
C458 C459 1.41(5) . ?
C459 C460 1.38(5) . ?
C459 H45P 0.9300 . ?
C460 C461 1.40(4) . ?
C462 H46A 0.9600 . ?
C462 H46B 0.9600 . ?
C462 H46C 0.9600 . ?
C463 C464 1.47(3) . ?
C463 H46D 0.9600 . ?
C463 H46E 0.9600 . ?
C463 H46F 0.9600 . ?
C465 C466 1.555(10) . ?
C465 H46G 0.9600 . ?
C465 H46H 0.9600 . ?
C465 H46I 0.9600 . ?
C467 C468 1.43(6) . ?
C467 H46J 0.9600 . ?
C467 H46K 0.9600 . ?
C467 H46L 0.9600 . ?
C469 C470 1.59(4) . ?
C469 H46M 0.9600 . ?
C469 H46N 0.9600 . ?
C469 H46O 0.9600 . ?
C471 C472 1.539(10) . ?
C471 H47B 0.9600 . ?
C471 H47C 0.9600 . ?
C471 H47D 0.9600 . ?
C473 C474 1.557(9) . ?
C473 H47E 0.9600 . ?
C473 H47F 0.9600 . ?
C473 H47G 0.9600 . ?
C475 C476 1.49(5) . ?
C475 H47I 0.9600 . ?
C475 H47J 0.9600 . ?
C475 H47K 0.9600 . ?
C477 C478 1.56(5) . ?
C477 H47L 0.9600 . ?
C477 H47M 0.9600 . ?
C477 H47N 0.9600 . ?
C479 C480 1.55(4) . ?
C479 H47O 0.9600 . ?
C479 H47P 0.9600 . ?
C479 H47Q 0.9600 . ?
C481 C482 1.61(4) . ?
C481 H48A 0.9600 . ?
C481 H48B 0.9600 . ?
C481 H48C 0.9600 . ?
C483 C484 1.48(4) . ?
C483 H48D 0.9600 . ?
C483 H48E 0.9600 . ?
C483 H48F 0.9600 . ?
C485 C486 1.542(10) . ?
C485 H48G 0.9600 . ?
C485 H48H 0.9600 . ?
C485 H48I 0.9600 . ?
C487 C488 1.57(5) . ?
C487 H48J 0.9600 . ?
C487 H48K 0.9600 . ?
C487 H48L 0.9600 . ?
C489 C490 1.539(10) . ?
C489 H48M 0.9600 . ?
C489 H48N 0.9600 . ?
C489 H48O 0.9600 . ?
C491 C492 1.543(10) . ?
C491 H49B 0.9600 . ?
C491 H49C 0.9600 . ?
C491 H49D 0.9600 . ?
C493 C494 1.538(10) . ?
C493 H49E 0.9600 . ?
C493 H49F 0.9600 . ?
C493 H49G 0.9600 . ?
C495 C496 1.51(4) . ?
C495 H49H 0.9600 . ?
C495 H49I 0.9600 . ?
C495 H49J 0.9600 . ?
C497 C498 1.52(4) . ?
C497 H49K 0.9600 . ?
C497 H49L 0.9600 . ?
C497 H49M 0.9600 . ?
C499 C500 1.56(4) . ?
C499 H49N 0.9600 . ?
C499 H49O 0.9600 . ?
C499 H49P 0.9600 . ?
C501 C502 1.54(3) . ?
C501 H50A 0.9600 . ?
C501 H50B 0.9600 . ?
C501 H50C 0.9600 . ?
C503 C504 1.558(10) . ?
C503 H50D 0.9600 . ?
C503 H50E 0.9600 . ?
C503 H50F 0.9600 . ?
C505 C506 1.44(3) . ?
C505 H50G 0.9600 . ?
C505 H50H 0.9600 . ?
C505 H50I 0.9600 . ?
C507 C508 1.52(4) . ?
C507 H50J 0.9600 . ?
C507 H50K 0.9600 . ?
C507 H50L 0.9600 . ?
C509 C510 1.54(4) . ?
C509 H50M 0.9600 . ?
C509 H50N 0.9600 . ?
C509 H50O 0.9600 . ?
C511 C512 1.57(3) . ?
C511 H51A 0.9600 . ?
C511 H51B 0.9600 . ?
C511 H51C 0.9600 . ?
C513 C514 1.47(3) . ?
C513 H51D 0.9600 . ?
C513 H51E 0.9600 . ?
C513 H51F 0.9600 . ?
C515 C516 1.49(4) . ?
C515 H51G 0.9600 . ?
C515 H51H 0.9600 . ?
C515 H51I 0.9600 . ?
C517 C518 1.45(4) . ?
C517 H51J 0.9600 . ?
C517 H51K 0.9600 . ?
C517 H51L 0.9600 . ?
C519 C520 1.51(3) . ?
C519 H51M 0.9600 . ?
C519 H51N 0.9600 . ?
C519 H51O 0.9600 . ?
C521 C522 1.55(4) . ?
C521 H52B 0.9600 . ?
C521 H52C 0.9600 . ?
C521 H52D 0.9600 . ?
C523 C524 1.50(4) . ?
C523 H52E 0.9600 . ?
C523 H52F 0.9600 . ?
C523 H52G 0.9600 . ?
C525 C526 1.50(3) . ?
C525 H52H 0.9600 . ?
C525 H52I 0.9600 . ?
C525 H52J 0.9600 . ?
C527 C528 1.53(4) . ?
C527 H52K 0.9600 . ?
C527 H52L 0.9600 . ?
C527 H52M 0.9600 . ?
C529 C530 1.555(10) . ?
C529 H52N 0.9600 . ?
C529 H52O 0.9600 . ?
C529 H52P 0.9600 . ?
C531 C532 1.52(4) . ?
C531 H53C 0.9600 . ?
C531 H53D 0.9600 . ?
C531 H53E 0.9600 . ?
C533 C534 1.50(4) . ?
C533 H53F 0.9600 . ?
C533 H53G 0.9600 . ?
C533 H53H 0.9600 . ?
C535 C536 1.57(4) . ?
C535 H53I 0.9600 . ?
C535 H53J 0.9600 . ?
C535 H53K 0.9600 . ?
C537 C538 1.59(4) . ?
C537 H53L 0.9600 . ?
C537 H53M 0.9600 . ?
C537 H53N 0.9600 . ?
C539 C540 1.542(10) . ?
C539 H53O 0.9600 . ?
C539 H53P 0.9600 . ?
C539 H53Q 0.9600 . ?
C541 C542 1.42(3) . ?
C541 H54C 0.9600 . ?
C541 H54D 0.9600 . ?
C541 H54E 0.9600 . ?
C543 C544 1.51(3) . ?
C543 H54F 0.9600 . ?
C543 H54G 0.9600 . ?
C543 H54H 0.9600 . ?
C545 C546 1.45(4) . ?
C545 H54I 0.9600 . ?
C545 H54J 0.9600 . ?
C545 H54K 0.9600 . ?
C547 C548 1.48(4) . ?
C547 H54L 0.9600 . ?
C547 H54M 0.9600 . ?
C547 H54N 0.9600 . ?
C549 C550 1.47(3) . ?
C549 H54O 0.9600 . ?
C549 H54P 0.9600 . ?
C549 H54Q 0.9600 . ?
C551 C552 1.58(4) . ?
C551 H55B 0.9600 . ?
C551 H55C 0.9600 . ?
C551 H55D 0.9600 . ?
C553 C554 1.51(4) . ?
C553 H55E 0.9600 . ?
C553 H55F 0.9600 . ?
C553 H55G 0.9600 . ?
C555 C556 1.49(4) . ?
C555 H55H 0.9600 . ?
C555 H55I 0.9600 . ?
C555 H55J 0.9600 . ?
C557 C558 1.47(4) . ?
C557 H55K 0.9600 . ?
C557 H55L 0.9600 . ?
C557 H55M 0.9600 . ?
C559 C560 1.46(4) . ?
C559 H55N 0.9600 . ?
C559 H55O 0.9600 . ?
C559 H55P 0.9600 . ?
C561 C562 1.48(4) . ?
C561 H56C 0.9600 . ?
C561 H56D 0.9600 . ?
C561 H56E 0.9600 . ?
C563 C564 1.52(4) . ?
C563 H56F 0.9600 . ?
C563 H56G 0.9600 . ?
C563 H56H 0.9600 . ?
C565 C566 1.57(5) . ?
C565 H56I 0.9600 . ?
C565 H56J 0.9600 . ?
C565 H56K 0.9600 . ?
C567 C568 1.50(3) . ?
C567 H56L 0.9600 . ?
C567 H56M 0.9600 . ?
C567 H56N 0.9600 . ?
C569 C570 1.49(4) . ?
C569 H56O 0.9600 . ?
C569 H56P 0.9600 . ?
C569 H56Q 0.9600 . ?
C571 C572 1.553(10) . ?
C571 H57C 0.9600 . ?
C571 H57D 0.9600 . ?
C571 H57E 0.9600 . ?

loop_
_platon_squeeze_void_nr
_platon_squeeze_void_average_x
_platon_squeeze_void_average_y
_platon_squeeze_void_average_z
_platon_squeeze_void_volume
_platon_squeeze_void_count_electrons
_platon_squeeze_void_content
1 0.642 0.041 0.361 10043 6185 ' '
2 0.954 0.029 0.883 11 6 ' '
3 0.903 0.031 0.845 7 4 ' '
4 0.027 0.246 0.242 219 133 ' '
5 0.932 0.143 0.560 10 5 ' '
6 0.612 0.239 0.766 190 113 ' '
7 0.818 0.250 0.741 7 5 ' '
8 0.754 0.424 0.870 11 5 ' '
9 0.246 0.576 0.130 11 8 ' '
10 -0.027 0.754 0.758 219 134 ' '
11 0.388 0.761 0.234 190 109 ' '
12 0.182 0.750 0.259 7 4 ' '
13 0.068 0.857 0.440 9 7 ' '
14 0.046 0.970 0.117 11 9 ' '
15 0.097 0.969 0.155 8 4 ' '
